data_7041363
loop_
_publ_author_name
'Singh, Nem'
'Kim, Dongwook'
'Kim, Dong Hwan'
'Kim, Eun-Hee'
'Kim, Hyunuk'
'Lah, Myoung Soo'
'Chi, Ki-Whan'

_publ_section_title
;
 Selective synthesis of iridium(iii)-derived molecular Borromean rings,
 [2]catenane and ring-in-ring macrocycles via coordination-driven
 self-assembly.
;
_journal_issue 2
_journal_name_full 'Dalton transactions (Cambridge, England : 2003)'
_journal_page_first 571
_journal_page_last 577
_journal_paper_doi 10.1039/c6dt04512j
_journal_volume 46
_journal_year 2017
_chemical_formula_sum 'C116 H96 F12 Ir4 N4 O20 S6'
_chemical_formula_weight 3055.12
_space_group_crystal_system triclinic
_space_group_IT_number 2
_space_group_name_Hall '-P 1'
_space_group_name_H-M_alt 'P -1'
_symmetry_space_group_name_Hall '-P 1'
_symmetry_space_group_name_H-M 'P -1'
_atom_sites_solution_hydrogens geom
_audit_creation_method SHELXL-2014/7
_audit_update_record
;
2016-10-11 deposited with the CCDC.
2016-12-07 downloaded from the CCDC.
;
_cell_angle_alpha 62.53(3)
_cell_angle_beta 86.58(3)
_cell_angle_gamma 74.26(3)
_cell_formula_units_Z 12
_cell_length_a 29.999(6)
_cell_length_b 41.049(8)
_cell_length_c 41.779(8)
_cell_measurement_reflns_used 223723
_cell_measurement_temperature 100(2)
_cell_measurement_theta_max 23.500
_cell_measurement_theta_min 1.294
_cell_volume 43806(2)
_computing_cell_refinement HKL3000
_computing_data_collection 'PAL BL2D-SMDC Program'
_computing_data_reduction HKL3000
_computing_molecular_graphics 'Diamond 3'
_computing_publication_material WinGX
_computing_structure_refinement SHELXL
_computing_structure_solution SHELXS
_diffrn_ambient_temperature 100(2)
_diffrn_measured_fraction_theta_full 0.885
_diffrn_measured_fraction_theta_max 0.885
_diffrn_measurement_device_type 'ADSC Q210 CCD area detector'
_diffrn_measurement_method 'omega scan'
_diffrn_radiation_type synchrotron
_diffrn_radiation_wavelength 0.700
_diffrn_reflns_av_R_equivalents 0.0337
_diffrn_reflns_av_unetI/netI 0.0456
_diffrn_reflns_Laue_measured_fraction_full 0.885
_diffrn_reflns_Laue_measured_fraction_max 0.885
_diffrn_reflns_limit_h_max 34
_diffrn_reflns_limit_h_min -34
_diffrn_reflns_limit_k_max 46
_diffrn_reflns_limit_k_min -46
_diffrn_reflns_limit_l_max 47
_diffrn_reflns_limit_l_min -47
_diffrn_reflns_number 223723
_diffrn_reflns_point_group_measured_fraction_full 0.885
_diffrn_reflns_point_group_measured_fraction_max 0.885
_diffrn_reflns_theta_full 23.500
_diffrn_reflns_theta_max 23.500
_diffrn_reflns_theta_min 1.294
_diffrn_source 'PLSII 2D bending magnet'
_exptl_absorpt_coefficient_mu 3.628
_exptl_absorpt_correction_T_max 0.502
_exptl_absorpt_correction_T_min 0.409
_exptl_absorpt_correction_type multi-scan
_exptl_crystal_colour red
_exptl_crystal_density_diffrn 1.390
_exptl_crystal_description block
_exptl_crystal_F_000 17904
_exptl_crystal_size_max 0.300
_exptl_crystal_size_mid 0.250
_exptl_crystal_size_min 0.220
_refine_diff_density_max 13.934
_refine_diff_density_min -6.576
_refine_diff_density_rms 0.279
_refine_ls_extinction_method none
_refine_ls_goodness_of_fit_ref 1.850
_refine_ls_hydrogen_treatment constr
_refine_ls_matrix_type full
_refine_ls_number_parameters 7927
_refine_ls_number_reflns 120097
_refine_ls_number_restraints 10521
_refine_ls_restrained_S_all 1.795
_refine_ls_R_factor_all 0.1491
_refine_ls_R_factor_gt 0.1262
_refine_ls_shift/su_max 0.004
_refine_ls_shift/su_mean 0.000
_refine_ls_structure_factor_coef Fsqd
_refine_ls_weighting_details 'w=1/[\s^2^(Fo^2^)+(0.2000P)^2^] where P=(Fo^2^+2Fc^2^)/3'
_refine_ls_weighting_scheme calc
_refine_ls_wR_factor_gt 0.3832
_refine_ls_wR_factor_ref 0.4164
_reflns_Friedel_coverage 0.000
_reflns_number_gt 92910
_reflns_number_total 120097
_reflns_threshold_expression 'I > 2\s(I)'
_cod_data_source_file c6dt04512j2.cif
_cod_data_source_block P-1_sq
_cod_depositor_comments
;
The following automatic conversions were performed:

'_exptl_absorpt_correction_type' value 'Multi-scan' changed to
'multi-scan' according to
/usr/data/users/saulius/crontab/automatic-downloads/rss-feeds/RSC/lib/dictionaries/cif_core.dic
dictionary named 'cif_core.dic' version 2.4.2 from 2011-04-26.

Automatic conversion script
Id: cif_fix_values 4268 2015-11-12 08:31:59Z antanas 

 Adding full bibliography for 7041362--7041364.cif.

2018-01-23
Z value and formula fixed to values more according to usual
chemical conventions.                 miguel
;
_cod_original_formula_sum 'C348 H288 F36 Ir12 N12 O60 S18'
_cod_original_formula_weight 9165.37
_cod_original_formula_units_Z 4
_cod_original_cell_volume 43806(20)
_cod_database_code 7041363
_shelx_shelxl_version_number 2014/7
_shelx_space_group_comment
;
The symmetry employed for this shelxl refinement is uniquely defined
by the following loop, which should always be used as a source of
symmetry information in preference to the above space-group names.
They are only intended as comments.
;

loop_
_space_group_symop_operation_xyz
'x, y, z'
'-x, -y, -z'

loop_
_atom_site_label
_atom_site_type_symbol
_atom_site_fract_x
_atom_site_fract_y
_atom_site_fract_z
_atom_site_U_iso_or_equiv
_atom_site_adp_type
_atom_site_occupancy
_atom_site_site_symmetry_order
_atom_site_calc_flag
_atom_site_refinement_flags_posn
_atom_site_refinement_flags_adp
Ir1A Ir 0.12643(2) 0.02599(2) 0.81365(2) 0.04532(18) Uani 1 1 d . .
Ir2A Ir 0.17110(5) 0.32257(3) 1.06477(3) 0.1024(5) Uani 1 1 d . .
Ir3A Ir 0.00454(3) 0.51647(2) 0.89390(2) 0.0551(2) Uani 1 1 d . .
Ir4A Ir -0.01248(3) 0.22329(2) 0.63070(2) 0.04954(19) Uani 1 1 d . .
S1A S 0.18041(17) 0.13374(17) 0.97552(15) 0.0571(12) Uani 1 1 d . U
C1A C 0.2146(6) 0.1160(5) 0.9509(5) 0.046(4) Uani 1 1 d . U
C2A C 0.2606(6) 0.1217(6) 0.9488(5) 0.052(5) Uani 1 1 d . U
H2A H 0.2844 0.1151 0.9351 0.062 Uiso 1 1 calc R U
C3A C 0.2636(6) 0.1381(6) 0.9699(6) 0.059(5) Uani 1 1 d . U
H3A H 0.2924 0.1413 0.9745 0.071 Uiso 1 1 calc R U
C4A C 0.2246(7) 0.1502(6) 0.9845(6) 0.054(5) Uani 1 1 d . U
C5A C 0.1990(7) 0.0999(6) 0.9315(5) 0.050(4) Uani 1 1 d . U
C6A C 0.1859(8) 0.0859(7) 0.9156(6) 0.061(5) Uani 1 1 d . U
N1A N 0.1431(5) 0.0498(4) 0.8454(4) 0.041(3) Uani 1 1 d . U
C7A C 0.1872(7) 0.0520(7) 0.8460(6) 0.060(5) Uani 1 1 d . U
H7A H 0.2086 0.0453 0.8309 0.073 Uiso 1 1 calc R U
C8A C 0.2012(6) 0.0643(5) 0.8693(5) 0.045(4) Uani 1 1 d . U
H8A H 0.2317 0.0669 0.8690 0.054 Uiso 1 1 calc R U
C9A C 0.1712(6) 0.0725(6) 0.8924(5) 0.048(4) Uani 1 1 d . U
C10A C 0.1245(8) 0.0736(6) 0.8889(5) 0.055(5) Uani 1 1 d . U
H10A H 0.1019 0.0834 0.9015 0.066 Uiso 1 1 calc R U
C11A C 0.1117(6) 0.0600(5) 0.8664(4) 0.045(4) Uani 1 1 d . U
H11A H 0.0810 0.0579 0.8659 0.053 Uiso 1 1 calc R U
C12A C 0.2154(8) 0.1727(8) 1.0012(6) 0.071(6) Uani 1 1 d . U
C13A C 0.2094(9) 0.1967(9) 1.0127(7) 0.079(7) Uani 1 1 d . U
N2A N 0.1824(5) 0.2811(4) 1.0465(4) 0.077(6) Uani 1 1 d G U
C14A C 0.1519(5) 0.2589(5) 1.0532(4) 0.091(8) Uani 1 1 d G U
H14A H 0.1245 0.2634 1.0650 0.109 Uiso 1 1 calc R U
C15A C 0.1614(5) 0.2303(5) 1.0427(5) 0.094(8) Uani 1 1 d G U
H15A H 0.1405 0.2152 1.0473 0.112 Uiso 1 1 calc R U
C16A C 0.2015(5) 0.2238(4) 1.0256(4) 0.068(6) Uani 1 1 d G U
C17A C 0.2320(4) 0.2460(4) 1.0189(4) 0.065(5) Uani 1 1 d G U
H17A H 0.2594 0.2415 1.0071 0.077 Uiso 1 1 calc R U
C18A C 0.2225(5) 0.2746(4) 1.0294(4) 0.087(7) Uani 1 1 d G U
H18A H 0.2434 0.2897 1.0248 0.105 Uiso 1 1 calc R U
S2A S 0.0104(2) 0.39009(15) 0.73911(15) 0.0590(12) Uani 1 1 d . U
C19A C 0.0471(6) 0.4152(5) 0.7421(5) 0.048(4) Uani 1 1 d . U
C20A C 0.0816(8) 0.4156(5) 0.7197(6) 0.057(5) Uani 1 1 d . U
H20A H 0.1048 0.4282 0.7174 0.069 Uiso 1 1 calc R U
C21A C 0.0802(8) 0.3942(7) 0.6988(6) 0.063(5) Uani 1 1 d . U
H21A H 0.1016 0.3919 0.6817 0.076 Uiso 1 1 calc R U
C22A C 0.0449(9) 0.3793(5) 0.7077(5) 0.064(6) Uani 1 1 d . U
C23A C 0.0390(7) 0.4318(5) 0.7640(6) 0.056(5) Uani 1 1 d . U
C24A C 0.0307(8) 0.4457(6) 0.7850(7) 0.063(5) Uani 1 1 d . U
N3A N 0.0109(5) 0.4956(5) 0.8559(5) 0.054(4) Uani 1 1 d . U
C25A C 0.0434(9) 0.4990(6) 0.8353(6) 0.064(6) Uani 1 1 d . U
H25A H 0.0641 0.5121 0.8369 0.077 Uiso 1 1 calc R U
C26A C 0.0523(8) 0.4838(6) 0.8080(6) 0.056(5) Uani 1 1 d . U
H26A H 0.0749 0.4894 0.7908 0.067 Uiso 1 1 calc R U
C27A C 0.0250(8) 0.4616(7) 0.8103(7) 0.067(6) Uani 1 1 d . U
C28A C -0.0094(9) 0.4555(7) 0.8352(7) 0.076(7) Uani 1 1 d . U
H28A H -0.0278 0.4393 0.8367 0.091 Uiso 1 1 calc R U
C29A C -0.0169(8) 0.4727(7) 0.8575(7) 0.069(6) Uani 1 1 d . U
H29A H -0.0408 0.4690 0.8737 0.083 Uiso 1 1 calc R U
C30A C 0.0320(9) 0.3566(6) 0.6945(6) 0.067(6) Uani 1 1 d . U
C31A C 0.0180(8) 0.3385(7) 0.6841(6) 0.063(5) Uani 1 1 d . U
N4A N -0.0032(7) 0.2623(5) 0.6487(5) 0.066(5) Uani 1 1 d . U
C32A C -0.0314(8) 0.2729(6) 0.6702(6) 0.061(5) Uani 1 1 d . U
H32A H -0.0572 0.2626 0.6778 0.074 Uiso 1 1 calc R U
C33A C -0.0257(7) 0.2975(5) 0.6820(5) 0.054(5) Uani 1 1 d . U
H33A H -0.0469 0.3038 0.6974 0.065 Uiso 1 1 calc R U
C34A C 0.0106(7) 0.3130(6) 0.6716(5) 0.056(5) Uani 1 1 d . U
C35A C 0.0442(8) 0.3017(6) 0.6486(6) 0.062(5) Uani 1 1 d . U
H35A H 0.0714 0.3103 0.6425 0.074 Uiso 1 1 calc R U
C36A C 0.0345(8) 0.2778(6) 0.6363(6) 0.062(5) Uani 1 1 d . U
H36A H 0.0534 0.2720 0.6196 0.075 Uiso 1 1 calc R U
O1A O 0.0631(4) 0.0659(4) 0.8031(3) 0.046(3) Uani 1 1 d . U
O2A O 0.1461(4) 0.0714(4) 0.7730(3) 0.050(3) Uani 1 1 d . U
O7A O 0.0735(5) 0.4891(4) 0.9059(4) 0.055(3) Uani 1 1 d . U
O8A O -0.0052(5) 0.4651(4) 0.9308(4) 0.064(4) Uani 1 1 d . U
C37A C 0.0703(6) 0.1153(5) 0.7446(5) 0.044(4) Uani 1 1 d . U
C38A C 0.1192(7) 0.1030(6) 0.7465(5) 0.054(4) Uani 1 1 d . U
C39A C 0.1449(6) 0.1266(5) 0.7189(5) 0.048(4) Uani 1 1 d . U
C40A C 0.1932(7) 0.1163(6) 0.7259(6) 0.058(5) Uani 1 1 d . U
H40A H 0.2082 0.0942 0.7473 0.070 Uiso 1 1 calc R U
C41A C 0.2192(10) 0.1394(8) 0.7007(8) 0.090(8) Uani 1 1 d . U
H41A H 0.2518 0.1332 0.7051 0.108 Uiso 1 1 calc R U
C42A C 0.1956(9) 0.1721(8) 0.6686(8) 0.087(8) Uani 1 1 d . U
H42A H 0.2135 0.1865 0.6509 0.104 Uiso 1 1 calc R U
C43A C 0.1472(9) 0.1838(9) 0.6619(7) 0.087(8) Uani 1 1 d . U
H43A H 0.1312 0.2066 0.6416 0.104 Uiso 1 1 calc R U
C44A C 0.1230(7) 0.1570(6) 0.6896(6) 0.057(5) Uani 1 1 d . U
C45A C 0.0716(6) 0.1678(6) 0.6837(5) 0.049(4) Uani 1 1 d . U
C46A C 0.0495(7) 0.1485(5) 0.7120(5) 0.047(4) Uani 1 1 d . U
C47A C -0.0043(6) 0.1651(5) 0.7086(5) 0.043(4) Uani 1 1 d . U
C48A C -0.0294(7) 0.1452(6) 0.7402(5) 0.052(4) Uani 1 1 d . U
C49A C -0.0738(8) 0.1582(7) 0.7401(7) 0.069(6) Uani 1 1 d . U
H49A H -0.0887 0.1817 0.7199 0.083 Uiso 1 1 calc R U
C50A C -0.1040(7) 0.1393(7) 0.7694(6) 0.067(6) Uani 1 1 d . U
H50A H -0.1369 0.1485 0.7672 0.081 Uiso 1 1 calc R U
C51A C -0.0786(8) 0.1065(7) 0.8004(6) 0.065(5) Uani 1 1 d . U
H51A H -0.0944 0.0938 0.8208 0.078 Uiso 1 1 calc R U
C52A C -0.0287(6) 0.0926(5) 0.8009(5) 0.047(4) Uani 1 1 d . U
H52A H -0.0121 0.0705 0.8216 0.056 Uiso 1 1 calc R U
C53A C -0.0051(6) 0.1107(5) 0.7721(5) 0.044(4) Uani 1 1 d . U
C54A C 0.0449(7) 0.0959(6) 0.7745(5) 0.048(4) Uani 1 1 d . U
O3A O 0.0551(5) 0.1964(4) 0.6527(4) 0.061(4) Uani 1 1 d . U
O4A O -0.0306(4) 0.1942(4) 0.6828(3) 0.052(3) Uani 1 1 d . U
O5A O 0.1029(8) 0.3379(5) 1.0437(5) 0.104(7) Uani 1 1 d . U
O6A O 0.1784(7) 0.3561(5) 1.0148(5) 0.091(6) Uani 1 1 d . U
C55A C 0.1053(8) 0.3960(5) 0.9866(6) 0.062(6) Uani 1 1 d . U
C56A C 0.0809(8) 0.3700(6) 1.0157(6) 0.063(5) Uani 1 1 d . U
C57A C 0.0327(9) 0.3768(6) 1.0161(6) 0.059(5) Uani 1 1 d . U
C58A C 0.0091(12) 0.3513(7) 1.0420(8) 0.093(9) Uani 1 1 d . U
H58A H 0.0263 0.3269 1.0598 0.112 Uiso 1 1 calc R U
C59A C -0.0366(13) 0.3616(9) 1.0412(9) 0.098(8) Uani 1 1 d . U
H59A H -0.0506 0.3454 1.0609 0.118 Uiso 1 1 calc R U
C60A C -0.0687(11) 0.3969(7) 1.0115(7) 0.080(7) Uani 1 1 d . U
H60A H -0.1017 0.4037 1.0111 0.097 Uiso 1 1 calc R U
C61A C -0.0443(8) 0.4170(7) 0.9862(7) 0.068(6) Uani 1 1 d . U
H61A H -0.0623 0.4388 0.9660 0.081 Uiso 1 1 calc R U
C62A C 0.0034(8) 0.4109(6) 0.9848(6) 0.060(5) Uani 1 1 d . U
C63A C 0.0271(7) 0.4360(6) 0.9560(5) 0.054(5) Uani 1 1 d . U
C64A C 0.0733(7) 0.4280(6) 0.9597(5) 0.051(4) Uani 1 1 d . U
C65A C 0.0957(7) 0.4581(6) 0.9296(6) 0.060(5) Uani 1 1 d . U
C66A C 0.1491(8) 0.4445(7) 0.9319(6) 0.066(5) Uani 1 1 d D U
C67A C 0.1667(9) 0.4690(8) 0.9009(7) 0.084(7) Uani 1 1 d D U
H67A H 0.1459 0.4913 0.8829 0.101 Uiso 1 1 calc R U
C68A C 0.2127(8) 0.4614(10) 0.8960(9) 0.094(9) Uani 1 1 d . U
H68A H 0.2259 0.4778 0.8758 0.112 Uiso 1 1 calc R U
C69A C 0.2394(13) 0.4261(11) 0.9243(10) 0.112(10) Uani 1 1 d . U
H69A H 0.2717 0.4181 0.9219 0.134 Uiso 1 1 calc R U
C70A C 0.2216(9) 0.4032(10) 0.9547(8) 0.088(8) Uani 1 1 d . U
H70A H 0.2419 0.3817 0.9738 0.106 Uiso 1 1 calc R U
C71A C 0.1746(8) 0.4111(8) 0.9577(7) 0.072(6) Uani 1 1 d . U
C72A C 0.1538(11) 0.3825(9) 0.9905(9) 0.095(9) Uani 1 1 d . U
C1B C 0.1309(5) -0.0293(6) 0.8530(4) 0.068(6) Uani 1 1 d D U
C2B C 0.0997(4) -0.0208(6) 0.8238(4) 0.056(5) Uani 1 1 d D U
C3B C 0.1254(5) -0.0137(7) 0.7928(4) 0.068(6) Uani 1 1 d D U
C4B C 0.1715(5) -0.0165(6) 0.8022(4) 0.062(5) Uani 1 1 d D U
C5B C 0.1753(5) -0.0269(6) 0.8395(4) 0.065(5) Uani 1 1 d D U
C6B C 0.1240(9) -0.0495(9) 0.8930(5) 0.097(9) Uani 1 1 d D U
H6B1 H 0.0910 -0.0478 0.8963 0.146 Uiso 1 1 calc R U
H6B2 H 0.1418 -0.0765 0.9032 0.146 Uiso 1 1 calc R U
H6B3 H 0.1348 -0.0375 0.9054 0.146 Uiso 1 1 calc R U
C7B C 0.0488(5) -0.0172(8) 0.8260(7) 0.082(8) Uani 1 1 d D U
H7B1 H 0.0407 -0.0240 0.8509 0.124 Uiso 1 1 calc R U
H7B2 H 0.0313 0.0091 0.8099 0.124 Uiso 1 1 calc R U
H7B3 H 0.0410 -0.0345 0.8184 0.124 Uiso 1 1 calc R U
C8B C 0.1074(7) -0.0030(7) 0.7554(5) 0.065(6) Uani 1 1 d D U
H8B1 H 0.1328 0.0002 0.7393 0.097 Uiso 1 1 calc R U
H8B2 H 0.0952 -0.0232 0.7563 0.097 Uiso 1 1 calc R U
H8B3 H 0.0826 0.0210 0.7463 0.097 Uiso 1 1 calc R U
C9B C 0.2096(8) -0.0101(9) 0.7763(7) 0.088(8) Uani 1 1 d D U
H9B1 H 0.1972 -0.0032 0.7521 0.132 Uiso 1 1 calc R U
H9B2 H 0.2209 0.0106 0.7752 0.132 Uiso 1 1 calc R U
H9B3 H 0.2353 -0.0335 0.7848 0.132 Uiso 1 1 calc R U
C10B C 0.2205(7) -0.0389(7) 0.8617(7) 0.092(8) Uani 1 1 d D U
H10B H 0.2140 -0.0446 0.8867 0.138 Uiso 1 1 calc R U
H10C H 0.2412 -0.0617 0.8613 0.138 Uiso 1 1 calc R U
H10D H 0.2354 -0.0181 0.8514 0.138 Uiso 1 1 calc R U
C11B C 0.2332(7) 0.3260(6) 1.0897(6) 0.108(9) Uani 1 1 d DG U
C12B C 0.1931(8) 0.3541(5) 1.0895(7) 0.149(12) Uani 1 1 d DG U
C13B C 0.1594(7) 0.3352(6) 1.1085(6) 0.126(11) Uani 1 1 d DG U
C14B C 0.1787(7) 0.2954(6) 1.1205(6) 0.129(11) Uani 1 1 d DG U
C15B C 0.2243(7) 0.2898(5) 1.1088(6) 0.108(9) Uani 1 1 d DG U
C16B C 0.2822(10) 0.3299(13) 1.0828(16) 0.21(2) Uani 1 1 d D U
H16A H 0.3028 0.3059 1.0847 0.311 Uiso 1 1 calc R U
H16B H 0.2823 0.3507 1.0586 0.311 Uiso 1 1 calc R U
H16C H 0.2931 0.3356 1.1009 0.311 Uiso 1 1 calc R U
C17B C 0.1901(16) 0.3953(7) 1.0766(13) 0.19(2) Uani 1 1 d D U
H17B H 0.1587 0.4087 1.0793 0.290 Uiso 1 1 calc R U
H17C H 0.2128 0.3973 1.0910 0.290 Uiso 1 1 calc R U
H17D H 0.1966 0.4069 1.0511 0.290 Uiso 1 1 calc R U
C18B C 0.1100(10) 0.3561(12) 1.1096(17) 0.26(3) Uani 1 1 d D U
H18B H 0.0929 0.3375 1.1242 0.389 Uiso 1 1 calc R U
H18C H 0.1098 0.3729 1.1203 0.389 Uiso 1 1 calc R U
H18D H 0.0952 0.3714 1.0849 0.389 Uiso 1 1 calc R U
C19B C 0.1475(16) 0.2689(14) 1.129(2) 0.31(4) Uani 1 1 d D U
H19A H 0.1668 0.2427 1.1371 0.466 Uiso 1 1 calc R U
H19B H 0.1283 0.2698 1.1489 0.466 Uiso 1 1 calc R U
H19C H 0.1274 0.2771 1.1079 0.466 Uiso 1 1 calc R U
C20B C 0.2610(9) 0.2525(7) 1.1184(10) 0.121(11) Uani 1 1 d D U
H20B H 0.2473 0.2312 1.1315 0.182 Uiso 1 1 calc R U
H20C H 0.2729 0.2521 1.0961 0.182 Uiso 1 1 calc R U
H20D H 0.2865 0.2501 1.1336 0.182 Uiso 1 1 calc R U
C21B C 0.0099(5) 0.5733(5) 0.8788(4) 0.086(7) Uani 1 1 d DG U
C22B C -0.0255(5) 0.5745(5) 0.8569(3) 0.071(6) Uani 1 1 d DG U
C23B C -0.0597(5) 0.5598(6) 0.8797(4) 0.092(8) Uani 1 1 d DG U
C24B C -0.0455(6) 0.5494(6) 0.9157(3) 0.101(8) Uani 1 1 d DG U
C25B C -0.0025(6) 0.5578(6) 0.9152(4) 0.110(9) Uani 1 1 d DG U
C26B C 0.0542(9) 0.5851(9) 0.8671(10) 0.142(14) Uani 1 1 d D U
H26B H 0.0720 0.5811 0.8881 0.213 Uiso 1 1 calc R U
H26C H 0.0728 0.5697 0.8562 0.213 Uiso 1 1 calc R U
H26D H 0.0464 0.6122 0.8492 0.213 Uiso 1 1 calc R U
C27B C -0.0248(9) 0.5927(5) 0.8166(4) 0.086(8) Uani 1 1 d D U
H27A H -0.0517 0.5908 0.8061 0.129 Uiso 1 1 calc R U
H27B H -0.0259 0.6196 0.8073 0.129 Uiso 1 1 calc R U
H27C H 0.0038 0.5795 0.8100 0.129 Uiso 1 1 calc R U
C28B C -0.1058(7) 0.5602(10) 0.8673(10) 0.142(15) Uani 1 1 d D U
H28B H -0.1228 0.5483 0.8884 0.214 Uiso 1 1 calc R U
H28C H -0.1237 0.5867 0.8521 0.214 Uiso 1 1 calc R U
H28D H -0.1010 0.5460 0.8533 0.214 Uiso 1 1 calc R U
C29B C -0.0700(12) 0.5296(11) 0.9492(8) 0.23(3) Uani 1 1 d D U
H29B H -0.0531 0.5257 0.9706 0.348 Uiso 1 1 calc R U
H29C H -0.1018 0.5455 0.9468 0.348 Uiso 1 1 calc R U
H29D H -0.0707 0.5048 0.9517 0.348 Uiso 1 1 calc R U
C30B C 0.0219(15) 0.5517(13) 0.9489(8) 0.22(3) Uani 1 1 d D U
H30A H 0.0508 0.5591 0.9428 0.327 Uiso 1 1 calc R U
H30B H 0.0017 0.5673 0.9590 0.327 Uiso 1 1 calc R U
H30C H 0.0288 0.5247 0.9668 0.327 Uiso 1 1 calc R U
C31B C -0.0747(5) 0.2494(4) 0.5941(5) 0.069(6) Uani 1 1 d D U
C32B C -0.0383(5) 0.2655(4) 0.5762(4) 0.062(5) Uani 1 1 d D U
C33B C -0.0014(5) 0.2356(4) 0.5757(4) 0.061(5) Uani 1 1 d D U
C34B C -0.0139(5) 0.2004(4) 0.5949(6) 0.068(5) Uani 1 1 d D U
C35B C -0.0583(6) 0.2093(4) 0.6062(5) 0.071(6) Uani 1 1 d D U
C36B C -0.1215(7) 0.2711(8) 0.5993(8) 0.100(10) Uani 1 1 d D U
H36B H -0.1401 0.2533 0.6125 0.150 Uiso 1 1 calc R U
H36C H -0.1173 0.2840 0.6132 0.150 Uiso 1 1 calc R U
H36D H -0.1376 0.2901 0.5756 0.150 Uiso 1 1 calc R U
C37B C -0.0414(13) 0.3073(5) 0.5588(7) 0.135(14) Uani 1 1 d D U
H37A H -0.0121 0.3113 0.5483 0.203 Uiso 1 1 calc R U
H37B H -0.0668 0.3214 0.5397 0.203 Uiso 1 1 calc R U
H37C H -0.0474 0.3164 0.5770 0.203 Uiso 1 1 calc R U
C38B C 0.0465(6) 0.2376(8) 0.5603(6) 0.096(9) Uani 1 1 d D U
H38A H 0.0645 0.2122 0.5640 0.144 Uiso 1 1 calc R U
H38B H 0.0421 0.2555 0.5344 0.144 Uiso 1 1 calc R U
H38C H 0.0632 0.2464 0.5728 0.144 Uiso 1 1 calc R U
C39B C 0.0143(7) 0.1617(6) 0.5982(7) 0.081(7) Uani 1 1 d D U
H39A H 0.0443 0.1638 0.5880 0.121 Uiso 1 1 calc R U
H39B H 0.0195 0.1425 0.6237 0.121 Uiso 1 1 calc R U
H39C H -0.0028 0.1539 0.5849 0.121 Uiso 1 1 calc R U
C40B C -0.0868(9) 0.1812(7) 0.6259(7) 0.089(8) Uani 1 1 d D U
H40B H -0.1167 0.1946 0.6308 0.134 Uiso 1 1 calc R U
H40C H -0.0922 0.1699 0.6109 0.134 Uiso 1 1 calc R U
H40D H -0.0699 0.1609 0.6488 0.134 Uiso 1 1 calc R U
Ir1C Ir -0.14528(3) 0.47875(3) 0.67509(3) 0.0677(2) Uani 1 1 d . .
Ir2C Ir 0.15169(3) 0.04561(2) 1.14588(2) 0.0509(2) Uani 1 1 d . .
Ir3C Ir 0.38982(2) 0.06715(2) 1.04896(2) 0.04186(17) Uani 1 1 d . .
Ir4C Ir 0.10645(4) 0.49925(3) 0.57964(3) 0.0895(4) Uani 1 1 d . .
S1C S -0.03626(18) 0.26133(15) 0.92284(15) 0.0571(12) Uani 1 1 d . U
C1C C -0.0571(7) 0.2657(5) 0.8834(6) 0.050(4) Uani 1 1 d . U
C2C C -0.0578(7) 0.2316(6) 0.8836(6) 0.058(5) Uani 1 1 d . U
H2C H -0.0697 0.2295 0.8643 0.070 Uiso 1 1 calc R U
C3C C -0.0374(7) 0.2008(5) 0.9176(6) 0.059(5) Uani 1 1 d . U
H3C H -0.0313 0.1748 0.9228 0.071 Uiso 1 1 calc R U
C4C C -0.0269(7) 0.2118(5) 0.9434(5) 0.047(4) Uani 1 1 d . U
C5C C -0.0707(7) 0.3026(6) 0.8507(6) 0.058(5) Uani 1 1 d . U
C6C C -0.0823(7) 0.3322(6) 0.8250(6) 0.057(5) Uani 1 1 d . U
N1C N -0.1159(8) 0.4284(6) 0.7236(6) 0.082(6) Uani 1 1 d . U
C7C C -0.1050(7) 0.4320(8) 0.7546(6) 0.067(6) Uani 1 1 d . U
H7C H -0.1049 0.4564 0.7515 0.081 Uiso 1 1 calc R U
C8C C -0.0954(6) 0.4035(6) 0.7863(6) 0.059(5) Uani 1 1 d . U
H8C H -0.0897 0.4067 0.8067 0.071 Uiso 1 1 calc R U
C9C C -0.0935(7) 0.3674(7) 0.7901(7) 0.074(6) Uani 1 1 d . U
C10C C -0.1009(9) 0.3629(6) 0.7587(6) 0.066(6) Uani 1 1 d . U
H10E H -0.0985 0.3386 0.7604 0.079 Uiso 1 1 calc R U
C11C C -0.1113(9) 0.3946(6) 0.7272(6) 0.068(6) Uani 1 1 d . U
H11C H -0.1156 0.3922 0.7061 0.082 Uiso 1 1 calc R U
C12C C -0.0039(10) 0.1871(7) 0.9774(7) 0.071(6) Uani 1 1 d . U
C13C C 0.0178(7) 0.1679(6) 1.0058(6) 0.053(5) Uani 1 1 d . U
N2C N 0.1044(6) 0.0859(5) 1.1017(5) 0.055(4) Uani 1 1 d . U
C14C C 0.0929(7) 0.1250(6) 1.0901(6) 0.055(5) Uani 1 1 d . U
H14C H 0.1060 0.1341 1.1034 0.066 Uiso 1 1 calc R U
C15C C 0.0640(7) 0.1502(7) 1.0608(6) 0.061(5) Uani 1 1 d . U
H15C H 0.0551 0.1764 1.0551 0.074 Uiso 1 1 calc R U
C16C C 0.0470(7) 0.1393(6) 1.0389(5) 0.054(5) Uani 1 1 d . U
C17C C 0.0571(8) 0.1007(6) 1.0489(6) 0.065(5) Uani 1 1 d . U
H17E H 0.0445 0.0922 1.0347 0.078 Uiso 1 1 calc R U
C18C C 0.0855(6) 0.0750(5) 1.0793(5) 0.044(4) Uani 1 1 d . U
H18E H 0.0928 0.0486 1.0857 0.053 Uiso 1 1 calc R U
S2C S 0.3087(2) 0.29108(15) 0.80257(14) 0.0608(13) Uani 1 1 d . U
C19C C 0.3327(7) 0.2416(5) 0.8183(5) 0.047(4) Uani 1 1 d . U
C20C C 0.3292(6) 0.2327(5) 0.7929(5) 0.049(4) Uani 1 1 d . U
H20E H 0.3397 0.2069 0.7972 0.058 Uiso 1 1 calc R U
C21C C 0.3093(8) 0.2627(7) 0.7580(7) 0.072(6) Uani 1 1 d . U
H21C H 0.3068 0.2599 0.7369 0.086 Uiso 1 1 calc R U
C22C C 0.2941(7) 0.2971(6) 0.7603(5) 0.058(5) Uani 1 1 d . U
C23C C 0.3524(8) 0.2167(7) 0.8569(6) 0.061(5) Uani 1 1 d . U
C24C C 0.3633(6) 0.1962(6) 0.8850(5) 0.046(4) Uani 1 1 d . U
N3C N 0.3880(6) 0.1080(5) 0.9962(4) 0.053(4) Uani 1 1 d . U
C25C C 0.3851(7) 0.0988(5) 0.9677(5) 0.047(4) Uani 1 1 d . U
H25C H 0.3880 0.0732 0.9729 0.057 Uiso 1 1 calc R U
C26C C 0.3783(9) 0.1270(7) 0.9325(6) 0.068(6) Uani 1 1 d . U
H26E H 0.3776 0.1199 0.9139 0.082 Uiso 1 1 calc R U
C27C C 0.3725(6) 0.1647(5) 0.9227(6) 0.053(5) Uani 1 1 d . U
C28C C 0.3759(6) 0.1736(5) 0.9513(5) 0.046(4) Uani 1 1 d . U
H28E H 0.3735 0.1991 0.9463 0.056 Uiso 1 1 calc R U
C29C C 0.3827(7) 0.1450(5) 0.9862(6) 0.050(5) Uani 1 1 d . U
H29E H 0.3837 0.1519 1.0049 0.059 Uiso 1 1 calc R U
C30C C 0.2699(8) 0.3307(7) 0.7327(6) 0.066(6) Uani 1 1 d . U
C31C C 0.2481(7) 0.3620(7) 0.7065(6) 0.067(6) Uani 1 1 d . U
N4C N 0.1508(6) 0.4533(6) 0.6220(6) 0.077(6) Uani 1 1 d . U
C32C C 0.1657(9) 0.4585(9) 0.6488(8) 0.092(8) Uani 1 1 d . U
H32C H 0.1537 0.4822 0.6493 0.111 Uiso 1 1 calc R U
C33C C 0.2006(9) 0.4272(6) 0.6770(8) 0.074(6) Uani 1 1 d . U
H33C H 0.2119 0.4321 0.6947 0.089 Uiso 1 1 calc R U
C34C C 0.2175(8) 0.3928(7) 0.6794(6) 0.072(6) Uani 1 1 d . U
C35C C 0.1981(10) 0.3871(7) 0.6520(6) 0.083(8) Uani 1 1 d . U
H35C H 0.2068 0.3627 0.6530 0.100 Uiso 1 1 calc R U
C36C C 0.1650(9) 0.4190(9) 0.6229(8) 0.086(7) Uani 1 1 d . U
H36E H 0.1536 0.4153 0.6044 0.103 Uiso 1 1 calc R U
O1C O -0.0897(6) 0.4957(5) 0.6821(5) 0.083(5) Uani 1 1 d . U
O2C O -0.0992(6) 0.4514(4) 0.6513(4) 0.070(4) Uani 1 1 d . U
O7C O 0.0736(4) 0.5073(4) 0.6207(5) 0.085(6) Uani 1 1 d . U
O8C O 0.0664(8) 0.4619(6) 0.5919(6) 0.105(6) Uani 1 1 d . U
C37C C 0.2386(8) 0.0712(5) 1.0873(5) 0.052(5) Uani 1 1 d . U
C38C C 0.2147(7) 0.0459(6) 1.0861(6) 0.058(5) Uani 1 1 d . U
C39C C 0.2263(6) 0.0311(5) 1.0596(5) 0.047(4) Uani 1 1 d . U
C40C C 0.2008(8) 0.0115(7) 1.0537(6) 0.066(6) Uani 1 1 d . U
H40E H 0.1752 0.0060 1.0677 0.079 Uiso 1 1 calc R U
C41C C 0.2116(7) -0.0005(6) 1.0276(5) 0.054(5) Uani 1 1 d . U
H41C H 0.1921 -0.0130 1.0232 0.065 Uiso 1 1 calc R U
C42C C 0.2512(8) 0.0053(6) 1.0070(5) 0.056(5) Uani 1 1 d . U
H42C H 0.2593 -0.0043 0.9900 0.067 Uiso 1 1 calc R U
C43C C 0.2779(7) 0.0262(5) 1.0133(5) 0.044(4) Uani 1 1 d . U
H43C H 0.3045 0.0309 1.0003 0.053 Uiso 1 1 calc R U
C44C C 0.2650(5) 0.0394(5) 1.0383(5) 0.038(4) Uani 1 1 d . U
C45C C 0.2969(7) 0.0588(6) 1.0450(5) 0.053(5) Uani 1 1 d . U
C46C C 0.2787(7) 0.0773(5) 1.0670(5) 0.048(4) Uani 1 1 d . U
C47C C 0.3017(7) 0.1021(5) 1.0682(5) 0.045(4) Uani 1 1 d . U
C48C C 0.2811(6) 0.1252(5) 1.0883(4) 0.038(4) Uani 1 1 d . U
C49C C 0.3045(6) 0.1495(6) 1.0884(6) 0.057(5) Uani 1 1 d . U
H49C H 0.3302 0.1539 1.0742 0.069 Uiso 1 1 calc R U
C50C C 0.2896(9) 0.1683(7) 1.1105(8) 0.079(7) Uani 1 1 d . U
H50C H 0.3051 0.1855 1.1107 0.095 Uiso 1 1 calc R U
C51C C 0.2537(10) 0.1615(8) 1.1308(8) 0.087(8) Uani 1 1 d . U
H51C H 0.2437 0.1741 1.1452 0.104 Uiso 1 1 calc R U
C52C C 0.2297(7) 0.1344(7) 1.1310(7) 0.070(6) Uani 1 1 d . U
H52C H 0.2052 0.1282 1.1462 0.084 Uiso 1 1 calc R U
C53C C 0.2440(7) 0.1188(7) 1.1086(6) 0.058(5) Uani 1 1 d . U
C54C C 0.2214(8) 0.0912(8) 1.1083(7) 0.070(6) Uani 1 1 d . U
O3C O 0.1839(5) 0.0333(4) 1.1066(4) 0.058(4) Uani 1 1 d . U
O4C O 0.1871(5) 0.0865(5) 1.1286(4) 0.062(4) Uani 1 1 d . U
O5C O 0.3395(4) 0.1114(4) 1.0510(3) 0.047(3) Uani 1 1 d . U
O6C O 0.3335(5) 0.0590(4) 1.0310(4) 0.052(3) Uani 1 1 d . U
C55C C -0.0335(6) 0.4773(6) 0.6473(7) 0.063(5) Uani 1 1 d . U
C56C C -0.0507(11) 0.4950(7) 0.6666(7) 0.080(7) Uani 1 1 d . U
C57C C -0.0191(5) 0.5106(4) 0.6786(4) 0.068(6) Uani 1 1 d G U
C58C C -0.0325(5) 0.5225(4) 0.7048(5) 0.077(6) Uani 1 1 d G U
H58C H -0.0616 0.5209 0.7148 0.093 Uiso 1 1 calc R U
C59C C -0.0033(7) 0.5368(5) 0.7164(5) 0.088(8) Uani 1 1 d G U
H59C H -0.0125 0.5449 0.7343 0.106 Uiso 1 1 calc R U
C60C C 0.0392(6) 0.5392(5) 0.7018(6) 0.119(11) Uani 1 1 d G U
H60C H 0.0591 0.5489 0.7097 0.142 Uiso 1 1 calc R U
C61C C 0.0526(5) 0.5273(5) 0.6755(6) 0.093(8) Uani 1 1 d G U
H61C H 0.0817 0.5289 0.6656 0.112 Uiso 1 1 calc R U
C62C C 0.0235(6) 0.5130(5) 0.6639(4) 0.102(9) Uani 1 1 d G U
C63C C 0.0391(9) 0.4998(6) 0.6353(7) 0.079(7) Uani 1 1 d . U
C64C C 0.0109(8) 0.4785(6) 0.6266(8) 0.080(7) Uani 1 1 d . U
C65C C 0.0283(10) 0.4618(7) 0.6087(7) 0.078(7) Uani 1 1 d . U
C66C C 0.0051(6) 0.4365(5) 0.6029(4) 0.082(7) Uani 1 1 d G U
C67C C 0.0239(5) 0.4161(5) 0.5842(4) 0.084(7) Uani 1 1 d G U
H67C H 0.0533 0.4172 0.5746 0.101 Uiso 1 1 calc R U
C68C C -0.0004(6) 0.3940(5) 0.5794(4) 0.099(8) Uani 1 1 d G U
H68C H 0.0124 0.3800 0.5666 0.118 Uiso 1 1 calc R U
C69C C -0.0434(6) 0.3923(4) 0.5934(4) 0.081(7) Uani 1 1 d G U
H69C H -0.0600 0.3773 0.5901 0.097 Uiso 1 1 calc R U
C70C C -0.0622(5) 0.4128(5) 0.6121(4) 0.079(7) Uani 1 1 d G U
H70C H -0.0916 0.4117 0.6217 0.095 Uiso 1 1 calc R U
C71C C -0.0379(6) 0.4349(5) 0.6169(4) 0.088(7) Uani 1 1 d G U
C72C C -0.0566(9) 0.4544(7) 0.6407(7) 0.080(7) Uani 1 1 d . U
C1D C -0.2099(6) 0.4783(4) 0.6563(4) 0.085(7) Uani 1 1 d DG U
C2D C -0.1974(7) 0.5115(4) 0.6311(3) 0.084(7) Uani 1 1 d DG U
C3D C -0.1940(7) 0.5328(4) 0.6493(4) 0.098(8) Uani 1 1 d DG U
C4D C -0.2043(7) 0.5127(4) 0.6857(4) 0.082(7) Uani 1 1 d DG U
C5D C -0.2141(6) 0.4790(4) 0.6901(4) 0.086(7) Uani 1 1 d DG U
C6D C -0.2169(12) 0.4471(7) 0.6491(10) 0.148(16) Uani 1 1 d D U
H6D1 H -0.2119 0.4533 0.6238 0.222 Uiso 1 1 calc R U
H6D2 H -0.1946 0.4227 0.6649 0.222 Uiso 1 1 calc R U
H6D3 H -0.2486 0.4449 0.6540 0.222 Uiso 1 1 calc R U
C7D C -0.1869(16) 0.5174(11) 0.5939(6) 0.156(16) Uani 1 1 d D U
H7D1 H -0.1933 0.4970 0.5903 0.233 Uiso 1 1 calc R U
H7D2 H -0.2064 0.5422 0.5762 0.233 Uiso 1 1 calc R U
H7D3 H -0.1541 0.5167 0.5907 0.233 Uiso 1 1 calc R U
C8D C -0.1903(11) 0.5728(5) 0.6331(9) 0.131(15) Uani 1 1 d D U
H8D1 H -0.1884 0.5798 0.6524 0.197 Uiso 1 1 calc R U
H8D2 H -0.1622 0.5747 0.6198 0.197 Uiso 1 1 calc R U
H8D3 H -0.2176 0.5903 0.6165 0.197 Uiso 1 1 calc R U
C9D C -0.2084(11) 0.5272(9) 0.7136(7) 0.118(11) Uani 1 1 d D U
H9D1 H -0.2158 0.5081 0.7367 0.177 Uiso 1 1 calc R U
H9D2 H -0.1790 0.5316 0.7170 0.177 Uiso 1 1 calc R U
H9D3 H -0.2332 0.5511 0.7052 0.177 Uiso 1 1 calc R U
C10D C -0.2299(16) 0.4511(11) 0.7242(8) 0.18(2) Uani 1 1 d D U
H10F H -0.2295 0.4585 0.7432 0.267 Uiso 1 1 calc R U
H10G H -0.2616 0.4511 0.7194 0.267 Uiso 1 1 calc R U
H10H H -0.2090 0.4254 0.7319 0.267 Uiso 1 1 calc R U
C11D C 0.1078(4) 0.0404(4) 1.1890(4) 0.065(5) Uani 1 1 d DG U
C12D C 0.1088(3) 0.0109(4) 1.1799(4) 0.053(5) Uani 1 1 d DG U
C13D C 0.1555(4) -0.0118(4) 1.1851(4) 0.064(6) Uani 1 1 d DG U
C14D C 0.1834(3) 0.0037(4) 1.1975(5) 0.078(7) Uani 1 1 d DG U
C15D C 0.1539(4) 0.0360(4) 1.1999(5) 0.074(6) Uani 1 1 d DG U
C16D C 0.0650(7) 0.0704(6) 1.1890(7) 0.076(7) Uani 1 1 d D U
H16D H 0.0375 0.0674 1.1803 0.114 Uiso 1 1 calc R U
H16E H 0.0613 0.0672 1.2136 0.114 Uiso 1 1 calc R U
H16F H 0.0686 0.0959 1.1730 0.114 Uiso 1 1 calc R U
C17D C 0.0681(6) 0.0053(7) 1.1659(6) 0.069(6) Uani 1 1 d D U
H17F H 0.0784 -0.0171 1.1618 0.103 Uiso 1 1 calc R U
H17G H 0.0447 0.0015 1.1837 0.103 Uiso 1 1 calc R U
H17H H 0.0546 0.0280 1.1431 0.103 Uiso 1 1 calc R U
C18D C 0.1703(7) -0.0450(6) 1.1772(7) 0.074(7) Uani 1 1 d D U
H18F H 0.1430 -0.0487 1.1690 0.112 Uiso 1 1 calc R U
H18G H 0.1921 -0.0399 1.1581 0.112 Uiso 1 1 calc R U
H18H H 0.1856 -0.0680 1.1991 0.112 Uiso 1 1 calc R U
C19D C 0.2348(6) -0.0152(7) 1.2093(8) 0.085(7) Uani 1 1 d D U
H19D H 0.2472 0.0002 1.2168 0.128 Uiso 1 1 calc R U
H19E H 0.2389 -0.0408 1.2296 0.128 Uiso 1 1 calc R U
H19F H 0.2514 -0.0171 1.1891 0.128 Uiso 1 1 calc R U
C20D C 0.1712(9) 0.0590(8) 1.2137(8) 0.102(10) Uani 1 1 d D U
H20F H 0.1452 0.0798 1.2131 0.153 Uiso 1 1 calc R U
H20G H 0.1848 0.0424 1.2386 0.153 Uiso 1 1 calc R U
H20H H 0.1949 0.0696 1.1983 0.153 Uiso 1 1 calc R U
C21D C 0.4313(4) 0.0541(3) 1.0967(3) 0.049(3) Uani 1 1 d DG U
C22D C 0.4071(4) 0.0263(3) 1.1044(3) 0.046(3) Uani 1 1 d DG U
C23D C 0.4222(4) 0.0089(3) 1.0816(3) 0.051(4) Uani 1 1 d DG U
C24D C 0.4557(4) 0.0260(4) 1.0598(3) 0.048(4) Uani 1 1 d DG U
C25D C 0.4613(4) 0.0539(3) 1.0691(3) 0.048(3) Uani 1 1 d DG U
C26D C 0.4240(6) 0.0814(5) 1.1127(5) 0.049(4) Uani 1 1 d D U
H26F H 0.4015 0.0755 1.1312 0.073 Uiso 1 1 calc R U
H26G H 0.4536 0.0786 1.1238 0.073 Uiso 1 1 calc R U
H26H H 0.4120 0.1077 1.0936 0.073 Uiso 1 1 calc R U
C27D C 0.3727(7) 0.0162(6) 1.1326(5) 0.067(6) Uani 1 1 d D U
H27D H 0.3685 0.0326 1.1444 0.101 Uiso 1 1 calc R U
H27E H 0.3428 0.0202 1.1211 0.101 Uiso 1 1 calc R U
H27F H 0.3842 -0.0106 1.1507 0.101 Uiso 1 1 calc R U
C28D C 0.4055(8) -0.0215(6) 1.0797(7) 0.072(6) Uani 1 1 d D U
H28F H 0.4219 -0.0281 1.0616 0.109 Uiso 1 1 calc R U
H28G H 0.4116 -0.0442 1.1034 0.109 Uiso 1 1 calc R U
H28H H 0.3720 -0.0120 1.0728 0.109 Uiso 1 1 calc R U
C29D C 0.4828(6) 0.0150(5) 1.0324(4) 0.058(5) Uani 1 1 d D U
H29F H 0.4722 -0.0049 1.0311 0.088 Uiso 1 1 calc R U
H29G H 0.4774 0.0375 1.0086 0.088 Uiso 1 1 calc R U
H29H H 0.5160 0.0054 1.0401 0.088 Uiso 1 1 calc R U
C30D C 0.4947(6) 0.0777(5) 1.0518(5) 0.055(4) Uani 1 1 d D U
H30D H 0.4929 0.0950 1.0622 0.082 Uiso 1 1 calc R U
H30E H 0.5264 0.0609 1.0562 0.082 Uiso 1 1 calc R U
H30F H 0.4865 0.0926 1.0257 0.082 Uiso 1 1 calc R U
C31D C 0.1429(6) 0.5052(5) 0.5305(6) 0.109(8) Uani 1 1 d DG U
C32D C 0.0948(6) 0.5220(6) 0.5197(6) 0.109(8) Uani 1 1 d DG U
C33D C 0.0789(6) 0.5510(6) 0.5306(6) 0.105(9) Uani 1 1 d DG U
C34D C 0.1172(7) 0.5521(6) 0.5481(7) 0.128(10) Uani 1 1 d DG U
C35D C 0.1568(6) 0.5238(6) 0.5480(6) 0.120(10) Uani 1 1 d DG U
C36D C 0.1718(12) 0.4737(9) 0.5226(10) 0.157(16) Uani 1 1 d D U
H36F H 0.1520 0.4670 0.5101 0.235 Uiso 1 1 calc R U
H36G H 0.1964 0.4825 0.5072 0.235 Uiso 1 1 calc R U
H36H H 0.1859 0.4513 0.5454 0.235 Uiso 1 1 calc R U
C37D C 0.0673(12) 0.5071(12) 0.5036(12) 0.160(15) Uani 1 1 d D U
H37D H 0.0350 0.5229 0.4982 0.240 Uiso 1 1 calc R U
H37E H 0.0804 0.5080 0.4813 0.240 Uiso 1 1 calc R U
H37F H 0.0684 0.4807 0.5209 0.240 Uiso 1 1 calc R U
C38D C 0.0308(8) 0.5779(10) 0.5205(11) 0.164(16) Uani 1 1 d D U
H38D H 0.0119 0.5699 0.5087 0.246 Uiso 1 1 calc R U
H38E H 0.0167 0.5776 0.5424 0.246 Uiso 1 1 calc R U
H38F H 0.0325 0.6038 0.5039 0.246 Uiso 1 1 calc R U
C39D C 0.1134(15) 0.5778(10) 0.5658(10) 0.163(15) Uani 1 1 d D U
H39D H 0.1441 0.5737 0.5761 0.245 Uiso 1 1 calc R U
H39E H 0.1015 0.6046 0.5476 0.245 Uiso 1 1 calc R U
H39F H 0.0920 0.5716 0.5851 0.245 Uiso 1 1 calc R U
C40D C 0.2058(8) 0.5207(12) 0.5576(11) 0.132(13) Uani 1 1 d D U
H40F H 0.2054 0.5365 0.5695 0.198 Uiso 1 1 calc R U
H40G H 0.2217 0.4940 0.5740 0.198 Uiso 1 1 calc R U
H40H H 0.2222 0.5296 0.5355 0.198 Uiso 1 1 calc R U
Ir1E Ir 0.53637(3) 0.86342(3) 0.22135(2) 0.0546(2) Uani 1 1 d . .
Ir2E Ir 1.19922(2) 0.81546(2) 0.12807(2) 0.04761(19) Uani 1 1 d . .
Ir3E Ir 1.15907(3) 0.70658(2) 0.01089(2) 0.0557(2) Uani 1 1 d . .
Ir4E Ir 0.52406(3) 0.70962(2) 0.14427(3) 0.0574(2) Uani 1 1 d . .
S1E S 0.87251(16) 0.84442(14) 0.20014(14) 0.0495(11) Uani 1 1 d . U
C1E C 0.8450(6) 0.8193(5) 0.2367(5) 0.045(4) Uani 1 1 d . U
C2E C 0.8745(6) 0.7908(6) 0.2677(6) 0.055(5) Uani 1 1 d . U
H2E H 0.8648 0.7745 0.2901 0.066 Uiso 1 1 calc R U
C3E C 0.9222(6) 0.7909(6) 0.2590(5) 0.044(4) Uani 1 1 d . U
H3E H 0.9484 0.7742 0.2755 0.053 Uiso 1 1 calc R U
C4E C 0.9252(6) 0.8180(6) 0.2239(6) 0.054(5) Uani 1 1 d . U
C5E C 0.7949(6) 0.8271(6) 0.2330(5) 0.048(4) Uani 1 1 d . U
C6E C 0.7542(6) 0.8315(6) 0.2301(5) 0.053(5) Uani 1 1 d . U
N1E N 0.6098(6) 0.8502(5) 0.2231(5) 0.056(4) Uani 1 1 d . U
C7E C 0.6321(6) 0.8699(5) 0.1931(5) 0.050(4) Uani 1 1 d . U
H7E H 0.6142 0.8878 0.1710 0.060 Uiso 1 1 calc R U
C8E C 0.6777(6) 0.8643(4) 0.1946(5) 0.043(4) Uani 1 1 d . U
H8E H 0.6919 0.8773 0.1732 0.052 Uiso 1 1 calc R U
C9E C 0.7054(8) 0.8395(6) 0.2270(6) 0.059(5) Uani 1 1 d . U
C10E C 0.6819(6) 0.8193(8) 0.2573(6) 0.067(6) Uani 1 1 d . U
H10I H 0.6991 0.8003 0.2795 0.080 Uiso 1 1 calc R U
C11E C 0.6351(6) 0.8272(6) 0.2545(5) 0.055(5) Uani 1 1 d . U
H11E H 0.6196 0.8159 0.2757 0.066 Uiso 1 1 calc R U
C12E C 0.9669(7) 0.8225(6) 0.2077(6) 0.058(5) Uani 1 1 d . U
C13E C 1.0021(8) 0.8267(6) 0.1930(6) 0.060(5) Uani 1 1 d . U
N2E N 1.1319(6) 0.8203(5) 0.1490(5) 0.056(4) Uani 1 1 d . U
C14E C 1.1267(7) 0.7923(6) 0.1816(6) 0.057(5) Uani 1 1 d . U
H14E H 1.1522 0.7706 0.1941 0.068 Uiso 1 1 calc R U
C15E C 1.0847(8) 0.7947(6) 0.1967(6) 0.061(5) Uani 1 1 d . U
H15E H 1.0813 0.7757 0.2200 0.073 Uiso 1 1 calc R U
C16E C 1.0453(6) 0.8275(6) 0.1759(6) 0.052(5) Uani 1 1 d . U
C17E C 1.0544(6) 0.8528(5) 0.1449(6) 0.047(4) Uani 1 1 d . U
H17I H 1.0297 0.8747 0.1310 0.057 Uiso 1 1 calc R U
C18E C 1.0968(6) 0.8502(5) 0.1309(5) 0.045(4) Uani 1 1 d . U
H18I H 1.1010 0.8699 0.1082 0.055 Uiso 1 1 calc R U
S2E S 0.8426(2) 0.67222(17) 0.06466(18) 0.0680(15) Uani 1 1 d . U
C19E C 0.8967(7) 0.6428(7) 0.0744(6) 0.060(5) Uani 1 1 d . U
C20E C 0.8953(6) 0.6069(6) 0.1033(6) 0.052(4) Uani 1 1 d . U
H20I H 0.9222 0.5859 0.1137 0.062 Uiso 1 1 calc R U
C21E C 0.8492(9) 0.6049(7) 0.1157(7) 0.078(7) Uani 1 1 d . U
H21E H 0.8421 0.5826 0.1337 0.094 Uiso 1 1 calc R U
C22E C 0.8178(6) 0.6395(5) 0.0978(5) 0.053(5) Uani 1 1 d . U
C23E C 0.9377(8) 0.6513(7) 0.0605(7) 0.065(6) Uani 1 1 d . U
C24E C 0.9691(8) 0.6627(6) 0.0471(6) 0.064(5) Uani 1 1 d . U
N3E N 1.0940(7) 0.6951(5) 0.0224(5) 0.062(5) Uani 1 1 d . U
C25E C 1.0951(10) 0.6606(7) 0.0545(7) 0.075(7) Uani 1 1 d . U
H25E H 1.1225 0.6454 0.0702 0.090 Uiso 1 1 calc R U
C26E C 1.0534(7) 0.6505(7) 0.0614(7) 0.063(5) Uani 1 1 d . U
H26I H 1.0526 0.6276 0.0825 0.076 Uiso 1 1 calc R U
C27E C 1.0098(9) 0.6739(7) 0.0371(6) 0.069(6) Uani 1 1 d . U
C28E C 1.0136(7) 0.7061(6) 0.0082(6) 0.060(5) Uani 1 1 d . U
H28I H 0.9870 0.7227 -0.0080 0.071 Uiso 1 1 calc R U
C29E C 1.0569(9) 0.7161(7) 0.0011(6) 0.066(6) Uani 1 1 d . U
H29I H 1.0582 0.7388 -0.0200 0.079 Uiso 1 1 calc R U
C30E C 0.7707(9) 0.6491(7) 0.1063(7) 0.072(6) Uani 1 1 d . U
C31E C 0.7341(7) 0.6592(6) 0.1120(6) 0.057(5) Uani 1 1 d . U
N4E N 0.5955(6) 0.6960(4) 0.1347(4) 0.047(3) Uani 1 1 d . U
C32E C 0.6093(8) 0.7182(6) 0.1028(6) 0.058(5) Uani 1 1 d . U
H32E H 0.5890 0.7415 0.0857 0.070 Uiso 1 1 calc R U
C33E C 0.6562(8) 0.7048(6) 0.0960(6) 0.058(5) Uani 1 1 d . U
H33E H 0.6662 0.7197 0.0732 0.069 Uiso 1 1 calc R U
C34E C 0.6873(7) 0.6728(6) 0.1194(6) 0.057(5) Uani 1 1 d . U
C35E C 0.6683(8) 0.6485(6) 0.1536(6) 0.064(6) Uani 1 1 d . U
H35E H 0.6861 0.6239 0.1707 0.077 Uiso 1 1 calc R U
C36E C 0.6242(7) 0.6641(5) 0.1581(6) 0.051(4) Uani 1 1 d . U
H36I H 0.6127 0.6505 0.1807 0.061 Uiso 1 1 calc R U
O1E O 0.5413(4) 0.8631(4) 0.1720(3) 0.051(3) Uani 1 1 d . U
O2E O 0.5516(5) 0.8037(5) 0.2425(4) 0.066(4) Uani 1 1 d . U
O7E O 0.5506(5) 0.7051(4) 0.1908(4) 0.055(3) Uani 1 1 d . U
O8E O 0.5285(4) 0.7656(4) 0.1218(4) 0.050(3) Uani 1 1 d . U
C37E C 1.1647(6) 0.7702(4) 0.0852(5) 0.037(4) Uani 1 1 d . U
C38E C 1.1831(6) 0.7491(5) 0.1216(5) 0.043(4) Uani 1 1 d . U
C39E C 1.1898(7) 0.7064(5) 0.1407(6) 0.053(5) Uani 1 1 d . U
C40E C 1.2033(8) 0.6861(6) 0.1772(6) 0.061(5) Uani 1 1 d . U
H40I H 1.2082 0.6990 0.1901 0.073 Uiso 1 1 calc R U
C41E C 1.2099(9) 0.6457(7) 0.1959(7) 0.073(6) Uani 1 1 d . U
H41E H 1.2194 0.6311 0.2210 0.088 Uiso 1 1 calc R U
C42E C 1.2020(9) 0.6295(7) 0.1760(6) 0.080(7) Uani 1 1 d . U
H42E H 1.2053 0.6028 0.1885 0.096 Uiso 1 1 calc R U
C43E C 1.1884(8) 0.6496(6) 0.1355(6) 0.061(5) Uani 1 1 d . U
H43E H 1.1836 0.6366 0.1228 0.073 Uiso 1 1 calc R U
C44E C 1.1835(8) 0.6884(6) 0.1189(5) 0.057(5) Uani 1 1 d . U
C45E C 1.1687(6) 0.7121(6) 0.0800(6) 0.051(5) Uani 1 1 d . U
C46E C 1.1546(7) 0.7511(5) 0.0644(5) 0.046(4) Uani 1 1 d . U
C47E C 1.1351(6) 0.7722(5) 0.0281(5) 0.040(4) Uani 1 1 d . U
C48E C 1.1188(7) 0.8164(5) 0.0113(5) 0.051(4) Uani 1 1 d . U
C49E C 1.0995(6) 0.8371(5) -0.0235(5) 0.049(4) Uani 1 1 d . U
H49E H 1.0994 0.8250 -0.0382 0.059 Uiso 1 1 calc R U
C50E C 1.0798(7) 0.8766(6) -0.0372(6) 0.058(5) Uani 1 1 d . U
H50E H 1.0605 0.8913 -0.0591 0.070 Uiso 1 1 calc R U
C51E C 1.0896(7) 0.8931(6) -0.0174(5) 0.053(5) Uani 1 1 d . U
H51E H 1.0792 0.9201 -0.0277 0.064 Uiso 1 1 calc R U
C52E C 1.1125(7) 0.8743(6) 0.0150(5) 0.050(4) Uani 1 1 d . U
H52E H 1.1172 0.8877 0.0274 0.061 Uiso 1 1 calc R U
C53E C 1.1301(6) 0.8332(4) 0.0314(5) 0.043(4) Uani 1 1 d . U
C54E C 1.1537(6) 0.8117(5) 0.0676(5) 0.046(4) Uani 1 1 d . U
O3E O 1.1936(4) 0.7624(4) 0.1411(4) 0.052(3) Uani 1 1 d . U
O4E O 1.1618(4) 0.8327(4) 0.0806(4) 0.050(3) Uani 1 1 d . U
O5E O 1.1252(4) 0.7601(3) 0.0080(4) 0.050(3) Uani 1 1 d . U
O6E O 1.1650(5) 0.6909(4) 0.0655(3) 0.053(3) Uani 1 1 d . U
C55E C 0.5465(6) 0.7977(5) 0.1887(5) 0.040(4) Uani 1 1 d . U
C56E C 0.5379(6) 0.8363(6) 0.1647(5) 0.046(4) Uani 1 1 d . U
C57E C 0.5255(6) 0.8505(6) 0.1260(5) 0.051(4) Uani 1 1 d . U
C58E C 0.5128(6) 0.8890(5) 0.1028(5) 0.043(4) Uani 1 1 d . U
H58E H 0.5123 0.9060 0.1125 0.052 Uiso 1 1 calc R U
C59E C 0.5010(8) 0.9042(6) 0.0675(6) 0.063(5) Uani 1 1 d . U
H59E H 0.4958 0.9308 0.0516 0.076 Uiso 1 1 calc R U
C60E C 0.4966(8) 0.8768(6) 0.0548(7) 0.065(6) Uani 1 1 d . U
H60E H 0.4850 0.8860 0.0306 0.077 Uiso 1 1 calc R U
C61E C 0.5092(6) 0.8383(5) 0.0779(5) 0.045(4) Uani 1 1 d . U
H61E H 0.5087 0.8208 0.0691 0.054 Uiso 1 1 calc R U
C62E C 0.5222(6) 0.8255(6) 0.1125(5) 0.047(4) Uani 1 1 d . U
C63E C 0.5319(6) 0.7850(5) 0.1374(5) 0.046(4) Uani 1 1 d . U
C64E C 0.5441(6) 0.7710(5) 0.1741(5) 0.043(4) Uani 1 1 d . U
C65E C 0.5556(7) 0.7306(6) 0.1992(6) 0.061(5) Uani 1 1 d . U
C66E C 0.5702(7) 0.7167(5) 0.2379(6) 0.060(5) Uani 1 1 d . U
C67E C 0.5869(7) 0.6780(7) 0.2588(6) 0.071(6) Uani 1 1 d . U
H67E H 0.5870 0.6610 0.2492 0.085 Uiso 1 1 calc R U
C68E C 0.6037(9) 0.6640(8) 0.2943(6) 0.078(7) Uani 1 1 d . U
H68E H 0.6156 0.6373 0.3090 0.093 Uiso 1 1 calc R U
C69E C 0.6033(8) 0.6880(8) 0.3080(6) 0.075(7) Uani 1 1 d . U
H69E H 0.6142 0.6784 0.3324 0.090 Uiso 1 1 calc R U
C70E C 0.5861(8) 0.7284(7) 0.2851(6) 0.070(6) Uani 1 1 d . U
H70E H 0.5871 0.7455 0.2942 0.083 Uiso 1 1 calc R U
C71E C 0.5686(8) 0.7426(7) 0.2507(5) 0.065(5) Uani 1 1 d . U
C72E C 0.5567(7) 0.7841(5) 0.2269(6) 0.052(5) Uani 1 1 d . U
C1F C 0.5299(6) 0.9099(5) 0.2302(4) 0.116(9) Uani 1 1 d DG U
C2F C 0.4978(6) 0.9218(5) 0.2007(3) 0.081(6) Uani 1 1 d DG U
C3F C 0.4655(5) 0.8997(5) 0.2133(3) 0.067(5) Uani 1 1 d DG U
C4F C 0.4777(5) 0.8741(5) 0.2506(3) 0.086(6) Uani 1 1 d DG U
C5F C 0.5175(5) 0.8804(5) 0.2611(3) 0.081(6) Uani 1 1 d DG U
C6F C 0.5653(9) 0.9294(8) 0.2324(10) 0.122(11) Uani 1 1 d D U
H6F1 H 0.5826 0.9145 0.2562 0.183 Uiso 1 1 calc R U
H6F2 H 0.5868 0.9311 0.2135 0.183 Uiso 1 1 calc R U
H6F3 H 0.5491 0.9551 0.2289 0.183 Uiso 1 1 calc R U
C7F C 0.4981(8) 0.9530(6) 0.1634(6) 0.090(8) Uani 1 1 d D U
H7F1 H 0.4725 0.9558 0.1479 0.135 Uiso 1 1 calc R U
H7F2 H 0.4942 0.9770 0.1643 0.135 Uiso 1 1 calc R U
H7F3 H 0.5277 0.9467 0.1534 0.135 Uiso 1 1 calc R U
C8F C 0.4292(7) 0.9001(7) 0.1894(6) 0.073(6) Uani 1 1 d D U
H8F1 H 0.4281 0.9208 0.1648 0.110 Uiso 1 1 calc R U
H8F2 H 0.4373 0.8756 0.1888 0.110 Uiso 1 1 calc R U
H8F3 H 0.3988 0.9041 0.1991 0.110 Uiso 1 1 calc R U
C9F C 0.4505(12) 0.8459(10) 0.2742(8) 0.145(14) Uani 1 1 d D U
H9F1 H 0.4652 0.8312 0.2989 0.217 Uiso 1 1 calc R U
H9F2 H 0.4185 0.8600 0.2744 0.217 Uiso 1 1 calc R U
H9F3 H 0.4503 0.8285 0.2642 0.217 Uiso 1 1 calc R U
C10F C 0.5411(10) 0.8608(10) 0.2990(6) 0.127(12) Uani 1 1 d D U
H10J H 0.5677 0.8704 0.2986 0.190 Uiso 1 1 calc R U
H10K H 0.5190 0.8661 0.3153 0.190 Uiso 1 1 calc R U
H10L H 0.5517 0.8331 0.3074 0.190 Uiso 1 1 calc R U
C11F C 1.2250(5) 0.8505(3) 0.1443(3) 0.057(4) Uani 1 1 d DG U
C12F C 1.2463(5) 0.8114(4) 0.1679(2) 0.062(5) Uani 1 1 d DG U
C13F C 1.2714(5) 0.7945(3) 0.1468(3) 0.068(5) Uani 1 1 d DG U
C14F C 1.2656(5) 0.8233(3) 0.1102(3) 0.059(5) Uani 1 1 d DG U
C15F C 1.2370(5) 0.8578(3) 0.1087(3) 0.059(4) Uani 1 1 d DG U
C16F C 1.1963(7) 0.8784(6) 0.1566(6) 0.071(6) Uani 1 1 d D U
H16G H 1.1852 0.9036 0.1357 0.107 Uiso 1 1 calc R U
H16H H 1.1696 0.8696 0.1685 0.107 Uiso 1 1 calc R U
H16I H 1.2153 0.8801 0.1738 0.107 Uiso 1 1 calc R U
C17F C 1.2443(13) 0.7930(9) 0.2083(4) 0.122(11) Uani 1 1 d D U
H17J H 1.2242 0.8116 0.2152 0.183 Uiso 1 1 calc R U
H17K H 1.2318 0.7710 0.2162 0.183 Uiso 1 1 calc R U
H17L H 1.2757 0.7845 0.2199 0.183 Uiso 1 1 calc R U
C18F C 1.2996(9) 0.7538(5) 0.1619(7) 0.097(9) Uani 1 1 d D U
H18J H 1.3136 0.7488 0.1422 0.146 Uiso 1 1 calc R U
H18K H 1.3241 0.7487 0.1794 0.146 Uiso 1 1 calc R U
H18L H 1.2795 0.7370 0.1741 0.146 Uiso 1 1 calc R U
C19F C 1.2896(8) 0.8195(9) 0.0785(6) 0.095(9) Uani 1 1 d D U
H19G H 1.2792 0.8438 0.0563 0.143 Uiso 1 1 calc R U
H19H H 1.3233 0.8131 0.0830 0.143 Uiso 1 1 calc R U
H19I H 1.2818 0.7993 0.0756 0.143 Uiso 1 1 calc R U
C20F C 1.2205(10) 0.8952(5) 0.0742(5) 0.090(8) Uani 1 1 d D U
H20J H 1.2343 0.8921 0.0535 0.135 Uiso 1 1 calc R U
H20K H 1.1866 0.9024 0.0706 0.135 Uiso 1 1 calc R U
H20L H 1.2301 0.9152 0.0761 0.135 Uiso 1 1 calc R U
C21F C 1.1771(5) 0.7253(3) -0.0442(4) 0.071(6) Uani 1 1 d DG U
C22F C 1.2143(5) 0.7230(3) -0.0231(4) 0.085(7) Uani 1 1 d DG U
C23F C 1.2310(5) 0.6845(4) 0.0040(4) 0.074(6) Uani 1 1 d DG U
C24F C 1.2040(6) 0.6630(3) -0.0004(4) 0.081(7) Uani 1 1 d DG U
C25F C 1.1707(5) 0.6883(4) -0.0302(4) 0.088(7) Uani 1 1 d DG U
C26F C 1.1507(9) 0.7603(6) -0.0769(6) 0.085(7) Uani 1 1 d D U
H26J H 1.1268 0.7542 -0.0863 0.127 Uiso 1 1 calc R U
H26K H 1.1360 0.7805 -0.0702 0.127 Uiso 1 1 calc R U
H26L H 1.1722 0.7692 -0.0955 0.127 Uiso 1 1 calc R U
C27F C 1.2289(9) 0.7566(6) -0.0277(7) 0.080(7) Uani 1 1 d D U
H27G H 1.2552 0.7482 -0.0103 0.120 Uiso 1 1 calc R U
H27H H 1.2382 0.7695 -0.0524 0.120 Uiso 1 1 calc R U
H27I H 1.2029 0.7744 -0.0235 0.120 Uiso 1 1 calc R U
C28F C 1.2688(9) 0.6703(8) 0.0332(7) 0.111(10) Uani 1 1 d D U
H28J H 1.2741 0.6428 0.0485 0.166 Uiso 1 1 calc R U
H28K H 1.2975 0.6754 0.0221 0.166 Uiso 1 1 calc R U
H28L H 1.2593 0.6835 0.0480 0.166 Uiso 1 1 calc R U
C29F C 1.2109(9) 0.6203(5) 0.0230(8) 0.103(10) Uani 1 1 d D U
H29J H 1.2364 0.6102 0.0415 0.154 Uiso 1 1 calc R U
H29K H 1.1823 0.6159 0.0347 0.154 Uiso 1 1 calc R U
H29L H 1.2184 0.6074 0.0079 0.154 Uiso 1 1 calc R U
C30F C 1.1387(9) 0.6750(8) -0.0455(8) 0.099(9) Uani 1 1 d D U
H30G H 1.1187 0.6971 -0.0658 0.148 Uiso 1 1 calc R U
H30H H 1.1574 0.6572 -0.0539 0.148 Uiso 1 1 calc R U
H30I H 1.1195 0.6621 -0.0267 0.148 Uiso 1 1 calc R U
C31F C 0.4768(7) 0.7121(4) 0.1055(3) 0.087(7) Uani 1 1 d DG U
C32F C 0.4496(6) 0.7243(4) 0.1290(4) 0.081(7) Uani 1 1 d DG U
C33F C 0.4605(7) 0.6939(4) 0.1648(4) 0.097(8) Uani 1 1 d DG U
C34F C 0.4945(6) 0.6630(4) 0.1634(4) 0.074(6) Uani 1 1 d DG U
C35F C 0.5046(6) 0.6742(4) 0.1268(4) 0.092(8) Uani 1 1 d DG U
C36F C 0.4723(18) 0.7345(13) 0.0646(5) 0.24(3) Uani 1 1 d D U
H36J H 0.4949 0.7201 0.0546 0.354 Uiso 1 1 calc R U
H36K H 0.4408 0.7387 0.0555 0.354 Uiso 1 1 calc R U
H36L H 0.4783 0.7592 0.0572 0.354 Uiso 1 1 calc R U
C37F C 0.4195(8) 0.7636(6) 0.1188(9) 0.123(12) Uani 1 1 d D U
H37G H 0.4046 0.7643 0.1400 0.184 Uiso 1 1 calc R U
H37H H 0.4385 0.7816 0.1096 0.184 Uiso 1 1 calc R U
H37I H 0.3957 0.7707 0.0999 0.184 Uiso 1 1 calc R U
C38F C 0.4418(11) 0.6958(9) 0.1986(7) 0.114(11) Uani 1 1 d D U
H38G H 0.4187 0.7204 0.1918 0.171 Uiso 1 1 calc R U
H38H H 0.4273 0.6750 0.2118 0.171 Uiso 1 1 calc R U
H38I H 0.4674 0.6931 0.2140 0.171 Uiso 1 1 calc R U
C39F C 0.5140(11) 0.6244(6) 0.1962(6) 0.108(10) Uani 1 1 d D U
H39G H 0.5369 0.6076 0.1887 0.163 Uiso 1 1 calc R U
H39H H 0.5290 0.6279 0.2142 0.163 Uiso 1 1 calc R U
H39I H 0.4888 0.6128 0.2069 0.163 Uiso 1 1 calc R U
C40F C 0.5388(10) 0.6474(7) 0.1155(8) 0.102(10) Uani 1 1 d D U
H40J H 0.5409 0.6604 0.0893 0.153 Uiso 1 1 calc R U
H40K H 0.5694 0.6397 0.1278 0.153 Uiso 1 1 calc R U
H40L H 0.5282 0.6247 0.1220 0.153 Uiso 1 1 calc R U
Ir1G Ir 0.50799(3) 0.80281(3) 0.85989(3) 0.0684(3) Uani 1 1 d . .
Ir2G Ir 0.51039(3) 0.46629(3) 0.64630(3) 0.0645(2) Uani 1 1 d . .
Ir3G Ir 0.34082(3) 0.65217(3) 0.47614(3) 0.0667(2) Uani 1 1 d . .
Ir4G Ir 0.36748(3) 0.99440(3) 0.67415(2) 0.0610(2) Uani 1 1 d . .
S1G S 0.4876(2) 0.61368(19) 0.77950(16) 0.0679(14) Uani 1 1 d . U
C1G C 0.4544(8) 0.6301(8) 0.8075(6) 0.069(6) Uani 1 1 d . U
C2G C 0.4145(7) 0.6162(6) 0.8155(5) 0.055(5) Uani 1 1 d . U
H2G H 0.3913 0.6226 0.8297 0.066 Uiso 1 1 calc R U
C3G C 0.4123(9) 0.5927(7) 0.8010(6) 0.068(6) Uani 1 1 d . U
H3G H 0.3880 0.5809 0.8045 0.082 Uiso 1 1 calc R U
C4G C 0.4497(8) 0.5882(6) 0.7806(6) 0.064(5) Uani 1 1 d . U
C5G C 0.4655(10) 0.6537(7) 0.8176(7) 0.078(7) Uani 1 1 d . U
C6G C 0.4799(10) 0.6781(7) 0.8222(7) 0.078(7) Uani 1 1 d . U
N1G N 0.4961(7) 0.7659(5) 0.8437(5) 0.062(5) Uani 1 1 d . U
C7G C 0.5290(7) 0.7514(6) 0.8237(5) 0.055(5) Uani 1 1 d . U
H7G H 0.5555 0.7606 0.8159 0.066 Uiso 1 1 calc R U
C8G C 0.5216(8) 0.7248(8) 0.8162(6) 0.067(6) Uani 1 1 d . U
H8G H 0.5411 0.7185 0.7999 0.080 Uiso 1 1 calc R U
C9G C 0.4868(7) 0.7051(6) 0.8305(5) 0.054(5) Uani 1 1 d . U
C10G C 0.4555(8) 0.7186(7) 0.8521(7) 0.077(7) Uani 1 1 d . U
H10M H 0.4311 0.7072 0.8624 0.092 Uiso 1 1 calc R U
C11G C 0.4607(9) 0.7480(8) 0.8579(7) 0.073(6) Uani 1 1 d . U
H11G H 0.4393 0.7565 0.8720 0.088 Uiso 1 1 calc R U
C12G C 0.4606(11) 0.5700(7) 0.7589(6) 0.078(7) Uani 1 1 d . U
C13G C 0.4659(11) 0.5523(8) 0.7411(7) 0.088(7) Uani 1 1 d . U
N2G N 0.4959(7) 0.4950(6) 0.6778(5) 0.068(5) Uani 1 1 d . U
C14G C 0.4553(9) 0.4936(8) 0.6969(6) 0.076(6) Uani 1 1 d . U
H14G H 0.4349 0.4802 0.6951 0.092 Uiso 1 1 calc R U
C15G C 0.4465(10) 0.5107(7) 0.7167(8) 0.081(7) Uani 1 1 d . U
H15G H 0.4195 0.5093 0.7298 0.098 Uiso 1 1 calc R U
C16G C 0.4765(10) 0.5327(8) 0.7202(7) 0.079(6) Uani 1 1 d . U
C17G C 0.5119(8) 0.5373(8) 0.6969(7) 0.076(6) Uani 1 1 d . U
H17M H 0.5297 0.5541 0.6948 0.091 Uiso 1 1 calc R U
C18G C 0.5212(9) 0.5182(7) 0.6771(7) 0.074(6) Uani 1 1 d . U
H18M H 0.5465 0.5211 0.6621 0.088 Uiso 1 1 calc R U
S2G S 0.31324(18) 0.86497(16) 0.53385(15) 0.0575(12) Uani 1 1 d . U
C19G C 0.2697(7) 0.8469(5) 0.5271(5) 0.047(4) Uani 1 1 d . U
C20G C 0.2318(6) 0.8579(6) 0.5411(6) 0.055(5) Uani 1 1 d . U
H20M H 0.2043 0.8518 0.5386 0.066 Uiso 1 1 calc R U
C21G C 0.2323(7) 0.8792(6) 0.5601(5) 0.054(5) Uani 1 1 d . U
H21G H 0.2079 0.8872 0.5726 0.065 Uiso 1 1 calc R U
C22G C 0.2763(6) 0.8859(5) 0.5565(5) 0.047(4) Uani 1 1 d . U
C23G C 0.2792(8) 0.8215(7) 0.5136(6) 0.061(5) Uani 1 1 d . U
C24G C 0.2871(7) 0.7974(6) 0.5021(5) 0.054(5) Uani 1 1 d . U
N3G N 0.3203(6) 0.7033(5) 0.4815(5) 0.059(4) Uani 1 1 d . U
C25G C 0.2793(8) 0.7105(7) 0.4972(6) 0.069(6) Uani 1 1 d . U
H25G H 0.2600 0.6937 0.5050 0.083 Uiso 1 1 calc R U
C26G C 0.2682(7) 0.7435(7) 0.5010(6) 0.065(5) Uani 1 1 d . U
H26M H 0.2389 0.7502 0.5098 0.078 Uiso 1 1 calc R U
C27G C 0.2969(6) 0.7681(7) 0.4928(6) 0.062(5) Uani 1 1 d . U
C28G C 0.3443(9) 0.7563(8) 0.4807(7) 0.076(7) Uani 1 1 d . U
H28M H 0.3670 0.7696 0.4771 0.091 Uiso 1 1 calc R U
C29G C 0.3521(8) 0.7239(7) 0.4751(7) 0.073(7) Uani 1 1 d . U
H29M H 0.3809 0.7159 0.4664 0.087 Uiso 1 1 calc R U
C30G C 0.2936(8) 0.9062(8) 0.5722(7) 0.079(7) Uani 1 1 d . U
C31G C 0.3070(7) 0.9195(7) 0.5888(6) 0.059(5) Uani 1 1 d . U
N4G N 0.3499(6) 0.9666(7) 0.6468(5) 0.073(6) Uani 1 1 d . U
C32G C 0.3825(8) 0.9524(7) 0.6289(6) 0.064(6) Uani 1 1 d . U
H32G H 0.4140 0.9523 0.6300 0.077 Uiso 1 1 calc R U
C33G C 0.3654(8) 0.9370(8) 0.6074(6) 0.073(6) Uani 1 1 d . U
H33G H 0.3867 0.9280 0.5937 0.088 Uiso 1 1 calc R U
C34G C 0.3220(7) 0.9353(6) 0.6064(6) 0.055(5) Uani 1 1 d . U
C35G C 0.2907(6) 0.9485(6) 0.6278(6) 0.054(5) Uani 1 1 d . U
H35G H 0.2596 0.9468 0.6288 0.065 Uiso 1 1 calc R U
C36G C 0.3058(7) 0.9638(7) 0.6471(6) 0.062(6) Uani 1 1 d . U
H36M H 0.2846 0.9726 0.6611 0.075 Uiso 1 1 calc R U
O1G O 0.5244(5) 0.8307(6) 0.8070(4) 0.075(5) Uani 1 1 d . U
O2G O 0.4396(5) 0.8310(5) 0.8387(5) 0.066(4) Uani 1 1 d . U
O7G O 0.3500(5) 0.9520(4) 0.7167(4) 0.053(3) Uani 1 1 d . U
O8G O 0.4301(5) 0.9535(5) 0.6846(4) 0.062(4) Uani 1 1 d . U
C37G C 0.4388(7) 0.5532(7) 0.5807(6) 0.063(5) Uani 1 1 d . U
C38G C 0.4887(7) 0.5453(6) 0.5833(5) 0.052(4) Uani 1 1 d . U
C39G C 0.5052(6) 0.5756(8) 0.5540(6) 0.071(6) Uani 1 1 d . U
C40G C 0.5562(7) 0.5711(6) 0.5559(6) 0.064(6) Uani 1 1 d . U
H40M H 0.5765 0.5508 0.5758 0.077 Uiso 1 1 calc R U
C41G C 0.5718(9) 0.5974(9) 0.5280(8) 0.086(8) Uani 1 1 d . U
H41G H 0.6046 0.5928 0.5289 0.103 Uiso 1 1 calc R U
C42G C 0.5492(12) 0.6283(10) 0.4997(9) 0.113(11) Uani 1 1 d . U
H42G H 0.5645 0.6444 0.4810 0.135 Uiso 1 1 calc R U
C43G C 0.4974(8) 0.6363(6) 0.4990(6) 0.067(6) Uani 1 1 d . U
H43G H 0.4773 0.6592 0.4810 0.081 Uiso 1 1 calc R U
C44G C 0.4800(8) 0.6069(8) 0.5274(6) 0.066(5) Uani 1 1 d . U
C45G C 0.4271(8) 0.6148(6) 0.5248(7) 0.061(5) Uani 1 1 d . U
C46G C 0.4095(8) 0.5870(6) 0.5531(6) 0.061(5) Uani 1 1 d . U
C47G C 0.3584(8) 0.5922(7) 0.5532(7) 0.070(5) Uani 1 1 d . U
C48G C 0.3395(9) 0.5676(8) 0.5807(7) 0.082(7) Uani 1 1 d . U
C49G C 0.2907(10) 0.5727(11) 0.5856(8) 0.103(8) Uani 1 1 d . U
H49G H 0.2691 0.5940 0.5673 0.124 Uiso 1 1 calc R U
C50G C 0.2742(11) 0.5483(10) 0.6153(9) 0.097(8) Uani 1 1 d . U
H50G H 0.2423 0.5553 0.6196 0.117 Uiso 1 1 calc R U
C51G C 0.3023(10) 0.5138(11) 0.6392(9) 0.110(9) Uani 1 1 d . U
H51G H 0.2910 0.4951 0.6588 0.132 Uiso 1 1 calc R U
C52G C 0.3437(10) 0.5092(9) 0.6332(8) 0.099(9) Uani 1 1 d . U
H52G H 0.3635 0.4850 0.6494 0.119 Uiso 1 1 calc R U
C53G C 0.3654(9) 0.5326(7) 0.6077(7) 0.073(6) Uani 1 1 d . U
C54G C 0.4173(7) 0.5218(7) 0.6068(6) 0.063(5) Uani 1 1 d . U
O3G O 0.4400(5) 0.4906(5) 0.6317(4) 0.070(4) Uani 1 1 d . U
O4G O 0.5162(5) 0.5197(4) 0.6059(4) 0.060(4) Uani 1 1 d . U
O5G O 0.4048(5) 0.6447(5) 0.4985(4) 0.071(4) Uani 1 1 d . U
O6G O 0.3294(5) 0.6233(5) 0.5304(5) 0.073(4) Uani 1 1 d . U
C55G C 0.4479(7) 0.8715(8) 0.7796(7) 0.067(6) Uani 1 1 d . U
C56G C 0.4251(7) 0.8556(7) 0.8071(6) 0.061(5) Uani 1 1 d . U
C57G C 0.3717(7) 0.8684(7) 0.8026(6) 0.058(5) Uani 1 1 d . U
C58G C 0.3467(8) 0.8476(7) 0.8294(7) 0.073(6) Uani 1 1 d . U
H58G H 0.3617 0.8268 0.8516 0.087 Uiso 1 1 calc R U
C59G C 0.2987(8) 0.8581(10) 0.8227(9) 0.105(10) Uani 1 1 d . U
H59G H 0.2825 0.8428 0.8413 0.126 Uiso 1 1 calc R U
C60G C 0.2722(12) 0.8873(9) 0.7932(9) 0.098(9) Uani 1 1 d . U
H60G H 0.2395 0.8926 0.7899 0.118 Uiso 1 1 calc R U
C61G C 0.3002(8) 0.9094(9) 0.7670(7) 0.079(7) Uani 1 1 d . U
H61G H 0.2846 0.9315 0.7459 0.095 Uiso 1 1 calc R U
C62G C 0.3500(6) 0.9002(6) 0.7711(5) 0.049(4) Uani 1 1 d . U
C63G C 0.3761(7) 0.9216(7) 0.7427(6) 0.058(5) Uani 1 1 d . U
C64G C 0.4234(7) 0.9081(7) 0.7448(6) 0.060(5) Uani 1 1 d . U
C65G C 0.4489(6) 0.9259(6) 0.7163(5) 0.049(4) Uani 1 1 d . U
C66G C 0.5003(3) 0.9104(5) 0.7185(4) 0.066(6) Uani 1 1 d G U
C67G C 0.5248(4) 0.9289(4) 0.6895(3) 0.068(6) Uani 1 1 d G U
H67G H 0.5086 0.9502 0.6681 0.082 Uiso 1 1 calc R U
C68G C 0.5730(4) 0.9162(5) 0.6919(4) 0.089(9) Uani 1 1 d G U
H68G H 0.5897 0.9289 0.6721 0.106 Uiso 1 1 calc R U
C69G C 0.5967(3) 0.8850(5) 0.7232(4) 0.097(9) Uani 1 1 d G U
H69G H 0.6296 0.8763 0.7248 0.116 Uiso 1 1 calc R U
C70G C 0.5722(4) 0.8664(5) 0.7522(4) 0.092(9) Uani 1 1 d G U
H70G H 0.5884 0.8451 0.7736 0.110 Uiso 1 1 calc R U
C71G C 0.5240(4) 0.8791(5) 0.7498(3) 0.077(7) Uani 1 1 d G U
C72G C 0.4965(6) 0.8620(6) 0.7799(6) 0.058(5) Uani 1 1 d . U
C1H C 0.4985(4) 0.7924(4) 0.9138(4) 0.063(5) Uani 1 1 d DG U
C2H C 0.5348(5) 0.7624(3) 0.9129(4) 0.075(5) Uani 1 1 d DG U
C3H C 0.5708(4) 0.7782(4) 0.8940(4) 0.077(5) Uani 1 1 d DG U
C4H C 0.5567(4) 0.8179(4) 0.8832(4) 0.073(5) Uani 1 1 d DG U
C5H C 0.5120(4) 0.8267(3) 0.8955(4) 0.062(5) Uani 1 1 d DG U
C6H C 0.4559(8) 0.7861(8) 0.9343(8) 0.102(9) Uani 1 1 d D U
H6H1 H 0.4560 0.7593 0.9441 0.154 Uiso 1 1 calc R U
H6H2 H 0.4560 0.7924 0.9543 0.154 Uiso 1 1 calc R U
H6H3 H 0.4279 0.8025 0.9180 0.154 Uiso 1 1 calc R U
C7H C 0.5352(10) 0.7216(5) 0.9316(8) 0.106(8) Uani 1 1 d D U
H7H1 H 0.5055 0.7192 0.9423 0.159 Uiso 1 1 calc R U
H7H2 H 0.5397 0.7114 0.9141 0.159 Uiso 1 1 calc R U
H7H3 H 0.5606 0.7071 0.9507 0.159 Uiso 1 1 calc R U
C8H C 0.6186(7) 0.7580(9) 0.8859(9) 0.111(10) Uani 1 1 d D U
H8H1 H 0.6213 0.7307 0.8956 0.167 Uiso 1 1 calc R U
H8H2 H 0.6211 0.7693 0.8597 0.167 Uiso 1 1 calc R U
H8H3 H 0.6435 0.7612 0.8973 0.167 Uiso 1 1 calc R U
C9H C 0.5804(11) 0.8491(8) 0.8594(7) 0.114(10) Uani 1 1 d D U
H9H1 H 0.5617 0.8738 0.8571 0.171 Uiso 1 1 calc R U
H9H2 H 0.6114 0.8429 0.8704 0.171 Uiso 1 1 calc R U
H9H3 H 0.5830 0.8504 0.8353 0.171 Uiso 1 1 calc R U
C10H C 0.4858(7) 0.8666(5) 0.8895(7) 0.073(6) Uani 1 1 d D U
H10N H 0.5042 0.8844 0.8759 0.110 Uiso 1 1 calc R U
H10O H 0.4560 0.8747 0.8759 0.110 Uiso 1 1 calc R U
H10P H 0.4803 0.8663 0.9130 0.110 Uiso 1 1 calc R U
C11H C 0.5558(6) 0.4139(5) 0.6883(3) 0.095(7) Uani 1 1 d DG U
C12H C 0.5820(5) 0.4303(6) 0.6585(4) 0.087(6) Uani 1 1 d DG U
C13H C 0.5620(6) 0.4318(6) 0.6277(4) 0.087(6) Uani 1 1 d DG U
C14H C 0.5235(6) 0.4163(6) 0.6385(4) 0.093(6) Uani 1 1 d DG U
C15H C 0.5196(5) 0.4052(4) 0.6759(4) 0.083(5) Uani 1 1 d DG U
C16H C 0.5628(10) 0.4102(9) 0.7255(5) 0.135(12) Uani 1 1 d D U
H16J H 0.5904 0.4182 0.7267 0.202 Uiso 1 1 calc R U
H16K H 0.5355 0.4266 0.7301 0.202 Uiso 1 1 calc R U
H16L H 0.5670 0.3836 0.7438 0.202 Uiso 1 1 calc R U
C17H C 0.6253(7) 0.4406(9) 0.6599(9) 0.110(9) Uani 1 1 d D U
H17N H 0.6315 0.4371 0.6842 0.164 Uiso 1 1 calc R U
H17O H 0.6513 0.4241 0.6543 0.164 Uiso 1 1 calc R U
H17P H 0.6218 0.4673 0.6422 0.164 Uiso 1 1 calc R U
C18H C 0.5781(11) 0.4491(10) 0.5890(6) 0.137(13) Uani 1 1 d D U
H18N H 0.5586 0.4465 0.5728 0.205 Uiso 1 1 calc R U
H18O H 0.5753 0.4762 0.5805 0.205 Uiso 1 1 calc R U
H18P H 0.6105 0.4356 0.5891 0.205 Uiso 1 1 calc R U
C19H C 0.4876(10) 0.4159(10) 0.6139(8) 0.124(11) Uani 1 1 d D U
H19J H 0.4649 0.4033 0.6287 0.186 Uiso 1 1 calc R U
H19K H 0.4716 0.4422 0.5965 0.186 Uiso 1 1 calc R U
H19L H 0.5034 0.4020 0.6008 0.186 Uiso 1 1 calc R U
C20H C 0.4791(12) 0.3938(15) 0.6980(10) 0.181(19) Uani 1 1 d D U
H20N H 0.4586 0.3892 0.6841 0.272 Uiso 1 1 calc R U
H20O H 0.4910 0.3705 0.7207 0.272 Uiso 1 1 calc R U
H20P H 0.4618 0.4145 0.7033 0.272 Uiso 1 1 calc R U
C21H C 0.3473(5) 0.6105(3) 0.4573(4) 0.065(4) Uani 1 1 d DG U
C22H C 0.3002(4) 0.6282(4) 0.4592(5) 0.080(6) Uani 1 1 d DG U
C23H C 0.2926(4) 0.6684(3) 0.4391(5) 0.109(9) Uani 1 1 d DG U
C24H C 0.3350(4) 0.6755(3) 0.4248(4) 0.058(4) Uani 1 1 d DG U
C25H C 0.3689(4) 0.6398(3) 0.4360(4) 0.073(5) Uani 1 1 d DG U
C26H C 0.3714(9) 0.5689(5) 0.4817(6) 0.091(8) Uani 1 1 d D U
H26N H 0.4036 0.5629 0.4757 0.137 Uiso 1 1 calc R U
H26O H 0.3709 0.5640 0.5070 0.137 Uiso 1 1 calc R U
H26P H 0.3552 0.5528 0.4783 0.137 Uiso 1 1 calc R U
C27H C 0.2656(8) 0.6086(7) 0.4814(7) 0.089(7) Uani 1 1 d D U
H27J H 0.2792 0.5809 0.4926 0.134 Uiso 1 1 calc R U
H27K H 0.2570 0.6164 0.5004 0.134 Uiso 1 1 calc R U
H27L H 0.2378 0.6156 0.4659 0.134 Uiso 1 1 calc R U
C28H C 0.2452(7) 0.6993(7) 0.4247(9) 0.109(9) Uani 1 1 d D U
H28N H 0.2506 0.7246 0.4118 0.164 Uiso 1 1 calc R U
H28O H 0.2289 0.6948 0.4081 0.164 Uiso 1 1 calc R U
H28P H 0.2264 0.6979 0.4450 0.164 Uiso 1 1 calc R U
C29H C 0.3423(11) 0.7116(5) 0.3912(6) 0.103(9) Uani 1 1 d D U
H29N H 0.3755 0.7082 0.3880 0.155 Uiso 1 1 calc R U
H29O H 0.3263 0.7150 0.3696 0.155 Uiso 1 1 calc R U
H29P H 0.3295 0.7341 0.3950 0.155 Uiso 1 1 calc R U
C30H C 0.4195(5) 0.6326(7) 0.4281(6) 0.076(6) Uani 1 1 d D U
H30J H 0.4343 0.6051 0.4394 0.113 Uiso 1 1 calc R U
H30K H 0.4218 0.6437 0.4019 0.113 Uiso 1 1 calc R U
H30L H 0.4351 0.6445 0.4380 0.113 Uiso 1 1 calc R U
C31H C 0.3693(5) 1.0359(5) 0.6925(3) 0.070(6) Uani 1 1 d DG U
C32H C 0.3949(4) 1.0427(6) 0.6614(4) 0.091(8) Uani 1 1 d DG U
C33H C 0.3641(5) 1.0513(7) 0.6323(3) 0.099(9) Uani 1 1 d DG U
C34H C 0.3195(5) 1.0498(6) 0.6455(4) 0.088(8) Uani 1 1 d DG U
C35H C 0.3228(4) 1.0403(6) 0.6827(4) 0.077(6) Uani 1 1 d DG U
C36H C 0.3902(13) 1.0211(16) 0.7303(6) 0.18(2) Uani 1 1 d D U
H36N H 0.4230 1.0210 0.7294 0.277 Uiso 1 1 calc R U
H36O H 0.3734 1.0376 0.7407 0.277 Uiso 1 1 calc R U
H36P H 0.3879 0.9950 0.7454 0.277 Uiso 1 1 calc R U
C37H C 0.4468(6) 1.0344(13) 0.6616(10) 0.152(17) Uani 1 1 d D U
H37J H 0.4560 1.0415 0.6369 0.228 Uiso 1 1 calc R U
H37K H 0.4572 1.0492 0.6710 0.228 Uiso 1 1 calc R U
H37L H 0.4609 1.0071 0.6770 0.228 Uiso 1 1 calc R U
C38H C 0.3733(11) 1.0628(8) 0.5923(5) 0.111(11) Uani 1 1 d D U
H38J H 0.4061 1.0619 0.5890 0.166 Uiso 1 1 calc R U
H38K H 0.3656 1.0450 0.5854 0.166 Uiso 1 1 calc R U
H38L H 0.3540 1.0888 0.5770 0.166 Uiso 1 1 calc R U
C39H C 0.2737(7) 1.0590(10) 0.6241(8) 0.117(12) Uani 1 1 d D U
H39J H 0.2488 1.0554 0.6405 0.175 Uiso 1 1 calc R U
H39K H 0.2660 1.0856 0.6050 0.175 Uiso 1 1 calc R U
H39L H 0.2774 1.0419 0.6132 0.175 Uiso 1 1 calc R U
C40H C 0.2838(8) 1.0363(11) 0.7076(8) 0.112(11) Uani 1 1 d D U
H40N H 0.2552 1.0407 0.6943 0.168 Uiso 1 1 calc R U
H40O H 0.2918 1.0105 0.7280 0.168 Uiso 1 1 calc R U
H40P H 0.2793 1.0551 0.7166 0.168 Uiso 1 1 calc R U
Ir1I Ir 0.65132(3) 0.52693(3) 0.84605(2) 0.0657(2) Uani 1 1 d . .
Ir2I Ir 0.35020(3) 0.93476(3) 0.36529(2) 0.0628(2) Uani 1 1 d . .
Ir3I Ir 0.10576(3) 0.92114(3) 0.45576(2) 0.0546(2) Uani 1 1 d . .
Ir4I Ir 0.39300(3) 0.51185(4) 0.92866(3) 0.0989(5) Uani 1 1 d . .
S1I S 0.53607(19) 0.73653(16) 0.59661(16) 0.0646(14) Uani 1 1 d . U
C1I C 0.5564(7) 0.7341(6) 0.6363(6) 0.063(6) Uani 1 1 d . U
C2I C 0.5558(9) 0.7710(7) 0.6293(6) 0.073(6) Uani 1 1 d . U
H2I H 0.5677 0.7765 0.6463 0.087 Uiso 1 1 calc R U
C3I C 0.5359(8) 0.7991(6) 0.5948(6) 0.067(6) Uani 1 1 d . U
H3I H 0.5308 0.8256 0.5869 0.081 Uiso 1 1 calc R U
C4I C 0.5253(7) 0.7862(6) 0.5752(5) 0.058(5) Uani 1 1 d . U
C5I C 0.5721(7) 0.6992(7) 0.6680(7) 0.068(6) Uani 1 1 d . U
C6I C 0.5819(8) 0.6710(8) 0.6958(7) 0.077(7) Uani 1 1 d . U
N1I N 0.6179(6) 0.5760(5) 0.7968(5) 0.065(5) Uani 1 1 d . U
C7I C 0.6106(10) 0.5720(7) 0.7674(7) 0.080(7) Uani 1 1 d . U
H7I H 0.6165 0.5470 0.7698 0.096 Uiso 1 1 calc R U
C8I C 0.5951(7) 0.6023(7) 0.7346(6) 0.066(6) Uani 1 1 d . U
H8I H 0.5860 0.5986 0.7154 0.079 Uiso 1 1 calc R U
C9I C 0.5925(7) 0.6393(8) 0.7292(6) 0.069(6) Uani 1 1 d . U
C10I C 0.6005(7) 0.6419(7) 0.7599(6) 0.069(6) Uani 1 1 d . U
H10Q H 0.5959 0.6667 0.7576 0.083 Uiso 1 1 calc R U
C11I C 0.6149(8) 0.6105(6) 0.7949(7) 0.070(6) Uani 1 1 d . U
H11I H 0.6219 0.6134 0.8152 0.083 Uiso 1 1 calc R U
C12I C 0.4978(8) 0.8077(7) 0.5385(7) 0.065(5) Uani 1 1 d . U
C13I C 0.4813(7) 0.8264(5) 0.5094(6) 0.056(5) Uani 1 1 d . U
N2I N 0.3967(6) 0.8985(6) 0.4113(5) 0.064(5) Uani 1 1 d . U
C14I C 0.4090(7) 0.8592(7) 0.4260(6) 0.058(5) Uani 1 1 d . U
H14I H 0.3979 0.8479 0.4139 0.069 Uiso 1 1 calc R U
C15I C 0.4368(7) 0.8358(7) 0.4576(5) 0.058(5) Uani 1 1 d . U
H15I H 0.4450 0.8089 0.4670 0.070 Uiso 1 1 calc R U
C16I C 0.4529(8) 0.8519(7) 0.4758(6) 0.064(5) Uani 1 1 d . U
C17I C 0.4417(7) 0.8907(6) 0.4621(6) 0.058(5) Uani 1 1 d . U
H17Q H 0.4532 0.9017 0.4743 0.070 Uiso 1 1 calc R U
C18I C 0.4132(8) 0.9140(7) 0.4301(6) 0.064(5) Uani 1 1 d . U
H18Q H 0.4049 0.9410 0.4210 0.077 Uiso 1 1 calc R U
S2I S 0.18601(19) 0.71116(16) 0.70978(15) 0.0596(13) Uani 1 1 d . U
C19I C 0.1629(7) 0.7592(5) 0.6902(5) 0.048(4) Uani 1 1 d . U
C20I C 0.1645(7) 0.7717(6) 0.7147(5) 0.057(5) Uani 1 1 d . U
H20Q H 0.1518 0.7977 0.7091 0.069 Uiso 1 1 calc R U
C21I C 0.1846(7) 0.7459(6) 0.7466(5) 0.058(5) Uani 1 1 d . U
H21I H 0.1893 0.7518 0.7655 0.069 Uiso 1 1 calc R U
C22I C 0.1979(6) 0.7109(6) 0.7501(5) 0.051(4) Uani 1 1 d . U
C23I C 0.1427(7) 0.7829(6) 0.6521(6) 0.051(4) Uani 1 1 d . U
C24I C 0.1338(6) 0.7989(5) 0.6226(5) 0.042(4) Uani 1 1 d . U
N3I N 0.1076(6) 0.8817(5) 0.5112(4) 0.054(4) Uani 1 1 d . U
C25I C 0.1129(7) 0.8454(7) 0.5211(6) 0.060(5) Uani 1 1 d . U
H25I H 0.1102 0.8378 0.5031 0.072 Uiso 1 1 calc R U
C26I C 0.1222(7) 0.8180(5) 0.5569(5) 0.054(5) Uani 1 1 d . U
H26Q H 0.1285 0.7918 0.5630 0.065 Uiso 1 1 calc R U
C27I C 0.1224(7) 0.8285(7) 0.5835(6) 0.058(5) Uani 1 1 d . U
C28I C 0.1161(7) 0.8672(6) 0.5719(5) 0.051(4) Uani 1 1 d . U
H28Q H 0.1181 0.8755 0.5894 0.061 Uiso 1 1 calc R U
C29I C 0.1072(8) 0.8935(7) 0.5365(6) 0.068(6) Uani 1 1 d . U
H29Q H 0.1007 0.9199 0.5296 0.082 Uiso 1 1 calc R U
C30I C 0.2238(8) 0.6766(6) 0.7807(6) 0.061(5) Uani 1 1 d . U
C31I C 0.2505(8) 0.6473(8) 0.8052(6) 0.070(6) Uani 1 1 d . U
N4I N 0.3464(5) 0.5576(6) 0.8861(5) 0.068(5) Uani 1 1 d . U
C32I C 0.3310(9) 0.5537(9) 0.8607(6) 0.086(7) Uani 1 1 d . U
H32I H 0.3437 0.5303 0.8597 0.103 Uiso 1 1 calc R U
C33I C 0.2958(7) 0.5824(9) 0.8338(7) 0.085(7) Uani 1 1 d . U
H33I H 0.2833 0.5774 0.8167 0.102 Uiso 1 1 calc R U
C34I C 0.2801(8) 0.6175(9) 0.8328(6) 0.074(6) Uani 1 1 d . U
C35I C 0.2944(9) 0.6244(9) 0.8618(6) 0.087(7) Uani 1 1 d . U
H35I H 0.2826 0.6478 0.8629 0.105 Uiso 1 1 calc R U
C36I C 0.3289(9) 0.5910(9) 0.8890(6) 0.081(6) Uani 1 1 d . U
H36Q H 0.3394 0.5924 0.9092 0.097 Uiso 1 1 calc R U
O1I O 0.6020(5) 0.5556(5) 0.8693(4) 0.082(5) Uani 1 1 d . U
O2I O 0.5990(5) 0.5063(5) 0.8418(4) 0.073(4) Uani 1 1 d . U
O7I O 0.4271(4) 0.5042(5) 0.8867(4) 0.075(5) Uani 1 1 d . U
O8I O 0.4321(6) 0.5504(7) 0.9167(5) 0.097(6) Uani 1 1 d . U
C37I C 0.2605(8) 0.9134(8) 0.4215(5) 0.066(6) Uani 1 1 d . U
C38I C 0.2822(8) 0.9408(6) 0.4207(5) 0.060(5) Uani 1 1 d . U
C39I C 0.2699(6) 0.9576(6) 0.4448(5) 0.052(5) Uani 1 1 d . U
C40I C 0.2924(9) 0.9792(6) 0.4496(6) 0.063(5) Uani 1 1 d . U
H40Q H 0.3194 0.9827 0.4368 0.076 Uiso 1 1 calc R U
C41I C 0.2799(7) 0.9969(6) 0.4712(6) 0.060(5) Uani 1 1 d . U
H41I H 0.2978 1.0120 0.4728 0.072 Uiso 1 1 calc R U
C42I C 0.2398(9) 0.9922(9) 0.4913(7) 0.080(7) Uani 1 1 d . U
H42I H 0.2310 1.0034 0.5070 0.096 Uiso 1 1 calc R U
C43I C 0.2130(7) 0.9700(6) 0.4871(5) 0.053(5) Uani 1 1 d . U
H43I H 0.1853 0.9668 0.4988 0.063 Uiso 1 1 calc R U
C44I C 0.2310(6) 0.9530(5) 0.4639(6) 0.053(5) Uani 1 1 d . U
C45I C 0.2006(8) 0.9292(6) 0.4588(5) 0.057(5) Uani 1 1 d . U
C46I C 0.2191(7) 0.9087(6) 0.4392(5) 0.054(5) Uani 1 1 d . U
C47I C 0.1974(6) 0.8822(7) 0.4409(6) 0.060(5) Uani 1 1 d . U
C48I C 0.2195(7) 0.8573(7) 0.4237(6) 0.059(5) Uani 1 1 d . U
C49I C 0.1991(7) 0.8315(7) 0.4249(6) 0.060(5) Uani 1 1 d . U
H49I H 0.1717 0.8296 0.4375 0.072 Uiso 1 1 calc R U
C50I C 0.2153(8) 0.8067(8) 0.4087(7) 0.070(6) Uani 1 1 d . U
H50I H 0.1989 0.7900 0.4084 0.084 Uiso 1 1 calc R U
C51I C 0.2590(11) 0.8096(9) 0.3930(8) 0.092(8) Uani 1 1 d . U
H51I H 0.2748 0.7920 0.3845 0.110 Uiso 1 1 calc R U
C52I C 0.2785(9) 0.8378(8) 0.3902(7) 0.074(7) Uani 1 1 d . U
H52I H 0.3051 0.8414 0.3770 0.089 Uiso 1 1 calc R U
C53I C 0.2590(6) 0.8612(6) 0.4068(6) 0.057(5) Uani 1 1 d . U
C54I C 0.2823(7) 0.8903(7) 0.4051(6) 0.060(5) Uani 1 1 d . U
O3I O 0.3170(5) 0.8913(5) 0.3867(4) 0.070(4) Uani 1 1 d . U
O4I O 0.3163(5) 0.9515(5) 0.4021(4) 0.061(4) Uani 1 1 d . U
O5I O 0.1601(5) 0.9320(4) 0.4731(4) 0.055(3) Uani 1 1 d . U
O6I O 0.1590(4) 0.8771(4) 0.4549(4) 0.054(3) Uani 1 1 d . U
C55I C 0.5378(6) 0.5315(5) 0.8708(6) 0.055(5) Uani 1 1 d . U
C56I C 0.5544(9) 0.5121(6) 0.8520(6) 0.068(6) Uani 1 1 d . U
C57I C 0.5280(9) 0.4913(7) 0.8417(8) 0.082(7) Uani 1 1 d . U
C58I C 0.5452(10) 0.4746(8) 0.8209(8) 0.087(7) Uani 1 1 d . U
H58I H 0.5759 0.4750 0.8140 0.105 Uiso 1 1 calc R U
C59I C 0.5225(11) 0.4567(9) 0.8083(11) 0.108(10) Uani 1 1 d . U
H59I H 0.5351 0.4459 0.7927 0.129 Uiso 1 1 calc R U
C60I C 0.4757(11) 0.4569(9) 0.8227(11) 0.108(10) Uani 1 1 d . U
H60I H 0.4577 0.4439 0.8175 0.129 Uiso 1 1 calc R U
C61I C 0.4581(9) 0.4742(8) 0.8423(9) 0.089(8) Uani 1 1 d . U
H61I H 0.4267 0.4754 0.8478 0.106 Uiso 1 1 calc R U
C62I C 0.4818(11) 0.4910(7) 0.8555(9) 0.093(8) Uani 1 1 d . U
C63I C 0.4633(8) 0.5098(5) 0.8742(6) 0.060(5) Uani 1 1 d . U
C64I C 0.4886(8) 0.5307(7) 0.8842(6) 0.072(6) Uani 1 1 d . U
C65I C 0.4710(10) 0.5516(7) 0.9020(6) 0.077(6) Uani 1 1 d . U
C66I C 0.4927(9) 0.5776(8) 0.9055(6) 0.079(6) Uani 1 1 d . U
C67I C 0.4691(8) 0.6032(9) 0.9178(7) 0.083(7) Uani 1 1 d . U
H67I H 0.4375 0.6052 0.9230 0.100 Uiso 1 1 calc R U
C68I C 0.4925(11) 0.6263(9) 0.9225(8) 0.089(7) Uani 1 1 d . U
H68I H 0.4779 0.6427 0.9326 0.106 Uiso 1 1 calc R U
C69I C 0.5373(11) 0.6244(11) 0.9121(8) 0.102(9) Uani 1 1 d . U
H69I H 0.5532 0.6397 0.9156 0.123 Uiso 1 1 calc R U
C70I C 0.5593(11) 0.6025(9) 0.8976(8) 0.095(8) Uani 1 1 d . U
H70I H 0.5895 0.6036 0.8898 0.114 Uiso 1 1 calc R U
C71I C 0.5374(8) 0.5764(7) 0.8933(7) 0.075(6) Uani 1 1 d . U
C72I C 0.5615(6) 0.5529(6) 0.8774(6) 0.061(5) Uani 1 1 d . U
C1J C 0.7153(6) 0.5281(3) 0.8660(4) 0.075(6) Uani 1 1 d DG U
C2J C 0.7204(5) 0.5294(3) 0.8314(3) 0.074(6) Uani 1 1 d DG U
C3J C 0.7129(5) 0.4956(4) 0.8339(3) 0.067(6) Uani 1 1 d DG U
C4J C 0.7032(5) 0.4734(3) 0.8701(3) 0.065(5) Uani 1 1 d DG U
C5J C 0.7047(6) 0.4935(4) 0.8899(3) 0.082(7) Uani 1 1 d DG U
C6J C 0.7214(9) 0.5583(7) 0.8751(8) 0.101(9) Uani 1 1 d D U
H6J1 H 0.7286 0.5791 0.8534 0.151 Uiso 1 1 calc R U
H6J2 H 0.6926 0.5684 0.8839 0.151 Uiso 1 1 calc R U
H6J3 H 0.7469 0.5471 0.8939 0.151 Uiso 1 1 calc R U
C7J C 0.7359(9) 0.5585(7) 0.7990(6) 0.098(10) Uani 1 1 d D U
H7J1 H 0.7385 0.5791 0.8039 0.147 Uiso 1 1 calc R U
H7J2 H 0.7661 0.5466 0.7933 0.147 Uiso 1 1 calc R U
H7J3 H 0.7131 0.5690 0.7784 0.147 Uiso 1 1 calc R U
C8J C 0.7171(11) 0.4807(7) 0.8054(6) 0.091(8) Uani 1 1 d D U
H8J1 H 0.7095 0.4562 0.8160 0.136 Uiso 1 1 calc R U
H8J2 H 0.6956 0.4992 0.7842 0.136 Uiso 1 1 calc R U
H8J3 H 0.7490 0.4771 0.7980 0.136 Uiso 1 1 calc R U
C9J C 0.6966(8) 0.4328(5) 0.8863(8) 0.116(12) Uani 1 1 d D U
H9J1 H 0.6968 0.4254 0.8671 0.173 Uiso 1 1 calc R U
H9J2 H 0.7219 0.4147 0.9048 0.173 Uiso 1 1 calc R U
H9J3 H 0.6668 0.4327 0.8973 0.173 Uiso 1 1 calc R U
C10J C 0.6966(10) 0.4817(9) 0.9296(4) 0.109(11) Uani 1 1 d D U
H10R H 0.6999 0.5015 0.9355 0.164 Uiso 1 1 calc R U
H10S H 0.6652 0.4786 0.9341 0.164 Uiso 1 1 calc R U
H10T H 0.7194 0.4575 0.9447 0.164 Uiso 1 1 calc R U
C11J C 0.3944(4) 0.9671(5) 0.3300(5) 0.083(7) Uani 1 1 d DG U
C12J C 0.3485(4) 0.9914(4) 0.3230(4) 0.069(6) Uani 1 1 d DG U
C13J C 0.3193(4) 0.9753(4) 0.3126(5) 0.077(6) Uani 1 1 d DG U
C14J C 0.3473(5) 0.9411(4) 0.3130(5) 0.096(8) Uani 1 1 d DG U
C15J C 0.3937(4) 0.9360(4) 0.3238(5) 0.087(7) Uani 1 1 d DG U
C16J C 0.4358(6) 0.9750(8) 0.3414(7) 0.098(9) Uani 1 1 d D U
H16M H 0.4638 0.9544 0.3447 0.147 Uiso 1 1 calc R U
H16N H 0.4398 0.9994 0.3227 0.147 Uiso 1 1 calc R U
H16O H 0.4305 0.9762 0.3643 0.147 Uiso 1 1 calc R U
C17J C 0.3326(7) 1.0260(5) 0.3283(6) 0.069(6) Uani 1 1 d D U
H17R H 0.2993 1.0374 0.3215 0.104 Uiso 1 1 calc R U
H17S H 0.3387 1.0190 0.3538 0.104 Uiso 1 1 calc R U
H17T H 0.3495 1.0445 0.3132 0.104 Uiso 1 1 calc R U
C18J C 0.2684(7) 0.9951(8) 0.2970(9) 0.116(12) Uani 1 1 d D U
H18R H 0.2570 1.0182 0.3000 0.174 Uiso 1 1 calc R U
H18S H 0.2664 1.0020 0.2712 0.174 Uiso 1 1 calc R U
H18T H 0.2493 0.9776 0.3099 0.174 Uiso 1 1 calc R U
C19J C 0.3332(10) 0.9137(8) 0.3024(9) 0.117(11) Uani 1 1 d D U
H19M H 0.2997 0.9225 0.2960 0.175 Uiso 1 1 calc R U
H19N H 0.3499 0.9132 0.2817 0.175 Uiso 1 1 calc R U
H19O H 0.3411 0.8879 0.3229 0.175 Uiso 1 1 calc R U
C20J C 0.4359(7) 0.9053(8) 0.3245(8) 0.118(13) Uani 1 1 d D U
H20R H 0.4637 0.9082 0.3330 0.177 Uiso 1 1 calc R U
H20S H 0.4318 0.8801 0.3409 0.177 Uiso 1 1 calc R U
H20T H 0.4396 0.9078 0.3001 0.177 Uiso 1 1 calc R U
C21J C 0.0873(4) 0.9627(3) 0.4002(3) 0.049(4) Uani 1 1 d DG U
C22J C 0.0669(5) 0.9322(4) 0.4102(4) 0.061(5) Uani 1 1 d DG U
C23J C 0.0361(5) 0.9324(4) 0.4373(4) 0.077(6) Uani 1 1 d DG U
C24J C 0.0375(5) 0.9630(4) 0.4441(3) 0.084(7) Uani 1 1 d DG U
C25J C 0.0691(5) 0.9817(3) 0.4212(4) 0.073(6) Uani 1 1 d DG U
C26J C 0.1213(6) 0.9737(6) 0.3716(5) 0.077(7) Uani 1 1 d D U
H26R H 0.1299 0.9957 0.3701 0.115 Uiso 1 1 calc R U
H26S H 0.1492 0.9522 0.3779 0.115 Uiso 1 1 calc R U
H26T H 0.1069 0.9804 0.3481 0.115 Uiso 1 1 calc R U
C27J C 0.0741(8) 0.9054(6) 0.3942(6) 0.067(6) Uani 1 1 d D U
H27M H 0.0970 0.9109 0.3760 0.100 Uiso 1 1 calc R U
H27N H 0.0855 0.8790 0.4133 0.100 Uiso 1 1 calc R U
H27O H 0.0446 0.9086 0.3827 0.100 Uiso 1 1 calc R U
C28J C 0.0050(7) 0.9052(8) 0.4549(6) 0.109(11) Uani 1 1 d D U
H28R H -0.0129 0.9112 0.4728 0.164 Uiso 1 1 calc R U
H28S H -0.0164 0.9083 0.4362 0.164 Uiso 1 1 calc R U
H28T H 0.0245 0.8787 0.4668 0.164 Uiso 1 1 calc R U
C29J C 0.0117(8) 0.9732(9) 0.4724(7) 0.105(11) Uani 1 1 d D U
H29R H 0.0189 0.9956 0.4713 0.157 Uiso 1 1 calc R U
H29S H -0.0219 0.9789 0.4676 0.157 Uiso 1 1 calc R U
H29T H 0.0214 0.9516 0.4966 0.157 Uiso 1 1 calc R U
C30J C 0.0860(10) 1.0126(6) 0.4230(8) 0.102(10) Uani 1 1 d D U
H30M H 0.1076 1.0208 0.4042 0.153 Uiso 1 1 calc R U
H30N H 0.0594 1.0344 0.4190 0.153 Uiso 1 1 calc R U
H30O H 0.1019 1.0024 0.4468 0.153 Uiso 1 1 calc R U
C31J C 0.4247(5) 0.4620(7) 0.9762(7) 0.158(13) Uani 1 1 d DG U
C32J C 0.3924(7) 0.4545(6) 0.9587(7) 0.150(11) Uani 1 1 d DG U
C33J C 0.3478(6) 0.4787(6) 0.9572(6) 0.108(9) Uani 1 1 d DG U
C34J C 0.3525(5) 0.5011(6) 0.9738(6) 0.101(8) Uani 1 1 d DG U
C35J C 0.4000(6) 0.4908(7) 0.9856(6) 0.126(10) Uani 1 1 d DG U
C36J C 0.4759(9) 0.4407(15) 0.9855(14) 0.23(3) Uani 1 1 d D U
H36R H 0.4905 0.4512 0.9974 0.349 Uiso 1 1 calc R U
H36S H 0.4792 0.4135 1.0017 0.349 Uiso 1 1 calc R U
H36T H 0.4909 0.4434 0.9632 0.349 Uiso 1 1 calc R U
C37J C 0.4013(14) 0.4297(10) 0.9406(10) 0.191(19) Uani 1 1 d D U
H37M H 0.3718 0.4306 0.9311 0.287 Uiso 1 1 calc R U
H37N H 0.4211 0.4389 0.9207 0.287 Uiso 1 1 calc R U
H37O H 0.4169 0.4034 0.9582 0.287 Uiso 1 1 calc R U
C38J C 0.3016(9) 0.4766(12) 0.9441(11) 0.136(13) Uani 1 1 d D U
H38M H 0.2756 0.4962 0.9456 0.204 Uiso 1 1 calc R U
H38N H 0.3031 0.4809 0.9190 0.204 Uiso 1 1 calc R U
H38O H 0.2971 0.4513 0.9595 0.204 Uiso 1 1 calc R U
C39J C 0.3151(12) 0.5347(9) 0.9753(12) 0.19(2) Uani 1 1 d D U
H39M H 0.3284 0.5447 0.9886 0.285 Uiso 1 1 calc R U
H39N H 0.3044 0.5550 0.9507 0.285 Uiso 1 1 calc R U
H39O H 0.2887 0.5257 0.9877 0.285 Uiso 1 1 calc R U
C40J C 0.4219(13) 0.5090(13) 1.0023(12) 0.22(2) Uani 1 1 d D U
H40R H 0.3976 0.5280 1.0062 0.323 Uiso 1 1 calc R U
H40S H 0.4385 0.4893 1.0256 0.323 Uiso 1 1 calc R U
H40T H 0.4437 0.5215 0.9861 0.323 Uiso 1 1 calc R U
Ir1K Ir 0.30413(3) 0.17791(3) 0.36345(3) 0.0652(2) Uani 1 1 d . .
Ir2K Ir 0.97009(2) 0.12952(2) 0.27574(2) 0.04503(18) Uani 1 1 d . .
Ir3K Ir 0.97708(3) 0.29570(2) 0.33728(2) 0.0528(2) Uani 1 1 d . .
Ir4K Ir 0.33896(4) 0.29613(3) 0.47099(3) 0.0719(3) Uani 1 1 d . .
S1K S 0.63369(17) 0.14134(19) 0.29973(15) 0.0634(14) Uani 1 1 d . U
C1K C 0.5805(6) 0.1669(7) 0.2734(6) 0.061(5) Uani 1 1 d . U
C2K C 0.5861(7) 0.1937(8) 0.2382(7) 0.077(7) Uani 1 1 d . U
H2K H 0.5618 0.2118 0.2203 0.092 Uiso 1 1 calc R U
C3K C 0.6360(8) 0.1889(8) 0.2339(7) 0.075(7) Uani 1 1 d . U
H3K H 0.6472 0.2034 0.2115 0.090 Uiso 1 1 calc R U
C4K C 0.6656(7) 0.1630(7) 0.2633(6) 0.061(5) Uani 1 1 d . U
C5K C 0.5393(8) 0.1638(8) 0.2876(8) 0.077(7) Uani 1 1 d . U
C6K C 0.5026(7) 0.1635(7) 0.3013(6) 0.061(5) Uani 1 1 d . U
N1K N 0.3699(6) 0.1702(7) 0.3400(6) 0.084(7) Uani 1 1 d . U
C7K C 0.4076(7) 0.1413(7) 0.3630(6) 0.064(6) Uani 1 1 d . U
H7K H 0.4040 0.1237 0.3870 0.077 Uiso 1 1 calc R U
C8K C 0.4500(6) 0.1399(8) 0.3487(7) 0.070(6) Uani 1 1 d . U
H8K H 0.4761 0.1203 0.3636 0.084 Uiso 1 1 calc R U
C9K C 0.4572(7) 0.1637(7) 0.3158(6) 0.059(5) Uani 1 1 d . U
C10K C 0.4191(8) 0.1973(9) 0.2932(7) 0.078(7) Uani 1 1 d . U
H10U H 0.4226 0.2167 0.2701 0.093 Uiso 1 1 calc R U
C11K C 0.3770(9) 0.1973(8) 0.3097(7) 0.080(7) Uani 1 1 d . U
H11K H 0.3514 0.2191 0.2976 0.096 Uiso 1 1 calc R U
C12K C 0.7113(8) 0.1573(7) 0.2682(6) 0.064(5) Uani 1 1 d . U
C13K C 0.7535(7) 0.1511(7) 0.2719(6) 0.064(6) Uani 1 1 d . U
N2K N 0.8995(7) 0.1375(5) 0.2770(5) 0.063(4) Uani 1 1 d . U
C14K C 0.8697(8) 0.1596(7) 0.2440(6) 0.064(6) Uani 1 1 d . U
H14K H 0.8823 0.1729 0.2219 0.076 Uiso 1 1 calc R U
C15K C 0.8251(6) 0.1615(7) 0.2444(6) 0.060(5) Uani 1 1 d . U
H15K H 0.8071 0.1748 0.2218 0.072 Uiso 1 1 calc R U
C16K C 0.8039(7) 0.1463(7) 0.2739(6) 0.056(5) Uani 1 1 d . U
C17K C 0.8300(6) 0.1274(5) 0.3061(6) 0.049(4) Uani 1 1 d . U
H17U H 0.8158 0.1173 0.3282 0.059 Uiso 1 1 calc R U
C18K C 0.8754(6) 0.1234(5) 0.3061(5) 0.043(4) Uani 1 1 d . U
H18U H 0.8926 0.1092 0.3290 0.051 Uiso 1 1 calc R U
S2K S 0.6544(2) 0.3329(2) 0.41044(19) 0.0748(16) Uani 1 1 d . U
C19K C 0.6797(9) 0.3664(8) 0.3779(7) 0.079(7) Uani 1 1 d . U
C20K C 0.6463(9) 0.4012(8) 0.3577(7) 0.084(7) Uani 1 1 d . U
H20U H 0.6532 0.4236 0.3395 0.100 Uiso 1 1 calc R U
C21K C 0.6018(9) 0.3989(8) 0.3678(8) 0.088(8) Uani 1 1 d . U
H21K H 0.5749 0.4195 0.3562 0.106 Uiso 1 1 calc R U
C22K C 0.5995(8) 0.3638(8) 0.3965(7) 0.072(6) Uani 1 1 d . U
C23K C 0.7270(8) 0.3570(7) 0.3730(6) 0.068(6) Uani 1 1 d . U
C24K C 0.7702(8) 0.3452(7) 0.3709(7) 0.067(6) Uani 1 1 d . U
N3K N 0.9069(7) 0.3086(5) 0.3473(5) 0.062(5) Uani 1 1 d . U
C25K C 0.8775(7) 0.3404(6) 0.3203(7) 0.063(5) Uani 1 1 d . U
H25K H 0.8881 0.3534 0.2971 0.075 Uiso 1 1 calc R U
C26K C 0.8292(8) 0.3541(7) 0.3277(6) 0.069(6) Uani 1 1 d . U
H26U H 0.8088 0.3764 0.3094 0.083 Uiso 1 1 calc R U
C27K C 0.8124(7) 0.3335(6) 0.3631(6) 0.057(5) Uani 1 1 d . U
C28K C 0.8459(8) 0.3024(5) 0.3883(6) 0.054(5) Uani 1 1 d . U
H28U H 0.8380 0.2884 0.4122 0.065 Uiso 1 1 calc R U
C29K C 0.8901(7) 0.2916(8) 0.3792(6) 0.064(6) Uani 1 1 d . U
H29U H 0.9109 0.2696 0.3975 0.077 Uiso 1 1 calc R U
C30K C 0.5580(9) 0.3515(7) 0.4133(7) 0.072(6) Uani 1 1 d . U
C31K C 0.5271(12) 0.3423(10) 0.4242(7) 0.099(9) Uani 1 1 d . U
N4K N 0.4013(8) 0.3093(6) 0.4561(5) 0.078(5) Uani 1 1 d . U
C32K C 0.4391(10) 0.2926(8) 0.4765(8) 0.086(7) Uani 1 1 d . U
H32K H 0.4365 0.2739 0.5003 0.103 Uiso 1 1 calc R U
C33K C 0.4834(9) 0.2974(7) 0.4694(6) 0.071(6) Uani 1 1 d . U
H33K H 0.5100 0.2803 0.4853 0.085 Uiso 1 1 calc R U
C34K C 0.4857(8) 0.3315(7) 0.4349(6) 0.072(6) Uani 1 1 d . U
C35K C 0.4450(8) 0.3522(7) 0.4154(7) 0.076(6) Uani 1 1 d . U
H35K H 0.4441 0.3756 0.3944 0.091 Uiso 1 1 calc R U
C36K C 0.4020(10) 0.3409(7) 0.4246(7) 0.080(7) Uani 1 1 d . U
H36U H 0.3747 0.3554 0.4086 0.096 Uiso 1 1 calc R U
O1K O 0.3428(5) 0.1640(5) 0.4095(4) 0.069(4) Uani 1 1 d . U
O2K O 0.3087(5) 0.2309(5) 0.3468(4) 0.068(4) Uani 1 1 d . U
O7K O 0.3328(6) 0.3096(4) 0.4174(4) 0.072(4) Uani 1 1 d . U
O8K O 0.3768(6) 0.2426(4) 0.4757(4) 0.067(4) Uani 1 1 d . U
C37K C 0.9581(6) 0.1989(5) 0.3029(4) 0.036(3) Uani 1 1 d . U
C38K C 0.9482(7) 0.2120(5) 0.2654(5) 0.047(4) Uani 1 1 d . U
C39K C 0.9355(7) 0.2531(6) 0.2379(5) 0.055(5) Uani 1 1 d . U
C40K C 0.9213(9) 0.2622(7) 0.2030(6) 0.068(5) Uani 1 1 d . U
H40U H 0.9209 0.2431 0.1963 0.082 Uiso 1 1 calc R U
C41K C 0.9079(10) 0.3000(8) 0.1790(7) 0.085(7) Uani 1 1 d . U
H41K H 0.9013 0.3082 0.1540 0.102 Uiso 1 1 calc R U
C42K C 0.9039(11) 0.3276(8) 0.1922(7) 0.086(7) Uani 1 1 d . U
H42K H 0.8904 0.3537 0.1757 0.104 Uiso 1 1 calc R U
C43K C 0.9176(8) 0.3198(6) 0.2254(6) 0.058(5) Uani 1 1 d . U
H43K H 0.9179 0.3392 0.2317 0.069 Uiso 1 1 calc R U
C44K C 0.9315(7) 0.2806(5) 0.2506(5) 0.048(4) Uani 1 1 d . U
C45K C 0.9476(7) 0.2695(6) 0.2871(5) 0.057(5) Uani 1 1 d . U
C46K C 0.9580(7) 0.2292(5) 0.3134(5) 0.044(4) Uani 1 1 d . U
C47K C 0.9702(5) 0.2177(5) 0.3489(4) 0.042(4) Uani 1 1 d . U
C48K C 0.9828(5) 0.1762(5) 0.3764(5) 0.043(4) Uani 1 1 d . U
C49K C 0.9959(7) 0.1658(6) 0.4128(5) 0.053(5) Uani 1 1 d . U
H49K H 0.9962 0.1847 0.4198 0.064 Uiso 1 1 calc R U
C50K C 1.0074(7) 0.1293(5) 0.4364(6) 0.050(4) Uani 1 1 d . U
H50K H 1.0175 0.1221 0.4605 0.060 Uiso 1 1 calc R U
C51K C 1.0055(7) 0.0995(6) 0.4273(5) 0.051(5) Uani 1 1 d . U
H51K H 1.0133 0.0733 0.4447 0.062 Uiso 1 1 calc R U
C52K C 0.9917(5) 0.1120(4) 0.3917(4) 0.036(4) Uani 1 1 d . U
H52K H 0.9904 0.0939 0.3839 0.043 Uiso 1 1 calc R U
C53K C 0.9795(5) 0.1507(6) 0.3670(5) 0.046(4) Uani 1 1 d . U
C54K C 0.9669(6) 0.1610(6) 0.3277(5) 0.049(5) Uani 1 1 d . U
O3K O 0.9528(5) 0.1878(4) 0.2519(3) 0.052(3) Uani 1 1 d . U
O4K O 0.9656(4) 0.1333(3) 0.3233(3) 0.041(3) Uani 1 1 d . U
O5K O 0.9730(4) 0.2396(4) 0.3642(4) 0.046(3) Uani 1 1 d . U
O6K O 0.9495(5) 0.2969(4) 0.2917(4) 0.057(3) Uani 1 1 d . U
C55K C 0.3384(7) 0.2283(6) 0.4027(5) 0.059(5) Uani 1 1 d . U
C56K C 0.3527(7) 0.1859(6) 0.4203(5) 0.053(4) Uani 1 1 d . U
C57K C 0.3765(7) 0.1658(5) 0.4572(5) 0.050(4) Uani 1 1 d . U
C58K C 0.3917(7) 0.1260(6) 0.4746(6) 0.061(5) Uani 1 1 d . U
H58K H 0.3843 0.1117 0.4641 0.073 Uiso 1 1 calc R U
C59K C 0.4170(8) 0.1082(7) 0.5066(6) 0.074(6) Uani 1 1 d . U
H59K H 0.4285 0.0812 0.5179 0.088 Uiso 1 1 calc R U
C60K C 0.4266(9) 0.1268(8) 0.5232(7) 0.079(6) Uani 1 1 d . U
H60K H 0.4466 0.1127 0.5448 0.095 Uiso 1 1 calc R U
C61K C 0.4075(8) 0.1679(7) 0.5096(7) 0.075(6) Uani 1 1 d . U
H61K H 0.4107 0.1813 0.5224 0.090 Uiso 1 1 calc R U
C62K C 0.3833(8) 0.1855(6) 0.4747(6) 0.061(5) Uani 1 1 d . U
C63K C 0.3658(7) 0.2297(5) 0.4570(6) 0.052(4) Uani 1 1 d . U
C64K C 0.3446(8) 0.2484(6) 0.4220(5) 0.061(5) Uani 1 1 d . U
C65K C 0.3306(9) 0.2876(7) 0.4029(6) 0.070(6) Uani 1 1 d . U
C66K C 0.3168(8) 0.3083(7) 0.3637(6) 0.066(5) Uani 1 1 d . U
C67K C 0.3091(9) 0.3467(8) 0.3453(6) 0.078(6) Uani 1 1 d . U
H67K H 0.3118 0.3604 0.3579 0.094 Uiso 1 1 calc R U
C68K C 0.2973(8) 0.3660(7) 0.3086(6) 0.068(5) Uani 1 1 d . U
H68K H 0.2940 0.3927 0.2959 0.082 Uiso 1 1 calc R U
C69K C 0.2904(9) 0.3476(7) 0.2899(6) 0.073(6) Uani 1 1 d . U
H69K H 0.2781 0.3614 0.2654 0.088 Uiso 1 1 calc R U
C70K C 0.3021(10) 0.3074(8) 0.3084(7) 0.082(6) Uani 1 1 d . U
H70K H 0.3030 0.2930 0.2958 0.099 Uiso 1 1 calc R U
C71K C 0.3124(7) 0.2893(6) 0.3459(6) 0.062(5) Uani 1 1 d . U
C72K C 0.3180(6) 0.2463(6) 0.3664(5) 0.050(4) Uani 1 1 d . U
C1L C 0.2358(6) 0.1744(4) 0.3811(4) 0.080(6) Uani 1 1 d DG U
C2L C 0.2328(7) 0.1982(4) 0.3431(4) 0.090(7) Uani 1 1 d DG U
C3L C 0.2600(7) 0.1761(5) 0.3272(3) 0.090(7) Uani 1 1 d DG U
C4L C 0.2798(6) 0.1387(4) 0.3554(4) 0.080(6) Uani 1 1 d DG U
C5L C 0.2648(6) 0.1376(4) 0.3886(3) 0.086(6) Uani 1 1 d DG U
C6L C 0.2106(9) 0.1845(9) 0.4094(6) 0.095(8) Uani 1 1 d D U
H6L1 H 0.1927 0.2115 0.3978 0.142 Uiso 1 1 calc R U
H6L2 H 0.1895 0.1685 0.4208 0.142 Uiso 1 1 calc R U
H6L3 H 0.2333 0.1801 0.4279 0.142 Uiso 1 1 calc R U
C7L C 0.2072(9) 0.2395(6) 0.3238(8) 0.121(11) Uani 1 1 d D U
H7L1 H 0.1913 0.2475 0.3412 0.182 Uiso 1 1 calc R U
H7L2 H 0.2292 0.2544 0.3119 0.182 Uiso 1 1 calc R U
H7L3 H 0.1843 0.2436 0.3056 0.182 Uiso 1 1 calc R U
C8L C 0.2648(14) 0.1878(10) 0.2863(5) 0.132(13) Uani 1 1 d D U
H8L1 H 0.2861 0.1665 0.2837 0.197 Uiso 1 1 calc R U
H8L2 H 0.2342 0.1941 0.2744 0.197 Uiso 1 1 calc R U
H8L3 H 0.2770 0.2101 0.2751 0.197 Uiso 1 1 calc R U
C9L C 0.3101(9) 0.1038(7) 0.3508(8) 0.104(9) Uani 1 1 d D U
H9L1 H 0.3157 0.1119 0.3252 0.157 Uiso 1 1 calc R U
H9L2 H 0.3398 0.0936 0.3651 0.157 Uiso 1 1 calc R U
H9L3 H 0.2938 0.0839 0.3592 0.157 Uiso 1 1 calc R U
C10L C 0.2754(11) 0.1040(7) 0.4266(5) 0.100(9) Uani 1 1 d D U
H10V H 0.2600 0.1123 0.4440 0.151 Uiso 1 1 calc R U
H10W H 0.2639 0.0834 0.4275 0.151 Uiso 1 1 calc R U
H10$ H 0.3090 0.0947 0.4327 0.151 Uiso 1 1 calc R U
C11L C 1.0102(5) 0.0708(4) 0.2930(3) 0.068(5) Uani 1 1 d DG U
C12L C 0.9824(5) 0.0842(4) 0.2608(3) 0.063(5) Uani 1 1 d DG U
C13L C 0.9957(5) 0.1157(4) 0.2332(3) 0.066(5) Uani 1 1 d DG U
C14L C 1.0318(5) 0.1219(4) 0.2483(3) 0.065(5) Uani 1 1 d DG U
C15L C 1.0408(5) 0.0941(4) 0.2853(3) 0.060(5) Uani 1 1 d DG U
C16L C 1.0059(7) 0.0389(6) 0.3292(5) 0.076(7) Uani 1 1 d D U
H16P H 1.0291 0.0353 0.3470 0.114 Uiso 1 1 calc R U
H16Q H 0.9747 0.0454 0.3370 0.114 Uiso 1 1 calc R U
H16R H 1.0110 0.0153 0.3273 0.114 Uiso 1 1 calc R U
C17L C 0.9452(8) 0.0683(6) 0.2569(7) 0.085(8) Uani 1 1 d D U
H17V H 0.9313 0.0827 0.2319 0.128 Uiso 1 1 calc R U
H17W H 0.9584 0.0414 0.2629 0.128 Uiso 1 1 calc R U
H17$ H 0.9212 0.0704 0.2734 0.128 Uiso 1 1 calc R U
C18L C 0.9741(11) 0.1424(7) 0.1940(5) 0.102(10) Uani 1 1 d D U
H18V H 0.9912 0.1615 0.1817 0.153 Uiso 1 1 calc R U
H18W H 0.9760 0.1273 0.1812 0.153 Uiso 1 1 calc R U
H18$ H 0.9415 0.1552 0.1944 0.153 Uiso 1 1 calc R U
C19L C 1.0604(9) 0.1500(7) 0.2273(7) 0.107(10) Uani 1 1 d D U
H19P H 1.0830 0.1488 0.2441 0.160 Uiso 1 1 calc R U
H19Q H 1.0768 0.1433 0.2093 0.160 Uiso 1 1 calc R U
H19R H 1.0397 0.1760 0.2151 0.160 Uiso 1 1 calc R U
C20L C 1.0750(8) 0.0903(8) 0.3131(7) 0.102(10) Uani 1 1 d D U
H20V H 1.0739 0.0686 0.3364 0.153 Uiso 1 1 calc R U
H20W H 1.1065 0.0863 0.3050 0.153 Uiso 1 1 calc R U
H20$ H 1.0668 0.1137 0.3157 0.153 Uiso 1 1 calc R U
C21L C 1.0224(6) 0.3002(4) 0.3714(3) 0.077(5) Uani 1 1 d DG U
C22L C 1.0506(6) 0.2840(4) 0.3510(4) 0.079(6) Uani 1 1 d DG U
C23L C 1.0397(6) 0.3106(4) 0.3138(4) 0.091(7) Uani 1 1 d DG U
C24L C 1.0048(6) 0.3431(4) 0.3112(3) 0.072(5) Uani 1 1 d DG U
C25L C 0.9941(6) 0.3367(4) 0.3468(4) 0.075(6) Uani 1 1 d DG U
C26L C 1.0233(10) 0.2812(9) 0.4123(4) 0.112(10) Uani 1 1 d D U
H26V H 1.0007 0.2981 0.4199 0.169 Uiso 1 1 calc R U
H26W H 1.0154 0.2570 0.4210 0.169 Uiso 1 1 calc R U
H26$ H 1.0545 0.2763 0.4225 0.169 Uiso 1 1 calc R U
C27L C 1.0823(9) 0.2442(5) 0.3652(8) 0.100(9) Uani 1 1 d D U
H27P H 1.0975 0.2408 0.3451 0.150 Uiso 1 1 calc R U
H27Q H 1.1059 0.2401 0.3829 0.150 Uiso 1 1 calc R U
H27R H 1.0641 0.2257 0.3768 0.150 Uiso 1 1 calc R U
C28L C 1.0575(12) 0.3042(9) 0.2808(7) 0.134(13) Uani 1 1 d D U
H28V H 1.0443 0.3274 0.2584 0.200 Uiso 1 1 calc R U
H28W H 1.0915 0.2982 0.2819 0.200 Uiso 1 1 calc R U
H28$ H 1.0479 0.2829 0.2815 0.200 Uiso 1 1 calc R U
C29L C 0.9838(9) 0.3784(6) 0.2751(5) 0.089(7) Uani 1 1 d D U
H29V H 0.9605 0.3972 0.2798 0.133 Uiso 1 1 calc R U
H29W H 1.0085 0.3897 0.2621 0.133 Uiso 1 1 calc R U
H29$ H 0.9692 0.3707 0.2603 0.133 Uiso 1 1 calc R U
C30L C 0.9608(11) 0.3645(7) 0.3573(9) 0.126(12) Uani 1 1 d D U
H30P H 0.9455 0.3876 0.3354 0.188 Uiso 1 1 calc R U
H30Q H 0.9374 0.3527 0.3718 0.188 Uiso 1 1 calc R U
H30R H 0.9780 0.3714 0.3714 0.188 Uiso 1 1 calc R U
C31L C 0.2872(7) 0.3399(4) 0.4795(5) 0.102(8) Uani 1 1 d DG U
C32L C 0.2645(6) 0.3148(5) 0.4772(5) 0.108(9) Uani 1 1 d DG U
C33L C 0.2860(6) 0.2773(4) 0.5044(5) 0.097(9) Uani 1 1 d DG U
C34L C 0.3221(5) 0.2791(4) 0.5234(4) 0.075(6) Uani 1 1 d DG U
C35L C 0.3228(6) 0.3179(4) 0.5080(4) 0.082(7) Uani 1 1 d DG U
C36L C 0.2780(11) 0.3809(6) 0.4508(8) 0.143(15) Uani 1 1 d D U
H36V H 0.2506 0.3876 0.4350 0.214 Uiso 1 1 calc R U
H36W H 0.2724 0.3975 0.4624 0.214 Uiso 1 1 calc R U
H36$ H 0.3049 0.3842 0.4364 0.214 Uiso 1 1 calc R U
C37L C 0.2282(9) 0.3242(9) 0.4495(7) 0.121(11) Uani 1 1 d D U
H37P H 0.2186 0.3518 0.4338 0.181 Uiso 1 1 calc R U
H37Q H 0.2406 0.3111 0.4350 0.181 Uiso 1 1 calc R U
H37R H 0.2013 0.3158 0.4614 0.181 Uiso 1 1 calc R U
C38L C 0.2709(11) 0.2409(7) 0.5133(10) 0.126(12) Uani 1 1 d D U
H38P H 0.2916 0.2188 0.5331 0.189 Uiso 1 1 calc R U
H38Q H 0.2389 0.2442 0.5204 0.189 Uiso 1 1 calc R U
H38R H 0.2725 0.2369 0.4918 0.189 Uiso 1 1 calc R U
C39L C 0.3496(9) 0.2467(7) 0.5587(6) 0.095(8) Uani 1 1 d D U
H39P H 0.3433 0.2227 0.5636 0.143 Uiso 1 1 calc R U
H39Q H 0.3829 0.2442 0.5563 0.143 Uiso 1 1 calc R U
H39R H 0.3401 0.2526 0.5788 0.143 Uiso 1 1 calc R U
C40L C 0.3561(11) 0.3333(8) 0.5196(8) 0.119(12) Uani 1 1 d D U
H40V H 0.3489 0.3611 0.5044 0.178 Uiso 1 1 calc R U
H40W H 0.3527 0.3276 0.5450 0.178 Uiso 1 1 calc R U
H40$ H 0.3880 0.3214 0.5168 0.178 Uiso 1 1 calc R U
S1T S 0.1455(3) 0.8694(2) 0.83304(18) 0.086(2) Uani 1 1 d D .
O1T O 0.1042(6) 0.8984(5) 0.8342(5) 0.107(7) Uani 1 1 d D .
O2T O 0.1368(6) 0.8341(4) 0.8402(5) 0.091(6) Uani 1 1 d D .
O3T O 0.1725(8) 0.8842(7) 0.8038(4) 0.141(11) Uani 1 1 d D .
C1T C 0.1797(5) 0.8593(4) 0.8709(4) 0.058(5) Uani 1 1 d D .
F1T F 0.2154(4) 0.8259(4) 0.8798(4) 0.086(4) Uani 1 1 d D .
F2T F 0.1997(5) 0.8851(4) 0.8672(4) 0.086(4) Uani 1 1 d D .
F3T F 0.1572(5) 0.8507(4) 0.9009(4) 0.086(4) Uani 1 1 d D .
S2T S 0.0804(2) 0.9744(2) 0.0779(2) 0.085(2) Uani 1 1 d D .
O4T O 0.1026(11) 0.9619(9) 0.1111(7) 0.168(13) Uani 1 1 d D .
O5T O 0.0892(6) 1.0102(5) 0.0481(7) 0.108(8) Uani 1 1 d D .
O6T O 0.0880(6) 0.9451(4) 0.0642(5) 0.076(4) Uani 1 1 d D .
C2T C 0.0210(8) 0.9862(7) 0.0836(6) 0.087(9) Uani 1 1 d D .
F4T F 0.0111(5) 1.0170(6) 0.0915(6) 0.115(6) Uani 1 1 d D .
F5T F 0.0036(5) 0.9609(5) 0.1036(4) 0.101(5) Uani 1 1 d D .
F6T F -0.0046(4) 1.0030(4) 0.0508(4) 0.079(4) Uani 1 1 d D .
S3T S 0.4655(3) 0.7439(3) 0.4297(2) 0.114(3) Uani 1 1 d D .
O7T O 0.4438(6) 0.7576(5) 0.4541(4) 0.082(5) Uani 1 1 d D .
O8T O 0.4461(7) 0.7165(6) 0.4272(6) 0.111(7) Uani 1 1 d D .
O9T O 0.5153(5) 0.7345(9) 0.4309(7) 0.173(15) Uani 1 1 d D .
C3T C 0.4498(8) 0.7826(6) 0.3873(5) 0.103(10) Uani 1 1 d D U
F7T F 0.4689(11) 0.8119(7) 0.3820(8) 0.220(14) Uani 1 1 d D U
F8T F 0.4066(8) 0.7973(8) 0.3808(7) 0.209(13) Uani 1 1 d D U
F9T F 0.4672(11) 0.7727(6) 0.3616(5) 0.192(14) Uani 1 1 d D .
S4T S 0.5841(3) 0.9858(3) 0.5711(2) 0.091(2) Uani 1 1 d . .
O10T O 0.6008(10) 0.9819(9) 0.6029(7) 0.143(10) Uani 1 1 d . .
O11T O 0.5930(8) 0.9511(7) 0.5684(6) 0.102(7) Uani 1 1 d . .
O12T O 0.5930(6) 1.0177(6) 0.5400(6) 0.099(6) Uani 1 1 d . .
C4T C 0.5235(9) 1.0009(7) 0.5744(7) 0.071(6) Uani 1 1 d . U
F10T F 0.5089(7) 0.9700(7) 0.6007(5) 0.124(6) Uani 1 1 d . U
F11T F 0.5010(5) 1.0057(4) 0.5430(4) 0.092(4) Uani 1 1 d . .
F12T F 0.5076(8) 1.0335(8) 0.5756(7) 0.143(8) Uani 1 1 d . U
S5T S 0.8481(3) 0.4415(2) 0.8618(3) 0.099(2) Uani 1 1 d . .
O13T O 0.8209(10) 0.4171(7) 0.8813(10) 0.168(15) Uani 1 1 d . .
O14T O 0.8284(7) 0.4739(7) 0.8236(7) 0.161(14) Uani 1 1 d . .
O15T O 0.8982(8) 0.4172(6) 0.8610(6) 0.106(6) Uani 1 1 d . .
C5T C 0.8518(12) 0.4574(10) 0.8915(9) 0.097(9) Uani 1 1 d . U
F13T F 0.8100(6) 0.4806(6) 0.8955(8) 0.142(9) Uani 1 1 d . .
F14T F 0.8692(11) 0.4280(9) 0.9254(8) 0.175(10) Uani 1 1 d . U
F15T F 0.8811(9) 0.4809(7) 0.8791(9) 0.175(11) Uani 1 1 d . .
S6T S 0.3591(3) 0.4394(2) 0.7475(2) 0.090(2) Uani 1 1 d . .
O16T O 0.3619(9) 0.4257(5) 0.7848(6) 0.112(7) Uani 1 1 d . .
O17T O 0.3385(11) 0.4809(5) 0.7247(6) 0.131(10) Uani 1 1 d . .
O18T O 0.3986(12) 0.4220(12) 0.7318(10) 0.188(16) Uani 1 1 d . .
C6T C 0.3141(12) 0.4194(10) 0.7388(8) 0.096(9) Uani 1 1 d . U
F16T F 0.3301(7) 0.3801(5) 0.7590(5) 0.105(5) Uani 1 1 d . U
F17T F 0.3136(10) 0.4259(7) 0.7052(6) 0.148(8) Uani 1 1 d . U
F18T F 0.2789(8) 0.4328(12) 0.7488(12) 0.229(19) Uani 1 1 d . .
S7T S 0.8859(2) 0.2311(2) 0.51012(17) 0.0730(17) Uani 1 1 d . .
O19T O 0.8728(6) 0.2554(7) 0.5274(6) 0.098(6) Uani 1 1 d . .
O20T O 0.9058(6) 0.1894(5) 0.5354(4) 0.080(5) Uani 1 1 d . .
O21T O 0.8528(6) 0.2391(6) 0.4827(4) 0.086(5) Uani 1 1 d . .
C7T C 0.9345(8) 0.2428(8) 0.4868(7) 0.071(7) Uani 1 1 d . .
F19T F 0.9698(5) 0.2412(5) 0.5046(4) 0.087(4) Uani 1 1 d . .
F20T F 0.9480(5) 0.2260(4) 0.4656(4) 0.079(4) Uani 1 1 d . .
F21T F 0.9236(6) 0.2836(5) 0.4611(5) 0.106(5) Uani 1 1 d . .
S8T S 0.3397(4) 0.1546(3) 0.6562(2) 0.128(4) Uani 1 1 d D U
O22T O 0.3607(14) 0.1141(5) 0.6779(9) 0.38(3) Uani 1 1 d D U
O23T O 0.3044(10) 0.1733(12) 0.6722(9) 0.33(2) Uani 1 1 d D U
O24T O 0.3685(7) 0.1783(6) 0.6379(6) 0.120(7) Uani 1 1 d D U
C8T C 0.3088(7) 0.1545(6) 0.6223(5) 0.097(6) Uani 1 1 d D U
F22T F 0.2789(7) 0.1906(5) 0.6008(6) 0.148(8) Uani 1 1 d D U
F23T F 0.2812(7) 0.1330(6) 0.6339(5) 0.137(7) Uani 1 1 d D U
F24T F 0.3367(7) 0.1472(8) 0.5986(6) 0.157(9) Uani 1 1 d D U
S9T S 0.6293(7) 0.9563(3) 0.0897(3) 0.200(7) Uani 1 1 d D U
O25T O 0.5924(10) 0.9655(12) 0.1082(7) 0.235(16) Uani 1 1 d D U
O26T O 0.6587(17) 0.9157(7) 0.1057(8) 0.32(3) Uani 1 1 d D U
O27T O 0.6197(12) 0.9673(6) 0.0495(5) 0.184(13) Uani 1 1 d D U
C9T C 0.6667(11) 0.9833(9) 0.0868(8) 0.180(11) Uani 1 1 d D U
F25T F 0.6789(7) 0.9727(11) 0.1225(7) 0.253(16) Uani 1 1 d D U
F26T F 0.6979(9) 0.9840(12) 0.0669(9) 0.302(17) Uani 1 1 d D U
F27T F 0.6437(12) 1.0213(7) 0.0725(9) 0.232(14) Uani 1 1 d D U
S10T S 0.8658(3) 0.4398(3) 0.2186(2) 0.119(3) Uani 1 1 d D .
O28T O 0.8541(8) 0.4802(5) 0.1939(6) 0.145(11) Uani 1 1 d D .
O29T O 0.8663(8) 0.4293(6) 0.2565(5) 0.126(9) Uani 1 1 d D .
O30T O 0.9040(7) 0.4171(10) 0.2094(9) 0.22(2) Uani 1 1 d D .
C10T C 0.8201(7) 0.4252(6) 0.2107(6) 0.116(11) Uani 1 1 d D U
F28T F 0.8264(9) 0.3860(6) 0.2314(8) 0.195(13) Uani 1 1 d D .
F29T F 0.7813(7) 0.4406(9) 0.2191(11) 0.27(2) Uani 1 1 d D .
F30T F 0.8147(8) 0.4306(8) 0.1767(6) 0.162(9) Uani 1 1 d D U
S11T S 0.6182(2) 0.78327(19) 0.97894(19) 0.0739(16) Uani 1 1 d . .
O31T O 0.6520(6) 0.7758(6) 1.0064(5) 0.086(5) Uani 1 1 d . .
O32T O 0.5995(6) 0.8226(4) 0.9560(5) 0.083(5) Uani 1 1 d . .
O33T O 0.6319(8) 0.7584(6) 0.9627(6) 0.096(6) Uani 1 1 d . .
C11T C 0.5731(8) 0.7713(7) 1.0019(7) 0.070(6) Uani 1 1 d . U
F31T F 0.5576(5) 0.7863(5) 1.0241(4) 0.093(5) Uani 1 1 d . .
F32T F 0.5823(9) 0.7303(6) 1.0285(5) 0.134(8) Uani 1 1 d . .
F33T F 0.5347(7) 0.7747(7) 0.9837(5) 0.131(7) Uani 1 1 d . .
S12T S 0.6497(8) 0.5474(6) 0.6298(6) 0.284(10) Uani 1 1 d D U
O34T O 0.6491(16) 0.5753(11) 0.5953(9) 0.315(18) Uani 1 1 d D U
O35T O 0.6141(11) 0.5256(13) 0.6396(13) 0.270(14) Uani 1 1 d D U
O36T O 0.6950(9) 0.5136(9) 0.6418(10) 0.218(12) Uani 1 1 d D U
C12T C 0.6501(12) 0.5633(11) 0.6614(10) 0.341(16) Uani 1 1 d D U
F34T F 0.6812(12) 0.5852(10) 0.6486(10) 0.286(14) Uani 1 1 d D U
F35T F 0.6129(11) 0.5759(11) 0.6698(9) 0.256(12) Uani 1 1 d D U
F36T F 0.6685(13) 0.5359(9) 0.6952(8) 0.279(14) Uani 1 1 d D U
S13T S 0.0533(4) 0.2179(3) 0.1079(3) 0.138(3) Uani 1 1 d D U
O37T O 0.0604(10) 0.1777(5) 0.1337(6) 0.154(9) Uani 1 1 d D U
O38T O 0.0729(11) 0.2403(9) 0.1188(9) 0.189(12) Uani 1 1 d D U
O39T O 0.0556(10) 0.2259(8) 0.0711(5) 0.155(9) Uani 1 1 d D U
C13T C -0.0057(7) 0.2364(7) 0.1103(7) 0.176(10) Uani 1 1 d D U
F37T F -0.0128(10) 0.2297(8) 0.1461(6) 0.195(10) Uani 1 1 d D U
F38T F -0.0304(9) 0.2206(9) 0.1019(8) 0.205(11) Uani 1 1 d D U
F39T F -0.0169(10) 0.2743(6) 0.0930(8) 0.209(11) Uani 1 1 d D U
S14T S 0.8364(3) 0.3090(2) 0.72699(19) 0.0895(19) Uani 1 1 d D U
O40T O 0.8855(5) 0.2979(5) 0.7376(6) 0.106(6) Uani 1 1 d D U
O41T O 0.8096(8) 0.2878(8) 0.7545(6) 0.179(13) Uani 1 1 d D U
O42T O 0.8146(9) 0.3480(4) 0.7070(8) 0.190(13) Uani 1 1 d D U
C14T C 0.8343(8) 0.2917(8) 0.6959(7) 0.172(12) Uani 1 1 d D U
F40T F 0.7877(7) 0.2976(9) 0.6861(8) 0.204(12) Uani 1 1 d D U
F41T F 0.8520(9) 0.3090(13) 0.6661(7) 0.32(2) Uani 1 1 d D U
F42T F 0.8513(13) 0.2535(9) 0.7093(12) 0.34(2) Uani 1 1 d D U
S15T S 0.3742(3) 0.7053(3) 0.9360(3) 0.114(3) Uani 1 1 d D U
O43T O 0.4147(7) 0.7182(8) 0.9365(7) 0.154(10) Uani 1 1 d D U
O44T O 0.3518(8) 0.6939(7) 0.9691(5) 0.157(10) Uani 1 1 d D U
O45T O 0.3795(9) 0.6812(7) 0.9196(7) 0.142(9) Uani 1 1 d D U
C15T C 0.3335(7) 0.7469(6) 0.9061(6) 0.142(9) Uani 1 1 d D U
F43T F 0.3502(8) 0.7600(6) 0.8717(5) 0.153(8) Uani 1 1 d D U
F44T F 0.2944(6) 0.7409(7) 0.9027(7) 0.154(8) Uani 1 1 d D U
F45T F 0.3270(9) 0.7761(6) 0.9141(7) 0.164(9) Uani 1 1 d D U
S16T S 0.0473(4) 0.9735(3) 0.2801(2) 0.124(3) Uani 1 1 d D U
O46T O 0.0937(6) 0.9773(5) 0.2831(5) 0.095(6) Uani 1 1 d D U
O47T O 0.0202(9) 0.9969(8) 0.2463(5) 0.193(14) Uani 1 1 d D U
O48T O 0.0211(10) 0.9647(9) 0.3113(6) 0.25(2) Uani 1 1 d D U
C16T C 0.0645(9) 0.9282(6) 0.2818(7) 0.154(16) Uani 1 1 d D U
F46T F 0.0950(12) 0.9013(7) 0.3123(7) 0.235(15) Uani 1 1 d D U
F47T F 0.0890(11) 0.9285(8) 0.2555(6) 0.212(14) Uani 1 1 d D U
F48T F 0.0276(11) 0.9143(9) 0.2859(10) 0.27(2) Uani 1 1 d D U

loop_
_atom_site_aniso_label
_atom_site_aniso_U_11
_atom_site_aniso_U_22
_atom_site_aniso_U_33
_atom_site_aniso_U_23
_atom_site_aniso_U_13
_atom_site_aniso_U_12
Ir1A 0.0315(4) 0.0503(4) 0.0665(4) -0.0344(3) -0.0036(3) -0.0147(3)
Ir2A 0.1306(11) 0.0725(6) 0.0887(7) -0.0570(6) -0.0350(7) 0.0407(7)
Ir3A 0.0398(4) 0.0573(5) 0.0780(5) -0.0407(4) -0.0027(3) -0.0096(4)
Ir4A 0.0430(4) 0.0540(4) 0.0614(4) -0.0320(3) -0.0077(3) -0.0160(3)
S1A 0.035(3) 0.071(3) 0.083(3) -0.053(3) -0.011(2) -0.006(2)
C1A 0.024(8) 0.046(9) 0.068(10) -0.028(8) -0.013(7) -0.001(7)
C2A 0.023(8) 0.067(12) 0.071(11) -0.039(9) -0.022(7) -0.001(8)
C3A 0.022(8) 0.064(11) 0.104(13) -0.052(10) -0.020(8) -0.002(8)
C4A 0.031(9) 0.058(11) 0.078(12) -0.033(9) -0.020(8) -0.011(9)
C5A 0.049(11) 0.054(11) 0.062(10) -0.039(8) -0.007(8) -0.013(9)
C6A 0.052(12) 0.077(14) 0.072(12) -0.047(10) 0.003(9) -0.024(11)
N1A 0.043(8) 0.042(8) 0.057(8) -0.031(6) 0.004(6) -0.025(7)
C7A 0.044(11) 0.074(13) 0.083(13) -0.056(11) -0.001(9) -0.009(10)
C8A 0.034(9) 0.041(8) 0.075(10) -0.033(7) -0.012(7) -0.017(7)
C9A 0.031(9) 0.054(10) 0.067(10) -0.038(9) -0.010(8) -0.002(8)
C10A 0.065(12) 0.057(11) 0.064(10) -0.040(9) -0.003(9) -0.026(10)
C11A 0.031(9) 0.054(10) 0.051(9) -0.023(8) -0.013(7) -0.013(8)
C12A 0.041(11) 0.124(19) 0.077(13) -0.070(13) -0.006(9) -0.019(12)
C13A 0.058(14) 0.110(18) 0.087(14) -0.062(14) -0.019(11) -0.014(13)
N2A 0.084(13) 0.043(9) 0.093(12) -0.045(9) -0.014(10) 0.028(9)
C14A 0.069(15) 0.12(2) 0.107(17) -0.082(16) -0.002(13) 0.002(14)
C15A 0.087(18) 0.13(2) 0.114(18) -0.088(17) 0.022(14) -0.047(16)
C16A 0.032(10) 0.074(13) 0.079(12) -0.039(10) -0.033(9) 0.030(9)
C17A 0.047(11) 0.066(12) 0.084(13) -0.051(11) -0.019(9) 0.013(10)
C18A 0.047(12) 0.116(19) 0.098(16) -0.063(15) -0.025(11) 0.008(13)
S2A 0.060(3) 0.049(3) 0.081(3) -0.036(2) -0.010(2) -0.021(2)
C19A 0.033(9) 0.033(8) 0.080(11) -0.028(8) -0.011(8) -0.004(7)
C20A 0.069(13) 0.026(8) 0.080(12) -0.025(8) -0.009(10) -0.015(9)
C21A 0.053(12) 0.076(14) 0.060(11) -0.022(9) -0.013(9) -0.030(11)
C22A 0.084(15) 0.038(9) 0.063(11) -0.016(8) -0.046(10) -0.009(10)
C23A 0.047(11) 0.037(9) 0.090(13) -0.033(9) -0.012(9) -0.011(9)
C24A 0.056(13) 0.047(11) 0.095(14) -0.041(10) -0.005(10) -0.012(10)
N3A 0.035(8) 0.073(10) 0.087(10) -0.053(8) 0.015(7) -0.040(8)
C25A 0.090(16) 0.039(10) 0.075(12) -0.030(9) 0.000(11) -0.026(10)
C26A 0.062(13) 0.063(12) 0.078(12) -0.048(10) 0.002(9) -0.041(10)
C27A 0.065(14) 0.065(13) 0.094(14) -0.048(11) 0.000(11) -0.034(11)
C28A 0.070(15) 0.078(15) 0.120(17) -0.069(14) -0.004(12) -0.036(12)
C29A 0.039(11) 0.070(13) 0.105(16) -0.044(12) -0.004(10) -0.019(10)
C30A 0.075(15) 0.037(10) 0.080(13) -0.025(9) -0.036(11) 0.005(10)
C31A 0.045(12) 0.068(13) 0.083(13) -0.033(10) -0.011(10) -0.027(10)
N4A 0.073(12) 0.066(11) 0.066(10) -0.032(8) 0.008(9) -0.029(10)
C32A 0.059(13) 0.056(12) 0.069(11) -0.033(9) -0.004(9) -0.006(10)
C33A 0.056(12) 0.045(10) 0.073(11) -0.036(9) 0.005(9) -0.015(9)
C34A 0.051(11) 0.074(13) 0.054(10) -0.034(9) -0.004(8) -0.025(10)
C35A 0.057(12) 0.047(11) 0.075(12) -0.023(9) 0.000(9) -0.014(9)
C36A 0.061(13) 0.054(11) 0.060(11) -0.020(9) -0.013(9) -0.002(10)
O1A 0.040(7) 0.048(7) 0.056(6) -0.029(5) -0.003(5) -0.012(6)
O2A 0.034(6) 0.063(7) 0.053(6) -0.030(5) -0.013(5) -0.008(6)
O7A 0.036(7) 0.057(8) 0.073(8) -0.028(6) -0.011(6) -0.015(6)
O8A 0.046(8) 0.071(9) 0.086(9) -0.046(7) 0.006(7) -0.015(7)
C37A 0.033(7) 0.057(8) 0.055(7) -0.030(6) 0.000(6) -0.027(6)
C38A 0.052(9) 0.061(10) 0.063(9) -0.032(8) -0.013(7) -0.024(8)
C39A 0.025(7) 0.047(9) 0.062(9) -0.023(7) -0.003(7) 0.002(7)
C40A 0.044(9) 0.063(11) 0.080(10) -0.037(8) -0.002(8) -0.023(9)
C41A 0.067(13) 0.093(14) 0.103(13) -0.034(10) 0.023(11) -0.034(11)
C42A 0.054(12) 0.088(14) 0.101(13) -0.025(9) 0.028(10) -0.031(10)
C43A 0.062(12) 0.111(16) 0.086(13) -0.037(11) 0.021(10) -0.042(12)
C44A 0.045(9) 0.061(11) 0.071(10) -0.028(8) -0.015(8) -0.027(9)
C45A 0.029(8) 0.060(10) 0.056(9) -0.025(8) -0.008(7) -0.012(8)
C46A 0.046(9) 0.044(9) 0.071(9) -0.034(7) -0.010(7) -0.026(8)
C47A 0.034(8) 0.036(8) 0.065(9) -0.029(7) -0.005(7) -0.007(7)
C48A 0.048(9) 0.063(10) 0.061(8) -0.042(7) 0.005(7) -0.017(8)
C49A 0.055(10) 0.067(11) 0.082(11) -0.035(8) 0.015(9) -0.016(9)
C50A 0.037(9) 0.076(12) 0.077(11) -0.032(9) 0.002(8) -0.002(9)
C51A 0.057(10) 0.072(11) 0.075(10) -0.036(8) 0.009(9) -0.025(9)
C52A 0.032(8) 0.040(8) 0.064(9) -0.025(7) -0.008(7) 0.000(7)
C53A 0.030(8) 0.056(9) 0.058(8) -0.036(7) 0.002(6) -0.014(7)
C54A 0.039(8) 0.060(10) 0.064(10) -0.039(8) -0.001(7) -0.022(8)
O3A 0.053(8) 0.065(9) 0.066(8) -0.027(7) -0.005(6) -0.022(7)
O4A 0.040(7) 0.058(8) 0.057(7) -0.022(6) -0.003(6) -0.020(6)
O5A 0.155(17) 0.057(9) 0.087(10) -0.046(8) 0.016(11) 0.014(10)
O6A 0.096(13) 0.060(9) 0.100(11) -0.049(9) -0.066(10) 0.043(9)
C55A 0.052(12) 0.036(9) 0.107(14) -0.051(9) 0.010(10) 0.009(9)
C56A 0.060(12) 0.043(10) 0.095(14) -0.040(10) -0.016(10) -0.008(9)
C57A 0.084(14) 0.050(11) 0.078(12) -0.051(10) 0.002(10) -0.029(10)
C58A 0.115(18) 0.055(13) 0.093(16) -0.031(11) 0.038(15) -0.011(13)
C59A 0.13(2) 0.097(18) 0.118(19) -0.081(15) 0.023(16) -0.056(16)
C60A 0.099(18) 0.074(14) 0.088(15) -0.040(12) -0.011(13) -0.043(13)
C61A 0.064(13) 0.069(13) 0.084(14) -0.048(11) -0.011(11) -0.013(11)
C62A 0.072(13) 0.055(11) 0.086(13) -0.056(10) -0.007(10) -0.021(10)
C63A 0.054(11) 0.063(12) 0.071(11) -0.043(9) -0.008(9) -0.033(10)
C64A 0.045(10) 0.058(11) 0.064(10) -0.044(9) -0.005(8) -0.005(9)
C65A 0.044(11) 0.066(13) 0.094(14) -0.049(11) -0.006(10) -0.028(10)
C66A 0.057(12) 0.084(14) 0.093(13) -0.063(11) 0.004(10) -0.033(11)
C67A 0.054(13) 0.103(18) 0.115(17) -0.058(14) -0.018(12) -0.032(13)
C68A 0.042(12) 0.12(2) 0.121(18) -0.048(15) -0.003(12) -0.044(14)
C69A 0.10(2) 0.12(2) 0.13(2) -0.072(17) 0.027(16) -0.032(16)
C70A 0.051(12) 0.14(2) 0.098(15) -0.081(14) -0.008(11) -0.006(13)
C71A 0.044(11) 0.088(15) 0.094(14) -0.052(11) -0.022(10) -0.009(11)
C72A 0.092(19) 0.101(19) 0.123(19) -0.059(15) 0.009(16) -0.059(17)
C1B 0.053(10) 0.075(12) 0.086(11) -0.027(9) -0.010(9) -0.049(10)
C2B 0.040(9) 0.064(11) 0.090(11) -0.049(9) 0.009(8) -0.027(9)
C3B 0.051(11) 0.083(13) 0.091(11) -0.056(10) 0.004(9) -0.020(10)
C4B 0.049(10) 0.052(10) 0.085(11) -0.032(9) 0.001(8) -0.014(9)
C5B 0.034(9) 0.062(11) 0.098(12) -0.032(9) 0.006(8) -0.023(9)
C6B 0.081(17) 0.11(2) 0.078(13) -0.021(14) 0.002(13) -0.045(16)
C7B 0.040(11) 0.106(18) 0.100(15) -0.027(13) 0.005(10) -0.057(13)
C8B 0.037(10) 0.086(15) 0.099(14) -0.057(12) -0.011(9) -0.029(11)
C9B 0.059(14) 0.14(2) 0.133(19) -0.106(18) 0.031(13) -0.053(15)
C10B 0.078(16) 0.061(14) 0.120(19) -0.026(13) -0.021(14) -0.018(13)
C11B 0.12(2) 0.111(18) 0.103(19) -0.059(16) -0.001(16) -0.028(16)
C12B 0.19(3) 0.12(2) 0.15(3) -0.09(2) -0.04(2) -0.007(19)
C13B 0.16(2) 0.14(2) 0.088(16) -0.093(16) 0.000(16) 0.016(17)
C14B 0.16(2) 0.13(2) 0.090(18) -0.059(17) 0.018(19) -0.016(17)
C15B 0.112(19) 0.073(14) 0.12(2) -0.046(14) -0.050(15) 0.019(13)
C16B 0.21(3) 0.22(5) 0.28(6) -0.14(4) 0.04(4) -0.14(4)
C17B 0.25(5) 0.11(2) 0.16(4) -0.03(3) 0.07(4) -0.04(3)
C18B 0.21(4) 0.21(5) 0.26(6) -0.12(4) -0.01(4) 0.11(3)
C19B 0.30(6) 0.29(6) 0.39(8) -0.15(6) 0.02(6) -0.17(5)
C20B 0.074(19) 0.14(2) 0.14(3) -0.07(2) -0.034(18) -0.002(18)
C21B 0.099(17) 0.033(10) 0.129(16) -0.039(11) -0.023(13) -0.015(11)
C22B 0.070(13) 0.079(15) 0.070(11) -0.050(11) 0.011(10) -0.005(12)
C23B 0.063(14) 0.083(17) 0.114(16) -0.046(14) 0.006(12) 0.006(13)
C24B 0.104(17) 0.074(16) 0.089(14) -0.032(12) 0.033(12) 0.016(14)
C25B 0.086(17) 0.13(2) 0.114(17) -0.079(17) -0.010(13) 0.024(15)
C26B 0.16(3) 0.08(2) 0.22(4) -0.09(2) 0.03(3) -0.07(2)
C27B 0.097(19) 0.021(9) 0.093(14) -0.008(9) -0.033(13) 0.030(11)
C28B 0.059(17) 0.10(2) 0.29(5) -0.13(3) -0.03(2) 0.012(16)
C29B 0.18(4) 0.17(4) 0.16(3) 0.00(3) 0.11(3) 0.07(3)
C30B 0.31(5) 0.20(4) 0.22(3) -0.17(4) -0.08(4) -0.03(4)
C31B 0.058(12) 0.086(14) 0.049(10) -0.019(10) -0.013(9) -0.016(11)
C32B 0.064(12) 0.072(12) 0.059(10) -0.035(9) -0.036(9) -0.018(10)
C33B 0.070(13) 0.092(13) 0.043(9) -0.042(9) 0.004(8) -0.037(11)
C34B 0.065(13) 0.066(12) 0.086(14) -0.045(11) -0.023(10) -0.013(10)
C35B 0.092(16) 0.088(14) 0.058(11) -0.041(10) 0.022(11) -0.053(12)
C36B 0.051(14) 0.12(2) 0.11(2) -0.060(18) -0.014(13) 0.012(15)
C37B 0.26(4) 0.071(16) 0.064(15) -0.014(13) -0.03(2) -0.05(2)
C38B 0.043(12) 0.15(3) 0.082(15) -0.060(16) -0.016(10) 0.015(14)
C39B 0.050(13) 0.103(17) 0.094(16) -0.056(14) -0.020(12) -0.004(13)
C40B 0.087(18) 0.12(2) 0.086(16) -0.057(15) 0.006(14) -0.061(18)
Ir1C 0.0523(5) 0.0548(5) 0.0833(6) -0.0220(4) -0.0062(4) -0.0114(4)
Ir2C 0.0321(4) 0.0661(5) 0.0733(5) -0.0464(4) 0.0001(3) -0.0151(4)
Ir3C 0.0269(3) 0.0392(4) 0.0657(4) -0.0293(3) -0.0039(3) -0.0077(3)
Ir4C 0.0494(5) 0.0645(6) 0.1063(7) -0.0038(5) -0.0094(5) -0.0054(5)
S1C 0.038(3) 0.054(3) 0.087(3) -0.038(2) -0.009(2) -0.011(2)
C1C 0.040(10) 0.045(9) 0.080(11) -0.038(8) -0.002(8) -0.015(8)
C2C 0.031(10) 0.050(10) 0.088(12) -0.033(9) -0.009(9) 0.002(9)
C3C 0.045(11) 0.033(9) 0.082(12) -0.020(8) -0.029(9) 0.010(8)
C4C 0.041(10) 0.035(9) 0.068(10) -0.029(8) 0.001(8) -0.005(8)
C5C 0.044(11) 0.055(11) 0.078(11) -0.037(9) -0.002(9) -0.005(9)
C6C 0.029(9) 0.055(11) 0.080(12) -0.029(9) 0.001(9) -0.003(9)
N1C 0.068(12) 0.083(14) 0.099(13) -0.025(10) -0.014(10) -0.052(11)
C7C 0.043(11) 0.098(15) 0.074(12) -0.038(11) -0.009(9) -0.037(12)
C8C 0.018(8) 0.047(10) 0.103(14) -0.034(10) -0.022(9) 0.007(8)
C9C 0.022(9) 0.080(13) 0.097(14) -0.021(11) -0.018(10) -0.009(10)
C10C 0.074(15) 0.038(10) 0.084(12) -0.021(9) 0.006(11) -0.025(10)
C11C 0.078(15) 0.037(10) 0.086(14) -0.021(9) -0.026(11) -0.017(10)
C12C 0.080(16) 0.060(13) 0.091(14) -0.043(11) 0.016(12) -0.037(12)
C13C 0.028(9) 0.052(10) 0.086(12) -0.041(9) 0.004(8) -0.003(8)
N2C 0.050(10) 0.066(10) 0.073(10) -0.047(8) -0.006(7) -0.023(8)
C14C 0.039(10) 0.077(13) 0.075(11) -0.050(10) 0.012(9) -0.030(10)
C15C 0.048(12) 0.081(13) 0.083(12) -0.048(10) 0.008(9) -0.044(11)
C16C 0.056(12) 0.062(11) 0.059(9) -0.032(8) 0.019(8) -0.034(10)
C17C 0.053(13) 0.052(11) 0.087(13) -0.034(10) -0.013(10) -0.003(10)
C18C 0.031(9) 0.042(9) 0.057(9) -0.023(7) -0.018(7) -0.001(8)
S2C 0.061(3) 0.045(3) 0.069(3) -0.024(2) -0.012(2) -0.005(2)
C19C 0.040(10) 0.032(8) 0.061(9) -0.019(7) -0.001(8) -0.005(8)
C20C 0.033(9) 0.031(8) 0.076(11) -0.024(8) -0.011(8) 0.004(7)
C21C 0.055(13) 0.071(14) 0.077(12) -0.027(10) 0.013(10) -0.012(11)
C22C 0.051(12) 0.068(12) 0.057(10) -0.019(9) -0.006(9) -0.040(10)
C23C 0.058(13) 0.079(14) 0.074(11) -0.049(10) 0.004(10) -0.035(11)
C24C 0.023(8) 0.057(10) 0.067(10) -0.034(8) -0.019(7) -0.011(8)
N3C 0.045(9) 0.054(9) 0.070(9) -0.039(8) 0.003(7) -0.009(8)
C25C 0.049(11) 0.040(9) 0.059(9) -0.030(7) -0.016(8) -0.004(8)
C26C 0.079(16) 0.070(13) 0.074(12) -0.044(10) 0.002(11) -0.028(12)
C27C 0.016(8) 0.036(9) 0.090(12) -0.025(8) -0.002(8) 0.011(7)
C28C 0.036(10) 0.034(9) 0.060(10) -0.014(7) -0.018(8) -0.006(8)
C29C 0.042(10) 0.030(9) 0.085(12) -0.037(8) 0.008(9) -0.003(8)
C30C 0.052(12) 0.064(13) 0.076(13) -0.028(10) -0.009(10) -0.014(11)
C31C 0.040(11) 0.061(12) 0.082(13) -0.036(10) -0.008(9) 0.019(10)
N4C 0.037(10) 0.078(12) 0.082(11) -0.021(10) -0.003(8) 0.010(9)
C32C 0.058(15) 0.104(18) 0.102(17) -0.062(14) 0.005(12) 0.023(13)
C33C 0.060(14) 0.048(11) 0.121(17) -0.048(11) -0.015(12) 0.000(10)
C34C 0.055(13) 0.058(12) 0.064(11) -0.013(9) 0.010(9) 0.012(10)
C35C 0.091(18) 0.063(13) 0.068(12) -0.031(10) -0.014(11) 0.025(12)
C36C 0.052(14) 0.105(18) 0.097(15) -0.051(14) 0.009(11) -0.011(13)
O1C 0.071(11) 0.096(12) 0.100(11) -0.053(10) 0.022(9) -0.039(10)
O2C 0.071(10) 0.062(9) 0.080(9) -0.031(7) -0.002(8) -0.024(8)
O7C 0.018(7) 0.049(8) 0.143(14) -0.016(8) 0.013(8) 0.005(6)
O8C 0.097(15) 0.090(13) 0.128(15) -0.055(12) -0.010(12) -0.012(11)
C37C 0.062(13) 0.043(10) 0.065(10) -0.031(8) -0.003(9) -0.022(9)
C38C 0.043(11) 0.058(11) 0.082(12) -0.045(10) -0.019(9) 0.004(9)
C39C 0.027(9) 0.052(10) 0.076(11) -0.038(9) -0.011(8) -0.014(8)
C40C 0.067(14) 0.087(15) 0.095(14) -0.073(12) 0.016(11) -0.043(12)
C41C 0.046(11) 0.052(11) 0.073(11) -0.035(9) -0.005(9) -0.016(9)
C42C 0.066(13) 0.080(13) 0.065(10) -0.052(10) 0.013(9) -0.053(11)
C43C 0.058(12) 0.043(9) 0.064(10) -0.042(8) 0.012(8) -0.034(9)
C44C 0.016(7) 0.041(9) 0.071(10) -0.030(7) 0.010(7) -0.021(7)
C45C 0.050(12) 0.061(11) 0.070(11) -0.038(9) -0.006(9) -0.033(10)
C46C 0.053(11) 0.039(9) 0.065(10) -0.035(8) 0.000(8) -0.011(8)
C47C 0.042(10) 0.038(9) 0.069(10) -0.035(8) 0.001(8) -0.010(8)
C48C 0.030(9) 0.033(8) 0.055(9) -0.026(7) -0.004(7) -0.003(7)
C49C 0.018(8) 0.071(13) 0.101(14) -0.056(11) 0.003(8) -0.009(9)
C50C 0.075(16) 0.062(13) 0.132(19) -0.069(13) 0.003(13) -0.020(12)
C51C 0.105(19) 0.088(16) 0.134(19) -0.094(16) 0.037(15) -0.054(15)
C52C 0.035(11) 0.090(16) 0.119(17) -0.074(14) 0.010(11) -0.022(11)
C53C 0.045(11) 0.085(14) 0.090(13) -0.061(11) 0.016(9) -0.050(11)
C54C 0.050(13) 0.099(17) 0.108(16) -0.083(14) 0.017(11) -0.030(12)
O3C 0.045(8) 0.086(10) 0.078(8) -0.054(8) 0.018(7) -0.046(8)
O4C 0.038(7) 0.094(11) 0.104(10) -0.077(9) 0.024(7) -0.042(8)
O5C 0.030(6) 0.047(7) 0.064(7) -0.028(6) -0.008(5) -0.008(5)
O6C 0.043(8) 0.049(7) 0.075(8) -0.040(6) 0.003(6) -0.009(6)
C55C 0.020(9) 0.061(12) 0.096(14) -0.025(10) -0.002(9) -0.012(9)
C56C 0.091(18) 0.069(14) 0.073(13) -0.019(11) -0.009(12) -0.035(13)
C57C 0.050(12) 0.035(10) 0.102(15) -0.026(10) -0.018(11) 0.006(9)
C58C 0.078(16) 0.050(12) 0.097(15) -0.035(11) -0.011(12) -0.004(11)
C59C 0.104(19) 0.037(11) 0.13(2) -0.039(12) -0.004(15) -0.035(12)
C60C 0.16(2) 0.049(14) 0.15(3) -0.046(15) 0.00(2) -0.041(17)
C61C 0.084(18) 0.074(16) 0.14(2) -0.053(15) 0.009(16) -0.040(14)
C62C 0.078(18) 0.085(17) 0.112(18) -0.027(14) -0.050(15) 0.004(14)
C63C 0.065(15) 0.043(11) 0.081(13) 0.012(9) -0.018(11) -0.011(10)
C64C 0.051(13) 0.031(10) 0.117(17) -0.001(10) -0.007(12) -0.010(9)
C65C 0.079(16) 0.051(12) 0.079(14) -0.019(10) 0.031(12) -0.005(11)
C66C 0.081(15) 0.069(14) 0.060(12) -0.017(10) 0.003(11) 0.011(11)
C67C 0.079(16) 0.081(16) 0.080(14) -0.030(12) -0.013(12) -0.015(13)
C68C 0.084(17) 0.13(2) 0.075(14) -0.044(15) -0.022(12) -0.023(16)
C69C 0.105(18) 0.056(13) 0.070(13) -0.021(10) -0.013(12) -0.018(13)
C70C 0.077(15) 0.070(14) 0.082(14) -0.039(11) -0.014(12) 0.005(12)
C71C 0.105(18) 0.104(18) 0.066(13) -0.043(12) -0.019(12) -0.033(15)
C72C 0.062(15) 0.050(12) 0.095(15) -0.017(10) 0.015(12) 0.005(11)
C1D 0.046(13) 0.045(11) 0.119(15) -0.015(11) -0.027(12) 0.019(10)
C2D 0.065(15) 0.077(14) 0.085(13) -0.008(11) -0.024(11) -0.032(13)
C3D 0.11(2) 0.055(13) 0.114(16) -0.022(12) -0.022(16) -0.019(14)
C4D 0.050(13) 0.067(13) 0.108(15) -0.033(11) -0.010(12) 0.007(11)
C5D 0.049(13) 0.085(15) 0.097(15) -0.021(12) -0.002(12) -0.014(12)
C6D 0.11(3) 0.060(16) 0.26(4) -0.07(2) -0.08(3) 0.006(17)
C7D 0.16(4) 0.17(4) 0.12(2) -0.04(2) -0.01(2) -0.05(3)
C8D 0.071(18) 0.052(14) 0.26(4) -0.048(19) 0.00(2) -0.036(14)
C9D 0.074(19) 0.14(3) 0.13(2) -0.07(2) -0.010(17) 0.01(2)
C10D 0.16(4) 0.19(4) 0.16(3) -0.03(3) 0.08(3) -0.10(3)
C11D 0.048(11) 0.052(11) 0.073(12) -0.025(9) -0.014(9) 0.017(9)
C12D 0.049(11) 0.037(9) 0.064(10) -0.025(8) -0.019(8) 0.010(8)
C13D 0.037(10) 0.094(15) 0.073(12) -0.054(11) -0.018(9) -0.006(10)
C14D 0.067(13) 0.072(14) 0.096(15) -0.050(12) -0.023(12) 0.006(11)
C15D 0.080(14) 0.101(16) 0.072(12) -0.070(12) -0.002(11) -0.015(12)
C16D 0.060(14) 0.065(14) 0.089(15) -0.042(12) 0.017(12) 0.013(11)
C17D 0.037(11) 0.084(15) 0.081(14) -0.038(12) -0.015(10) -0.005(11)
C18D 0.039(12) 0.092(17) 0.126(19) -0.081(16) 0.024(12) -0.016(12)
C19D 0.065(12) 0.101(15) 0.113(15) -0.053(12) -0.022(11) -0.043(11)
C20D 0.10(2) 0.14(3) 0.090(17) -0.076(18) -0.019(15) -0.013(19)
C21D 0.037(9) 0.037(8) 0.069(9) -0.029(7) -0.008(6) 0.005(6)
C22D 0.037(9) 0.043(8) 0.058(8) -0.024(6) -0.009(6) -0.007(6)
C23D 0.051(10) 0.030(8) 0.073(9) -0.025(7) 0.001(7) -0.013(7)
C24D 0.049(10) 0.044(9) 0.061(9) -0.030(7) -0.002(6) -0.014(7)
C25D 0.051(8) 0.048(7) 0.060(7) -0.027(5) -0.010(5) -0.029(6)
C26D 0.028(9) 0.049(9) 0.067(10) -0.028(8) -0.025(7) 0.001(8)
C27D 0.050(12) 0.045(10) 0.081(12) -0.016(9) 0.005(8) 0.001(8)
C28D 0.062(14) 0.069(13) 0.113(16) -0.056(12) -0.007(12) -0.028(10)
C29D 0.043(10) 0.036(9) 0.077(10) -0.030(8) -0.014(7) 0.031(8)
C30D 0.033(9) 0.065(10) 0.077(10) -0.033(8) -0.014(7) -0.027(8)
C31D 0.098(15) 0.093(15) 0.104(15) -0.015(11) 0.032(12) -0.039(12)
C32D 0.095(15) 0.104(15) 0.098(15) -0.012(11) 0.012(12) -0.044(12)
C33D 0.088(15) 0.104(16) 0.106(16) -0.035(12) -0.006(12) -0.022(12)
C34D 0.117(16) 0.114(17) 0.136(19) -0.031(13) 0.007(14) -0.056(14)
C35D 0.100(15) 0.118(17) 0.114(17) -0.028(13) 0.009(13) -0.034(13)
C36D 0.18(3) 0.12(2) 0.14(2) -0.053(19) 0.07(2) -0.01(2)
C37D 0.19(3) 0.16(3) 0.16(3) -0.08(2) 0.04(2) -0.07(3)
C38D 0.10(2) 0.19(3) 0.14(3) -0.03(2) 0.02(2) -0.04(2)
C39D 0.22(4) 0.10(2) 0.13(3) -0.031(18) -0.02(2) -0.02(2)
C40D 0.11(2) 0.14(3) 0.15(3) -0.07(2) -0.027(19) -0.03(2)
Ir1E 0.0271(4) 0.0691(5) 0.0801(5) -0.0463(4) -0.0086(3) -0.0077(4)
Ir2E 0.0297(4) 0.0511(4) 0.0711(4) -0.0341(3) -0.0044(3) -0.0122(3)
Ir3E 0.0581(5) 0.0465(4) 0.0807(5) -0.0408(4) 0.0124(4) -0.0226(4)
Ir4E 0.0394(4) 0.0526(4) 0.0923(6) -0.0411(4) 0.0040(4) -0.0165(4)
S1E 0.028(2) 0.054(3) 0.075(3) -0.036(2) -0.004(2) -0.011(2)
C1E 0.026(8) 0.057(10) 0.063(10) -0.033(8) 0.004(7) -0.021(8)
C2E 0.028(9) 0.077(13) 0.078(11) -0.045(10) -0.001(8) -0.023(9)
C3E 0.014(7) 0.064(11) 0.059(9) -0.030(8) -0.004(7) -0.014(8)
C4E 0.027(9) 0.050(10) 0.108(14) -0.053(10) 0.000(9) -0.014(8)
C5E 0.021(8) 0.056(11) 0.074(11) -0.034(9) -0.001(7) -0.013(8)
C6E 0.030(9) 0.052(10) 0.078(12) -0.027(9) -0.020(8) -0.015(8)
N1E 0.033(8) 0.055(9) 0.080(10) -0.032(8) 0.001(7) -0.011(7)
C7E 0.031(9) 0.046(10) 0.076(11) -0.039(9) -0.015(8) 0.009(8)
C8E 0.020(8) 0.027(8) 0.076(10) -0.018(7) -0.011(7) -0.004(7)
C9E 0.054(11) 0.050(11) 0.083(12) -0.039(9) 0.000(9) -0.010(9)
C10E 0.019(9) 0.114(18) 0.072(11) -0.048(11) 0.005(8) -0.019(10)
C11E 0.030(10) 0.056(11) 0.061(10) -0.024(9) 0.005(8) 0.010(8)
C12E 0.028(10) 0.055(11) 0.098(14) -0.040(10) 0.001(9) -0.013(9)
C13E 0.045(11) 0.060(12) 0.086(13) -0.040(10) -0.011(9) -0.018(10)
N2E 0.045(9) 0.048(9) 0.083(10) -0.038(8) -0.008(8) -0.009(7)
C14E 0.038(10) 0.054(11) 0.071(11) -0.027(9) -0.012(8) -0.001(9)
C15E 0.062(13) 0.050(11) 0.070(11) -0.032(9) -0.002(9) -0.008(9)
C16E 0.028(9) 0.056(11) 0.090(12) -0.048(10) 0.010(8) -0.013(8)
C17E 0.022(8) 0.039(9) 0.093(12) -0.041(9) 0.003(8) -0.007(7)
C18E 0.037(9) 0.050(10) 0.054(9) -0.026(8) -0.005(7) -0.013(8)
S2E 0.049(3) 0.058(3) 0.102(4) -0.043(3) 0.011(3) -0.013(3)
C19E 0.050(11) 0.084(14) 0.085(13) -0.064(11) 0.010(9) -0.032(10)
C20E 0.022(8) 0.064(11) 0.086(12) -0.052(10) -0.012(8) -0.002(8)
C21E 0.061(14) 0.068(13) 0.100(16) -0.033(11) 0.031(12) -0.024(11)
C22E 0.021(8) 0.049(10) 0.065(10) -0.012(8) -0.007(7) 0.001(8)
C23E 0.053(12) 0.080(14) 0.099(14) -0.070(12) 0.024(11) -0.026(11)
C24E 0.066(13) 0.053(11) 0.090(14) -0.048(10) 0.008(11) -0.014(10)
N3E 0.082(13) 0.046(9) 0.075(10) -0.037(8) 0.015(10) -0.030(9)
C25E 0.078(15) 0.068(14) 0.088(14) -0.039(11) 0.033(12) -0.034(12)
C26E 0.048(11) 0.065(12) 0.102(14) -0.050(11) 0.015(10) -0.038(10)
C27E 0.073(13) 0.063(13) 0.081(13) -0.046(10) 0.016(11) -0.016(11)
C28E 0.039(11) 0.058(11) 0.100(14) -0.048(10) 0.005(10) -0.020(9)
C29E 0.096(18) 0.061(13) 0.077(13) -0.055(11) 0.016(12) -0.037(13)
C30E 0.072(15) 0.061(13) 0.093(15) -0.048(11) 0.003(12) -0.010(12)
C31E 0.032(10) 0.066(12) 0.081(12) -0.038(10) 0.017(9) -0.021(9)
N4E 0.048(9) 0.037(7) 0.073(9) -0.035(7) -0.005(7) -0.017(7)
C32E 0.059(12) 0.067(12) 0.063(10) -0.035(9) 0.008(9) -0.027(10)
C33E 0.058(12) 0.047(10) 0.081(12) -0.034(9) 0.011(10) -0.027(9)
C34E 0.027(9) 0.055(11) 0.096(13) -0.044(10) -0.007(8) -0.006(8)
C35E 0.064(13) 0.056(12) 0.070(11) -0.029(9) 0.008(10) -0.012(10)
C36E 0.041(10) 0.044(10) 0.073(11) -0.033(8) -0.002(8) -0.006(8)
O1E 0.036(7) 0.055(7) 0.059(7) -0.024(6) -0.013(5) -0.009(6)
O2E 0.057(9) 0.084(10) 0.081(9) -0.044(8) -0.003(7) -0.043(8)
O7E 0.047(8) 0.051(7) 0.087(9) -0.046(7) -0.010(6) -0.015(6)
O8E 0.028(6) 0.062(8) 0.083(8) -0.047(7) -0.003(6) -0.020(6)
C37E 0.032(9) 0.027(8) 0.067(9) -0.032(7) 0.000(7) -0.010(7)
C38E 0.016(8) 0.043(9) 0.067(10) -0.025(8) -0.001(7) -0.004(7)
C39E 0.038(10) 0.041(9) 0.089(12) -0.043(9) -0.014(9) 0.001(8)
C40E 0.054(12) 0.047(10) 0.088(13) -0.039(9) -0.004(10) -0.007(9)
C41E 0.074(16) 0.051(11) 0.081(13) -0.022(10) 0.006(12) -0.012(11)
C42E 0.071(15) 0.047(11) 0.074(13) 0.001(9) 0.017(11) 0.002(10)
C43E 0.064(13) 0.052(11) 0.064(11) -0.027(9) 0.005(10) -0.012(10)
C44E 0.062(13) 0.046(10) 0.064(10) -0.027(8) 0.015(9) -0.016(9)
C45E 0.024(9) 0.048(10) 0.097(12) -0.044(9) 0.017(8) -0.015(8)
C46E 0.057(12) 0.039(9) 0.062(9) -0.036(7) 0.015(8) -0.025(8)
C47E 0.025(8) 0.037(8) 0.066(10) -0.028(7) 0.001(7) -0.010(7)
C48E 0.046(11) 0.047(10) 0.065(10) -0.022(8) 0.006(8) -0.030(9)
C49E 0.024(9) 0.035(8) 0.082(11) -0.024(8) -0.026(8) 0.002(7)
C50E 0.042(11) 0.065(12) 0.083(12) -0.038(10) 0.006(9) -0.031(10)
C51E 0.042(11) 0.044(10) 0.073(11) -0.027(8) -0.012(8) -0.008(8)
C52E 0.055(12) 0.052(10) 0.052(9) -0.029(8) 0.011(8) -0.018(9)
C53E 0.043(10) 0.017(7) 0.057(9) -0.006(6) -0.005(7) -0.009(7)
C54E 0.029(9) 0.037(9) 0.076(11) -0.033(8) 0.004(8) -0.006(7)
O3E 0.018(6) 0.062(8) 0.070(7) -0.028(6) -0.002(5) -0.004(5)
O4E 0.032(6) 0.066(8) 0.084(8) -0.051(7) 0.000(6) -0.029(6)
O5E 0.037(7) 0.039(6) 0.077(8) -0.030(6) 0.003(6) -0.009(5)
O6E 0.060(8) 0.062(8) 0.053(6) -0.038(6) 0.004(6) -0.021(6)
C55E 0.024(8) 0.050(8) 0.067(9) -0.037(7) 0.011(7) -0.022(7)
C56E 0.025(8) 0.054(9) 0.068(9) -0.037(7) -0.014(7) -0.003(7)
C57E 0.025(8) 0.052(9) 0.070(9) -0.026(7) -0.017(7) 0.001(8)
C58E 0.026(8) 0.027(7) 0.075(8) -0.026(6) -0.005(7) 0.001(6)
C59E 0.071(13) 0.054(10) 0.072(9) -0.042(8) -0.006(9) -0.004(9)
C60E 0.071(13) 0.042(9) 0.099(12) -0.043(9) -0.015(10) -0.020(9)
C61E 0.038(10) 0.046(9) 0.061(10) -0.032(8) -0.008(8) -0.011(8)
C62E 0.018(8) 0.067(11) 0.066(10) -0.043(9) 0.003(7) -0.005(8)
C63E 0.020(8) 0.039(9) 0.079(11) -0.032(8) -0.003(7) 0.005(7)
C64E 0.034(7) 0.035(7) 0.068(7) -0.027(6) 0.012(6) -0.020(6)
C65E 0.044(11) 0.058(11) 0.072(11) -0.023(9) -0.024(9) -0.010(10)
C66E 0.048(12) 0.035(9) 0.079(11) -0.020(8) 0.006(9) 0.002(8)
C67E 0.044(12) 0.066(12) 0.086(13) -0.028(10) 0.017(10) -0.005(10)
C68E 0.060(14) 0.079(14) 0.065(12) -0.014(10) 0.004(10) -0.013(12)
C69E 0.061(14) 0.091(15) 0.058(11) -0.012(10) -0.022(10) -0.033(13)
C70E 0.056(13) 0.081(14) 0.069(11) -0.026(10) 0.019(10) -0.034(11)
C71E 0.047(12) 0.088(14) 0.056(10) -0.031(9) 0.014(9) -0.020(11)
C72E 0.030(10) 0.046(10) 0.094(13) -0.035(9) -0.003(9) -0.024(8)
C1F 0.110(17) 0.132(17) 0.137(13) -0.074(11) -0.024(12) -0.050(13)
C2F 0.040(10) 0.083(13) 0.120(12) -0.052(9) -0.015(9) -0.004(9)
C3F 0.043(10) 0.080(12) 0.075(10) -0.038(8) -0.006(8) -0.007(9)
C4F 0.039(10) 0.103(14) 0.090(11) -0.034(9) -0.008(8) 0.002(9)
C5F 0.062(11) 0.108(14) 0.091(10) -0.078(9) -0.004(8) 0.008(9)
C6F 0.11(2) 0.074(16) 0.24(3) -0.105(19) -0.023(18) -0.031(14)
C7F 0.052(13) 0.045(11) 0.146(16) -0.024(11) -0.009(13) -0.005(10)
C8F 0.028(10) 0.072(13) 0.120(16) -0.040(12) -0.029(10) -0.014(10)
C9F 0.12(2) 0.15(3) 0.12(2) -0.016(17) 0.001(19) -0.05(2)
C10F 0.075(18) 0.15(3) 0.124(15) -0.074(16) -0.045(14) 0.043(18)
C11F 0.040(8) 0.067(8) 0.079(8) -0.040(6) 0.002(7) -0.022(6)
C12F 0.044(10) 0.082(10) 0.069(8) -0.033(8) 0.004(8) -0.033(8)
C13F 0.032(9) 0.073(10) 0.085(10) -0.033(8) -0.004(8) 0.001(8)
C14F 0.040(10) 0.058(9) 0.075(9) -0.034(7) 0.001(8) 0.000(8)
C15F 0.036(9) 0.054(9) 0.081(9) -0.022(7) -0.012(8) -0.018(8)
C16F 0.062(12) 0.086(12) 0.111(14) -0.068(11) 0.011(10) -0.048(9)
C17F 0.16(3) 0.13(2) 0.067(11) -0.026(12) -0.024(15) -0.04(2)
C18F 0.051(14) 0.082(13) 0.13(2) -0.028(12) 0.018(14) -0.008(11)
C19F 0.041(12) 0.15(2) 0.103(15) -0.070(16) 0.038(12) -0.034(14)
C20F 0.095(19) 0.059(12) 0.093(13) -0.015(10) 0.014(14) -0.026(12)
C21F 0.068(14) 0.047(11) 0.092(14) -0.023(9) 0.020(11) -0.027(10)
C22F 0.055(13) 0.089(15) 0.114(16) -0.042(13) 0.030(11) -0.040(12)
C23F 0.067(14) 0.083(14) 0.103(15) -0.064(12) 0.031(11) -0.037(12)
C24F 0.111(18) 0.058(12) 0.102(15) -0.051(11) 0.053(12) -0.047(12)
C25F 0.091(17) 0.108(17) 0.104(16) -0.071(13) 0.036(12) -0.050(14)
C26F 0.09(2) 0.071(15) 0.098(17) -0.043(12) -0.010(14) -0.022(14)
C27F 0.079(17) 0.089(17) 0.102(17) -0.062(14) 0.032(14) -0.040(14)
C28F 0.073(19) 0.083(19) 0.13(2) -0.035(17) -0.019(15) 0.025(15)
C29F 0.081(19) 0.065(14) 0.15(2) -0.041(15) 0.051(18) -0.025(14)
C30F 0.11(2) 0.11(2) 0.14(2) -0.083(19) 0.034(17) -0.069(19)
C31F 0.079(17) 0.098(16) 0.100(14) -0.041(13) 0.011(13) -0.055(13)
C32F 0.077(16) 0.057(12) 0.143(17) -0.071(12) -0.008(14) -0.018(11)
C33F 0.093(19) 0.111(18) 0.101(15) -0.056(13) 0.039(15) -0.044(15)
C34F 0.058(13) 0.050(11) 0.107(14) -0.035(10) -0.002(11) -0.006(10)
C35F 0.094(19) 0.085(16) 0.124(17) -0.068(13) 0.019(15) -0.030(14)
C36F 0.22(5) 0.32(6) 0.084(19) -0.01(3) 0.00(3) -0.10(5)
C37F 0.045(14) 0.11(2) 0.22(4) -0.07(2) -0.032(18) -0.028(14)
C38F 0.09(2) 0.11(2) 0.16(2) -0.08(2) 0.06(2) -0.041(19)
C39F 0.13(3) 0.074(17) 0.111(19) -0.032(14) 0.027(19) -0.039(17)
C40F 0.13(3) 0.10(2) 0.12(2) -0.075(18) 0.041(19) -0.060(18)
Ir1G 0.0398(5) 0.1095(8) 0.0759(5) -0.0571(5) 0.0012(4) -0.0238(5)
Ir2G 0.0549(5) 0.0729(6) 0.0860(6) -0.0497(5) 0.0123(4) -0.0258(5)
Ir3G 0.0462(5) 0.0778(6) 0.0918(6) -0.0573(5) -0.0050(4) -0.0053(4)
Ir4G 0.0312(4) 0.0985(7) 0.0795(5) -0.0614(5) -0.0008(3) -0.0192(4)
S1G 0.047(3) 0.078(4) 0.080(3) -0.039(3) -0.002(3) -0.014(3)
C1G 0.050(12) 0.090(15) 0.058(11) -0.026(10) -0.019(9) -0.014(11)
C2G 0.053(11) 0.056(11) 0.061(10) -0.027(9) -0.012(8) -0.017(9)
C3G 0.067(14) 0.063(13) 0.071(12) -0.028(10) -0.009(10) -0.014(11)
C4G 0.057(13) 0.049(11) 0.071(12) -0.024(9) -0.002(10) 0.001(9)
C5G 0.090(18) 0.065(14) 0.075(13) -0.037(11) 0.004(12) -0.005(12)
C6G 0.086(17) 0.064(14) 0.088(14) -0.041(11) 0.014(13) -0.019(12)
N1G 0.070(10) 0.071(10) 0.067(9) -0.050(8) -0.022(7) -0.016(8)
C7G 0.054(12) 0.050(10) 0.066(11) -0.041(9) 0.000(9) 0.004(9)
C8G 0.047(12) 0.101(16) 0.067(11) -0.045(11) 0.012(9) -0.031(11)
C9G 0.046(11) 0.059(11) 0.061(10) -0.031(9) -0.011(8) -0.012(9)
C10G 0.042(12) 0.083(15) 0.091(14) -0.030(12) 0.032(11) -0.019(11)
C11G 0.067(12) 0.095(14) 0.101(13) -0.064(11) 0.020(10) -0.057(11)
C12G 0.102(19) 0.076(15) 0.070(13) -0.031(10) -0.001(12) -0.047(14)
C13G 0.088(18) 0.081(16) 0.084(15) -0.039(11) 0.007(13) -0.004(13)
N2G 0.066(11) 0.072(11) 0.095(12) -0.060(10) 0.010(9) -0.026(9)
C14G 0.085(15) 0.103(17) 0.058(11) -0.041(11) 0.018(11) -0.045(14)
C15G 0.082(16) 0.063(13) 0.113(17) -0.047(12) 0.035(13) -0.035(12)
C16G 0.088(17) 0.079(15) 0.083(14) -0.044(11) 0.010(11) -0.032(13)
C17G 0.056(13) 0.095(17) 0.104(16) -0.063(13) 0.003(10) -0.029(12)
C18G 0.077(15) 0.086(16) 0.094(15) -0.056(12) 0.025(12) -0.052(13)
S2G 0.036(3) 0.068(3) 0.081(3) -0.047(3) -0.014(2) -0.006(2)
C19G 0.040(10) 0.039(9) 0.073(11) -0.036(8) -0.027(8) -0.001(8)
C20G 0.025(9) 0.059(11) 0.084(12) -0.037(10) -0.016(8) -0.006(8)
C21G 0.035(10) 0.059(11) 0.077(12) -0.044(9) -0.036(8) 0.008(9)
C22G 0.038(10) 0.052(10) 0.052(9) -0.029(8) -0.026(7) 0.001(8)
C23G 0.050(12) 0.090(15) 0.065(11) -0.050(11) 0.011(9) -0.027(11)
C24G 0.037(10) 0.068(12) 0.066(11) -0.044(9) -0.009(8) -0.002(9)
N3G 0.037(9) 0.068(11) 0.095(12) -0.065(9) -0.003(8) 0.000(8)
C25G 0.050(12) 0.080(14) 0.090(14) -0.056(12) 0.008(10) -0.008(11)
C26G 0.033(10) 0.073(13) 0.095(14) -0.051(11) -0.002(9) 0.000(9)
C27G 0.022(9) 0.093(14) 0.080(12) -0.052(11) -0.014(8) -0.001(10)
C28G 0.064(14) 0.095(17) 0.089(15) -0.064(13) -0.002(11) -0.012(13)
C29G 0.051(13) 0.085(15) 0.108(16) -0.074(13) -0.011(11) 0.001(12)
C30G 0.046(12) 0.098(17) 0.072(13) -0.035(12) -0.002(10) 0.004(12)
C31G 0.038(11) 0.070(13) 0.088(13) -0.058(11) -0.011(9) -0.001(9)
N4G 0.032(9) 0.128(17) 0.090(12) -0.073(12) 0.026(8) -0.032(10)
C32G 0.049(11) 0.093(16) 0.072(12) -0.051(11) -0.003(9) -0.028(11)
C33G 0.056(13) 0.109(18) 0.081(13) -0.065(13) 0.019(11) -0.027(13)
C34G 0.029(9) 0.062(12) 0.079(12) -0.041(10) -0.009(8) -0.002(9)
C35G 0.020(8) 0.075(13) 0.091(13) -0.055(11) 0.009(8) -0.018(9)
C36G 0.034(10) 0.087(15) 0.097(14) -0.069(12) 0.012(10) -0.016(10)
O1G 0.033(7) 0.123(14) 0.078(9) -0.053(9) 0.007(7) -0.022(9)
O2G 0.046(8) 0.101(12) 0.100(11) -0.074(10) 0.012(8) -0.042(8)
O7G 0.041(7) 0.057(8) 0.073(8) -0.038(7) 0.014(6) -0.023(6)
O8G 0.044(8) 0.093(11) 0.089(10) -0.066(9) 0.019(7) -0.040(8)
C37G 0.046(11) 0.086(15) 0.082(13) -0.053(12) 0.006(10) -0.032(11)
C38G 0.052(11) 0.057(11) 0.054(10) -0.025(9) -0.008(9) -0.025(10)
C39G 0.008(8) 0.106(17) 0.092(14) -0.044(12) -0.012(8) -0.006(10)
C40G 0.036(10) 0.061(12) 0.090(13) -0.028(10) -0.003(9) -0.017(9)
C41G 0.048(13) 0.109(19) 0.109(17) -0.048(14) 0.005(12) -0.038(13)
C42G 0.10(2) 0.13(2) 0.110(19) -0.022(15) -0.003(16) -0.082(18)
C43G 0.046(10) 0.056(10) 0.086(12) -0.028(9) 0.002(9) 0.000(8)
C44G 0.046(10) 0.101(14) 0.073(11) -0.052(10) 0.004(8) -0.030(10)
C45G 0.045(9) 0.059(11) 0.092(12) -0.046(9) 0.003(9) -0.012(9)
C46G 0.058(10) 0.061(11) 0.080(11) -0.038(9) 0.007(9) -0.031(9)
C47G 0.054(10) 0.071(12) 0.085(11) -0.041(9) 0.003(9) -0.009(9)
C48G 0.054(10) 0.088(13) 0.089(12) -0.037(9) 0.020(9) -0.007(9)
C49G 0.069(11) 0.132(17) 0.097(13) -0.036(11) -0.004(11) -0.038(12)
C50G 0.073(12) 0.114(15) 0.113(15) -0.046(11) 0.005(11) -0.051(11)
C51G 0.069(12) 0.143(17) 0.098(14) -0.029(11) 0.003(11) -0.046(13)
C52G 0.075(12) 0.098(14) 0.114(15) -0.040(10) 0.045(12) -0.031(11)
C53G 0.064(10) 0.077(12) 0.080(11) -0.034(8) 0.005(9) -0.030(9)
C54G 0.046(7) 0.077(9) 0.075(9) -0.026(7) -0.011(7) -0.044(7)
O3G 0.055(9) 0.068(9) 0.090(10) -0.043(8) 0.000(8) -0.010(8)
O4G 0.053(8) 0.067(9) 0.076(9) -0.041(8) 0.010(7) -0.027(8)
O5G 0.048(9) 0.091(11) 0.087(10) -0.051(9) 0.011(7) -0.026(8)
O6G 0.044(8) 0.093(11) 0.095(10) -0.051(9) -0.016(7) -0.020(8)
C55G 0.035(10) 0.105(17) 0.095(14) -0.070(13) 0.004(10) -0.025(11)
C56G 0.043(11) 0.090(15) 0.081(13) -0.059(12) -0.016(10) -0.022(11)
C57G 0.027(8) 0.085(12) 0.089(12) -0.051(10) 0.014(8) -0.038(9)
C58G 0.042(11) 0.080(15) 0.095(15) -0.043(12) 0.012(10) -0.012(11)
C59G 0.038(12) 0.14(2) 0.14(2) -0.051(16) 0.045(13) -0.047(14)
C60G 0.10(2) 0.082(17) 0.113(19) -0.043(14) 0.004(15) -0.030(15)
C61G 0.043(12) 0.113(19) 0.093(15) -0.052(14) 0.024(11) -0.036(13)
C62G 0.025(8) 0.073(11) 0.081(11) -0.052(9) 0.009(7) -0.032(8)
C63G 0.048(11) 0.086(15) 0.066(11) -0.052(11) 0.003(9) -0.023(11)
C64G 0.047(11) 0.077(13) 0.076(12) -0.045(10) -0.014(9) -0.027(10)
C65G 0.031(9) 0.070(12) 0.067(11) -0.049(10) 0.009(8) -0.014(9)
C66G 0.029(9) 0.090(15) 0.091(13) -0.047(11) -0.009(9) -0.023(10)
C67G 0.031(10) 0.109(17) 0.084(13) -0.063(12) 0.013(9) -0.017(11)
C68G 0.034(11) 0.13(2) 0.078(13) -0.044(13) 0.010(10) 0.009(12)
C69G 0.045(13) 0.13(2) 0.105(17) -0.040(15) 0.021(12) -0.032(14)
C70G 0.034(11) 0.12(2) 0.111(17) -0.047(14) 0.026(11) -0.013(12)
C71G 0.032(10) 0.13(2) 0.073(12) -0.048(12) 0.004(9) -0.030(12)
C72G 0.024(9) 0.071(13) 0.073(11) -0.039(10) -0.001(8) 0.010(9)
C1H 0.049(10) 0.087(10) 0.066(10) -0.044(9) -0.004(8) -0.023(8)
C2H 0.068(11) 0.094(11) 0.068(11) -0.041(9) -0.001(9) -0.018(9)
C3H 0.067(11) 0.112(12) 0.064(10) -0.062(10) 0.002(9) -0.005(9)
C4H 0.041(10) 0.102(11) 0.067(11) -0.037(9) -0.004(8) -0.009(9)
C5H 0.067(11) 0.087(10) 0.064(10) -0.059(9) -0.012(8) -0.020(8)
C6H 0.060(14) 0.12(2) 0.14(2) -0.061(17) 0.014(14) -0.052(15)
C7H 0.10(2) 0.119(14) 0.102(18) -0.051(15) -0.022(15) -0.027(15)
C8H 0.055(14) 0.14(2) 0.13(2) -0.079(19) -0.013(13) 0.015(15)
C9H 0.13(2) 0.18(2) 0.099(17) -0.092(17) 0.035(16) -0.09(2)
C10H 0.058(12) 0.084(12) 0.128(18) -0.078(13) -0.005(12) -0.038(10)
C11H 0.101(14) 0.062(13) 0.095(10) -0.020(10) 0.003(10) -0.013(11)
C12H 0.071(12) 0.071(13) 0.104(11) -0.032(10) 0.008(10) -0.013(10)
C13H 0.086(14) 0.087(14) 0.104(11) -0.058(11) 0.016(10) -0.026(11)
C14H 0.086(14) 0.074(13) 0.132(12) -0.059(12) 0.017(10) -0.023(11)
C15H 0.083(12) 0.013(7) 0.126(11) -0.018(8) 0.004(10) -0.001(8)
C16H 0.11(2) 0.13(2) 0.075(12) -0.002(14) -0.035(13) 0.035(18)
C17H 0.059(14) 0.11(2) 0.16(2) -0.071(18) -0.015(14) -0.001(13)
C18H 0.11(2) 0.16(3) 0.140(16) -0.081(19) 0.064(18) -0.024(19)
C19H 0.11(2) 0.10(2) 0.19(2) -0.10(2) -0.023(18) -0.010(17)
C20H 0.14(3) 0.22(4) 0.20(3) -0.10(3) 0.08(2) -0.08(3)
C21H 0.062(9) 0.060(7) 0.089(12) -0.050(8) -0.005(8) -0.008(7)
C22H 0.059(9) 0.083(9) 0.109(14) -0.049(9) -0.008(9) -0.025(7)
C23H 0.092(10) 0.069(9) 0.130(17) -0.032(10) 0.031(12) 0.003(7)
C24H 0.048(5) 0.046(5) 0.076(6) -0.024(4) -0.018(4) -0.008(4)
C25H 0.070(9) 0.058(7) 0.103(13) -0.054(8) 0.006(10) -0.003(7)
C26H 0.110(18) 0.058(9) 0.110(17) -0.053(9) 0.025(14) -0.007(10)
C27H 0.063(13) 0.082(14) 0.17(2) -0.083(13) 0.004(13) -0.039(12)
C28H 0.058(10) 0.112(15) 0.17(3) -0.079(17) -0.034(14) -0.004(12)
C29H 0.13(2) 0.069(11) 0.085(15) -0.031(9) 0.028(14) -0.003(13)
C30H 0.052(9) 0.085(15) 0.078(13) -0.033(11) -0.016(9) -0.006(9)
C31H 0.092(15) 0.075(14) 0.070(11) -0.048(11) 0.000(10) -0.039(13)
C32H 0.051(13) 0.099(18) 0.136(17) -0.060(16) 0.004(12) -0.029(13)
C33H 0.096(17) 0.12(2) 0.108(16) -0.083(17) 0.023(13) -0.022(17)
C34H 0.071(14) 0.12(2) 0.104(15) -0.077(16) 0.002(12) -0.029(15)
C35H 0.048(12) 0.082(15) 0.114(15) -0.043(13) 0.002(10) -0.042(12)
C36H 0.15(3) 0.26(5) 0.13(2) -0.04(3) -0.06(2) -0.10(4)
C37H 0.08(2) 0.17(4) 0.20(4) -0.07(3) 0.01(2) -0.05(3)
C38H 0.14(3) 0.057(15) 0.086(15) -0.006(13) 0.015(17) -0.008(17)
C39H 0.071(17) 0.14(3) 0.14(2) -0.09(2) -0.044(16) 0.048(18)
C40H 0.081(19) 0.17(3) 0.15(2) -0.12(3) 0.041(18) -0.04(2)
Ir1I 0.0378(4) 0.0662(5) 0.0732(5) -0.0198(4) -0.0078(4) -0.0046(4)
Ir2I 0.0310(4) 0.1044(7) 0.0671(5) -0.0565(5) -0.0057(3) -0.0071(4)
Ir3I 0.0304(4) 0.0731(5) 0.0609(4) -0.0413(4) -0.0125(3) 0.0071(4)
Ir4I 0.0325(5) 0.1330(10) 0.0708(5) 0.0004(6) -0.0147(4) -0.0154(5)
S1I 0.043(3) 0.059(3) 0.082(3) -0.027(3) -0.013(2) -0.005(2)
C1I 0.034(10) 0.060(11) 0.078(12) -0.011(9) -0.015(9) -0.021(9)
C2I 0.063(14) 0.067(13) 0.072(12) -0.025(10) 0.003(10) -0.006(11)
C3I 0.050(12) 0.038(10) 0.088(13) -0.019(9) -0.023(10) 0.014(9)
C4I 0.041(11) 0.059(11) 0.057(10) -0.025(9) -0.012(8) 0.010(9)
C5I 0.034(10) 0.076(13) 0.087(13) -0.030(10) 0.007(10) -0.020(10)
C6I 0.036(11) 0.083(15) 0.082(13) -0.023(11) -0.021(10) 0.004(11)
N1I 0.049(10) 0.058(10) 0.067(10) -0.018(8) -0.020(8) 0.004(8)
C7I 0.097(18) 0.058(13) 0.086(14) -0.024(10) -0.002(13) -0.039(13)
C8I 0.027(9) 0.082(13) 0.069(11) -0.021(10) -0.009(8) -0.007(10)
C9I 0.031(10) 0.081(14) 0.082(13) -0.035(10) -0.002(9) 0.002(10)
C10I 0.039(11) 0.062(12) 0.077(12) -0.008(10) -0.018(9) -0.009(10)
C11I 0.056(13) 0.052(12) 0.102(16) -0.039(11) 0.005(11) -0.011(10)
C12I 0.050(12) 0.061(12) 0.085(13) -0.033(11) -0.009(10) -0.019(11)
C13I 0.036(10) 0.036(9) 0.088(13) -0.030(9) -0.027(9) 0.011(8)
N2I 0.049(10) 0.081(12) 0.080(11) -0.053(9) -0.012(8) -0.013(9)
C14I 0.041(11) 0.074(13) 0.073(11) -0.052(10) -0.009(9) -0.004(10)
C15I 0.049(11) 0.068(12) 0.067(11) -0.034(9) 0.009(9) -0.025(10)
C16I 0.047(12) 0.077(13) 0.082(12) -0.045(10) -0.001(9) -0.022(11)
C17I 0.048(11) 0.056(11) 0.070(11) -0.024(9) -0.019(9) -0.019(10)
C18I 0.052(12) 0.067(12) 0.067(11) -0.026(9) -0.015(9) -0.011(10)
S2I 0.049(3) 0.058(3) 0.074(3) -0.036(2) -0.022(2) 0.000(2)
C19I 0.036(10) 0.037(9) 0.078(10) -0.034(8) -0.011(8) -0.004(8)
C20I 0.047(11) 0.063(11) 0.066(11) -0.028(9) -0.008(9) -0.023(10)
C21I 0.053(12) 0.072(13) 0.061(10) -0.043(9) -0.017(9) -0.008(10)
C22I 0.021(8) 0.065(11) 0.072(11) -0.037(9) -0.007(7) -0.009(8)
C23I 0.032(10) 0.063(11) 0.080(11) -0.048(9) 0.006(9) -0.019(9)
C24I 0.023(8) 0.049(9) 0.066(9) -0.034(7) -0.011(7) -0.011(7)
N3I 0.038(9) 0.067(10) 0.068(9) -0.046(8) -0.004(7) -0.001(8)
C25I 0.030(10) 0.089(14) 0.079(12) -0.059(11) -0.001(9) -0.004(10)
C26I 0.048(11) 0.041(9) 0.076(11) -0.034(8) -0.031(9) 0.002(8)
C27I 0.031(10) 0.071(12) 0.069(10) -0.029(9) -0.010(8) -0.013(9)
C28I 0.043(11) 0.057(11) 0.065(11) -0.035(9) -0.005(8) -0.019(9)
C29I 0.060(14) 0.065(13) 0.084(14) -0.045(11) -0.005(11) 0.000(11)
C30I 0.048(12) 0.048(10) 0.080(12) -0.024(9) -0.015(9) -0.009(9)
C31I 0.041(11) 0.090(14) 0.064(11) -0.028(10) -0.021(8) -0.007(10)
N4I 0.009(6) 0.105(11) 0.062(8) -0.021(8) -0.009(6) -0.005(7)
C32I 0.072(15) 0.119(17) 0.045(10) -0.021(10) 0.001(9) -0.021(13)
C33I 0.025(10) 0.126(16) 0.090(14) -0.060(13) -0.011(9) 0.024(12)
C34I 0.036(11) 0.116(14) 0.071(11) -0.041(11) -0.010(8) -0.024(11)
C35I 0.074(16) 0.114(16) 0.060(11) -0.037(11) -0.012(10) -0.006(13)
C36I 0.052(13) 0.123(17) 0.067(12) -0.043(12) -0.002(9) -0.027(12)
O1I 0.054(9) 0.104(12) 0.054(8) -0.020(8) 0.003(7) 0.000(9)
O2I 0.045(8) 0.078(10) 0.084(10) -0.029(8) -0.003(7) -0.016(8)
O7I 0.012(6) 0.083(9) 0.076(8) -0.004(7) 0.000(6) 0.009(6)
O8I 0.043(9) 0.160(18) 0.078(10) -0.039(11) 0.008(8) -0.041(11)
C37I 0.060(13) 0.103(16) 0.050(10) -0.053(11) -0.005(9) -0.013(12)
C38I 0.050(12) 0.062(12) 0.056(10) -0.022(9) -0.021(9) -0.001(10)
C39I 0.028(9) 0.073(12) 0.048(9) -0.033(8) -0.016(7) 0.010(9)
C40I 0.071(14) 0.063(12) 0.072(12) -0.043(10) 0.008(10) -0.020(11)
C41I 0.040(11) 0.065(12) 0.084(13) -0.049(10) 0.004(9) -0.003(9)
C42I 0.067(14) 0.13(2) 0.087(14) -0.070(14) -0.001(11) -0.047(15)
C43I 0.033(10) 0.070(12) 0.063(10) -0.041(9) -0.002(8) -0.005(9)
C44I 0.032(10) 0.042(9) 0.097(13) -0.053(9) -0.009(9) 0.010(8)
C45I 0.071(14) 0.062(12) 0.050(9) -0.033(8) -0.004(9) -0.020(10)
C46I 0.045(11) 0.065(12) 0.061(10) -0.042(9) -0.022(8) 0.003(9)
C47I 0.025(9) 0.085(14) 0.075(12) -0.054(11) -0.012(8) 0.015(9)
C48I 0.034(10) 0.087(14) 0.077(12) -0.063(11) -0.003(8) -0.001(10)
C49I 0.030(10) 0.105(16) 0.067(11) -0.058(11) 0.006(8) -0.019(10)
C50I 0.056(13) 0.091(16) 0.100(15) -0.073(13) 0.002(11) -0.021(12)
C51I 0.097(18) 0.12(2) 0.101(17) -0.088(16) 0.017(14) -0.036(16)
C52I 0.077(15) 0.089(16) 0.095(15) -0.072(13) 0.022(12) -0.029(13)
C53I 0.025(9) 0.078(13) 0.074(11) -0.051(10) 0.002(8) 0.005(9)
C54I 0.040(11) 0.079(13) 0.077(12) -0.055(11) -0.028(9) 0.003(10)
O3I 0.044(8) 0.120(13) 0.082(9) -0.081(9) 0.008(7) -0.016(8)
O4I 0.046(8) 0.086(10) 0.066(8) -0.047(7) -0.001(6) -0.019(8)
O5I 0.053(8) 0.059(8) 0.062(7) -0.038(6) 0.006(6) -0.011(7)
O6I 0.024(6) 0.067(8) 0.068(7) -0.035(6) -0.001(5) -0.001(6)
C55I 0.016(8) 0.042(10) 0.095(13) -0.032(9) -0.014(8) 0.015(8)
C56I 0.072(15) 0.046(11) 0.075(12) -0.006(9) -0.011(11) -0.035(11)
C57I 0.052(13) 0.053(12) 0.130(19) -0.033(12) 0.012(13) -0.014(11)
C58I 0.062(15) 0.077(16) 0.13(2) -0.051(14) 0.016(14) -0.024(13)
C59I 0.086(18) 0.082(17) 0.17(3) -0.053(17) 0.001(17) -0.045(16)
C60I 0.072(17) 0.079(17) 0.19(3) -0.069(18) 0.006(18) -0.027(14)
C61I 0.040(12) 0.086(17) 0.13(2) -0.035(14) 0.011(13) -0.032(12)
C62I 0.10(2) 0.045(12) 0.14(2) -0.035(13) -0.011(16) -0.032(13)
C63I 0.060(13) 0.034(9) 0.068(11) -0.005(8) -0.004(10) -0.018(9)
C64I 0.053(13) 0.067(13) 0.065(12) -0.007(9) -0.003(10) -0.015(11)
C65I 0.091(17) 0.069(14) 0.057(11) -0.013(9) -0.005(11) -0.028(13)
C66I 0.061(13) 0.104(17) 0.051(10) -0.023(11) -0.015(9) -0.010(12)
C67I 0.038(11) 0.115(19) 0.082(14) -0.045(13) 0.018(10) -0.003(12)
C68I 0.090(17) 0.088(17) 0.102(17) -0.053(14) -0.013(14) -0.025(15)
C69I 0.077(16) 0.14(2) 0.101(17) -0.084(18) -0.015(13) -0.001(16)
C70I 0.083(17) 0.103(19) 0.091(16) -0.047(14) -0.028(13) -0.006(14)
C71I 0.035(11) 0.076(14) 0.086(14) -0.027(11) -0.009(10) 0.008(10)
C72I 0.025(9) 0.071(13) 0.071(11) -0.019(9) 0.004(8) -0.015(9)
C1J 0.050(13) 0.041(10) 0.108(14) -0.023(10) -0.010(11) 0.012(9)
C2J 0.040(11) 0.051(11) 0.094(13) -0.017(9) -0.020(10) 0.020(9)
C3J 0.033(10) 0.056(11) 0.092(13) -0.032(10) -0.004(9) 0.016(9)
C4J 0.017(8) 0.051(10) 0.086(12) -0.007(9) -0.020(8) 0.010(8)
C5J 0.053(13) 0.070(14) 0.088(13) -0.016(11) 0.011(11) -0.004(11)
C6J 0.055(15) 0.100(19) 0.14(2) -0.061(18) -0.016(15) 0.012(15)
C7J 0.063(16) 0.14(2) 0.077(14) -0.036(15) 0.033(13) -0.044(17)
C8J 0.10(2) 0.081(17) 0.086(15) -0.044(13) 0.010(15) -0.006(15)
C9J 0.034(12) 0.074(15) 0.14(2) 0.023(15) -0.022(14) 0.001(12)
C10J 0.083(19) 0.15(3) 0.072(13) -0.045(15) -0.042(13) 0.004(19)
C11J 0.056(13) 0.092(16) 0.074(13) -0.029(12) 0.002(11) 0.002(12)
C12J 0.049(11) 0.084(13) 0.058(11) -0.010(10) -0.022(9) -0.029(10)
C13J 0.063(13) 0.086(15) 0.075(13) -0.045(12) -0.003(11) 0.004(12)
C14J 0.079(15) 0.14(2) 0.045(10) -0.037(12) -0.002(10) -0.008(14)
C15J 0.049(12) 0.13(2) 0.067(12) -0.052(13) -0.002(10) 0.011(12)
C16J 0.022(10) 0.15(3) 0.086(16) -0.032(16) 0.007(10) -0.019(13)
C17J 0.037(11) 0.100(16) 0.063(11) -0.029(11) -0.026(9) -0.018(11)
C18J 0.11(2) 0.087(19) 0.15(3) -0.069(19) -0.09(2) 0.024(17)
C19J 0.12(2) 0.13(3) 0.10(2) -0.08(2) -0.024(18) 0.02(2)
C20J 0.057(15) 0.19(3) 0.11(2) -0.10(2) 0.011(14) 0.020(18)
C21J 0.018(8) 0.045(9) 0.074(11) -0.030(8) -0.002(7) 0.009(7)
C22J 0.034(10) 0.082(14) 0.072(12) -0.041(10) 0.000(8) -0.011(10)
C23J 0.048(12) 0.119(18) 0.056(11) -0.044(11) 0.004(9) -0.006(12)
C24J 0.035(11) 0.16(2) 0.068(12) -0.071(13) -0.027(8) 0.007(12)
C25J 0.071(14) 0.037(9) 0.092(13) -0.037(9) -0.031(10) 0.035(9)
C26J 0.036(11) 0.054(12) 0.089(14) -0.002(11) -0.004(10) 0.007(9)
C27J 0.059(14) 0.075(14) 0.079(13) -0.043(11) -0.020(10) -0.019(12)
C28J 0.027(11) 0.21(3) 0.089(16) -0.06(2) 0.003(11) -0.052(17)
C29J 0.053(15) 0.16(3) 0.107(19) -0.08(2) -0.007(13) 0.000(18)
C30J 0.13(3) 0.068(16) 0.11(2) -0.061(15) -0.039(17) 0.004(15)
C31J 0.082(18) 0.19(3) 0.13(3) -0.013(19) 0.008(18) -0.028(19)
C32J 0.13(2) 0.13(2) 0.11(2) 0.000(16) 0.038(18) -0.037(19)
C33J 0.082(16) 0.11(2) 0.104(19) -0.014(14) 0.001(14) -0.044(15)
C34J 0.042(12) 0.17(2) 0.083(15) -0.044(15) 0.020(11) -0.056(14)
C35J 0.083(16) 0.18(3) 0.075(15) -0.007(15) -0.005(13) -0.076(16)
C36J 0.16(3) 0.27(6) 0.14(4) -0.04(4) -0.02(3) 0.03(3)
C37J 0.22(5) 0.11(3) 0.16(3) -0.01(2) 0.09(3) -0.06(3)
C38J 0.15(3) 0.15(3) 0.14(3) -0.07(2) -0.01(2) -0.06(3)
C39J 0.18(4) 0.13(3) 0.19(4) -0.05(3) 0.10(3) -0.01(3)
C40J 0.17(4) 0.36(6) 0.14(3) -0.09(4) -0.05(3) -0.14(4)
Ir1K 0.0296(4) 0.0866(6) 0.0829(5) -0.0419(5) 0.0026(4) -0.0160(4)
Ir2K 0.0280(4) 0.0563(4) 0.0638(4) -0.0368(3) -0.0069(3) -0.0125(3)
Ir3K 0.0388(4) 0.0517(4) 0.0851(5) -0.0437(4) -0.0011(3) -0.0153(3)
Ir4K 0.0763(7) 0.0611(5) 0.0727(5) -0.0239(4) 0.0013(5) -0.0227(5)
S1K 0.030(2) 0.091(4) 0.078(3) -0.045(3) -0.003(2) -0.017(3)
C1K 0.010(7) 0.092(13) 0.085(11) -0.051(10) 0.003(7) 0.001(8)
C2K 0.028(10) 0.102(17) 0.092(14) -0.036(12) 0.009(9) -0.026(11)
C3K 0.043(11) 0.119(19) 0.076(12) -0.045(12) 0.002(9) -0.041(13)
C4K 0.037(10) 0.081(14) 0.081(12) -0.042(11) -0.001(9) -0.031(10)
C5K 0.038(11) 0.100(17) 0.118(17) -0.058(14) 0.007(11) -0.041(12)
C6K 0.031(10) 0.076(13) 0.094(14) -0.050(11) -0.001(9) -0.021(10)
N1K 0.031(9) 0.102(15) 0.091(13) -0.029(11) -0.003(9) -0.001(10)
C7K 0.044(11) 0.083(14) 0.076(12) -0.044(11) 0.012(9) -0.020(10)
C8K 0.013(8) 0.105(17) 0.090(13) -0.043(12) -0.002(8) -0.016(10)
C9K 0.029(9) 0.071(13) 0.090(13) -0.045(10) -0.004(9) -0.017(9)
C10K 0.045(12) 0.115(18) 0.092(14) -0.065(13) 0.000(10) -0.020(12)
C11K 0.052(13) 0.090(17) 0.092(16) -0.041(13) 0.008(12) -0.014(12)
C12K 0.045(11) 0.076(14) 0.091(14) -0.053(12) 0.006(10) -0.023(11)
C13K 0.034(10) 0.088(15) 0.087(13) -0.053(12) 0.006(9) -0.020(10)
N2K 0.065(11) 0.058(10) 0.065(9) -0.026(8) 0.001(8) -0.021(9)
C14K 0.068(13) 0.088(15) 0.062(10) -0.038(10) -0.007(9) -0.053(12)
C15K 0.011(8) 0.080(14) 0.084(12) -0.039(10) -0.010(8) 0.000(9)
C16K 0.040(10) 0.078(13) 0.071(11) -0.050(10) -0.006(8) -0.019(10)
C17K 0.030(9) 0.034(9) 0.081(11) -0.029(8) -0.001(8) -0.001(7)
C18K 0.027(8) 0.048(10) 0.066(10) -0.033(8) 0.009(7) -0.018(8)
S2K 0.047(3) 0.078(4) 0.105(4) -0.056(3) 0.000(3) 0.001(3)
C19K 0.068(13) 0.093(16) 0.087(14) -0.056(12) 0.024(12) -0.018(12)
C20K 0.069(14) 0.091(16) 0.077(14) -0.035(11) 0.012(11) -0.008(12)
C21K 0.054(13) 0.074(14) 0.112(17) -0.045(12) 0.011(12) 0.022(11)
C22K 0.046(12) 0.099(16) 0.085(14) -0.051(12) 0.002(10) -0.025(12)
C23K 0.047(11) 0.076(14) 0.082(13) -0.037(11) -0.004(10) -0.017(11)
C24K 0.050(12) 0.062(12) 0.096(15) -0.046(11) 0.012(10) -0.012(10)
N3K 0.061(10) 0.049(8) 0.096(11) -0.039(8) -0.022(8) -0.029(8)
C25K 0.043(11) 0.057(11) 0.102(15) -0.053(11) -0.013(10) -0.001(9)
C26K 0.045(11) 0.086(15) 0.074(12) -0.038(11) 0.002(9) -0.013(11)
C27K 0.031(9) 0.067(12) 0.094(13) -0.057(10) -0.023(8) -0.002(9)
C28K 0.071(13) 0.022(8) 0.083(12) -0.035(8) -0.004(10) -0.011(8)
C29K 0.035(10) 0.109(17) 0.061(11) -0.047(11) -0.002(8) -0.023(11)
C30K 0.066(14) 0.067(14) 0.088(15) -0.048(12) 0.005(12) -0.004(11)
C31K 0.087(17) 0.11(2) 0.068(14) -0.023(13) 0.003(13) -0.014(15)
N4K 0.091(14) 0.085(13) 0.062(10) -0.032(9) -0.004(9) -0.035(12)
C32K 0.069(15) 0.074(15) 0.090(15) -0.027(12) -0.003(12) 0.001(12)
C33K 0.077(14) 0.063(13) 0.071(12) -0.035(10) -0.007(11) -0.003(11)
C34K 0.060(12) 0.079(14) 0.062(11) -0.033(10) -0.006(9) 0.007(11)
C35K 0.054(12) 0.065(13) 0.094(15) -0.031(11) 0.005(11) -0.003(10)
C36K 0.086(16) 0.058(13) 0.075(13) -0.012(10) 0.006(12) -0.023(12)
O1K 0.049(8) 0.072(9) 0.086(9) -0.040(7) 0.002(7) -0.011(7)
O2K 0.040(7) 0.077(9) 0.068(8) -0.021(7) 0.006(6) -0.012(7)
O7K 0.063(9) 0.041(7) 0.092(9) -0.025(7) 0.011(7) 0.006(7)
O8K 0.071(9) 0.042(7) 0.069(8) -0.016(6) -0.020(7) 0.002(7)
C37K 0.029(7) 0.035(7) 0.052(6) -0.019(5) -0.010(5) -0.016(6)
C38K 0.039(9) 0.042(8) 0.063(8) -0.027(7) -0.004(7) -0.011(7)
C39K 0.046(10) 0.053(9) 0.070(9) -0.025(7) -0.004(8) -0.023(8)
C40K 0.087(14) 0.070(10) 0.074(9) -0.043(8) 0.003(9) -0.042(10)
C41K 0.100(15) 0.082(12) 0.065(10) -0.022(8) -0.017(11) -0.032(12)
C42K 0.099(16) 0.061(11) 0.086(13) -0.019(9) -0.003(12) -0.030(12)
C43K 0.061(13) 0.040(10) 0.078(12) -0.030(9) -0.005(10) -0.016(9)
C44K 0.043(10) 0.035(9) 0.062(10) -0.020(7) -0.015(8) -0.004(8)
C45K 0.029(9) 0.052(11) 0.073(11) -0.025(9) -0.014(8) 0.011(9)
C46K 0.044(10) 0.038(9) 0.069(10) -0.037(7) 0.010(8) -0.018(8)
C47K 0.016(7) 0.049(9) 0.055(8) -0.032(7) -0.014(6) 0.018(7)
C48K 0.017(8) 0.056(10) 0.070(10) -0.047(8) -0.021(7) 0.006(7)
C49K 0.039(10) 0.073(12) 0.065(10) -0.041(9) -0.005(8) -0.023(10)
C50K 0.039(10) 0.038(9) 0.077(11) -0.033(8) 0.000(8) -0.004(8)
C51K 0.053(11) 0.044(9) 0.059(9) -0.034(8) -0.009(8) 0.006(9)
C52K 0.021(8) 0.017(6) 0.060(9) -0.016(6) -0.017(6) 0.009(6)
C53K 0.014(7) 0.063(10) 0.053(9) -0.019(8) -0.016(6) -0.010(8)
C54K 0.015(8) 0.079(13) 0.058(9) -0.039(9) -0.008(7) -0.006(8)
O3K 0.041(7) 0.068(8) 0.057(6) -0.029(6) -0.007(5) -0.027(6)
O4K 0.054(6) 0.036(5) 0.050(5) -0.030(4) -0.012(4) -0.014(5)
O5K 0.031(6) 0.047(7) 0.083(8) -0.045(6) 0.003(5) -0.016(5)
O6K 0.052(8) 0.048(7) 0.081(8) -0.043(6) -0.011(6) -0.004(6)
C55K 0.040(10) 0.055(9) 0.063(10) -0.020(8) 0.002(8) 0.001(8)
C56K 0.037(10) 0.055(9) 0.070(9) -0.033(8) -0.004(7) -0.006(8)
C57K 0.040(9) 0.027(7) 0.073(9) -0.013(7) -0.008(8) -0.010(7)
C58K 0.032(9) 0.055(9) 0.081(10) -0.017(8) 0.004(8) -0.018(8)
C59K 0.056(12) 0.067(12) 0.077(11) -0.011(8) -0.013(9) -0.022(10)
C60K 0.074(13) 0.082(13) 0.072(11) -0.020(9) 0.003(10) -0.038(11)
C61K 0.042(11) 0.074(12) 0.095(12) -0.027(10) -0.022(9) -0.010(10)
C62K 0.053(11) 0.044(9) 0.074(10) -0.020(8) -0.011(8) -0.002(8)
C63K 0.041(10) 0.038(8) 0.076(9) -0.025(7) -0.003(8) -0.012(7)
C64K 0.058(11) 0.067(10) 0.053(8) -0.020(7) 0.011(8) -0.025(9)
C65K 0.063(12) 0.068(11) 0.066(9) -0.024(8) -0.005(9) -0.009(10)
C66K 0.043(10) 0.069(10) 0.068(9) -0.024(7) 0.003(8) -0.003(9)
C67K 0.068(13) 0.084(11) 0.066(9) -0.026(8) -0.006(9) -0.009(11)
C68K 0.054(11) 0.062(10) 0.064(9) -0.019(7) 0.003(9) 0.005(9)
C69K 0.072(13) 0.063(10) 0.058(9) -0.016(8) 0.003(9) 0.002(10)
C70K 0.091(15) 0.077(11) 0.075(10) -0.026(9) -0.003(11) -0.034(12)
C71K 0.032(9) 0.058(9) 0.066(9) -0.015(7) -0.011(8) 0.014(8)
C72K 0.016(8) 0.058(9) 0.064(9) -0.026(7) -0.006(7) 0.010(7)
C1L 0.053(12) 0.090(12) 0.097(11) -0.049(9) 0.008(10) -0.011(10)
C2L 0.073(14) 0.104(12) 0.097(11) -0.048(10) -0.011(11) -0.025(11)
C3L 0.064(13) 0.114(13) 0.092(10) -0.043(10) 0.007(10) -0.032(11)
C4L 0.061(12) 0.106(12) 0.090(10) -0.057(9) 0.015(10) -0.030(10)
C5L 0.066(13) 0.088(12) 0.096(10) -0.033(9) 0.017(11) -0.031(10)
C6L 0.050(14) 0.13(2) 0.109(16) -0.067(16) 0.009(12) -0.020(14)
C7L 0.042(14) 0.128(17) 0.14(2) -0.031(15) 0.000(14) 0.012(14)
C8L 0.14(3) 0.17(3) 0.093(13) -0.060(16) 0.013(17) -0.05(2)
C9L 0.069(17) 0.140(19) 0.14(2) -0.091(18) 0.017(15) -0.034(15)
C10L 0.087(19) 0.093(16) 0.093(13) -0.021(12) 0.004(14) -0.021(15)
C11L 0.061(13) 0.078(14) 0.084(12) -0.050(10) 0.004(10) -0.024(11)
C12L 0.056(12) 0.057(11) 0.089(12) -0.042(10) -0.019(10) -0.015(10)
C13L 0.069(14) 0.082(14) 0.065(10) -0.052(10) -0.002(9) -0.017(11)
C14L 0.037(10) 0.051(11) 0.093(13) -0.031(10) -0.005(9) 0.008(8)
C15L 0.038(10) 0.072(13) 0.085(12) -0.040(10) -0.004(9) -0.029(10)
C16L 0.036(11) 0.077(15) 0.085(14) -0.013(11) -0.025(10) -0.008(11)
C17L 0.091(19) 0.047(12) 0.13(2) -0.052(13) -0.030(15) -0.016(12)
C18L 0.15(3) 0.082(18) 0.073(14) -0.028(12) -0.020(16) -0.033(19)
C19L 0.076(18) 0.076(17) 0.12(2) -0.008(15) -0.014(16) -0.007(14)
C20L 0.051(15) 0.10(2) 0.13(2) -0.057(18) -0.049(14) 0.027(14)
C21L 0.073(13) 0.079(11) 0.103(10) -0.048(9) -0.005(10) -0.044(9)
C22L 0.052(11) 0.066(10) 0.123(11) -0.041(9) -0.006(10) -0.024(8)
C23L 0.102(15) 0.076(11) 0.111(11) -0.052(9) 0.019(11) -0.039(10)
C24L 0.081(13) 0.076(10) 0.090(10) -0.051(8) 0.024(9) -0.048(9)
C25L 0.077(13) 0.080(11) 0.083(10) -0.044(9) 0.004(9) -0.031(9)
C26L 0.10(2) 0.13(2) 0.103(12) -0.025(13) -0.018(13) -0.084(19)
C27L 0.068(16) 0.072(13) 0.16(2) -0.050(14) -0.038(15) -0.010(11)
C28L 0.13(2) 0.14(2) 0.17(2) -0.10(2) 0.10(2) -0.07(2)
C29L 0.110(19) 0.085(14) 0.089(12) -0.038(10) 0.010(13) -0.057(13)
C30L 0.17(3) 0.084(17) 0.17(3) -0.105(18) 0.04(2) -0.035(16)
C31L 0.097(19) 0.113(18) 0.112(18) -0.062(14) 0.032(14) -0.041(16)
C32L 0.092(19) 0.15(2) 0.108(18) -0.070(16) 0.016(13) -0.060(18)
C33L 0.101(19) 0.120(19) 0.089(15) -0.036(13) -0.010(13) -0.075(17)
C34L 0.058(13) 0.096(15) 0.095(14) -0.054(12) 0.027(10) -0.046(12)
C35L 0.099(17) 0.120(17) 0.092(13) -0.089(12) 0.037(12) -0.062(14)
C36L 0.11(3) 0.15(3) 0.13(3) -0.03(2) 0.06(2) -0.06(2)
C37L 0.10(2) 0.13(3) 0.11(2) -0.06(2) 0.005(16) -0.01(2)
C38L 0.08(2) 0.15(3) 0.20(3) -0.11(3) -0.03(2) -0.05(2)
C39L 0.062(16) 0.12(2) 0.117(19) -0.067(16) -0.004(14) -0.014(16)
C40L 0.18(3) 0.10(2) 0.11(2) -0.054(18) 0.02(2) -0.09(2)
S1T 0.085(5) 0.125(6) 0.093(4) -0.068(4) 0.029(4) -0.071(5)
O1T 0.102(15) 0.063(10) 0.131(16) -0.027(11) -0.067(13) -0.002(11)
O2T 0.078(12) 0.101(14) 0.146(16) -0.080(13) 0.016(11) -0.063(11)
O3T 0.19(3) 0.22(3) 0.073(11) -0.062(15) 0.046(14) -0.16(2)
C1T 0.065(14) 0.035(10) 0.093(14) -0.037(9) 0.006(11) -0.028(10)
F1T 0.034(7) 0.083(9) 0.119(11) -0.035(8) 0.000(7) -0.003(7)
F2T 0.092(11) 0.079(9) 0.100(10) -0.045(8) -0.020(8) -0.028(8)
F3T 0.066(9) 0.095(11) 0.093(9) -0.038(8) 0.000(7) -0.028(8)
S2T 0.038(3) 0.118(6) 0.119(5) -0.076(5) -0.013(3) -0.008(4)
O4T 0.18(3) 0.19(3) 0.121(19) -0.08(2) -0.069(19) -0.01(2)
O5T 0.061(12) 0.078(12) 0.20(2) -0.072(14) 0.046(13) -0.029(10)
O6T 0.079(12) 0.068(10) 0.104(12) -0.054(9) 0.008(9) -0.028(9)
C2T 0.073(17) 0.14(3) 0.12(2) -0.10(2) 0.035(16) -0.082(19)
F4T 0.060(10) 0.147(17) 0.187(18) -0.121(16) 0.026(11) -0.025(11)
F5T 0.071(10) 0.096(11) 0.111(11) -0.019(9) -0.002(8) -0.037(9)
F6T 0.046(7) 0.059(7) 0.120(11) -0.028(7) -0.033(7) -0.015(6)
S3T 0.129(8) 0.147(8) 0.117(6) -0.087(6) 0.049(6) -0.078(7)
O7T 0.072(11) 0.098(13) 0.109(12) -0.077(11) 0.014(9) -0.020(10)
O8T 0.115(17) 0.120(17) 0.17(2) -0.108(16) 0.021(15) -0.067(14)
O9T 0.104(18) 0.35(5) 0.17(2) -0.17(3) 0.046(17) -0.13(3)
C3T 0.102(13) 0.098(12) 0.121(13) -0.051(9) 0.000(9) -0.041(9)
F7T 0.25(2) 0.22(2) 0.200(19) -0.111(16) 0.042(16) -0.043(16)
F8T 0.22(2) 0.20(2) 0.202(19) -0.112(16) 0.027(16) -0.017(15)
F9T 0.38(5) 0.116(17) 0.095(13) -0.051(12) 0.06(2) -0.09(2)
S4T 0.072(5) 0.111(6) 0.104(5) -0.057(4) -0.012(4) -0.029(4)
O10T 0.15(2) 0.19(3) 0.118(17) -0.091(19) -0.030(16) -0.05(2)
O11T 0.095(15) 0.14(2) 0.111(14) -0.078(14) 0.014(11) -0.067(15)
O12T 0.058(11) 0.094(14) 0.119(15) -0.037(12) -0.002(10) -0.004(10)
C4T 0.070(10) 0.057(9) 0.087(10) -0.029(7) 0.007(8) -0.028(8)
F10T 0.112(12) 0.150(14) 0.117(11) -0.073(10) 0.013(10) -0.030(11)
F11T 0.065(9) 0.080(10) 0.115(11) -0.042(8) -0.017(8) 0.002(8)
F12T 0.102(14) 0.19(2) 0.20(2) -0.128(17) 0.032(13) -0.058(14)
S5T 0.097(6) 0.068(4) 0.130(6) -0.045(4) 0.013(5) -0.022(4)
O13T 0.18(3) 0.087(15) 0.29(4) -0.12(2) 0.16(3) -0.084(17)
O14T 0.050(11) 0.119(18) 0.17(2) 0.028(16) -0.002(13) 0.029(12)
O15T 0.123(18) 0.105(15) 0.117(15) -0.071(13) 0.004(13) -0.036(14)
C5T 0.089(12) 0.092(12) 0.104(11) -0.039(8) 0.015(9) -0.029(9)
F13T 0.062(10) 0.136(17) 0.30(3) -0.16(2) 0.027(14) -0.024(11)
F14T 0.185(18) 0.169(17) 0.196(18) -0.093(14) -0.032(14) -0.061(14)
F15T 0.14(2) 0.15(2) 0.25(3) -0.07(2) -0.04(2) -0.086(18)
S6T 0.088(5) 0.077(4) 0.111(5) -0.039(4) 0.006(4) -0.040(4)
O16T 0.137(19) 0.067(11) 0.112(15) -0.009(10) -0.033(13) -0.047(12)
O17T 0.23(3) 0.042(9) 0.116(15) -0.025(10) -0.022(17) -0.047(14)
O18T 0.17(3) 0.29(4) 0.20(3) -0.15(3) 0.12(3) -0.17(3)
C6T 0.101(17) 0.107(17) 0.086(14) -0.049(12) -0.003(12) -0.030(14)
F16T 0.130(14) 0.089(11) 0.102(10) -0.044(9) -0.009(10) -0.034(10)
F17T 0.19(2) 0.151(18) 0.130(15) -0.055(13) -0.020(14) -0.091(16)
F18T 0.071(14) 0.35(5) 0.41(5) -0.29(5) 0.06(2) -0.07(2)
S7T 0.045(3) 0.106(5) 0.081(4) -0.059(3) -0.008(3) -0.010(3)
O19T 0.064(11) 0.136(18) 0.143(17) -0.108(15) 0.001(11) -0.020(12)
O20T 0.057(10) 0.085(11) 0.084(10) -0.037(9) -0.024(8) 0.000(9)
O21T 0.065(11) 0.114(14) 0.073(10) -0.045(10) -0.019(8) -0.005(10)
C7T 0.042(12) 0.091(17) 0.112(18) -0.076(15) -0.012(12) -0.006(12)
F19T 0.045(7) 0.130(13) 0.091(9) -0.061(9) -0.019(6) -0.010(8)
F20T 0.057(8) 0.080(9) 0.090(9) -0.043(7) -0.006(6) 0.005(7)
F21T 0.087(12) 0.090(11) 0.130(13) -0.053(10) -0.013(10) -0.003(9)
S8T 0.147(8) 0.165(9) 0.075(4) -0.022(5) 0.001(4) -0.105(7)
O22T 0.58(7) 0.169(15) 0.27(4) 0.077(18) -0.31(4) -0.19(2)
O23T 0.32(4) 0.69(6) 0.25(3) -0.37(4) 0.21(3) -0.31(4)
O24T 0.103(15) 0.147(18) 0.116(15) -0.044(13) 0.007(11) -0.071(14)
C8T 0.13(2) 0.092(14) 0.074(13) -0.033(10) 0.001(8) -0.053(11)
F22T 0.134(16) 0.095(10) 0.21(2) -0.052(11) -0.049(13) -0.035(10)
F23T 0.168(19) 0.136(14) 0.127(14) -0.050(11) 0.003(11) -0.091(15)
F24T 0.125(17) 0.23(3) 0.20(2) -0.16(2) 0.036(13) -0.073(15)
S9T 0.41(2) 0.111(7) 0.104(6) -0.051(6) 0.031(10) -0.103(11)
O25T 0.25(3) 0.35(5) 0.095(18) -0.07(2) -0.005(18) -0.12(3)
O26T 0.67(8) 0.112(16) 0.14(2) -0.057(17) -0.06(3) -0.04(2)
O27T 0.38(4) 0.080(14) 0.108(10) -0.042(11) 0.035(16) -0.10(2)
C9T 0.26(4) 0.18(2) 0.14(2) -0.10(2) 0.07(2) -0.08(2)
F25T 0.063(12) 0.51(5) 0.183(17) -0.15(2) 0.020(13) -0.09(2)
F26T 0.13(2) 0.57(6) 0.24(3) -0.24(4) 0.04(2) -0.05(2)
F27T 0.32(4) 0.158(18) 0.24(3) -0.094(19) 0.10(3) -0.12(2)
S10T 0.093(6) 0.128(7) 0.103(6) -0.023(5) 0.002(5) -0.038(6)
O28T 0.14(2) 0.15(2) 0.114(16) 0.007(15) -0.045(15) -0.108(19)
O29T 0.12(2) 0.14(2) 0.19(3) -0.11(2) 0.034(18) -0.088(17)
O30T 0.080(19) 0.33(6) 0.25(4) -0.18(4) -0.02(2) 0.02(3)
C10T 0.087(17) 0.116(18) 0.122(18) -0.027(13) -0.011(14) -0.042(15)
F28T 0.16(2) 0.18(3) 0.33(4) -0.18(3) 0.03(3) -0.05(2)
F29T 0.15(3) 0.31(5) 0.54(7) -0.33(5) 0.17(4) -0.15(3)
F30T 0.137(18) 0.19(2) 0.150(18) -0.059(16) -0.005(14) -0.058(17)
S11T 0.055(3) 0.075(4) 0.102(4) -0.048(3) -0.008(3) -0.018(3)
O31T 0.063(11) 0.108(14) 0.105(12) -0.056(11) -0.008(9) -0.037(10)
O32T 0.062(10) 0.054(9) 0.108(12) -0.013(8) -0.027(9) -0.013(8)
O33T 0.103(15) 0.101(14) 0.121(14) -0.081(12) 0.017(12) -0.029(12)
C11T 0.055(11) 0.077(12) 0.086(12) -0.041(10) -0.039(9) -0.014(10)
F31T 0.072(10) 0.137(14) 0.104(10) -0.074(11) 0.015(8) -0.048(10)
F32T 0.17(2) 0.111(15) 0.105(12) -0.046(11) -0.001(13) -0.016(14)
F33T 0.082(12) 0.19(2) 0.124(14) -0.073(15) -0.005(10) -0.050(14)
S12T 0.30(2) 0.195(19) 0.309(18) -0.107(14) 0.098(19) -0.027(13)
O34T 0.24(3) 0.27(3) 0.289(17) -0.068(17) 0.01(3) 0.02(2)
O35T 0.165(19) 0.34(3) 0.30(3) -0.18(3) 0.06(2) -0.02(2)
O36T 0.171(18) 0.22(2) 0.28(3) -0.098(19) -0.100(19) -0.077(15)
C12T 0.344(19) 0.337(18) 0.346(17) -0.167(12) 0.029(10) -0.087(9)
F34T 0.25(2) 0.26(3) 0.23(3) -0.042(17) -0.07(2) 0.01(2)
F35T 0.33(2) 0.32(3) 0.20(2) -0.17(2) -0.020(15) -0.115(17)
F36T 0.31(3) 0.22(2) 0.322(19) -0.165(15) 0.147(18) -0.041(18)
S13T 0.187(8) 0.134(6) 0.132(6) -0.077(5) 0.049(6) -0.083(6)
O37T 0.192(18) 0.142(12) 0.138(14) -0.069(10) 0.055(14) -0.061(12)
O38T 0.23(2) 0.198(18) 0.21(2) -0.128(16) -0.016(15) -0.089(16)
O39T 0.189(18) 0.171(18) 0.130(11) -0.074(12) 0.009(12) -0.081(15)
C13T 0.177(12) 0.172(13) 0.172(13) -0.074(10) 0.013(9) -0.050(9)
F37T 0.225(19) 0.183(17) 0.173(13) -0.103(12) 0.050(13) -0.021(14)
F38T 0.202(16) 0.211(18) 0.210(18) -0.093(15) -0.021(15) -0.068(15)
F39T 0.206(18) 0.162(13) 0.211(17) -0.043(12) -0.006(16) -0.053(12)
S14T 0.092(5) 0.082(4) 0.094(4) -0.040(3) -0.011(4) -0.021(4)
O40T 0.103(10) 0.090(13) 0.145(17) -0.069(13) -0.040(10) -0.018(10)
O41T 0.120(16) 0.19(2) 0.114(15) 0.005(15) 0.021(14) -0.011(18)
O42T 0.15(2) 0.066(9) 0.30(4) -0.033(12) -0.09(2) -0.026(10)
C14T 0.12(2) 0.27(3) 0.18(2) -0.16(2) -0.055(18) -0.01(3)
F40T 0.125(16) 0.27(3) 0.27(3) -0.16(3) -0.066(16) -0.042(18)
F41T 0.12(2) 0.70(6) 0.19(2) -0.27(3) 0.026(18) -0.06(3)
F42T 0.27(4) 0.32(3) 0.53(5) -0.36(3) -0.14(4) 0.11(3)
S15T 0.096(6) 0.143(7) 0.139(6) -0.080(6) 0.033(5) -0.063(5)
O43T 0.121(15) 0.23(3) 0.153(19) -0.093(18) 0.035(13) -0.120(17)
O44T 0.136(19) 0.15(2) 0.164(16) -0.054(13) 0.083(16) -0.066(16)
O45T 0.15(2) 0.133(17) 0.160(19) -0.084(15) 0.018(16) -0.038(15)
C15T 0.149(16) 0.149(16) 0.148(15) -0.080(12) -0.001(14) -0.046(13)
F43T 0.156(18) 0.140(17) 0.182(14) -0.081(12) 0.038(14) -0.063(14)
F44T 0.120(13) 0.148(18) 0.20(2) -0.090(15) 0.032(12) -0.039(12)
F45T 0.18(2) 0.132(14) 0.20(2) -0.088(15) 0.053(17) -0.058(14)
S16T 0.132(8) 0.117(7) 0.111(6) -0.050(5) -0.011(5) -0.018(6)
O46T 0.116(15) 0.096(13) 0.096(11) -0.042(10) -0.019(10) -0.063(12)
O47T 0.21(3) 0.28(3) 0.091(15) -0.077(19) -0.028(16) -0.07(2)
O48T 0.26(3) 0.24(3) 0.13(2) -0.07(2) 0.09(2) 0.04(2)
C16T 0.17(2) 0.17(2) 0.15(2) -0.083(17) 0.006(17) -0.064(18)
F46T 0.33(3) 0.18(2) 0.20(3) -0.09(2) -0.03(2) -0.06(2)
F47T 0.28(3) 0.17(2) 0.137(17) -0.070(16) 0.061(19) -0.01(2)
F48T 0.28(3) 0.28(3) 0.25(3) -0.08(3) 0.00(3) -0.14(3)

loop_
_atom_type_symbol
_atom_type_description
_atom_type_scat_dispersion_real
_atom_type_scat_dispersion_imag
_atom_type_scat_source
C C 0.0030 0.0016 'International Tables Vol C Tables 4.2.6.8 and 6.1.1.4'
H H 0.0000 0.0000 'International Tables Vol C Tables 4.2.6.8 and 6.1.1.4'
N N 0.0059 0.0032 'International Tables Vol C Tables 4.2.6.8 and 6.1.1.4'
O O 0.0105 0.0059 'International Tables Vol C Tables 4.2.6.8 and 6.1.1.4'
F F 0.0170 0.0100 'International Tables Vol C Tables 4.2.6.8 and 6.1.1.4'
S S 0.1218 0.1207 'International Tables Vol C Tables 4.2.6.8 and 6.1.1.4'
Ir Ir -1.2566 7.8248 'International Tables Vol C Tables 4.2.6.8 and 6.1.1.4'

loop_
_geom_angle_atom_site_label_1
_geom_angle_atom_site_label_2
_geom_angle_atom_site_label_3
_geom_angle
O1A Ir1A O2A 83.3(5)
O1A Ir1A C1B 117.2(6)
O2A Ir1A C1B 159.4(6)
O1A Ir1A C5B 157.3(5)
O2A Ir1A C5B 119.4(5)
C1B Ir1A C5B 40.2(4)
O1A Ir1A N1A 84.4(5)
O2A Ir1A N1A 81.6(5)
C1B Ir1A N1A 100.9(6)
C5B Ir1A N1A 97.2(6)
O1A Ir1A C4B 147.9(5)
O2A Ir1A C4B 95.7(6)
C1B Ir1A C4B 66.4(6)
C5B Ir1A C4B 39.4(4)
N1A Ir1A C4B 127.3(6)
O1A Ir1A C2B 96.4(5)
O2A Ir1A C2B 143.0(5)
C1B Ir1A C2B 39.7(4)
C5B Ir1A C2B 66.5(6)
N1A Ir1A C2B 135.3(5)
C4B Ir1A C2B 65.5(5)
O1A Ir1A C3B 111.3(5)
O2A Ir1A C3B 107.5(6)
C1B Ir1A C3B 65.3(6)
C5B Ir1A C3B 65.2(6)
N1A Ir1A C3B 162.3(6)
C4B Ir1A C3B 38.5(4)
C2B Ir1A C3B 38.4(4)
O6A Ir2A C14B 160.8(8)
O6A Ir2A O5A 81.4(8)
C14B Ir2A O5A 113.6(8)
O6A Ir2A C13B 128.7(8)
C14B Ir2A C13B 39.8(3)
O5A Ir2A C13B 100.4(7)
O6A Ir2A N2A 83.7(6)
C14B Ir2A N2A 108.9(7)
O5A Ir2A N2A 84.2(6)
C13B Ir2A N2A 147.6(8)
O6A Ir2A C15B 127.4(8)
C14B Ir2A C15B 39.3(4)
O5A Ir2A C15B 151.1(8)
C13B Ir2A C15B 65.2(4)
N2A Ir2A C15B 95.5(6)
O6A Ir2A C12B 97.6(8)
C14B Ir2A C12B 64.7(4)
O5A Ir2A C12B 121.6(7)
C13B Ir2A C12B 38.1(3)
N2A Ir2A C12B 154.2(7)
C15B Ir2A C12B 63.2(4)
O6A Ir2A C11B 97.4(8)
C14B Ir2A C11B 64.1(4)
O5A Ir2A C11B 158.4(7)
C13B Ir2A C11B 63.5(4)
N2A Ir2A C11B 117.3(7)
C15B Ir2A C11B 37.5(3)
C12B Ir2A C11B 36.9(4)
O7A Ir3A O8A 85.3(6)
O7A Ir3A N3A 84.0(6)
O8A Ir3A N3A 86.8(6)
O7A Ir3A C22B 126.7(6)
O8A Ir3A C22B 148.0(6)
N3A Ir3A C22B 96.3(6)
O7A Ir3A C23B 161.7(6)
O8A Ir3A C23B 109.6(6)
N3A Ir3A C23B 106.8(6)
C22B Ir3A C23B 39.1(3)
O7A Ir3A C21B 97.1(6)
O8A Ir3A C21B 151.9(6)
N3A Ir3A C21B 121.3(6)
C22B Ir3A C21B 38.7(3)
C23B Ir3A C21B 64.6(3)
O7A Ir3A C24B 133.1(6)
O8A Ir3A C24B 94.3(6)
N3A Ir3A C24B 142.9(7)
C22B Ir3A C24B 64.5(4)
C23B Ir3A C24B 38.4(3)
C21B Ir3A C24B 63.7(4)
O7A Ir3A C25B 100.7(6)
O8A Ir3A C25B 114.2(6)
N3A Ir3A C25B 158.7(6)
C22B Ir3A C25B 64.1(3)
C23B Ir3A C25B 63.9(4)
C21B Ir3A C25B 37.8(3)
C24B Ir3A C25B 37.7(3)
O3A Ir4A O4A 85.4(5)
O3A Ir4A C35B 132.5(6)
O4A Ir4A C35B 95.6(6)
O3A Ir4A C34B 99.9(6)
O4A Ir4A C34B 117.8(6)
C35B Ir4A C34B 38.8(4)
O3A Ir4A C33B 99.0(6)
O4A Ir4A C33B 157.2(6)
C35B Ir4A C33B 64.9(5)
C34B Ir4A C33B 39.5(4)
O3A Ir4A N4A 81.0(7)
O4A Ir4A N4A 84.1(6)
C35B Ir4A N4A 146.5(7)
C34B Ir4A N4A 158.0(6)
C33B Ir4A N4A 118.6(6)
O3A Ir4A C32B 129.4(6)
O4A Ir4A C32B 144.9(5)
C35B Ir4A C32B 65.3(5)
C34B Ir4A C32B 65.9(5)
C33B Ir4A C32B 38.7(4)
N4A Ir4A C32B 96.3(6)
O3A Ir4A C31B 163.0(6)
O4A Ir4A C31B 108.5(5)
C35B Ir4A C31B 39.0(4)
C34B Ir4A C31B 65.2(6)
C33B Ir4A C31B 64.4(5)
N4A Ir4A C31B 109.5(7)
C32B Ir4A C31B 38.4(4)
C1A S1A C4A 91.9(10)
C5A C1A C2A 123.4(18)
C5A C1A S1A 123.4(14)
C2A C1A S1A 113.0(14)
C3A C2A C1A 108.0(18)
C2A C3A C4A 119.1(18)
C3A C4A C12A 132(2)
C3A C4A S1A 107.5(15)
C12A C4A S1A 120.8(17)
C6A C5A C1A 179(2)
C5A C6A C9A 173(2)
C7A N1A C11A 121.2(15)
C7A N1A Ir1A 117.3(12)
C11A N1A Ir1A 121.3(11)
N1A C7A C8A 119.5(18)
C9A C8A C7A 120.8(17)
C8A C9A C10A 118.7(17)
C8A C9A C6A 120.0(17)
C10A C9A C6A 120.5(17)
C9A C10A C11A 118.8(19)
N1A C11A C10A 120.2(17)
C13A C12A C4A 172(3)
C12A C13A C16A 179(3)
C14A N2A C18A 120.0
C14A N2A Ir2A 121.0(9)
C18A N2A Ir2A 118.9(9)
C15A C14A N2A 120.0
C16A C15A C14A 120.0
C15A C16A C17A 120.0
C15A C16A C13A 119.8(15)
C17A C16A C13A 120.1(16)
C16A C17A C18A 120.0
C17A C18A N2A 120.0
C19A S2A C22A 91.0(10)
C23A C19A C20A 128(2)
C23A C19A S2A 121.1(16)
C20A C19A S2A 110.7(15)
C19A C20A C21A 114.3(19)
C22A C21A C20A 110(2)
C21A C22A C30A 127(3)
C21A C22A S2A 114.3(17)
C30A C22A S2A 119(2)
C24A C23A C19A 177(2)
C23A C24A C27A 175(3)
C25A N3A C29A 119.4(19)
C25A N3A Ir3A 120.7(14)
C29A N3A Ir3A 119.1(14)
N3A C25A C26A 125(2)
C27A C26A C25A 114(2)
C26A C27A C28A 121(2)
C26A C27A C24A 118(2)
C28A C27A C24A 121(2)
C29A C28A C27A 121(2)
C28A C29A N3A 119(2)
C31A C30A C22A 175(3)
C30A C31A C34A 169(3)
C32A N4A C36A 119(2)
C32A N4A Ir4A 123.8(15)
C36A N4A Ir4A 117.0(14)
N4A C32A C33A 124(2)
C34A C33A C32A 120(2)
C33A C34A C31A 120.9(19)
C33A C34A C35A 119.0(19)
C31A C34A C35A 120.0(19)
C36A C35A C34A 118(2)
C35A C36A N4A 120(2)
C54A O1A Ir1A 130.8(12)
C38A O2A Ir1A 128.1(12)
C65A O7A Ir3A 133.7(14)
C63A O8A Ir3A 125.6(13)
C46A C37A C38A 114.7(16)
C46A C37A C54A 124.4(17)
C38A C37A C54A 120.8(18)
O2A C38A C37A 125.8(18)
O2A C38A C39A 113.9(17)
C37A C38A C39A 120.2(17)
C44A C39A C40A 122.2(19)
C44A C39A C38A 120.7(18)
C40A C39A C38A 117.0(17)
C39A C40A C41A 119(2)
C40A C41A C42A 119(2)
C43A C42A C41A 123(2)
C42A C43A C44A 114(2)
C39A C44A C45A 120.7(18)
C39A C44A C43A 123(2)
C45A C44A C43A 116.3(19)
O3A C45A C46A 130.1(18)
O3A C45A C44A 114.0(17)
C46A C45A C44A 115.7(17)
C45A C46A C37A 126.6(18)
C45A C46A C47A 115.6(17)
C37A C46A C47A 117.7(16)
O4A C47A C48A 113.8(16)
O4A C47A C46A 129.5(16)
C48A C47A C46A 116.7(16)
C49A C48A C53A 118.2(19)
C49A C48A C47A 120(2)
C53A C48A C47A 121.5(17)
C48A C49A C50A 126(2)
C51A C50A C49A 114(2)
C50A C51A C52A 120.1(19)
C53A C52A C51A 121.1(18)
C52A C53A C48A 120.8(16)
C52A C53A C54A 118.5(17)
C48A C53A C54A 120.7(16)
O1A C54A C37A 124.6(18)
O1A C54A C53A 116.5(17)
C37A C54A C53A 118.9(18)
C45A O3A Ir4A 130.4(13)
C47A O4A Ir4A 126.1(12)
C56A O5A Ir2A 127.2(19)
C72A O6A Ir2A 135(2)
C72A C55A C64A 134(2)
C72A C55A C56A 115(2)
C64A C55A C56A 111.5(19)
O5A C56A C57A 112(2)
O5A C56A C55A 124(2)
C57A C56A C55A 124(2)
C56A C57A C58A 125(2)
C56A C57A C62A 118(2)
C58A C57A C62A 116(2)
C59A C58A C57A 120(3)
C58A C59A C60A 126(3)
C61A C60A C59A 110(3)
C60A C61A C62A 130(3)
C61A C62A C63A 126(2)
C61A C62A C57A 116(2)
C63A C62A C57A 118(2)
C64A C63A O8A 132(2)
C64A C63A C62A 119(2)
O8A C63A C62A 108.6(18)
C63A C64A C55A 129(2)
C63A C64A C65A 115.9(18)
C55A C64A C65A 114.9(18)
O7A C65A C66A 122.1(19)
O7A C65A C64A 124.4(18)
C66A C65A C64A 113.4(18)
C71A C66A C67A 124(2)
C71A C66A C65A 124(2)
C67A C66A C65A 111(2)
C68A C67A C66A 121(3)
C67A C68A C69A 113(3)
C70A C69A C68A 124(3)
C69A C70A C71A 120(3)
C66A C71A C70A 116(3)
C66A C71A C72A 124(2)
C70A C71A C72A 120(3)
O6A C72A C55A 130(3)
O6A C72A C71A 121(3)
C55A C72A C71A 109(3)
C5B C1B C2B 108.1(10)
C5B C1B C6B 122.9(14)
C2B C1B C6B 126.3(13)
C5B C1B Ir1A 70.2(11)
C2B C1B Ir1A 72.5(10)
C6B C1B Ir1A 137.6(19)
C3B C2B C1B 107.4(10)
C3B C2B C7B 127.5(13)
C1B C2B C7B 125.0(13)
C3B C2B Ir1A 72.6(11)
C1B C2B Ir1A 67.8(10)
C7B C2B Ir1A 121.2(16)
C2B C3B C4B 108.6(10)
C2B C3B C8B 127.0(12)
C4B C3B C8B 124.4(12)
C2B C3B Ir1A 69.0(11)
C4B C3B Ir1A 68.7(11)
C8B C3B Ir1A 125.9(17)
C5B C4B C3B 108.1(10)
C5B C4B C9B 127.1(14)
C3B C4B C9B 124.9(13)
C5B C4B Ir1A 68.6(11)
C3B C4B Ir1A 72.8(11)
C9B C4B Ir1A 125.1(16)
C4B C5B C1B 107.9(10)
C4B C5B C10B 124.9(14)
C1B C5B C10B 126.6(14)
C4B C5B Ir1A 72.1(11)
C1B C5B Ir1A 69.6(11)
C10B C5B Ir1A 130.6(17)
C12B C11B C15B 108.0
C12B C11B C16B 127.4(16)
C15B C11B C16B 121.7(17)
C12B C11B Ir2A 70.4(7)
C15B C11B Ir2A 67.5(9)
C16B C11B Ir2A 143(3)
C11B C12B C13B 108.0
C11B C12B C17B 125.3(17)
C13B C12B C17B 126.1(16)
C11B C12B Ir2A 72.6(7)
C13B C12B Ir2A 66.3(8)
C17B C12B Ir2A 134(3)
C12B C13B C14B 108.0
C12B C13B C18B 123.2(17)
C14B C13B C18B 128.2(17)
C12B C13B Ir2A 75.5(9)
C14B C13B Ir2A 68.3(9)
C18B C13B Ir2A 115(3)
C13B C14B C15B 108.0
C13B C14B C19B 121.0(19)
C15B C14B C19B 126.5(19)
C13B C14B Ir2A 71.8(8)
C15B C14B Ir2A 74.0(8)
C19B C14B Ir2A 101(3)
C11B C15B C14B 108.0
C11B C15B C20B 123.2(15)
C14B C15B C20B 128.3(15)
C11B C15B Ir2A 75.1(9)
C14B C15B Ir2A 66.7(8)
C20B C15B Ir2A 130.0(19)
C22B C21B C25B 108.0
C22B C21B C26B 127.7(15)
C25B C21B C26B 124.2(15)
C22B C21B Ir3A 68.7(7)
C25B C21B Ir3A 72.7(7)
C26B C21B Ir3A 123.1(16)
C21B C22B C23B 108.0
C21B C22B C27B 120.9(13)
C23B C22B C27B 130.8(13)
C21B C22B Ir3A 72.6(7)
C23B C22B Ir3A 70.9(6)
C27B C22B Ir3A 126.9(12)
C22B C23B C24B 108.0
C22B C23B C28B 125.8(15)
C24B C23B C28B 125.7(15)
C22B C23B Ir3A 70.0(6)
C24B C23B Ir3A 73.0(7)
C28B C23B Ir3A 129.1(17)
C23B C24B C25B 108.0
C23B C24B C29B 125.6(17)
C25B C24B C29B 126.2(16)
C23B C24B Ir3A 68.6(7)
C25B C24B Ir3A 72.1(7)
C29B C24B Ir3A 120.8(19)
C24B C25B C21B 108.0
C24B C25B C30B 122.1(17)
C21B C25B C30B 129.9(17)
C24B C25B Ir3A 70.3(6)
C21B C25B Ir3A 69.4(6)
C30B C25B Ir3A 128(2)
C32B C31B C35B 107.2(10)
C32B C31B C36B 125.8(15)
C35B C31B C36B 126.9(15)
C32B C31B Ir4A 70.1(9)
C35B C31B Ir4A 67.9(11)
C36B C31B Ir4A 126.9(17)
C31B C32B C33B 107.6(10)
C31B C32B C37B 124.7(16)
C33B C32B C37B 127.6(16)
C31B C32B Ir4A 71.5(10)
C33B C32B Ir4A 70.1(9)
C37B C32B Ir4A 127.5(15)
C32B C33B C34B 108.5(10)
C32B C33B C38B 128.5(14)
C34B C33B C38B 122.9(14)
C32B C33B Ir4A 71.1(9)
C34B C33B Ir4A 69.2(10)
C38B C33B Ir4A 122.0(14)
C35B C34B C33B 107.0(10)
C35B C34B C39B 127.2(14)
C33B C34B C39B 125.5(14)
C35B C34B Ir4A 70.3(12)
C33B C34B Ir4A 71.4(9)
C39B C34B Ir4A 128.6(15)
C34B C35B C31B 109.6(10)
C34B C35B C40B 125.7(14)
C31B C35B C40B 124.6(14)
C34B C35B Ir4A 70.9(12)
C31B C35B Ir4A 73.2(11)
C40B C35B Ir4A 125.9(16)
O2C Ir1C O1C 83.9(7)
O2C Ir1C C4D 163.5(6)
O1C Ir1C C4D 106.4(7)
O2C Ir1C C3D 127.5(6)
O1C Ir1C C3D 98.8(7)
C4D Ir1C C3D 39.4(3)
O2C Ir1C C5D 133.9(6)
O1C Ir1C C5D 141.6(7)
C4D Ir1C C5D 39.3(3)
C3D Ir1C C5D 65.8(4)
O2C Ir1C N1C 83.5(8)
O1C Ir1C N1C 84.2(7)
C4D Ir1C N1C 110.0(8)
C3D Ir1C N1C 149.0(8)
C5D Ir1C N1C 92.7(7)
O2C Ir1C C2D 97.8(6)
O1C Ir1C C2D 125.0(7)
C4D Ir1C C2D 65.7(4)
C3D Ir1C C2D 39.1(3)
C5D Ir1C C2D 65.4(3)
N1C Ir1C C2D 150.8(6)
O2C Ir1C C1D 100.9(6)
O1C Ir1C C1D 163.2(6)
C4D Ir1C C1D 65.6(3)
C3D Ir1C C1D 65.5(4)
C5D Ir1C C1D 38.9(3)
N1C Ir1C C1D 112.2(6)
C2D Ir1C C1D 38.8(3)
O3C Ir2C O4C 84.4(5)
O3C Ir2C N2C 81.1(6)
O4C Ir2C N2C 84.7(7)
O3C Ir2C C15D 148.0(6)
O4C Ir2C C15D 93.9(5)
N2C Ir2C C15D 130.7(6)
O3C Ir2C C14D 110.4(6)
O4C Ir2C C14D 105.5(6)
N2C Ir2C C14D 165.0(6)
C15D Ir2C C14D 39.4(3)
O3C Ir2C C11D 157.1(5)
O4C Ir2C C11D 118.5(5)
N2C Ir2C C11D 99.9(6)
C15D Ir2C C11D 39.2(2)
C14D Ir2C C11D 65.6(3)
O3C Ir2C C13D 97.1(5)
O4C Ir2C C13D 142.6(6)
N2C Ir2C C13D 132.5(5)
C15D Ir2C C13D 65.6(4)
C14D Ir2C C13D 39.1(3)
C11D Ir2C C13D 65.2(3)
O3C Ir2C C12D 118.4(5)
O4C Ir2C C12D 157.0(5)
N2C Ir2C C12D 101.1(6)
C15D Ir2C C12D 65.4(3)
C14D Ir2C C12D 65.3(3)
C11D Ir2C C12D 38.8(2)
C13D Ir2C C12D 38.7(2)
O6C Ir3C N3C 84.5(6)
O6C Ir3C O5C 81.8(5)
N3C Ir3C O5C 81.2(5)
O6C Ir3C C23D 95.6(5)
N3C Ir3C C23D 138.6(5)
O5C Ir3C C23D 139.9(4)
O6C Ir3C C22D 108.1(5)
N3C Ir3C C22D 166.9(6)
O5C Ir3C C22D 103.5(4)
C23D Ir3C C22D 39.2(2)
O6C Ir3C C24D 119.2(4)
N3C Ir3C C24D 106.0(5)
O5C Ir3C C24D 158.0(4)
C23D Ir3C C24D 39.2(2)
C22D Ir3C C24D 65.2(3)
O6C Ir3C C21D 144.9(5)
N3C Ir3C C21D 129.8(6)
O5C Ir3C C21D 94.8(4)
C23D Ir3C C21D 64.9(3)
C22D Ir3C C21D 38.5(2)
C24D Ir3C C21D 64.3(3)
O6C Ir3C C25D 157.5(4)
N3C Ir3C C25D 102.6(5)
O5C Ir3C C25D 120.2(4)
C23D Ir3C C25D 64.9(3)
C22D Ir3C C25D 64.4(3)
C24D Ir3C C25D 38.4(2)
C21D Ir3C C25D 38.0(2)
O7C Ir4C O8C 82.2(8)
O7C Ir4C C34D 100.8(7)
O8C Ir4C C34D 150.0(8)
O7C Ir4C N4C 82.8(7)
O8C Ir4C N4C 83.5(9)
C34D Ir4C N4C 126.4(9)
O7C Ir4C C35D 129.6(8)
O8C Ir4C C35D 148.2(9)
C34D Ir4C C35D 39.9(4)
N4C Ir4C C35D 98.1(8)
O7C Ir4C C33D 106.4(7)
O8C Ir4C C33D 111.0(8)
C34D Ir4C C33D 39.3(4)
N4C Ir4C C33D 163.5(8)
C35D Ir4C C33D 65.4(5)
O7C Ir4C C31D 165.8(7)
O8C Ir4C C31D 110.3(8)
C34D Ir4C C31D 65.0(4)
N4C Ir4C C31D 104.8(7)
C35D Ir4C C31D 38.4(3)
C33D Ir4C C31D 63.5(4)
O7C Ir4C C32D 139.0(7)
O8C Ir4C C32D 93.6(8)
C34D Ir4C C32D 64.4(4)
N4C Ir4C C32D 137.6(8)
C35D Ir4C C32D 63.8(4)
C33D Ir4C C32D 37.6(3)
C31D Ir4C C32D 37.2(3)
C1C S1C C4C 90.8(9)
C2C C1C C5C 121.9(19)
C2C C1C S1C 115.9(16)
C5C C1C S1C 122.0(14)
C1C C2C C3C 108(2)
C2C C3C C4C 115.0(19)
C12C C4C C3C 125.7(18)
C12C C4C S1C 123.5(16)
C3C C4C S1C 109.6(14)
C6C C5C C1C 179(3)
C5C C6C C9C 173(3)
C11C N1C C7C 118(2)
C11C N1C Ir1C 122.4(18)
C7C N1C Ir1C 118.9(17)
C8C C7C N1C 123(2)
C7C C8C C9C 118(2)
C8C C9C C10C 120(2)
C8C C9C C6C 123(2)
C10C C9C C6C 116(2)
C11C C10C C9C 117(2)
N1C C11C C10C 124(2)
C13C C12C C4C 175(3)
C12C C13C C16C 170(2)
C14C N2C C18C 115.2(17)
C14C N2C Ir2C 123.6(13)
C18C N2C Ir2C 121.0(13)
C15C C14C N2C 122(2)
C14C C15C C16C 122(2)
C15C C16C C17C 119(2)
C15C C16C C13C 120(2)
C17C C16C C13C 121(2)
C18C C17C C16C 119(2)
C17C C18C N2C 122.6(19)
C22C S2C C19C 91.0(10)
C20C C19C C23C 130.0(18)
C20C C19C S2C 110.3(14)
C23C C19C S2C 119.7(15)
C19C C20C C21C 118(2)
C22C C21C C20C 108(2)
C30C C22C C21C 124(2)
C30C C22C S2C 124.4(19)
C21C C22C S2C 112.1(17)
C24C C23C C19C 172(2)
C23C C24C C27C 170(2)
C29C N3C C25C 115.8(17)
C29C N3C Ir3C 123.9(13)
C25C N3C Ir3C 119.6(13)
C26C C25C N3C 119.9(18)
C25C C26C C27C 124(2)
C26C C27C C28C 116.2(19)
C26C C27C C24C 125(2)
C28C C27C C24C 118.6(17)
C29C C28C C27C 119.1(17)
N3C C29C C28C 125.4(19)
C31C C30C C22C 179(3)
C30C C31C C34C 169(3)
C36C N4C C32C 120(2)
C36C N4C Ir4C 121(2)
C32C N4C Ir4C 118.8(19)
N4C C32C C33C 119(2)
C34C C33C C32C 125(3)
C33C C34C C31C 127(3)
C33C C34C C35C 115(2)
C31C C34C C35C 118(2)
C34C C35C C36C 120(2)
N4C C36C C35C 121(3)
C56C O1C Ir1C 129.5(18)
C72C O2C Ir1C 130.5(16)
C63C O7C Ir4C 132(2)
C65C O8C Ir4C 127.4(19)
C38C C37C C46C 120.2(17)
C38C C37C C54C 119.4(19)
C46C C37C C54C 120.4(18)
O3C C38C C37C 126.8(18)
O3C C38C C39C 113.4(19)
C37C C38C C39C 120(2)
C40C C39C C44C 119.3(18)
C40C C39C C38C 122.5(19)
C44C C39C C38C 118.1(17)
C39C C40C C41C 121(2)
C40C C41C C42C 122(2)
C41C C42C C43C 116.5(17)
C44C C43C C42C 119.9(16)
C43C C44C C39C 121.2(16)
C43C C44C C45C 116.2(15)
C39C C44C C45C 122.2(16)
O6C C45C C46C 126.0(18)
O6C C45C C44C 119.5(17)
C46C C45C C44C 114.4(17)
C47C C46C C45C 117.1(17)
C47C C46C C37C 120.0(16)
C45C C46C C37C 122.9(17)
O5C C47C C46C 128.3(16)
O5C C47C C48C 112.5(15)
C46C C47C C48C 119.0(16)
C49C C48C C53C 121.1(16)
C49C C48C C47C 117.2(16)
C53C C48C C47C 121.3(16)
C48C C49C C50C 118.9(19)
C51C C50C C49C 120(2)
C50C C51C C52C 120(2)
C53C C52C C51C 117(2)
C52C C53C C48C 122.5(19)
C52C C53C C54C 119.0(19)
C48C C53C C54C 118.4(18)
O4C C54C C37C 125(2)
O4C C54C C53C 114.3(17)
C37C C54C C53C 120.5(19)
C38C O3C Ir2C 131.1(13)
C54C O4C Ir2C 131.0(13)
C47C O5C Ir3C 115.4(10)
C45C O6C Ir3C 124.8(13)
C56C C55C C72C 123(2)
C56C C55C C64C 129(2)
C72C C55C C64C 108(2)
O1C C56C C55C 128(3)
O1C C56C C57C 113(2)
C55C C56C C57C 118(2)
C58C C57C C62C 120.0
C58C C57C C56C 119.3(16)
C62C C57C C56C 120.7(16)
C57C C58C C59C 120.0
C58C C59C C60C 120.0
C61C C60C C59C 120.0
C60C C61C C62C 120.0
C61C C62C C57C 120.0
C61C C62C C63C 119.2(16)
C57C C62C C63C 120.8(15)
O7C C63C C64C 124(3)
O7C C63C C62C 116(3)
C64C C63C C62C 119(2)
C65C C64C C63C 119(3)
C65C C64C C55C 130(3)
C63C C64C C55C 111(3)
C64C C65C O8C 131(3)
C64C C65C C66C 122(2)
O8C C65C C66C 108(2)
C67C C66C C71C 120.0
C67C C66C C65C 123.8(14)
C71C C66C C65C 116.2(14)
C66C C67C C68C 120.0
C69C C68C C67C 120.0
C68C C69C C70C 120.0
C71C C70C C69C 120.0
C70C C71C C66C 120.0
C70C C71C C72C 119.7(15)
C66C C71C C72C 120.0(15)
O2C C72C C55C 123(2)
O2C C72C C71C 113(2)
C55C C72C C71C 123(2)
C5D C1D C2D 108.0
C5D C1D C6D 125.4(15)
C2D C1D C6D 126.6(15)
C5D C1D Ir1C 69.8(6)
C2D C1D Ir1C 70.3(7)
C6D C1D Ir1C 125.0(16)
C3D C2D C1D 108.0
C3D C2D C7D 131.3(15)
C1D C2D C7D 120.5(15)
C3D C2D Ir1C 69.5(7)
C1D C2D Ir1C 70.9(7)
C7D C2D Ir1C 121(2)
C2D C3D C4D 108.0
C2D C3D C8D 128.1(15)
C4D C3D C8D 122.8(15)
C2D C3D Ir1C 71.4(6)
C4D C3D Ir1C 70.0(7)
C8D C3D Ir1C 133.4(17)
C3D C4D C5D 108.0
C3D C4D C9D 125.0(14)
C5D C4D C9D 126.7(14)
C3D C4D Ir1C 70.6(7)
C5D C4D Ir1C 71.1(7)
C9D C4D Ir1C 128.2(16)
C1D C5D C4D 108.0
C1D C5D C10D 127.2(16)
C4D C5D C10D 124.7(16)
C1D C5D Ir1C 71.3(6)
C4D C5D Ir1C 69.6(7)
C10D C5D Ir1C 128(2)
C15D C11D C12D 108.0
C15D C11D C16D 125.3(12)
C12D C11D C16D 126.6(12)
C15D C11D Ir2C 69.5(6)
C12D C11D Ir2C 71.3(6)
C16D C11D Ir2C 127.0(13)
C11D C12D C13D 108.0
C11D C12D C17D 126.1(10)
C13D C12D C17D 125.9(10)
C11D C12D Ir2C 69.9(6)
C13D C12D Ir2C 70.2(6)
C17D C12D Ir2C 124.0(13)
C14D C13D C12D 108.0
C14D C13D C18D 128.6(10)
C12D C13D C18D 123.3(10)
C14D C13D Ir2C 69.5(6)
C12D C13D Ir2C 71.1(6)
C18D C13D Ir2C 123.4(14)
C13D C14D C15D 108.0
C13D C14D C19D 122.9(11)
C15D C14D C19D 128.9(11)
C13D C14D Ir2C 71.5(6)
C15D C14D Ir2C 70.2(6)
C19D C14D Ir2C 128.7(16)
C14D C15D C11D 108.0
C14D C15D C20D 123.0(12)
C11D C15D C20D 129.0(12)
C14D C15D Ir2C 70.5(6)
C11D C15D Ir2C 71.3(6)
C20D C15D Ir2C 125.9(15)
C25D C21D C22D 108.0
C25D C21D C26D 125.4(9)
C22D C21D C26D 126.4(9)
C25D C21D Ir3C 71.1(5)
C22D C21D Ir3C 68.8(5)
C26D C21D Ir3C 122.2(10)
C23D C22D C21D 108.0
C23D C22D C27D 126.3(11)
C21D C22D C27D 125.7(11)
C23D C22D Ir3C 69.3(5)
C21D C22D Ir3C 72.7(5)
C27D C22D Ir3C 125.1(11)
C22D C23D C24D 108.0
C22D C23D C28D 126.9(11)
C24D C23D C28D 125.1(11)
C22D C23D Ir3C 71.5(5)
C24D C23D Ir3C 71.7(5)
C28D C23D Ir3C 121.4(13)
C25D C24D C23D 108.0
C25D C24D C29D 125.9(10)
C23D C24D C29D 126.1(10)
C25D C24D Ir3C 72.7(5)
C23D C24D Ir3C 69.1(5)
C29D C24D Ir3C 126.0(10)
C24D C25D C21D 108.0
C24D C25D C30D 123.1(10)
C21D C25D C30D 128.9(10)
C24D C25D Ir3C 68.9(5)
C21D C25D Ir3C 70.9(5)
C30D C25D Ir3C 126.2(11)
C35D C31D C32D 108.0
C35D C31D C36D 129.1(16)
C32D C31D C36D 122.8(16)
C35D C31D Ir4C 66.5(9)
C32D C31D Ir4C 72.7(8)
C36D C31D Ir4C 127.8(19)
C31D C32D C33D 108.0
C31D C32D C37D 122.8(16)
C33D C32D C37D 128.8(16)
C31D C32D Ir4C 70.2(8)
C33D C32D Ir4C 67.7(8)
C37D C32D Ir4C 123(2)
C34D C33D C32D 108.0
C34D C33D C38D 128.1(16)
C32D C33D C38D 123.5(16)
C34D C33D Ir4C 66.8(9)
C32D C33D Ir4C 74.7(9)
C38D C33D Ir4C 130(2)
C33D C34D C35D 108.0
C33D C34D C39D 123.7(16)
C35D C34D C39D 128.1(15)
C33D C34D Ir4C 73.9(9)
C35D C34D Ir4C 71.5(8)
C39D C34D Ir4C 117(2)
C31D C35D C34D 108.0
C31D C35D C40D 126.5(15)
C34D C35D C40D 124.3(15)
C31D C35D Ir4C 75.2(9)
C34D C35D Ir4C 68.6(9)
C40D C35D Ir4C 132(2)
C1F Ir1E O1E 126.5(6)
C1F Ir1E C5F 40.2(3)
O1E Ir1E C5F 162.1(5)
C1F Ir1E O2E 148.6(6)
O1E Ir1E O2E 84.0(6)
C5F Ir1E O2E 111.6(6)
C1F Ir1E N1E 93.2(6)
O1E Ir1E N1E 84.7(6)
C5F Ir1E N1E 105.6(6)
O2E Ir1E N1E 81.2(6)
C1F Ir1E C2F 39.6(3)
O1E Ir1E C2F 96.1(6)
C5F Ir1E C2F 66.3(4)
O2E Ir1E C2F 160.6(6)
N1E Ir1E C2F 118.2(6)
C1F Ir1E C4F 66.2(4)
O1E Ir1E C4F 131.9(5)
C5F Ir1E C4F 39.3(3)
O2E Ir1E C4F 100.6(6)
N1E Ir1E C4F 143.3(6)
C2F Ir1E C4F 65.0(3)
C1F Ir1E C3F 65.5(4)
O1E Ir1E C3F 99.4(5)
C5F Ir1E C3F 65.3(3)
O2E Ir1E C3F 122.3(6)
N1E Ir1E C3F 156.4(6)
C2F Ir1E C3F 38.5(3)
C4F Ir1E C3F 38.3(3)
O3E Ir2E O4E 85.1(5)
O3E Ir2E C14F 113.4(5)
O4E Ir2E C14F 102.7(5)
O3E Ir2E C13F 93.3(5)
O4E Ir2E C13F 136.1(5)
C14F Ir2E C13F 38.7(3)
O3E Ir2E N2E 81.2(5)
O4E Ir2E N2E 83.4(6)
C14F Ir2E N2E 164.4(6)
C13F Ir2E N2E 139.8(6)
O3E Ir2E C15F 152.0(4)
O4E Ir2E C15F 98.8(5)
C14F Ir2E C15F 38.7(2)
C13F Ir2E C15F 64.7(3)
N2E Ir2E C15F 126.7(5)
O3E Ir2E C12F 109.6(5)
O4E Ir2E C12F 163.2(5)
C14F Ir2E C12F 64.6(3)
C13F Ir2E C12F 38.5(2)
N2E Ir2E C12F 106.3(6)
C15F Ir2E C12F 64.4(3)
O3E Ir2E C11F 147.3(5)
O4E Ir2E C11F 127.5(5)
C14F Ir2E C11F 64.5(3)
C13F Ir2E C11F 64.4(3)
N2E Ir2E C11F 100.3(5)
C15F Ir2E C11F 38.4(2)
C12F Ir2E C11F 38.3(2)
O6E Ir3E O5E 81.8(5)
O6E Ir3E N3E 83.8(6)
O5E Ir3E N3E 85.4(6)
O6E Ir3E C25F 146.8(5)
O5E Ir3E C25F 131.3(5)
N3E Ir3E C25F 94.9(6)
O6E Ir3E C21F 159.4(5)
O5E Ir3E C21F 99.0(5)
N3E Ir3E C21F 116.9(6)
C25F Ir3E C21F 38.6(3)
O6E Ir3E C24F 110.6(5)
O5E Ir3E C24F 161.8(5)
N3E Ir3E C24F 108.6(6)
C25F Ir3E C24F 38.6(2)
C21F Ir3E C24F 64.6(3)
O6E Ir3E C22F 120.9(6)
O5E Ir3E C22F 98.0(5)
N3E Ir3E C22F 155.4(6)
C25F Ir3E C22F 64.5(3)
C21F Ir3E C22F 38.5(3)
C24F Ir3E C22F 64.4(3)
O6E Ir3E C23F 98.9(5)
O5E Ir3E C23F 128.9(5)
N3E Ir3E C23F 145.8(6)
C25F Ir3E C23F 64.5(3)
C21F Ir3E C23F 64.4(3)
C24F Ir3E C23F 38.4(2)
C22F Ir3E C23F 38.4(2)
O7E Ir4E O8E 83.9(5)
O7E Ir4E C35F 138.2(6)
O8E Ir4E C35F 137.8(6)
O7E Ir4E C34F 103.4(6)
O8E Ir4E C34F 159.9(5)
C35F Ir4E C34F 39.1(3)
O7E Ir4E N4E 82.6(6)
O8E Ir4E N4E 85.1(5)
C35F Ir4E N4E 96.7(6)
C34F Ir4E N4E 114.2(5)
O7E Ir4E C31F 161.4(6)
O8E Ir4E C31F 102.9(5)
C35F Ir4E C31F 38.7(3)
C34F Ir4E C31F 64.8(4)
N4E Ir4E C31F 115.0(6)
O7E Ir4E C33F 97.7(6)
O8E Ir4E C33F 122.6(5)
C35F Ir4E C33F 64.7(4)
C34F Ir4E C33F 38.5(3)
N4E Ir4E C33F 152.3(5)
C31F Ir4E C33F 63.9(4)
O7E Ir4E C32F 124.8(6)
O8E Ir4E C32F 96.2(5)
C35F Ir4E C32F 64.3(4)
C34F Ir4E C32F 64.1(4)
N4E Ir4E C32F 152.6(6)
C31F Ir4E C32F 38.0(3)
C33F Ir4E C32F 37.8(3)
C4E S1E C1E 90.1(10)
C2E C1E C5E 125.8(17)
C2E C1E S1E 115.6(14)
C5E C1E S1E 118.5(14)
C1E C2E C3E 107.6(17)
C4E C3E C2E 112.8(16)
C3E C4E C12E 124.7(19)
C3E C4E S1E 113.8(13)
C12E C4E S1E 121.4(18)
C6E C5E C1E 176(2)
C5E C6E C9E 175(2)
C11E N1E C7E 118.1(17)
C11E N1E Ir1E 120.2(13)
C7E N1E Ir1E 120.9(13)
C8E C7E N1E 121.8(18)
C7E C8E C9E 121.3(19)
C8E C9E C6E 124(2)
C8E C9E C10E 116(2)
C6E C9E C10E 120(2)
C11E C10E C9E 120(2)
N1E C11E C10E 122.6(19)
C13E C12E C4E 178(2)
C12E C13E C16E 174(2)
C18E N2E C14E 120.6(17)
C18E N2E Ir2E 120.7(14)
C14E N2E Ir2E 118.7(13)
N2E C14E C15E 120.8(18)
C14E C15E C16E 118.3(19)
C17E C16E C13E 129.9(19)
C17E C16E C15E 115.6(17)
C13E C16E C15E 114.5(19)
C16E C17E C18E 124.8(18)
N2E C18E C17E 119.8(18)
C19E S2E C22E 95.5(10)
C23E C19E C20E 123(2)
C23E C19E S2E 129(2)
C20E C19E S2E 108.0(15)
C19E C20E C21E 114.5(19)
C22E C21E C20E 110(2)
C21E C22E C30E 125.3(19)
C21E C22E S2E 111.5(14)
C30E C22E S2E 123.1(15)
C24E C23E C19E 172(3)
C23E C24E C27E 170(3)
C29E N3E C25E 123(2)
C29E N3E Ir3E 122.9(15)
C25E N3E Ir3E 114.2(17)
C26E C25E N3E 116(3)
C25E C26E C27E 123(2)
C28E C27E C24E 126(2)
C28E C27E C26E 115(2)
C24E C27E C26E 119(2)
C27E C28E C29E 122(2)
N3E C29E C28E 122(2)
C31E C30E C22E 175(3)
C30E C31E C34E 179(3)
C36E N4E C32E 121.0(18)
C36E N4E Ir4E 119.8(13)
C32E N4E Ir4E 118.8(14)
N4E C32E C33E 116(2)
C34E C33E C32E 125(2)
C33E C34E C31E 125(2)
C33E C34E C35E 115.1(18)
C31E C34E C35E 119.8(19)
C36E C35E C34E 115.1(19)
N4E C36E C35E 127(2)
C56E O1E Ir1E 127.8(12)
C72E O2E Ir1E 130.1(14)
C65E O7E Ir4E 131.6(13)
C63E O8E Ir4E 129.5(13)
C38E C37E C54E 119.6(16)
C38E C37E C46E 121.7(15)
C54E C37E C46E 118.7(16)
O3E C38E C37E 126.4(17)
O3E C38E C39E 114.5(16)
C37E C38E C39E 119.0(17)
C40E C39E C44E 123.0(18)
C40E C39E C38E 119.4(18)
C44E C39E C38E 117.5(18)
C39E C40E C41E 120(2)
C42E C41E C40E 116(2)
C41E C42E C43E 127(2)
C44E C43E C42E 114(2)
C43E C44E C39E 119.2(19)
C43E C44E C45E 121(2)
C39E C44E C45E 119.8(17)
O6E C45E C46E 127(2)
O6E C45E C44E 110.4(17)
C46E C45E C44E 122.0(18)
C45E C46E C47E 119.5(17)
C45E C46E C37E 118.3(18)
C47E C46E C37E 121.9(15)
O5E C47E C46E 128.3(16)
O5E C47E C48E 113.1(16)
C46E C47E C48E 118.3(16)
C49E C48E C53E 123.2(17)
C49E C48E C47E 118.8(18)
C53E C48E C47E 117.5(17)
C48E C49E C50E 118(2)
C51E C50E C49E 117(2)
C52E C51E C50E 125(2)
C51E C52E C53E 119.3(19)
C48E C53E C52E 115.0(17)
C48E C53E C54E 124.3(15)
C52E C53E C54E 120.4(17)
O4E C54E C37E 127.1(18)
O4E C54E C53E 114.2(16)
C37E C54E C53E 118.7(16)
C38E O3E Ir2E 131.0(12)
C54E O4E Ir2E 128.1(12)
C47E O5E Ir3E 125.2(12)
C45E O6E Ir3E 127.1(13)
C56E C55E C72E 120.2(16)
C56E C55E C64E 118.2(16)
C72E C55E C64E 121.5(16)
O1E C56E C55E 126.8(17)
O1E C56E C57E 112.6(17)
C55E C56E C57E 120.6(17)
C58E C57E C62E 118.1(18)
C58E C57E C56E 120.6(18)
C62E C57E C56E 121.0(18)
C59E C58E C57E 124.3(18)
C58E C59E C60E 115(2)
C61E C60E C59E 120(2)
C62E C61E C60E 120.3(18)
C61E C62E C57E 121.3(19)
C61E C62E C63E 120.0(18)
C57E C62E C63E 118.7(17)
O8E C63E C64E 126.6(17)
O8E C63E C62E 112.4(17)
C64E C63E C62E 120.9(17)
C63E C64E C65E 121.9(17)
C63E C64E C55E 120.6(15)
C65E C64E C55E 117.6(17)
O7E C65E C64E 123.6(18)
O7E C65E C66E 116.0(18)
C64E C65E C66E 120.2(19)
C67E C66E C71E 123(2)
C67E C66E C65E 117(2)
C71E C66E C65E 119.9(18)
C66E C67E C68E 119(3)
C69E C68E C67E 121(2)
C68E C69E C70E 119(2)
C71E C70E C69E 122(3)
C70E C71E C66E 117(2)
C70E C71E C72E 119(2)
C66E C71E C72E 122.7(19)
O2E C72E C55E 126.5(18)
O2E C72E C71E 115(2)
C55E C72E C71E 117.6(18)
C2F C1F C5F 108.0
C2F C1F C6F 127.9(14)
C5F C1F C6F 122.9(14)
C2F C1F Ir1E 72.8(6)
C5F C1F Ir1E 70.3(7)
C6F C1F Ir1E 132.1(17)
C1F C2F C3F 108.0
C1F C2F C7F 125.0(12)
C3F C2F C7F 127.0(12)
C1F C2F Ir1E 67.7(6)
C3F C2F Ir1E 72.7(7)
C7F C2F Ir1E 126.3(16)
C4F C3F C2F 108.0
C4F C3F C8F 126.7(11)
C2F C3F C8F 124.7(11)
C4F C3F Ir1E 69.6(6)
C2F C3F Ir1E 68.8(7)
C8F C3F Ir1E 120.7(14)
C3F C4F C5F 108.0
C3F C4F C9F 123.8(14)
C5F C4F C9F 128.2(14)
C3F C4F Ir1E 72.1(6)
C5F C4F Ir1E 67.6(6)
C9F C4F Ir1E 127(2)
C4F C5F C1F 108.0
C4F C5F C10F 126.2(14)
C1F C5F C10F 125.7(14)
C4F C5F Ir1E 73.1(7)
C1F C5F Ir1E 69.5(7)
C10F C5F Ir1E 125.6(16)
C12F C11F C15F 108.0
C12F C11F C16F 124.0(11)
C15F C11F C16F 127.9(11)
C12F C11F Ir2E 70.8(6)
C15F C11F Ir2E 70.2(6)
C16F C11F Ir2E 126.0(12)
C13F C12F C11F 108.0
C13F C12F C17F 127.7(13)
C11F C12F C17F 124.2(13)
C13F C12F Ir2E 70.1(6)
C11F C12F Ir2E 70.9(5)
C17F C12F Ir2E 127.8(18)
C12F C13F C14F 108.0
C12F C13F C18F 124.4(12)
C14F C13F C18F 127.6(12)
C12F C13F Ir2E 71.4(6)
C14F C13F Ir2E 70.3(6)
C18F C13F Ir2E 125.2(15)
C13F C14F C15F 108.0
C13F C14F C19F 126.9(12)
C15F C14F C19F 124.8(12)
C13F C14F Ir2E 71.0(6)
C15F C14F Ir2E 71.1(6)
C19F C14F Ir2E 128.4(14)
C11F C15F C14F 108.0
C11F C15F C20F 127.0(12)
C14F C15F C20F 124.9(12)
C11F C15F Ir2E 71.4(6)
C14F C15F Ir2E 70.2(6)
C20F C15F Ir2E 121.7(15)
C22F C21F C25F 108.0
C22F C21F C26F 126.1(12)
C25F C21F C26F 125.9(12)
C22F C21F Ir3E 71.1(6)
C25F C21F Ir3E 70.6(6)
C26F C21F Ir3E 126.6(15)
C21F C22F C23F 108.0
C21F C22F C27F 123.8(12)
C23F C22F C27F 128.0(12)
C21F C22F Ir3E 70.4(6)
C23F C22F Ir3E 70.9(6)
C27F C22F Ir3E 120.1(13)
C22F C23F C24F 108.0
C22F C23F C28F 124.8(13)
C24F C23F C28F 127.1(13)
C22F C23F Ir3E 70.7(6)
C24F C23F Ir3E 70.5(6)
C28F C23F Ir3E 121.6(16)
C25F C24F C23F 108.0
C25F C24F C29F 127.2(13)
C23F C24F C29F 124.8(13)
C25F C24F Ir3E 70.4(6)
C23F C24F Ir3E 71.1(6)
C29F C24F Ir3E 124.5(14)
C24F C25F C21F 108.0
C24F C25F C30F 123.3(13)
C21F C25F C30F 128.3(13)
C24F C25F Ir3E 71.0(6)
C21F C25F Ir3E 70.8(6)
C30F C25F Ir3E 129.1(15)
C32F C31F C35F 108.0
C32F C31F C36F 125.0(16)
C35F C31F C36F 126.7(17)
C32F C31F Ir4E 72.5(7)
C35F C31F Ir4E 68.8(7)
C36F C31F Ir4E 130(3)
C31F C32F C33F 108.0
C31F C32F C37F 126.0(14)
C33F C32F C37F 125.6(14)
C31F C32F Ir4E 69.6(7)
C33F C32F Ir4E 70.2(7)
C37F C32F Ir4E 119.9(15)
C34F C33F C32F 108.0
C34F C33F C38F 126.4(13)
C32F C33F C38F 125.4(13)
C34F C33F Ir4E 68.7(7)
C32F C33F Ir4E 72.0(7)
C38F C33F Ir4E 121.3(17)
C33F C34F C35F 108.0
C33F C34F C39F 124.1(13)
C35F C34F C39F 127.8(13)
C33F C34F Ir4E 72.8(7)
C35F C34F Ir4E 70.1(8)
C39F C34F Ir4E 124.9(18)
C34F C35F C31F 108.0
C34F C35F C40F 121.9(13)
C31F C35F C40F 130.1(13)
C34F C35F Ir4E 70.8(8)
C31F C35F Ir4E 72.5(7)
C40F C35F Ir4E 123.6(17)
N1G Ir1G O1G 83.4(7)
N1G Ir1G O2G 80.9(7)
O1G Ir1G O2G 84.8(6)
N1G Ir1G C2H 97.4(6)
O1G Ir1G C2H 144.9(6)
O2G Ir1G C2H 130.1(6)
N1G Ir1G C1H 119.1(6)
O1G Ir1G C1H 157.5(6)
O2G Ir1G C1H 98.4(5)
C2H Ir1G C1H 39.5(3)
N1G Ir1G C3H 111.1(6)
O1G Ir1G C3H 107.9(5)
O2G Ir1G C3H 163.1(5)
C2H Ir1G C3H 39.2(3)
C1H Ir1G C3H 65.6(3)
N1G Ir1G C5H 158.0(6)
O1G Ir1G C5H 118.5(6)
O2G Ir1G C5H 99.5(5)
C2H Ir1G C5H 65.5(3)
C1H Ir1G C5H 38.9(2)
C3H Ir1G C5H 64.8(3)
N1G Ir1G C4H 147.9(6)
O1G Ir1G C4H 96.0(6)
O2G Ir1G C4H 131.2(5)
C2H Ir1G C4H 65.2(3)
C1H Ir1G C4H 65.0(3)
C3H Ir1G C4H 38.5(2)
C5H Ir1G C4H 38.4(2)
O3G Ir2G N2G 81.7(7)
O3G Ir2G O4G 84.0(6)
N2G Ir2G O4G 82.8(7)
O3G Ir2G C14H 102.2(6)
N2G Ir2G C14H 153.4(7)
O4G Ir2G C14H 123.6(6)
O3G Ir2G C13H 130.3(6)
N2G Ir2G C13H 147.9(7)
O4G Ir2G C13H 96.5(6)
C14H Ir2G C13H 38.4(3)
O3G Ir2G C15H 105.9(6)
N2G Ir2G C15H 115.1(7)
O4G Ir2G C15H 160.3(5)
C14H Ir2G C15H 38.4(2)
C13H Ir2G C15H 64.1(3)
O3G Ir2G C12H 166.2(6)
N2G Ir2G C12H 110.6(7)
O4G Ir2G C12H 103.3(6)
C14H Ir2G C12H 64.0(4)
C13H Ir2G C12H 38.1(3)
C15H Ir2G C12H 63.8(3)
O3G Ir2G C11H 137.9(6)
N2G Ir2G C11H 95.3(7)
O4G Ir2G C11H 137.6(6)
C14H Ir2G C11H 63.9(3)
C13H Ir2G C11H 63.8(4)
C15H Ir2G C11H 38.1(2)
C12H Ir2G C11H 38.0(3)
C24H Ir3G C23H 43.5(4)
C24H Ir3G C25H 42.1(3)
C23H Ir3G C25H 70.7(4)
C24H Ir3G O5G 114.9(6)
C23H Ir3G O5G 158.4(6)
C25H Ir3G O5G 93.5(6)
C24H Ir3G O6G 163.3(6)
C23H Ir3G O6G 120.2(6)
C25H Ir3G O6G 138.6(6)
O5G Ir3G O6G 81.4(6)
C24H Ir3G C22H 70.2(5)
C23H Ir3G C22H 41.2(4)
C25H Ir3G C22H 67.7(4)
O5G Ir3G C22H 146.1(6)
O6G Ir3G C22H 94.3(6)
C24H Ir3G N3G 97.4(6)
C23H Ir3G N3G 95.4(6)
C25H Ir3G N3G 133.6(6)
O5G Ir3G N3G 84.9(7)
O6G Ir3G N3G 87.1(7)
C22H Ir3G N3G 128.6(6)
C24H Ir3G C21H 68.8(4)
C23H Ir3G C21H 68.3(4)
C25H Ir3G C21H 39.5(3)
O5G Ir3G C21H 109.0(6)
O6G Ir3G C21H 103.5(6)
C22H Ir3G C21H 39.2(3)
N3G Ir3G C21H 163.4(6)
O7G Ir4G O8G 82.8(6)
O7G Ir4G N4G 81.8(7)
O8G Ir4G N4G 82.1(6)
O7G Ir4G C34H 121.9(6)
O8G Ir4G C34H 155.3(6)
N4G Ir4G C34H 99.9(7)
O7G Ir4G C35H 96.2(5)
O8G Ir4G C35H 149.8(5)
N4G Ir4G C35H 127.8(6)
C34H Ir4G C35H 38.5(3)
O7G Ir4G C33H 159.6(5)
O8G Ir4G C33H 116.9(6)
N4G Ir4G C33H 104.8(7)
C34H Ir4G C33H 38.6(3)
C35H Ir4G C33H 64.3(4)
O7G Ir4G C31H 105.0(5)
O8G Ir4G C31H 112.8(5)
N4G Ir4G C31H 164.0(7)
C34H Ir4G C31H 64.2(4)
C35H Ir4G C31H 38.2(3)
C33H Ir4G C31H 64.0(4)
O7G Ir4G C32H 140.1(6)
O8G Ir4G C32H 97.8(6)
N4G Ir4G C32H 138.0(7)
C34H Ir4G C32H 64.2(4)
C35H Ir4G C32H 64.0(3)
C33H Ir4G C32H 38.3(3)
C31H Ir4G C32H 38.0(3)
C4G S1G C1G 91.5(11)
C5G C1G C2G 128(2)
C5G C1G S1G 123(2)
C2G C1G S1G 109.5(18)
C3G C2G C1G 114(2)
C2G C3G C4G 112(2)
C12G C4G C3G 133(3)
C12G C4G S1G 114.2(18)
C3G C4G S1G 112.2(18)
C6G C5G C1G 170(3)
C5G C6G C9G 168(3)
C11G N1G C7G 117.2(18)
C11G N1G Ir1G 120.5(14)
C7G N1G Ir1G 121.1(14)
C8G C7G N1G 119(2)
C7G C8G C9G 125(2)
C6G C9G C8G 124(2)
C6G C9G C10G 121(2)
C8G C9G C10G 114(2)
C11G C10G C9G 121(2)
C10G C11G N1G 123(2)
C13G C12G C4G 172(3)
C12G C13G C16G 174(3)
C18G N2G C14G 119.3(19)
C18G N2G Ir2G 121.9(15)
C14G N2G Ir2G 118.4(16)
C15G C14G N2G 119(3)
C14G C15G C16G 123(2)
C17G C16G C13G 122(3)
C17G C16G C15G 114(2)
C13G C16G C15G 123(3)
C18G C17G C16G 121(3)
C17G C18G N2G 123(2)
C22G S2G C19G 90.5(9)
C20G C19G C23G 129(2)
C20G C19G S2G 109.6(14)
C23G C19G S2G 121.1(16)
C19G C20G C21G 119.3(19)
C22G C21G C20G 106.3(18)
C21G C22G C30G 126.4(18)
C21G C22G S2G 114.3(14)
C30G C22G S2G 119.2(15)
C24G C23G C19G 178(2)
C23G C24G C27G 174(2)
C29G N3G C25G 122.8(18)
C29G N3G Ir3G 118.0(13)
C25G N3G Ir3G 118.3(16)
N3G C25G C26G 116(2)
C25G C26G C27G 125(2)
C24G C27G C26G 122.5(19)
C24G C27G C28G 119(2)
C26G C27G C28G 117(2)
C29G C28G C27G 115(2)
N3G C29G C28G 123(2)
C31G C30G C22G 172(3)
C30G C31G C34G 178(3)
C36G N4G C32G 121.3(19)
C36G N4G Ir4G 118.7(13)
C32G N4G Ir4G 120.0(14)
N4G C32G C33G 115.7(19)
C34G C33G C32G 124(2)
C33G C34G C31G 124(2)
C33G C34G C35G 117.1(19)
C31G C34G C35G 118.7(18)
C36G C35G C34G 119.8(17)
N4G C36G C35G 122.2(18)
C72G O1G Ir1G 126.1(12)
C56G O2G Ir1G 128.1(14)
C63G O7G Ir4G 129.7(13)
C65G O8G Ir4G 126.7(11)
C46G C37G C38G 123(2)
C46G C37G C54G 118.8(19)
C38G C37G C54G 118(2)
O4G C38G C37G 129(2)
O4G C38G C39G 118.3(19)
C37G C38G C39G 112.4(18)
C44G C39G C38G 127.3(18)
C44G C39G C40G 116(2)
C38G C39G C40G 116.1(19)
C41G C40G C39G 116(2)
C42G C41G C40G 130(3)
C41G C42G C43G 115(2)
C44G C43G C42G 115(2)
C39G C44G C43G 126(2)
C39G C44G C45G 120(2)
C43G C44G C45G 114(2)
O5G C45G C46G 128(2)
O5G C45G C44G 117(2)
C46G C45G C44G 115(2)
C45G C46G C37G 122(2)
C45G C46G C47G 119(2)
C37G C46G C47G 118.3(19)
O6G C47G C48G 116(2)
O6G C47G C46G 122(2)
C48G C47G C46G 122(2)
C47G C48G C53G 124(2)
C47G C48G C49G 126(3)
C53G C48G C49G 111(2)
C50G C49G C48G 123(3)
C51G C50G C49G 121(3)
C52G C51G C50G 114(3)
C51G C52G C53G 131(3)
C52G C53G C48G 120(3)
C52G C53G C54G 122(2)
C48G C53G C54G 119(2)
O3G C54G C53G 117.6(19)
O3G C54G C37G 124.0(19)
C53G C54G C37G 117(2)
C54G O3G Ir2G 132.6(14)
C38G O4G Ir2G 130.6(14)
C45G O5G Ir3G 124.7(15)
C47G O6G Ir3G 122.8(15)
C56G C55G C72G 124(2)
C56G C55G C64G 122(2)
C72G C55G C64G 113(2)
O2G C56G C55G 130(2)
O2G C56G C57G 111(2)
C55G C56G C57G 119(2)
C58G C57G C62G 121.7(19)
C58G C57G C56G 120(2)
C62G C57G C56G 118.5(18)
C57G C58G C59G 118(3)
C60G C59G C58G 128(3)
C59G C60G C61G 111(3)
C62G C61G C60G 124(3)
C57G C62G C61G 116.4(19)
C57G C62G C63G 121.8(18)
C61G C62G C63G 122(2)
O7G C63G C64G 127(2)
O7G C63G C62G 112.9(18)
C64G C63G C62G 120(2)
C63G C64G C65G 121(2)
C63G C64G C55G 118(2)
C65G C64G C55G 120.8(19)
O8G C65G C64G 123.8(18)
O8G C65G C66G 115.1(15)
C64G C65G C66G 120.6(19)
C67G C66G C71G 120.0
C67G C66G C65G 119.2(12)
C71G C66G C65G 120.7(12)
C66G C67G C68G 120.0
C67G C68G C69G 120.0
C70G C69G C68G 120.0
C69G C70G C71G 120.0
C70G C71G C66G 120.0
C70G C71G C72G 122.6(11)
C66G C71G C72G 117.4(11)
O1G C72G C55G 123(2)
O1G C72G C71G 109.6(14)
C55G C72G C71G 126.8(19)
C5H C1H C2H 108.0
C5H C1H C6H 128.3(12)
C2H C1H C6H 123.4(12)
C5H C1H Ir1G 72.1(6)
C2H C1H Ir1G 69.9(6)
C6H C1H Ir1G 127.8(16)
C3H C2H C1H 108.0
C3H C2H C7H 127.6(13)
C1H C2H C7H 124.2(13)
C3H C2H Ir1G 71.8(6)
C1H C2H Ir1G 70.6(5)
C7H C2H Ir1G 127.1(16)
C4H C3H C2H 108.0
C4H C3H C8H 122.6(13)
C2H C3H C8H 129.3(13)
C4H C3H Ir1G 71.9(6)
C2H C3H Ir1G 69.0(6)
C8H C3H Ir1G 125.7(15)
C3H C4H C5H 108.0
C3H C4H C9H 129.6(13)
C5H C4H C9H 122.1(13)
C3H C4H Ir1G 69.5(6)
C5H C4H Ir1G 70.2(5)
C9H C4H Ir1G 121.2(14)
C1H C5H C4H 108.0
C1H C5H C10H 128.6(11)
C4H C5H C10H 123.4(11)
C1H C5H Ir1G 68.9(6)
C4H C5H Ir1G 71.4(6)
C10H C5H Ir1G 126.0(12)
C15H C11H C12H 108.0
C15H C11H C16H 126.6(14)
C12H C11H C16H 125.1(14)
C15H C11H Ir2G 70.3(7)
C12H C11H Ir2G 71.0(6)
C16H C11H Ir2G 119.8(16)
C13H C12H C11H 108.0
C13H C12H C17H 125.7(14)
C11H C12H C17H 126.1(14)
C13H C12H Ir2G 70.3(7)
C11H C12H Ir2G 71.1(6)
C17H C12H Ir2G 128.8(17)
C12H C13H C14H 108.0
C12H C13H C18H 125.6(14)
C14H C13H C18H 126.3(14)
C12H C13H Ir2G 71.6(7)
C14H C13H Ir2G 70.4(6)
C18H C13H Ir2G 121.3(18)
C13H C14H C15H 108.0
C13H C14H C19H 127.2(14)
C15H C14H C19H 124.3(14)
C13H C14H Ir2G 71.2(6)
C15H C14H Ir2G 71.3(7)
C19H C14H Ir2G 117.1(17)
C11H C15H C14H 108.0
C11H C15H C20H 123.7(15)
C14H C15H C20H 127.2(16)
C11H C15H Ir2G 71.6(7)
C14H C15H Ir2G 70.4(7)
C20H C15H Ir2G 114(2)
C22H C21H C25H 108.0
C22H C21H C26H 123.4(12)
C25H C21H C26H 126.9(12)
C22H C21H Ir3G 68.0(7)
C25H C21H Ir3G 66.1(6)
C26H C21H Ir3G 120.0(14)
C23H C22H C21H 108.0
C23H C22H C27H 125.3(12)
C21H C22H C27H 126.4(12)
C23H C22H Ir3G 63.5(6)
C21H C22H Ir3G 72.9(6)
C27H C22H Ir3G 124.5(16)
C22H C23H C24H 108.0
C22H C23H C28H 127.3(13)
C24H C23H C28H 122.3(13)
C22H C23H Ir3G 75.3(6)
C24H C23H Ir3G 67.1(7)
C28H C23H Ir3G 136.5(18)
C23H C24H C25H 108.0
C23H C24H C29H 128.2(13)
C25H C24H C29H 119.7(11)
C23H C24H Ir3G 69.4(7)
C25H C24H Ir3G 74.3(7)
C29H C24H Ir3G 140.4(16)
C24H C25H C21H 108.0
C24H C25H C30H 127.7(11)
C21H C25H C30H 124.2(11)
C24H C25H Ir3G 63.7(6)
C21H C25H Ir3G 74.4(6)
C30H C25H Ir3G 126.5(15)
C35H C31H C32H 108.0
C35H C31H C36H 126.5(14)
C32H C31H C36H 125.0(15)
C35H C31H Ir4G 70.1(7)
C32H C31H Ir4G 70.8(8)
C36H C31H Ir4G 118(3)
C31H C32H C33H 108.0
C31H C32H C37H 124.9(15)
C33H C32H C37H 126.0(15)
C31H C32H Ir4G 71.1(7)
C33H C32H Ir4G 70.0(8)
C37H C32H Ir4G 115(2)
C34H C33H C32H 108.0
C34H C33H C38H 122.7(13)
C32H C33H C38H 129.3(13)
C34H C33H Ir4G 70.3(8)
C32H C33H Ir4G 71.8(7)
C38H C33H Ir4G 126.1(17)
C33H C34H C35H 108.0
C33H C34H C39H 128.2(13)
C35H C34H C39H 123.7(13)
C33H C34H Ir4G 71.1(8)
C35H C34H Ir4G 71.4(7)
C39H C34H Ir4G 125.9(18)
C31H C35H C34H 108.0
C31H C35H C40H 125.3(13)
C34H C35H C40H 126.7(13)
C31H C35H Ir4G 71.7(7)
C34H C35H Ir4G 70.1(8)
C40H C35H Ir4G 124.8(17)
O2I Ir1I O1I 84.1(7)
O2I Ir1I C3J 107.2(6)
O1I Ir1I C3J 164.7(6)
O2I Ir1I C4J 96.7(6)
O1I Ir1I C4J 131.3(5)
C3J Ir1I C4J 38.9(2)
O2I Ir1I C2J 143.5(6)
O1I Ir1I C2J 132.1(7)
C3J Ir1I C2J 38.8(2)
C4J Ir1I C2J 65.0(3)
O2I Ir1I N1I 84.1(7)
O1I Ir1I N1I 82.0(7)
C3J Ir1I N1I 108.9(6)
C4J Ir1I N1I 146.6(6)
C2J Ir1I N1I 94.9(6)
O2I Ir1I C5J 121.0(6)
O1I Ir1I C5J 100.6(5)
C3J Ir1I C5J 64.9(3)
C4J Ir1I C5J 38.7(2)
C2J Ir1I C5J 64.7(3)
N1I Ir1I C5J 154.9(7)
O2I Ir1I C1J 159.3(6)
O1I Ir1I C1J 101.0(6)
C3J Ir1I C1J 64.8(3)
C4J Ir1I C1J 64.7(3)
C2J Ir1I C1J 38.6(2)
N1I Ir1I C1J 116.4(6)
C5J Ir1I C1J 38.5(3)
O4I Ir2I C14J 145.9(6)
O4I Ir2I O3I 85.5(6)
C14J Ir2I O3I 94.3(5)
O4I Ir2I C15J 157.8(6)
C14J Ir2I C15J 39.7(3)
O3I Ir2I C15J 116.7(6)
O4I Ir2I N2I 80.0(6)
C14J Ir2I N2I 134.0(6)
O3I Ir2I N2I 83.8(7)
C15J Ir2I N2I 101.2(6)
O4I Ir2I C13J 108.7(6)
C14J Ir2I C13J 39.5(3)
O3I Ir2I C13J 108.9(6)
C15J Ir2I C13J 66.0(3)
N2I Ir2I C13J 164.8(7)
O4I Ir2I C11J 118.8(6)
C14J Ir2I C11J 65.8(3)
O3I Ir2I C11J 155.7(5)
C15J Ir2I C11J 39.1(3)
N2I Ir2I C11J 99.9(6)
C13J Ir2I C11J 65.1(3)
O4I Ir2I C12J 96.8(6)
C14J Ir2I C12J 65.5(3)
O3I Ir2I C12J 146.4(5)
C15J Ir2I C12J 65.2(3)
N2I Ir2I C12J 129.7(6)
C13J Ir2I C12J 38.7(2)
C11J Ir2I C12J 38.4(3)
O5I Ir3I O6I 81.6(5)
O5I Ir3I C22J 144.4(5)
O6I Ir3I C22J 95.9(5)
O5I Ir3I N3I 83.4(6)
O6I Ir3I N3I 83.3(6)
C22J Ir3I N3I 131.8(6)
O5I Ir3I C23J 155.7(5)
O6I Ir3I C23J 122.3(5)
C22J Ir3I C23J 39.4(3)
N3I Ir3I C23J 102.2(6)
O5I Ir3I C21J 107.0(5)
O6I Ir3I C21J 105.5(5)
C22J Ir3I C21J 39.2(2)
N3I Ir3I C21J 167.0(5)
C23J Ir3I C21J 65.2(3)
O5I Ir3I C24J 117.4(5)
O6I Ir3I C24J 159.7(5)
C22J Ir3I C24J 64.8(3)
N3I Ir3I C24J 104.7(5)
C23J Ir3I C24J 38.4(2)
C21J Ir3I C24J 63.9(3)
O5I Ir3I C25J 95.3(5)
O6I Ir3I C25J 140.8(5)
C22J Ir3I C25J 64.6(3)
N3I Ir3I C25J 135.4(5)
C23J Ir3I C25J 64.1(3)
C21J Ir3I C25J 38.1(2)
C24J Ir3I C25J 37.6(2)
O8I Ir4I O7I 82.7(7)
O8I Ir4I C32J 145.0(8)
O7I Ir4I C32J 94.3(8)
O8I Ir4I C33J 157.4(8)
O7I Ir4I C33J 119.7(8)
C32J Ir4I C33J 39.5(4)
O8I Ir4I N4I 84.7(8)
O7I Ir4I N4I 83.2(6)
C32J Ir4I N4I 129.8(9)
C33J Ir4I N4I 99.9(7)
O8I Ir4I C31J 107.6(8)
O7I Ir4I C31J 104.8(7)
C32J Ir4I C31J 39.4(4)
C33J Ir4I C31J 66.1(5)
N4I Ir4I C31J 165.9(7)
O8I Ir4I C34J 118.1(8)
O7I Ir4I C34J 158.6(8)
C32J Ir4I C34J 66.0(4)
C33J Ir4I C34J 39.3(3)
N4I Ir4I C34J 102.6(7)
C31J Ir4I C34J 65.8(4)
O8I Ir4I C35J 95.2(7)
O7I Ir4I C35J 141.5(7)
C32J Ir4I C35J 65.9(5)
C33J Ir4I C35J 65.9(4)
N4I Ir4I C35J 135.0(8)
C31J Ir4I C35J 39.2(4)
C34J Ir4I C35J 39.1(3)
C4I S1I C1I 90.1(10)
C2I C1I C5I 129(2)
C2I C1I S1I 108.3(16)
C5I C1I S1I 122.3(19)
C3I C2I C1I 113(2)
C4I C3I C2I 114(2)
C3I C4I C12I 129(2)
C3I C4I S1I 113.9(16)
C12I C4I S1I 116.2(17)
C6I C5I C1I 174(3)
C5I C6I C9I 177(3)
C11I N1I C7I 122(2)
C11I N1I Ir1I 115.7(16)
C7I N1I Ir1I 120.3(16)
C8I C7I N1I 122(3)
C7I C8I C9I 120(2)
C6I C9I C10I 122(3)
C6I C9I C8I 123(2)
C10I C9I C8I 115(2)
C9I C10I C11I 125(3)
N1I C11I C10I 114(2)
C13I C12I C4I 171(3)
C12I C13I C16I 169(3)
C14I N2I C18I 117.2(18)
C14I N2I Ir2I 123.1(14)
C18I N2I Ir2I 119.5(15)
C15I C14I N2I 122(2)
C14I C15I C16I 119(2)
C17I C16I C15I 120(2)
C17I C16I C13I 122(2)
C15I C16I C13I 118(2)
C16I C17I C18I 120(2)
N2I C18I C17I 121(2)
C19I S2I C22I 90.2(10)
C20I C19I C23I 126.5(18)
C20I C19I S2I 109.4(15)
C23I C19I S2I 124.1(14)
C21I C20I C19I 116(2)
C20I C21I C22I 113(2)
C21I C22I C30I 127(2)
C21I C22I S2I 110.7(15)
C30I C22I S2I 121.6(17)
C24I C23I C19I 170(2)
C23I C24I C27I 167(2)
C25I N3I C29I 119.9(19)
C25I N3I Ir3I 120.4(13)
C29I N3I Ir3I 119.5(16)
N3I C25I C26I 121.7(19)
C27I C26I C25I 120(2)
C26I C27I C28I 115.9(19)
C26I C27I C24I 121(2)
C28I C27I C24I 122.8(19)
C29I C28I C27I 122(2)
N3I C29I C28I 119(2)
C31I C30I C22I 173(2)
C30I C31I C34I 175(3)
C32I N4I C36I 121(2)
C32I N4I Ir4I 122(2)
C36I N4I Ir4I 117.0(16)
N4I C32I C33I 123(3)
C34I C33I C32I 119(3)
C31I C34I C33I 121(2)
C31I C34I C35I 117(3)
C33I C34I C35I 121(2)
C34I C35I C36I 113(3)
N4I C36I C35I 122(2)
C72I O1I Ir1I 129.2(19)
C56I O2I Ir1I 130.9(16)
C63I O7I Ir4I 131.5(18)
C65I O8I Ir4I 130(2)
C46I C37I C54I 121(2)
C46I C37I C38I 120.8(19)
C54I C37I C38I 118(2)
O4I C38I C37I 128(2)
O4I C38I C39I 111(2)
C37I C38I C39I 121(2)
C40I C39I C44I 114.9(18)
C40I C39I C38I 125(2)
C44I C39I C38I 120(2)
C39I C40I C41I 126(2)
C40I C41I C42I 119(2)
C41I C42I C43I 118(2)
C42I C43I C44I 115.7(19)
C39I C44I C43I 125.8(19)
C39I C44I C45I 119.0(17)
C43I C44I C45I 115.1(17)
O5I C45I C46I 128(2)
O5I C45I C44I 114.4(16)
C46I C45I C44I 117.3(19)
C47I C46I C37I 122.5(18)
C47I C46I C45I 117(2)
C37I C46I C45I 120(2)
O6I C47I C46I 127.0(18)
O6I C47I C48I 115(2)
C46I C47I C48I 117.8(19)
C49I C48I C53I 120.6(18)
C49I C48I C47I 118.8(19)
C53I C48I C47I 121(2)
C48I C49I C50I 125.2(19)
C49I C50I C51I 113(2)
C52I C51I C50I 121(2)
C51I C52I C53I 121(2)
C48I C53I C52I 119(2)
C48I C53I C54I 121.2(18)
C52I C53I C54I 119.7(19)
O3I C54I C37I 131(2)
O3I C54I C53I 112.3(17)
C37I C54I C53I 117(2)
C54I O3I Ir2I 126.6(15)
C38I O4I Ir2I 128.3(14)
C45I O5I Ir3I 121.8(12)
C47I O6I Ir3I 122.5(14)
C56I C55I C72I 123.8(19)
C56I C55I C64I 117(2)
C72I C55I C64I 119(2)
C55I C56I O2I 124(2)
C55I C56I C57I 125(2)
O2I C56I C57I 111(2)
C58I C57I C62I 122(3)
C58I C57I C56I 122(2)
C62I C57I C56I 116(3)
C57I C58I C59I 127(3)
C58I C59I C60I 110(3)
C61I C60I C59I 124(3)
C60I C61I C62I 125(3)
C63I C62I C61I 125(3)
C63I C62I C57I 122(3)
C61I C62I C57I 112(3)
O7I C63I C62I 115(2)
O7I C63I C64I 122(2)
C62I C63I C64I 123(2)
C65I C64I C63I 126(2)
C65I C64I C55I 117(2)
C63I C64I C55I 117(2)
O8I C65I C64I 121(3)
O8I C65I C66I 114(3)
C64I C65I C66I 125(3)
C67I C66I C71I 123(3)
C67I C66I C65I 122(3)
C71I C66I C65I 115(3)
C66I C67I C68I 119(2)
C69I C68I C67I 118(3)
C70I C69I C68I 124(4)
C69I C70I C71I 121(3)
C66I C71I C72I 125(3)
C66I C71I C70I 115(3)
C72I C71I C70I 120(2)
O1I C72I C55I 127(2)
O1I C72I C71I 115(2)
C55I C72I C71I 118.1(18)
C5J C1J C2J 108.0
C5J C1J C6J 127.1(13)
C2J C1J C6J 124.9(13)
C5J C1J Ir1I 70.6(5)
C2J C1J Ir1I 70.1(6)
C6J C1J Ir1I 125.9(13)
C3J C2J C1J 108.0
C3J C2J C7J 124.8(13)
C1J C2J C7J 126.9(13)
C3J C2J Ir1I 70.0(6)
C1J C2J Ir1I 71.3(6)
C7J C2J Ir1I 129.1(14)
C2J C3J C4J 108.0
C2J C3J C8J 130.5(12)
C4J C3J C8J 121.4(11)
C2J C3J Ir1I 71.2(6)
C4J C3J Ir1I 70.8(5)
C8J C3J Ir1I 126.8(14)
C5J C4J C3J 108.0
C5J C4J C9J 125.3(13)
C3J C4J C9J 126.5(13)
C5J C4J Ir1I 71.4(6)
C3J C4J Ir1I 70.3(6)
C9J C4J Ir1I 128.1(12)
C4J C5J C1J 108.0
C4J C5J C10J 128.4(13)
C1J C5J C10J 123.6(13)
C4J C5J Ir1I 69.9(6)
C1J C5J Ir1I 71.0(5)
C10J C5J Ir1I 124.6(14)
C12J C11J C15J 108.0
C12J C11J C16J 123.8(12)
C15J C11J C16J 128.2(12)
C12J C11J Ir2I 71.4(6)
C15J C11J Ir2I 68.5(6)
C16J C11J Ir2I 126.4(14)
C11J C12J C13J 108.0
C11J C12J C17J 126.3(10)
C13J C12J C17J 125.5(10)
C11J C12J Ir2I 70.2(6)
C13J C12J Ir2I 69.1(6)
C17J C12J Ir2I 123.0(13)
C14J C13J C12J 108.0
C14J C13J C18J 125.5(11)
C12J C13J C18J 125.7(12)
C14J C13J Ir2I 68.6(6)
C12J C13J Ir2I 72.3(6)
C18J C13J Ir2I 132.6(17)
C15J C14J C13J 108.0
C15J C14J C19J 123.0(12)
C13J C14J C19J 128.9(12)
C15J C14J Ir2I 70.7(6)
C13J C14J Ir2I 71.9(6)
C19J C14J Ir2I 125.1(16)
C14J C15J C11J 108.0
C14J C15J C20J 125.9(13)
C11J C15J C20J 125.8(13)
C14J C15J Ir2I 69.5(6)
C11J C15J Ir2I 72.5(6)
C20J C15J Ir2I 128.7(16)
C22J C21J C25J 108.0
C22J C21J C26J 126.1(11)
C25J C21J C26J 125.9(11)
C22J C21J Ir3I 68.4(6)
C25J C21J Ir3I 73.4(5)
C26J C21J Ir3I 125.1(11)
C23J C22J C21J 108.0
C23J C22J C27J 124.9(11)
C21J C22J C27J 127.1(11)
C23J C22J Ir3I 71.6(5)
C21J C22J Ir3I 72.4(5)
C27J C22J Ir3I 123.9(12)
C22J C23J C24J 108.0
C22J C23J C28J 125.6(12)
C24J C23J C28J 126.3(12)
C22J C23J Ir3I 69.1(5)
C24J C23J Ir3I 73.6(5)
C28J C23J Ir3I 125.1(13)
C23J C24J C25J 108.0
C23J C24J C29J 126.7(13)
C25J C24J C29J 125.2(13)
C23J C24J Ir3I 68.1(5)
C25J C24J Ir3I 71.6(5)
C29J C24J Ir3I 123.5(14)
C24J C25J C21J 108.0
C24J C25J C30J 125.6(12)
C21J C25J C30J 125.8(12)
C24J C25J Ir3I 70.7(5)
C21J C25J Ir3I 68.5(5)
C30J C25J Ir3I 119.4(14)
C32J C31J C35J 108.0
C32J C31J C36J 125.4(17)
C35J C31J C36J 126.4(17)
C32J C31J Ir4I 69.8(8)
C35J C31J Ir4I 70.8(8)
C36J C31J Ir4I 128(3)
C31J C32J C33J 108.0
C31J C32J C37J 129.0(16)
C33J C32J C37J 122.6(16)
C31J C32J Ir4I 70.8(8)
C33J C32J Ir4I 70.4(8)
C37J C32J Ir4I 119(2)
C32J C33J C34J 108.0
C32J C33J C38J 124.7(15)
C34J C33J C38J 126.8(15)
C32J C33J Ir4I 70.1(8)
C34J C33J Ir4I 70.9(8)
C38J C33J Ir4I 131(2)
C33J C34J C35J 108.0
C33J C34J C39J 127.8(16)
C35J C34J C39J 123.8(16)
C33J C34J Ir4I 69.8(8)
C35J C34J Ir4I 70.6(8)
C39J C34J Ir4I 119(2)
C31J C35J C34J 108.0
C31J C35J C40J 125.0(16)
C34J C35J C40J 126.8(15)
C31J C35J Ir4I 70.0(8)
C34J C35J Ir4I 70.2(8)
C40J C35J Ir4I 122(2)
O2K Ir1K O1K 85.4(6)
O2K Ir1K C4L 150.7(6)
O1K Ir1K C4L 123.9(6)
O2K Ir1K C3L 111.3(6)
O1K Ir1K C3L 162.3(6)
C4L Ir1K C3L 39.4(3)
O2K Ir1K C5L 147.9(5)
O1K Ir1K C5L 97.1(6)
C4L Ir1K C5L 39.2(3)
C3L Ir1K C5L 65.6(4)
O2K Ir1K C2L 92.2(6)
O1K Ir1K C2L 139.0(6)
C4L Ir1K C2L 65.5(4)
C3L Ir1K C2L 39.0(3)
C5L Ir1K C2L 65.0(4)
O2K Ir1K C1L 109.6(6)
O1K Ir1K C1L 104.5(6)
C4L Ir1K C1L 65.3(4)
C3L Ir1K C1L 65.2(4)
C5L Ir1K C1L 38.7(3)
C2L Ir1K C1L 38.6(3)
O2K Ir1K N1K 84.1(8)
O1K Ir1K N1K 86.0(7)
C4L Ir1K N1K 97.9(8)
C3L Ir1K N1K 101.1(8)
C5L Ir1K N1K 128.0(8)
C2L Ir1K N1K 134.6(7)
C1L Ir1K N1K 163.1(8)
O3K Ir2K N2K 84.0(6)
O3K Ir2K O4K 84.2(5)
N2K Ir2K O4K 84.7(6)
O3K Ir2K C14L 96.8(5)
N2K Ir2K C14L 148.8(6)
O4K Ir2K C14L 126.5(5)
O3K Ir2K C13L 104.5(5)
N2K Ir2K C13L 110.8(6)
O4K Ir2K C13L 162.7(5)
C14L Ir2K C13L 38.7(2)
O3K Ir2K C15L 123.3(5)
N2K Ir2K C15L 152.7(6)
O4K Ir2K C15L 98.1(5)
C14L Ir2K C15L 38.5(2)
C13L Ir2K C15L 64.5(3)
O3K Ir2K C12L 139.6(5)
N2K Ir2K C12L 94.9(6)
O4K Ir2K C12L 136.0(4)
C14L Ir2K C12L 64.5(3)
C13L Ir2K C12L 38.5(2)
C15L Ir2K C12L 64.3(3)
O3K Ir2K C11L 160.5(5)
N2K Ir2K C11L 114.5(6)
O4K Ir2K C11L 102.7(5)
C14L Ir2K C11L 64.4(3)
C13L Ir2K C11L 64.4(3)
C15L Ir2K C11L 38.3(2)
C12L Ir2K C11L 38.3(2)
O5K Ir3K C25L 141.2(5)
O5K Ir3K N3K 83.5(6)
C25L Ir3K N3K 96.8(6)
O5K Ir3K O6K 85.1(5)
C25L Ir3K O6K 133.6(5)
N3K Ir3K O6K 82.3(6)
O5K Ir3K C24L 160.9(5)
C25L Ir3K C24L 39.5(3)
N3K Ir3K C24L 115.4(6)
O6K Ir3K C24L 99.3(5)
O5K Ir3K C21L 105.5(5)
C25L Ir3K C21L 39.4(3)
N3K Ir3K C21L 114.4(6)
O6K Ir3K C21L 160.7(6)
C24L Ir3K C21L 65.5(4)
O5K Ir3K C23L 122.7(5)
C25L Ir3K C23L 65.2(4)
N3K Ir3K C23L 153.6(6)
O6K Ir3K C23L 96.2(6)
C24L Ir3K C23L 38.6(3)
C21L Ir3K C23L 64.6(4)
O5K Ir3K C22L 97.6(5)
C25L Ir3K C22L 65.1(4)
N3K Ir3K C22L 152.3(6)
O6K Ir3K C22L 125.4(6)
C24L Ir3K C22L 64.6(4)
C21L Ir3K C22L 38.5(3)
C23L Ir3K C22L 38.1(3)
O7K Ir4K C34L 158.9(6)
O7K Ir4K N4K 81.3(7)
C34L Ir4K N4K 119.8(6)
O7K Ir4K C35L 144.2(6)
C34L Ir4K C35L 40.1(3)
N4K Ir4K C35L 99.1(7)
O7K Ir4K O8K 82.2(5)
C34L Ir4K O8K 98.9(6)
N4K Ir4K O8K 83.0(8)
C35L Ir4K O8K 133.6(6)
O7K Ir4K C33L 119.0(6)
C34L Ir4K C33L 39.9(3)
N4K Ir4K C33L 159.5(7)
C35L Ir4K C33L 66.2(4)
O8K Ir4K C33L 96.8(7)
O7K Ir4K C31L 108.2(6)
C34L Ir4K C31L 65.7(3)
N4K Ir4K C31L 113.4(8)
C35L Ir4K C31L 38.7(3)
O8K Ir4K C31L 161.3(6)
C33L Ir4K C31L 64.6(4)
O7K Ir4K C32L 97.0(6)
C34L Ir4K C32L 65.4(4)
N4K Ir4K C32L 149.3(8)
C35L Ir4K C32L 64.7(4)
O8K Ir4K C32L 127.4(7)
C33L Ir4K C32L 38.4(3)
C31L Ir4K C32L 37.8(3)
C4K S1K C1K 92.5(10)
C5K C1K C2K 125(2)
C5K C1K S1K 122(2)
C2K C1K S1K 112.2(14)
C1K C2K C3K 108(2)
C4K C3K C2K 117(2)
C12K C4K C3K 129(2)
C12K C4K S1K 120.7(18)
C3K C4K S1K 109.4(16)
C6K C5K C1K 174(3)
C5K C6K C9K 177(3)
C11K N1K C7K 120(2)
C11K N1K Ir1K 120.2(17)
C7K N1K Ir1K 117.0(15)
C8K C7K N1K 116(2)
C9K C8K C7K 125(2)
C8K C9K C6K 125(2)
C8K C9K C10K 119.6(19)
C6K C9K C10K 115(2)
C11K C10K C9K 112(2)
N1K C11K C10K 126(3)
C13K C12K C4K 177(2)
C12K C13K C16K 176(3)
C18K N2K C14K 111.8(19)
C18K N2K Ir2K 127.6(14)
C14K N2K Ir2K 120.6(14)
C15K C14K N2K 121(2)
C14K C15K C16K 124(2)
C15K C16K C17K 117.5(19)
C15K C16K C13K 120.7(19)
C17K C16K C13K 122(2)
C18K C17K C16K 119.1(19)
C17K C18K N2K 126.5(19)
C22K S2K C19K 92.4(13)
C23K C19K C20K 127(3)
C23K C19K S2K 121(2)
C20K C19K S2K 111.2(19)
C21K C20K C19K 111(3)
C20K C21K C22K 115(2)
C21K C22K C30K 129(2)
C21K C22K S2K 109.8(18)
C30K C22K S2K 121(2)
C24K C23K C19K 174(3)
C23K C24K C27K 169(3)
C29K N3K C25K 118(2)
C29K N3K Ir3K 124.6(15)
C25K N3K Ir3K 117.0(16)
N3K C25K C26K 119(2)
C27K C26K C25K 120(2)
C24K C27K C28K 123(2)
C24K C27K C26K 122(2)
C28K C27K C26K 114.6(19)
C29K C28K C27K 121(2)
N3K C29K C28K 127(2)
C31K C30K C22K 176(3)
C30K C31K C34K 175(3)
C32K N4K C36K 116(2)
C32K N4K Ir4K 124.6(18)
C36K N4K Ir4K 119.2(19)
N4K C32K C33K 130(3)
C32K C33K C34K 115(2)
C35K C34K C31K 122(2)
C35K C34K C33K 115(2)
C31K C34K C33K 123(2)
C34K C35K C36K 124(2)
N4K C36K C35K 120(2)
C56K O1K Ir1K 129.6(14)
C72K O2K Ir1K 128.6(13)
C65K O7K Ir4K 129.2(14)
C63K O8K Ir4K 121.7(13)
C54K C37K C38K 122.1(16)
C54K C37K C46K 122.3(16)
C38K C37K C46K 115.6(15)
O3K C38K C37K 121.4(16)
O3K C38K C39K 114.7(16)
C37K C38K C39K 123.8(17)
C40K C39K C44K 124.1(19)
C40K C39K C38K 117.7(19)
C44K C39K C38K 117.4(17)
C41K C40K C39K 116(2)
C40K C41K C42K 118(2)
C43K C42K C41K 126(2)
C42K C43K C44K 115(2)
C43K C44K C39K 118.7(18)
C43K C44K C45K 119.0(18)
C39K C44K C45K 121.7(17)
O6K C45K C44K 113.2(17)
O6K C45K C46K 128.7(19)
C44K C45K C46K 118.1(19)
C47K C46K C45K 120.2(17)
C47K C46K C37K 117.6(16)
C45K C46K C37K 122.1(17)
O5K C47K C46K 127.8(16)
O5K C47K C48K 110.6(13)
C46K C47K C48K 121.5(15)
C53K C48K C49K 121.3(18)
C53K C48K C47K 119.6(15)
C49K C48K C47K 119.1(16)
C50K C49K C48K 118.1(19)
C49K C50K C51K 123.0(19)
C52K C51K C50K 115.2(17)
C51K C52K C53K 121.2(16)
C48K C53K C52K 121.1(16)
C48K C53K C54K 122.2(18)
C52K C53K C54K 116.4(18)
O4K C54K C37K 129.4(16)
O4K C54K C53K 114.2(17)
C37K C54K C53K 116.5(18)
C38K O3K Ir2K 132.1(11)
C54K O4K Ir2K 127.5(12)
C47K O5K Ir3K 126.3(11)
C45K O6K Ir3K 128.2(13)
C72K C55K C64K 124.7(19)
C72K C55K C56K 115(2)
C64K C55K C56K 120.8(18)
O1K C56K C55K 128.3(19)
O1K C56K C57K 114.6(18)
C55K C56K C57K 116.7(18)
C62K C57K C58K 119(2)
C62K C57K C56K 121.5(17)
C58K C57K C56K 119(2)
C59K C58K C57K 119(2)
C60K C59K C58K 123(3)
C59K C60K C61K 123(2)
C62K C61K C60K 111(2)
C57K C62K C61K 124(2)
C57K C62K C63K 121.5(18)
C61K C62K C63K 114(2)
O8K C63K C64K 130.2(19)
O8K C63K C62K 112.7(18)
C64K C63K C62K 117(2)
C65K C64K C63K 122(2)
C65K C64K C55K 116(2)
C63K C64K C55K 123(2)
O7K C65K C64K 122(2)
O7K C65K C66K 115(2)
C64K C65K C66K 123(2)
C71K C66K C67K 119(2)
C71K C66K C65K 120(2)
C67K C66K C65K 120(3)
C66K C67K C68K 121(3)
C69K C68K C67K 121(2)
C68K C69K C70K 118(2)
C71K C70K C69K 118(3)
C66K C71K C70K 122(2)
C66K C71K C72K 120.3(19)
C70K C71K C72K 117(2)
O2K C72K C55K 130(2)
O2K C72K C71K 115.4(17)
C55K C72K C71K 114(2)
C5L C1L C2L 108.0
C5L C1L C6L 124.3(13)
C2L C1L C6L 127.6(12)
C5L C1L Ir1K 69.6(7)
C2L C1L Ir1K 70.2(7)
C6L C1L Ir1K 128.4(16)
C3L C2L C1L 108.0
C3L C2L C7L 126.3(13)
C1L C2L C7L 125.6(13)
C3L C2L Ir1K 69.2(7)
C1L C2L Ir1K 71.2(7)
C7L C2L Ir1K 123.1(18)
C2L C3L C4L 108.0
C2L C3L C8L 128.2(14)
C4L C3L C8L 123.6(14)
C2L C3L Ir1K 71.8(7)
C4L C3L Ir1K 70.0(7)
C8L C3L Ir1K 128(2)
C5L C4L C3L 108.0
C5L C4L C9L 125.3(13)
C3L C4L C9L 126.6(13)
C5L C4L Ir1K 71.5(7)
C3L C4L Ir1K 70.6(7)
C9L C4L Ir1K 126.5(16)
C4L C5L C1L 108.0
C4L C5L C10L 128.8(12)
C1L C5L C10L 123.2(12)
C4L C5L Ir1K 69.3(7)
C1L C5L Ir1K 71.7(7)
C10L C5L Ir1K 126.0(18)
C12L C11L C15L 108.0
C12L C11L C16L 125.4(10)
C15L C11L C16L 126.5(11)
C12L C11L Ir2K 70.5(6)
C15L C11L Ir2K 70.5(5)
C16L C11L Ir2K 122.1(14)
C11L C12L C13L 108.0
C11L C12L C17L 125.9(12)
C13L C12L C17L 126.1(12)
C11L C12L Ir2K 71.2(6)
C13L C12L Ir2K 70.1(6)
C17L C12L Ir2K 123.3(14)
C12L C13L C14L 108.0
C12L C13L C18L 129.1(12)
C14L C13L C18L 122.7(12)
C12L C13L Ir2K 71.4(6)
C14L C13L Ir2K 70.6(5)
C18L C13L Ir2K 119.8(16)
C13L C14L C15L 108.0
C13L C14L C19L 125.8(12)
C15L C14L C19L 125.7(12)
C13L C14L Ir2K 70.7(6)
C15L C14L Ir2K 71.3(6)
C19L C14L Ir2K 129.7(16)
C14L C15L C11L 108.0
C14L C15L C20L 127.3(12)
C11L C15L C20L 124.6(12)
C14L C15L Ir2K 70.1(6)
C11L C15L Ir2K 71.2(6)
C20L C15L Ir2K 122.0(14)
C22L C21L C25L 108.0
C22L C21L C26L 125.0(14)
C25L C21L C26L 127.0(14)
C22L C21L Ir3K 72.7(7)
C25L C21L Ir3K 68.8(6)
C26L C21L Ir3K 124.4(15)
C21L C22L C23L 108.0
C21L C22L C27L 126.9(13)
C23L C22L C27L 124.7(13)
C21L C22L Ir3K 68.8(7)
C23L C22L Ir3K 70.7(6)
C27L C22L Ir3K 120.6(15)
C22L C23L C24L 108.0
C22L C23L C28L 127.2(13)
C24L C23L C28L 124.4(14)
C22L C23L Ir3K 71.2(6)
C24L C23L Ir3K 68.6(6)
C28L C23L Ir3K 120.1(17)
C23L C24L C25L 108.0
C23L C24L C29L 123.7(12)
C25L C24L C29L 128.3(12)
C23L C24L Ir3K 72.8(7)
C25L C24L Ir3K 69.2(7)
C29L C24L Ir3K 123.9(14)
C21L C25L C24L 108.0
C21L C25L C30L 125.4(13)
C24L C25L C30L 126.5(13)
C21L C25L Ir3K 71.8(6)
C24L C25L Ir3K 71.4(7)
C30L C25L Ir3K 125.4(17)
C35L C31L C32L 108.0
C35L C31L C36L 129.6(14)
C32L C31L C36L 121.5(15)
C35L C31L Ir4K 67.1(6)
C32L C31L Ir4K 71.6(7)
C36L C31L Ir4K 118.6(18)
C33L C32L C31L 108.0
C33L C32L C37L 124.2(14)
C31L C32L C37L 127.5(14)
C33L C32L Ir4K 67.6(7)
C31L C32L Ir4K 70.6(6)
C37L C32L Ir4K 122.4(19)
C32L C33L C34L 108.0
C32L C33L C38L 126.0(12)
C34L C33L C38L 125.9(12)
C32L C33L Ir4K 74.0(7)
C34L C33L Ir4K 67.5(7)
C38L C33L Ir4K 127(2)
C35L C34L C33L 108.0
C35L C34L C39L 124.9(12)
C33L C34L C39L 126.2(12)
C35L C34L Ir4K 71.7(7)
C33L C34L Ir4K 72.6(7)
C39L C34L Ir4K 129.7(15)
C34L C35L C31L 108.0
C34L C35L C40L 126.5(13)
C31L C35L C40L 125.5(13)
C34L C35L Ir4K 68.2(7)
C31L C35L Ir4K 74.2(7)
C40L C35L Ir4K 122.7(17)
O3T S1T O2T 116.2(12)
O3T S1T O1T 113.8(14)
O2T S1T O1T 114.5(11)
O3T S1T C1T 103.9(10)
O2T S1T C1T 105.9(10)
O1T S1T C1T 100.3(9)
F2T C1T F3T 108.1(14)
F2T C1T F1T 106.0(14)
F3T C1T F1T 103.0(13)
F2T C1T S1T 116.3(12)
F3T C1T S1T 113.4(12)
F1T C1T S1T 109.0(11)
O4T S2T O5T 114.7(17)
O4T S2T O6T 115.8(15)
O5T S2T O6T 108.3(11)
O4T S2T C2T 105.8(15)
O5T S2T C2T 105.7(11)
O6T S2T C2T 105.6(10)
F5T C2T F6T 104.3(18)
F5T C2T F4T 113(2)
F6T C2T F4T 100.6(19)
F5T C2T S2T 119(2)
F6T C2T S2T 110.5(15)
F4T C2T S2T 107.7(14)
O7T S3T O9T 116.8(12)
O7T S3T O8T 114.1(11)
O9T S3T O8T 114.4(14)
O7T S3T C3T 104.8(11)
O9T S3T C3T 102.0(13)
O8T S3T C3T 102.3(12)
F8T C3T F9T 110(2)
F8T C3T F7T 106(2)
F9T C3T F7T 103.7(18)
F8T C3T S3T 113.5(18)
F9T C3T S3T 110.3(15)
F7T C3T S3T 112.9(17)
O10T S4T O11T 115.4(18)
O10T S4T O12T 112.4(18)
O11T S4T O12T 115.9(14)
O10T S4T C4T 100.2(16)
O11T S4T C4T 107.1(13)
O12T S4T C4T 103.6(12)
F12T C4T F10T 116(2)
F12T C4T F11T 106(2)
F10T C4T F11T 99(2)
F12T C4T S4T 117(2)
F10T C4T S4T 109.3(18)
F11T C4T S4T 106.8(17)
O13T S5T O14T 118(2)
O13T S5T O15T 109.4(14)
O14T S5T O15T 111.5(13)
O13T S5T C5T 97.0(18)
O14T S5T C5T 113.2(19)
O15T S5T C5T 106.8(15)
F15T C5T F13T 104(3)
F15T C5T F14T 109(3)
F13T C5T F14T 108(3)
F15T C5T S5T 108(2)
F13T C5T S5T 115(3)
F14T C5T S5T 112(3)
O16T S6T O17T 117.8(14)
O16T S6T O18T 117(2)
O17T S6T O18T 114.0(19)
O16T S6T C6T 104.3(13)
O17T S6T C6T 101.1(15)
O18T S6T C6T 97.7(16)
F18T C6T F17T 117(4)
F18T C6T F16T 113(3)
F17T C6T F16T 105(3)
F18T C6T S6T 105(3)
F17T C6T S6T 109(2)
F16T C6T S6T 106(2)
O21T S7T O19T 114.3(12)
O21T S7T O20T 114.6(12)
O19T S7T O20T 115.2(12)
O21T S7T C7T 104.3(11)
O19T S7T C7T 104.9(12)
O20T S7T C7T 101.4(11)
F19T C7T F20T 111.6(19)
F19T C7T F21T 97.1(19)
F20T C7T F21T 103(2)
F19T C7T S7T 118.6(18)
F20T C7T S7T 113.0(17)
F21T C7T S7T 111.2(15)
O24T S8T O22T 118.9(18)
O24T S8T O23T 109.2(16)
O22T S8T O23T 116.9(18)
O24T S8T C8T 105.0(11)
O22T S8T C8T 100.6(13)
O23T S8T C8T 103.8(14)
F23T C8T F24T 111.7(18)
F23T C8T F22T 103.0(17)
F24T C8T F22T 103.6(18)
F23T C8T S8T 114.3(14)
F24T C8T S8T 112.0(15)
F22T C8T S8T 111.2(14)
O25T S9T O26T 118(2)
O25T S9T O27T 118(2)
O26T S9T O27T 104.0(15)
O25T S9T C9T 107.0(18)
O26T S9T C9T 105.6(19)
O27T S9T C9T 102.0(14)
F26T C9T F27T 101(3)
F26T C9T F25T 117(3)
F27T C9T F25T 104(3)
F26T C9T S9T 118(3)
F27T C9T S9T 111(2)
F25T C9T S9T 105(2)
O30T S10T O29T 113.7(16)
O30T S10T O28T 114.9(16)
O29T S10T O28T 116.2(14)
O30T S10T C10T 101.1(14)
O29T S10T C10T 104.5(11)
O28T S10T C10T 104.0(11)
F29T C10T F30T 109(2)
F29T C10T F28T 104.9(19)
F30T C10T F28T 102.8(19)
F29T C10T S10T 112.8(17)
F30T C10T S10T 114.6(16)
F28T C10T S10T 112.2(16)
O32T S11T O33T 118.0(13)
O32T S11T O31T 112.6(12)
O33T S11T O31T 113.4(13)
O32T S11T C11T 102.2(12)
O33T S11T C11T 104.8(13)
O31T S11T C11T 103.7(11)
F31T C11T F33T 106(2)
F31T C11T F32T 99(2)
F33T C11T F32T 98(2)
F31T C11T S11T 117.4(17)
F33T C11T S11T 118.7(19)
F32T C11T S11T 114.7(19)
O34T S12T O35T 120(3)
O34T S12T O36T 113(2)
O35T S12T O36T 99.9(19)
O34T S12T C12T 112(2)
O35T S12T C12T 107.1(18)
O36T S12T C12T 102.5(17)
F35T C12T F36T 97(3)
F35T C12T F34T 120(3)
F36T C12T F34T 105(3)
F35T C12T S12T 116(3)
F36T C12T S12T 116(3)
F34T C12T S12T 103(2)
O39T S13T O38T 116.6(16)
O39T S13T O37T 115.0(15)
O38T S13T O37T 117.0(16)
O39T S13T C13T 102.3(14)
O38T S13T C13T 100.6(14)
O37T S13T C13T 101.1(13)
F38T C13T F39T 117(2)
F38T C13T F37T 108(2)
F39T C13T F37T 100.9(19)
F38T C13T S13T 112.1(18)
F39T C13T S13T 109.6(18)
F37T C13T S13T 108.1(16)
O42T S14T O41T 114.8(15)
O42T S14T O40T 117.4(13)
O41T S14T O40T 114.6(13)
O42T S14T C14T 102.7(14)
O41T S14T C14T 100.2(14)
O40T S14T C14T 103.8(10)
F41T C14T F42T 110(2)
F41T C14T F40T 105.5(19)
F42T C14T F40T 102(2)
F41T C14T S14T 113.9(18)
F42T C14T S14T 115.0(17)
F40T C14T S14T 109.3(16)
O45T S15T O44T 115.7(15)
O45T S15T O43T 115.0(14)
O44T S15T O43T 114.3(15)
O45T S15T C15T 103.0(13)
O44T S15T C15T 102.9(12)
O43T S15T C15T 103.6(13)
F44T C15T F45T 111(2)
F44T C15T F43T 106.1(18)
F45T C15T F43T 104.9(18)
F44T C15T S15T 112.3(17)
F45T C15T S15T 113.5(16)
F43T C15T S15T 108.7(16)
O47T S16T O48T 114.9(17)
O47T S16T O46T 118.6(15)
O48T S16T O46T 118.0(16)
O47T S16T C16T 103.0(14)
O48T S16T C16T 98.8(14)
O46T S16T C16T 97.6(11)
F47T C16T F48T 116(2)
F47T C16T F46T 103(2)
F48T C16T F46T 105(2)
F47T C16T S16T 111.4(17)
F48T C16T S16T 110.3(19)
F46T C16T S16T 111.6(17)

loop_
_geom_bond_atom_site_label_1
_geom_bond_atom_site_label_2
_geom_bond_distance
Ir1A O1A 2.058(12)
Ir1A O2A 2.066(13)
Ir1A C1B 2.072(19)
Ir1A C5B 2.08(2)
Ir1A N1A 2.124(14)
Ir1A C4B 2.125(19)
Ir1A C2B 2.134(18)
Ir1A C3B 2.18(2)
Ir2A O6A 1.94(2)
Ir2A C14B 2.06(2)
Ir2A O5A 2.09(2)
Ir2A C13B 2.106(19)
Ir2A N2A 2.109(10)
Ir2A C15B 2.16(2)
Ir2A C12B 2.23(2)
Ir2A C11B 2.26(2)
Ir3A O7A 2.033(13)
Ir3A O8A 2.046(16)
Ir3A N3A 2.104(16)
Ir3A C22B 2.116(17)
Ir3A C23B 2.129(18)
Ir3A C21B 2.168(16)
Ir3A C24B 2.187(17)
Ir3A C25B 2.211(18)
Ir4A O3A 2.060(15)
Ir4A O4A 2.066(12)
Ir4A C35B 2.10(2)
Ir4A C34B 2.108(19)
Ir4A C33B 2.138(15)
Ir4A N4A 2.143(19)
Ir4A C32B 2.151(16)
Ir4A C31B 2.170(18)
S1A C1A 1.675(19)
S1A C4A 1.77(2)
C1A C5A 1.42(3)
C1A C2A 1.45(3)
C2A C3A 1.35(3)
C3A C4A 1.37(3)
C4A C12A 1.36(3)
C5A C6A 1.20(3)
C6A C9A 1.46(3)
N1A C7A 1.35(3)
N1A C11A 1.36(2)
C7A C8A 1.41(3)
C8A C9A 1.37(3)
C9A C10A 1.40(3)
C10A C11A 1.41(3)
C12A C13A 1.25(4)
C13A C16A 1.41(3)
N2A C14A 1.3900
N2A C18A 1.3900
C14A C15A 1.3900
C15A C16A 1.3900
C16A C17A 1.3900
C17A C18A 1.3900
S2A C19A 1.746(19)
S2A C22A 1.77(3)
C19A C23A 1.35(3)
C19A C20A 1.35(3)
C20A C21A 1.51(3)
C21A C22A 1.32(3)
C22A C30A 1.42(3)
C23A C24A 1.23(3)
C24A C27A 1.46(3)
N3A C25A 1.26(3)
N3A C29A 1.39(3)
C25A C26A 1.51(3)
C26A C27A 1.35(3)
C27A C28A 1.41(3)
C28A C29A 1.38(3)
C30A C31A 1.19(3)
C31A C34A 1.44(3)
N4A C32A 1.34(3)
N4A C36A 1.40(3)
C32A C33A 1.36(3)
C33A C34A 1.36(3)
C34A C35A 1.48(3)
C35A C36A 1.40(3)
O1A C54A 1.26(2)
O2A C38A 1.33(2)
O7A C65A 1.22(3)
O8A C63A 1.35(3)
C37A C46A 1.42(3)
C37A C38A 1.41(3)
C37A C54A 1.44(3)
C38A C39A 1.46(3)
C39A C44A 1.31(3)
C39A C40A 1.40(3)
C40A C41A 1.41(3)
C41A C42A 1.43(4)
C42A C43A 1.40(4)
C43A C44A 1.49(3)
C44A C45A 1.49(3)
C45A O3A 1.29(2)
C45A C46A 1.34(3)
C46A C47A 1.56(3)
C47A O4A 1.27(2)
C47A C48A 1.48(3)
C48A C49A 1.29(3)
C48A C53A 1.46(3)
C49A C50A 1.51(3)
C50A C51A 1.42(3)
C51A C52A 1.45(3)
C52A C53A 1.36(3)
C53A C54A 1.45(3)
O5A C56A 1.32(3)
O6A C72A 1.18(4)
C55A C72A 1.40(4)
C55A C64A 1.41(3)
C55A C56A 1.51(3)
C56A C57A 1.40(3)
C57A C58A 1.43(3)
C57A C62A 1.49(3)
C58A C59A 1.32(4)
C59A C60A 1.51(4)
C60A C61A 1.33(4)
C61A C62A 1.39(3)
C62A C63A 1.47(3)
C63A C64A 1.34(3)
C64A C65A 1.57(3)
C65A C66A 1.54(3)
C66A C71A 1.34(3)
C66A C67A 1.405(18)
C67A C68A 1.35(3)
C68A C69A 1.43(5)
C69A C70A 1.37(4)
C70A C71A 1.37(3)
C71A C72A 1.57(4)
C1B C5B 1.425(12)
C1B C2B 1.431(12)
C1B C6B 1.515(15)
C2B C3B 1.418(12)
C2B C7B 1.496(14)
C3B C4B 1.420(12)
C3B C8B 1.504(14)
C4B C5B 1.417(12)
C4B C9B 1.517(15)
C5B C10B 1.519(15)
C11B C12B 1.4200
C11B C15B 1.4200
C11B C16B 1.516(15)
C12B C13B 1.4200
C12B C17B 1.497(15)
C13B C14B 1.4200
C13B C18B 1.507(15)
C14B C15B 1.4200
C14B C19B 1.531(16)
C15B C20B 1.512(15)
C21B C22B 1.4200
C21B C25B 1.4200
C21B C26B 1.515(15)
C22B C23B 1.4200
C22B C27B 1.496(14)
C23B C24B 1.4200
C23B C28B 1.495(15)
C24B C25B 1.4200
C24B C29B 1.519(15)
C25B C30B 1.509(15)
C31B C32B 1.421(12)
C31B C35B 1.426(12)
C31B C36B 1.511(15)
C32B C33B 1.422(12)
C32B C37B 1.499(15)
C33B C34B 1.434(12)
C33B C38B 1.547(15)
C34B C35B 1.397(12)
C34B C39B 1.533(15)
C35B C40B 1.522(14)
Ir1C O2C 2.044(17)
Ir1C O1C 2.056(18)
Ir1C C4D 2.100(17)
Ir1C C3D 2.109(18)
Ir1C C5D 2.120(16)
Ir1C N1C 2.12(2)
Ir1C C2D 2.134(17)
Ir1C C1D 2.141(16)
Ir2C O3C 2.047(13)
Ir2C O4C 2.054(13)
Ir2C N2C 2.093(18)
Ir2C C15D 2.106(15)
Ir2C C14D 2.110(17)
Ir2C C11D 2.130(15)
Ir2C C13D 2.136(16)
Ir2C C12D 2.148(14)
Ir3C O6C 2.054(14)
Ir3C N3C 2.057(17)
Ir3C O5C 2.055(12)
Ir3C C23D 2.099(13)
Ir3C C22D 2.129(12)
Ir3C C24D 2.134(13)
Ir3C C21D 2.181(12)
Ir3C C25D 2.184(13)
Ir4C O7C 2.043(19)
Ir4C O8C 2.06(2)
Ir4C C34D 2.06(2)
Ir4C N4C 2.074(19)
Ir4C C35D 2.10(2)
Ir4C C33D 2.15(2)
Ir4C C31D 2.21(2)
Ir4C C32D 2.24(2)
S1C C1C 1.71(2)
S1C C4C 1.750(18)
C1C C2C 1.40(3)
C1C C5C 1.46(3)
C2C C3C 1.42(3)
C3C C4C 1.43(3)
C4C C12C 1.39(3)
C5C C6C 1.17(3)
C6C C9C 1.48(3)
N1C C11C 1.29(3)
N1C C7C 1.44(3)
C7C C8C 1.28(3)
C8C C9C 1.40(3)
C9C C10C 1.44(4)
C10C C11C 1.33(3)
C12C C13C 1.19(3)
C13C C16C 1.47(3)
N2C C14C 1.39(3)
N2C C18C 1.41(2)
C14C C15C 1.34(3)
C15C C16C 1.36(3)
C16C C17C 1.39(3)
C17C C18C 1.36(3)
S2C C22C 1.73(2)
S2C C19C 1.761(18)
C19C C20C 1.29(3)
C19C C23C 1.50(3)
C20C C21C 1.43(3)
C21C C22C 1.41(3)
C22C C30C 1.36(3)
C23C C24C 1.09(3)
C24C C27C 1.49(3)
N3C C29C 1.34(2)
N3C C25C 1.42(2)
C25C C26C 1.37(3)
C26C C27C 1.37(3)
C27C C28C 1.42(3)
C28C C29C 1.37(3)
C30C C31C 1.27(3)
C31C C34C 1.38(3)
N4C C36C 1.34(4)
N4C C32C 1.35(4)
C32C C33C 1.47(4)
C33C C34C 1.32(3)
C34C C35C 1.45(4)
C35C C36C 1.47(4)
O1C C56C 1.30(3)
O2C C72C 1.35(3)
O7C C63C 1.21(3)
O8C C65C 1.31(3)
C37C C38C 1.43(3)
C37C C46C 1.44(3)
C37C C54C 1.45(3)
C38C O3C 1.27(3)
C38C C39C 1.48(3)
C39C C40C 1.35(3)
C39C C44C 1.44(2)
C40C C41C 1.38(3)
C41C C42C 1.43(3)
C42C C43C 1.44(2)
C43C C44C 1.38(2)
C44C C45C 1.51(2)
C45C O6C 1.21(2)
C45C C46C 1.44(3)
C46C C47C 1.39(3)
C47C O5C 1.35(2)
C47C C48C 1.53(2)
C48C C49C 1.37(3)
C48C C53C 1.37(3)
C49C C50C 1.44(3)
C50C C51C 1.34(4)
C51C C52C 1.48(3)
C52C C53C 1.35(3)
C53C C54C 1.47(3)
C54C O4C 1.29(3)
C55C C56C 1.32(4)
C55C C72C 1.43(4)
C55C C64C 1.54(3)
C56C C57C 1.50(3)
C57C C58C 1.3900
C57C C62C 1.3900
C58C C59C 1.3900
C59C C60C 1.3900
C60C C61C 1.3900
C61C C62C 1.3900
C62C C63C 1.53(3)
C63C C64C 1.53(4)
C64C C65C 1.24(4)
C65C C66C 1.50(3)
C66C C67C 1.3900
C66C C71C 1.3900
C67C C68C 1.3900
C68C C69C 1.3900
C69C C70C 1.3900
C70C C71C 1.3900
C71C C72C 1.54(3)
C1D C5D 1.4200
C1D C2D 1.4200
C1D C6D 1.511(15)
C2D C3D 1.4200
C2D C7D 1.490(15)
C3D C4D 1.4200
C3D C8D 1.496(14)
C4D C5D 1.4200
C4D C9D 1.521(15)
C5D C10D 1.509(15)
C11D C15D 1.4200
C11D C12D 1.4200
C11D C16D 1.519(13)
C12D C13D 1.4200
C12D C17D 1.495(13)
C13D C14D 1.4200
C13D C18D 1.496(13)
C14D C15D 1.4200
C14D C19D 1.521(14)
C15D C20D 1.517(14)
C21D C25D 1.4200
C21D C22D 1.4200
C21D C26D 1.516(13)
C22D C23D 1.4200
C22D C27D 1.506(13)
C23D C24D 1.4200
C23D C28D 1.499(13)
C24D C25D 1.4200
C24D C29D 1.529(13)
C25D C30D 1.506(13)
C31D C35D 1.4200
C31D C32D 1.4200
C31D C36D 1.508(15)
C32D C33D 1.4200
C32D C37D 1.490(15)
C33D C34D 1.4200
C33D C38D 1.501(15)
C34D C35D 1.4200
C34D C39D 1.523(15)
C35D C40D 1.503(15)
Ir1E C1F 2.06(2)
Ir1E O1E 2.064(13)
Ir1E C5F 2.073(16)
Ir1E O2E 2.107(16)
Ir1E N1E 2.118(16)
Ir1E C2F 2.129(18)
Ir1E C4F 2.146(16)
Ir1E C3F 2.180(15)
Ir2E O3E 2.041(15)
Ir2E O4E 2.058(13)
Ir2E C14F 2.138(15)
Ir2E C13F 2.147(15)
Ir2E N2E 2.147(17)
Ir2E C15F 2.150(14)
Ir2E C12F 2.164(15)
Ir2E C11F 2.165(15)
Ir3E O6E 2.070(12)
Ir3E O5E 2.105(12)
Ir3E N3E 2.11(2)
Ir3E C25F 2.146(16)
Ir3E C21F 2.149(16)
Ir3E C24F 2.153(15)
Ir3E C22F 2.158(15)
Ir3E C23F 2.160(16)
Ir4E O7E 2.056(13)
Ir4E O8E 2.083(13)
Ir4E C35F 2.12(2)
Ir4E C34F 2.125(19)
Ir4E N4E 2.126(16)
Ir4E C31F 2.164(19)
Ir4E C33F 2.18(2)
Ir4E C32F 2.202(18)
S1E C4E 1.71(2)
S1E C1E 1.714(18)
C1E C2E 1.41(3)
C1E C5E 1.45(2)
C2E C3E 1.46(2)
C3E C4E 1.39(3)
C4E C12E 1.40(3)
C5E C6E 1.19(3)
C6E C9E 1.41(3)
N1E C11E 1.33(3)
N1E C7E 1.39(3)
C7E C8E 1.33(2)
C8E C9E 1.40(3)
C9E C10E 1.43(3)
C10E C11E 1.35(3)
C12E C13E 1.20(3)
C13E C16E 1.44(3)
N2E C18E 1.31(2)
N2E C14E 1.35(3)
C14E C15E 1.38(3)
C15E C16E 1.46(3)
C16E C17E 1.30(3)
C17E C18E 1.37(3)
S2E C19E 1.68(2)
S2E C22E 1.726(19)
C19E C23E 1.39(3)
C19E C20E 1.42(3)
C20E C21E 1.46(3)
C21E C22E 1.36(3)
C22E C30E 1.43(3)
C23E C24E 1.17(3)
C24E C27E 1.39(3)
N3E C29E 1.29(3)
N3E C25E 1.43(3)
C25E C26E 1.40(3)
C26E C27E 1.50(3)
C27E C28E 1.35(3)
C28E C29E 1.44(3)
C30E C31E 1.12(3)
C31E C34E 1.43(3)
N4E C36E 1.31(2)
N4E C32E 1.34(3)
C32E C33E 1.43(3)
C33E C34E 1.35(3)
C34E C35E 1.50(3)
C35E C36E 1.35(3)
O1E C56E 1.30(2)
O2E C72E 1.22(3)
O7E C65E 1.29(3)
O8E C63E 1.26(2)
C37E C38E 1.41(3)
C37E C54E 1.46(2)
C37E C46E 1.50(2)
C38E O3E 1.26(2)
C38E C39E 1.51(3)
C39E C40E 1.38(3)
C39E C44E 1.46(3)
C40E C41E 1.43(3)
C41E C42E 1.34(4)
C42E C43E 1.52(3)
C43E C44E 1.38(3)
C44E C45E 1.47(3)
C45E O6E 1.30(2)
C45E C46E 1.37(3)
C46E C47E 1.42(3)
C47E O5E 1.24(2)
C47E C48E 1.55(3)
C48E C49E 1.37(3)
C48E C53E 1.41(3)
C49E C50E 1.40(3)
C50E C51E 1.37(3)
C51E C52E 1.33(3)
C52E C53E 1.44(2)
C53E C54E 1.46(3)
C54E O4E 1.29(2)
C55E C56E 1.39(3)
C55E C72E 1.45(3)
C55E C64E 1.50(2)
C56E C57E 1.48(3)
C57E C58E 1.37(3)
C57E C62E 1.41(3)
C58E C59E 1.33(3)
C59E C60E 1.49(3)
C60E C61E 1.37(3)
C61E C62E 1.33(3)
C62E C63E 1.45(3)
C63E C64E 1.40(3)
C64E C65E 1.45(3)
C65E C66E 1.50(3)
C66E C67E 1.37(3)
C66E C71E 1.38(3)
C67E C68E 1.39(4)
C68E C69E 1.34(4)
C69E C70E 1.43(3)
C70E C71E 1.35(3)
C71E C72E 1.47(3)
C1F C2F 1.4200
C1F C5F 1.4200
C1F C6F 1.521(14)
C2F C3F 1.4200
C2F C7F 1.494(14)
C3F C4F 1.4200
C3F C8F 1.514(13)
C4F C5F 1.4200
C4F C9F 1.528(15)
C5F C10F 1.517(14)
C11F C12F 1.4200
C11F C15F 1.4200
C11F C16F 1.509(14)
C12F C13F 1.4200
C12F C17F 1.504(14)
C13F C14F 1.4200
C13F C18F 1.495(14)
C14F C15F 1.4200
C14F C19F 1.522(14)
C15F C20F 1.519(14)
C21F C22F 1.4200
C21F C25F 1.4200
C21F C26F 1.503(14)
C22F C23F 1.4200
C22F C27F 1.486(14)
C23F C24F 1.4200
C23F C28F 1.505(14)
C24F C25F 1.4200
C24F C29F 1.522(14)
C25F C30F 1.518(14)
C31F C32F 1.4200
C31F C35F 1.4200
C31F C36F 1.516(15)
C32F C33F 1.4200
C32F C37F 1.487(15)
C33F C34F 1.4200
C33F C38F 1.513(14)
C34F C35F 1.4200
C34F C39F 1.522(15)
C35F C40F 1.517(14)
Ir1G N1G 2.036(16)
Ir1G O1G 2.069(16)
Ir1G O2G 2.078(16)
Ir1G C2H 2.098(16)
Ir1G C1H 2.108(14)
Ir1G C3H 2.135(15)
Ir1G C5H 2.150(13)
Ir1G C4H 2.167(15)
Ir2G O3G 2.067(16)
Ir2G N2G 2.094(17)
Ir2G O4G 2.107(15)
Ir2G C14H 2.155(18)
Ir2G C13H 2.165(19)
Ir2G C15H 2.167(14)
Ir2G C12H 2.183(18)
Ir2G C11H 2.184(17)
Ir3G C24H 1.900(16)
Ir3G C23H 1.929(19)
Ir3G C25H 2.040(15)
Ir3G O5G 2.068(16)
Ir3G O6G 2.075(17)
Ir3G C22H 2.085(17)
Ir3G N3G 2.134(16)
Ir3G C21H 2.149(14)
Ir4G O7G 1.999(13)
Ir4G O8G 2.062(16)
Ir4G N4G 2.12(2)
Ir4G C34H 2.14(2)
Ir4G C35H 2.160(18)
Ir4G C33H 2.15(2)
Ir4G C31H 2.181(17)
Ir4G C32H 2.18(2)
S1G C4G 1.73(3)
S1G C1G 1.74(3)
C1G C5G 1.34(4)
C1G C2G 1.42(3)
C2G C3G 1.37(3)
C3G C4G 1.39(3)
C4G C12G 1.39(3)
C5G C6G 1.28(4)
C6G C9G 1.37(3)
N1G C11G 1.40(3)
N1G C7G 1.44(2)
C7G C8G 1.34(3)
C8G C9G 1.43(3)
C9G C10G 1.44(3)
C10G C11G 1.39(3)
C12G C13G 1.24(4)
C13G C16G 1.41(4)
N2G C18G 1.36(3)
N2G C14G 1.41(3)
C14G C15G 1.29(3)
C15G C16G 1.49(4)
C16G C17G 1.39(3)
C17G C18G 1.36(3)
S2G C22G 1.724(19)
S2G C19G 1.760(19)
C19G C20G 1.31(3)
C19G C23G 1.36(3)
C20G C21G 1.43(3)
C21G C22G 1.40(3)
C22G C30G 1.48(4)
C23G C24G 1.25(3)
C24G C27G 1.38(3)
N3G C29G 1.38(3)
N3G C25G 1.38(3)
C25G C26G 1.39(3)
C26G C27G 1.41(3)
C27G C28G 1.51(3)
C28G C29G 1.41(3)
C30G C31G 1.20(3)
C31G C34G 1.34(3)
N4G C36G 1.36(3)
N4G C32G 1.37(3)
C32G C33G 1.49(3)
C33G C34G 1.33(3)
C34G C35G 1.43(3)
C35G C36G 1.38(3)
O1G C72G 1.35(3)
O2G C56G 1.25(3)
O7G C63G 1.29(3)
O8G C65G 1.31(3)
C37G C46G 1.42(3)
C37G C38G 1.44(3)
C37G C54G 1.53(3)
C38G O4G 1.18(2)
C38G C39G 1.46(3)
C39G C44G 1.31(3)
C39G C40G 1.49(3)
C40G C41G 1.34(3)
C41G C42G 1.31(4)
C42G C43G 1.50(4)
C43G C44G 1.44(3)
C44G C45G 1.53(3)
C45G O5G 1.25(3)
C45G C46G 1.41(3)
C46G C47G 1.49(3)
C47G O6G 1.29(3)
C47G C48G 1.35(3)
C48G C53G 1.40(4)
C48G C49G 1.44(4)
C49G C50G 1.36(4)
C50G C51G 1.36(4)
C51G C52G 1.23(4)
C52G C53G 1.34(3)
C53G C54G 1.50(3)
C54G O3G 1.25(3)
C55G C56G 1.29(3)
C55G C72G 1.40(3)
C55G C64G 1.56(3)
C56G C57G 1.54(3)
C57G C58G 1.38(3)
C57G C62G 1.39(3)
C58G C59G 1.39(3)
C59G C60G 1.35(4)
C60G C61G 1.45(4)
C61G C62G 1.44(3)
C62G C63G 1.45(3)
C63G C64G 1.37(3)
C64G C65G 1.39(3)
C65G C66G 1.49(2)
C66G C67G 1.3900
C66G C71G 1.3900
C67G C68G 1.3900
C68G C69G 1.3900
C69G C70G 1.3900
C70G C71G 1.3900
C71G C72G 1.46(2)
C1H C5H 1.4200
C1H C2H 1.4200
C1H C6H 1.509(14)
C2H C3H 1.4200
C2H C7H 1.483(14)
C3H C4H 1.4200
C3H C8H 1.553(14)
C4H C5H 1.4200
C4H C9H 1.537(15)
C5H C10H 1.518(13)
C11H C15H 1.4200
C11H C12H 1.4200
C11H C16H 1.515(14)
C12H C13H 1.4200
C12H C17H 1.484(14)
C13H C14H 1.4200
C13H C18H 1.545(14)
C14H C15H 1.4200
C14H C19H 1.539(15)
C15H C20H 1.523(14)
C21H C22H 1.4200
C21H C25H 1.4200
C21H C26H 1.516(14)
C22H C23H 1.4200
C22H C27H 1.496(14)
C23H C24H 1.4200
C23H C28H 1.552(14)
C24H C25H 1.4200
C24H C29H 1.557(14)
C25H C30H 1.513(13)
C31H C35H 1.4200
C31H C32H 1.4200
C31H C36H 1.511(15)
C32H C33H 1.4200
C32H C37H 1.500(15)
C33H C34H 1.4200
C33H C38H 1.543(14)
C34H C35H 1.4200
C34H C39H 1.542(14)
C35H C40H 1.509(14)
Ir1I O2I 2.026(16)
Ir1I O1I 2.111(16)
Ir1I C3J 2.127(14)
Ir1I C4J 2.134(13)
Ir1I C2J 2.143(14)
Ir1I N1I 2.150(16)
Ir1I C5J 2.153(15)
Ir1I C1J 2.158(16)
Ir2I O4I 2.069(13)
Ir2I C14J 2.080(15)
Ir2I O3I 2.089(18)
Ir2I C15J 2.097(16)
Ir2I N2I 2.099(18)
Ir2I C13J 2.123(15)
Ir2I C11J 2.149(16)
Ir2I C12J 2.165(15)
Ir3I O5I 2.054(15)
Ir3I O6I 2.077(12)
Ir3I C22J 2.090(15)
Ir3I N3I 2.120(17)
Ir3I C23J 2.123(15)
Ir3I C21J 2.143(13)
Ir3I C24J 2.195(14)
Ir3I C25J 2.207(13)
Ir4I O8I 2.08(2)
Ir4I O7I 2.081(16)
Ir4I C32J 2.10(2)
Ir4I C33J 2.10(2)
Ir4I N4I 2.106(17)
Ir4I C31J 2.11(2)
Ir4I C34J 2.118(18)
Ir4I C35J 2.12(2)
S1I C4I 1.75(2)
S1I C1I 1.75(2)
C1I C2I 1.40(3)
C1I C5I 1.41(3)
C2I C3I 1.40(3)
C3I C4I 1.26(3)
C4I C12I 1.52(3)
C5I C6I 1.18(3)
C6I C9I 1.38(3)
N1I C11I 1.36(3)
N1I C7I 1.35(3)
C7I C8I 1.35(3)
C8I C9I 1.41(4)
C9I C10I 1.38(4)
C10I C11I 1.42(3)
C12I C13I 1.15(3)
C13I C16I 1.45(3)
N2I C14I 1.38(3)
N2I C18I 1.40(3)
C14I C15I 1.37(3)
C15I C16I 1.39(3)
C16I C17I 1.36(3)
C17I C18I 1.39(3)
S2I C19I 1.696(18)
S2I C22I 1.74(2)
C19I C20I 1.35(3)
C19I C23I 1.49(3)
C20I C21I 1.31(3)
C21I C22I 1.33(3)
C22I C30I 1.44(3)
C23I C24I 1.10(3)
C24I C27I 1.51(3)
N3I C25I 1.31(3)
N3I C29I 1.35(3)
C25I C26I 1.38(3)
C26I C27I 1.36(3)
C27I C28I 1.39(3)
C28I C29I 1.36(3)
C30I C31I 1.26(3)
C31I C34I 1.36(3)
N4I C32I 1.27(3)
N4I C36I 1.39(4)
C32I C33I 1.42(3)
C33I C34I 1.37(4)
C34I C35I 1.48(4)
C35I C36I 1.47(4)
O1I C72I 1.26(2)
O2I C56I 1.37(3)
O7I C63I 1.21(2)
O8I C65I 1.29(3)
C37I C46I 1.42(3)
C37I C54I 1.42(3)
C37I C38I 1.43(3)
C38I O4I 1.30(3)
C38I C39I 1.44(3)
C39I C40I 1.34(3)
C39I C44I 1.38(3)
C40I C41I 1.38(3)
C41I C42I 1.43(3)
C42I C43I 1.44(3)
C43I C44I 1.44(3)
C44I C45I 1.59(3)
C45I O5I 1.32(3)
C45I C46I 1.42(3)
C46I C47I 1.39(3)
C47I O6I 1.28(2)
C47I C48I 1.50(3)
C48I C49I 1.34(3)
C48I C53I 1.35(3)
C49I C50I 1.44(3)
C50I C51I 1.44(4)
C51I C52I 1.39(4)
C52I C53I 1.42(3)
C53I C54I 1.51(3)
C54I O3I 1.25(3)
C55I C56I 1.35(3)
C55I C72I 1.39(3)
C55I C64I 1.55(3)
C56I C57I 1.51(4)
C57I C58I 1.34(4)
C57I C62I 1.47(4)
C58I C59I 1.40(4)
C59I C60I 1.50(4)
C60I C61I 1.31(4)
C61I C62I 1.40(4)
C62I C63I 1.34(4)
C63I C64I 1.49(4)
C64I C65I 1.37(4)
C65I C66I 1.45(4)
C66I C67I 1.39(4)
C66I C71I 1.40(3)
C67I C68I 1.41(4)
C68I C69I 1.38(4)
C69I C70I 1.32(4)
C70I C71I 1.48(4)
C71I C72I 1.43(3)
C1J C5J 1.4200
C1J C2J 1.4200
C1J C6J 1.511(14)
C2J C3J 1.4200
C2J C7J 1.486(14)
C3J C4J 1.4200
C3J C8J 1.559(14)
C4J C5J 1.4200
C4J C9J 1.548(14)
C5J C10J 1.524(14)
C11J C12J 1.4200
C11J C15J 1.4200
C11J C16J 1.516(14)
C12J C13J 1.4200
C12J C17J 1.484(14)
C13J C14J 1.4200
C13J C18J 1.541(14)
C14J C15J 1.4200
C14J C19J 1.545(15)
C15J C20J 1.516(14)
C21J C22J 1.4200
C21J C25J 1.4200
C21J C26J 1.510(13)
C22J C23J 1.4200
C22J C27J 1.499(13)
C23J C24J 1.4200
C23J C28J 1.547(14)
C24J C25J 1.4200
C24J C29J 1.533(14)
C25J C30J 1.518(14)
C31J C32J 1.4200
C31J C35J 1.4200
C31J C36J 1.517(15)
C32J C33J 1.4200
C32J C37J 1.487(15)
C33J C34J 1.4200
C33J C38J 1.558(15)
C34J C35J 1.4200
C34J C39J 1.547(15)
C35J C40J 1.512(15)
Ir1K O2K 1.999(17)
Ir1K O1K 2.066(16)
Ir1K C4L 2.100(19)
Ir1K C3L 2.109(19)
Ir1K C5L 2.130(19)
Ir1K C2L 2.144(19)
Ir1K C1L 2.156(18)
Ir1K N1K 2.160(19)
Ir2K O3K 2.044(14)
Ir2K N2K 2.054(19)
Ir2K O4K 2.055(10)
Ir2K C14L 2.143(14)
Ir2K C13L 2.144(14)
Ir2K C15L 2.159(15)
Ir2K C12L 2.160(14)
Ir2K C11L 2.169(15)
Ir3K O5K 2.082(12)
Ir3K C25L 2.089(17)
Ir3K N3K 2.09(2)
Ir3K O6K 2.099(13)
Ir3K C24L 2.117(17)
Ir3K C21L 2.127(17)
Ir3K C23L 2.173(18)
Ir3K C22L 2.179(17)
Ir4K O7K 2.049(17)
Ir4K C34L 2.047(16)
Ir4K N4K 2.07(2)
Ir4K C35L 2.092(15)
Ir4K O8K 2.105(14)
Ir4K C33L 2.115(19)
Ir4K C31L 2.185(18)
Ir4K C32L 2.20(2)
S1K C4K 1.75(2)
S1K C1K 1.76(2)
C1K C5K 1.35(3)
C1K C2K 1.41(3)
C2K C3K 1.47(3)
C3K C4K 1.35(3)
C4K C12K 1.34(3)
C5K C6K 1.21(3)
C6K C9K 1.46(3)
N1K C11K 1.30(3)
N1K C7K 1.40(3)
C7K C8K 1.37(3)
C8K C9K 1.32(3)
C9K C10K 1.47(3)
C10K C11K 1.40(3)
C12K C13K 1.23(3)
C13K C16K 1.47(3)
N2K C18K 1.35(2)
N2K C14K 1.44(3)
C14K C15K 1.32(3)
C15K C16K 1.31(3)
C16K C17K 1.36(3)
C17K C18K 1.33(2)
S2K C22K 1.72(3)
S2K C19K 1.74(3)
C19K C23K 1.39(3)
C19K C20K 1.40(4)
C20K C21K 1.39(4)
C21K C22K 1.40(4)
C22K C30K 1.48(4)
C23K C24K 1.27(3)
C24K C27K 1.31(3)
N3K C29K 1.33(3)
N3K C25K 1.38(3)
C25K C26K 1.47(3)
C26K C27K 1.47(3)
C27K C28K 1.39(3)
C28K C29K 1.37(3)
C30K C31K 1.09(4)
C31K C34K 1.41(4)
N4K C32K 1.28(3)
N4K C36K 1.36(3)
C32K C33K 1.39(4)
C33K C34K 1.49(3)
C34K C35K 1.34(3)
C35K C36K 1.46(4)
O1K C56K 1.28(3)
O2K C72K 1.32(3)
O7K C65K 1.31(3)
O8K C63K 1.23(3)
C37K C54K 1.37(3)
C37K C38K 1.42(3)
C37K C46K 1.50(2)
C38K O3K 1.32(2)
C38K C39K 1.49(3)
C39K C40K 1.39(3)
C39K C44K 1.43(3)
C40K C41K 1.36(3)
C41K C42K 1.45(4)
C42K C43K 1.33(4)
C43K C44K 1.41(3)
C44K C45K 1.45(3)
C45K O6K 1.24(3)
C45K C46K 1.46(3)
C46K C47K 1.37(3)
C47K O5K 1.34(2)
C47K C48K 1.50(3)
C48K C53K 1.31(3)
C48K C49K 1.42(3)
C49K C50K 1.32(3)
C50K C51K 1.45(3)
C51K C52K 1.38(3)
C52K C53K 1.39(2)
C53K C54K 1.54(2)
C54K O4K 1.24(2)
C55K C72K 1.43(3)
C55K C64K 1.44(3)
C55K C56K 1.49(3)
C56K C57K 1.49(3)
C57K C62K 1.37(3)
C57K C58K 1.39(3)
C58K C59K 1.35(3)
C59K C60K 1.33(4)
C60K C61K 1.46(4)
C61K C62K 1.43(3)
C62K C63K 1.55(3)
C63K C64K 1.39(3)
C64K C65K 1.38(3)
C65K C66K 1.48(3)
C66K C71K 1.33(3)
C66K C67K 1.35(4)
C67K C68K 1.38(3)
C68K C69K 1.37(4)
C69K C70K 1.41(3)
C70K C71K 1.40(3)
C71K C72K 1.53(3)
C1L C5L 1.4200
C1L C2L 1.4200
C1L C6L 1.525(14)
C2L C3L 1.4200
C2L C7L 1.490(14)
C3L C4L 1.4200
C3L C8L 1.557(14)
C4L C5L 1.4200
C4L C9L 1.560(14)
C5L C10L 1.525(14)
C11L C12L 1.4200
C11L C15L 1.4200
C11L C16L 1.503(13)
C12L C13L 1.4200
C12L C17L 1.485(14)
C13L C14L 1.4200
C13L C18L 1.543(14)
C14L C15L 1.4200
C14L C19L 1.535(14)
C15L C20L 1.521(14)
C21L C22L 1.4200
C21L C25L 1.4200
C21L C26L 1.514(14)
C22L C23L 1.4200
C22L C27L 1.503(14)
C23L C24L 1.4200
C23L C28L 1.554(14)
C24L C25L 1.4200
C24L C29L 1.541(14)
C25L C30L 1.511(14)
C31L C35L 1.4200
C31L C32L 1.4200
C31L C36L 1.505(15)
C32L C33L 1.4200
C32L C37L 1.478(15)
C33L C34L 1.4200
C33L C38L 1.550(14)
C34L C35L 1.4200
C34L C39L 1.538(14)
C35L C40L 1.520(14)
S1T O3T 1.409(13)
S1T O2T 1.431(12)
S1T O1T 1.485(13)
S1T C1T 1.759(16)
C1T F2T 1.297(16)
C1T F3T 1.328(16)
C1T F1T 1.396(16)
S2T O4T 1.38(2)
S2T O5T 1.502(19)
S2T O6T 1.516(15)
S2T C2T 1.75(2)
C2T F5T 1.22(2)
C2T F6T 1.38(3)
C2T F4T 1.40(3)
S3T O7T 1.426(12)
S3T O9T 1.436(14)
S3T O8T 1.443(13)
S3T C3T 1.727(18)
C3T F8T 1.260(18)
C3T F9T 1.349(18)
C3T F7T 1.389(18)
S4T O10T 1.37(2)
S4T O11T 1.43(2)
S4T O12T 1.43(2)
S4T C4T 1.77(3)
C4T F12T 1.32(3)
C4T F10T 1.40(3)
C4T F11T 1.42(3)
S5T O13T 1.39(2)
S5T O14T 1.55(2)
S5T O15T 1.57(2)
S5T C5T 1.67(4)
C5T F15T 1.39(4)
C5T F13T 1.41(4)
C5T F14T 1.38(4)
S6T O16T 1.39(2)
S6T O17T 1.48(2)
S6T O18T 1.49(3)
S6T C6T 1.89(3)
C6T F18T 1.20(4)
C6T F17T 1.30(3)
C6T F16T 1.38(4)
S7T O21T 1.421(17)
S7T O19T 1.446(18)
S7T O20T 1.501(18)
S7T C7T 1.76(3)
C7T F19T 1.30(3)
C7T F20T 1.34(3)
C7T F21T 1.47(3)
S8T O24T 1.402(14)
S8T O22T 1.444(15)
S8T O23T 1.452(16)
S8T C8T 1.741(17)
C8T F23T 1.283(18)
C8T F24T 1.344(18)
C8T F22T 1.398(18)
S9T O25T 1.38(2)
S9T O26T 1.50(2)
S9T O27T 1.545(18)
S9T C9T 1.74(3)
C9T F26T 1.21(3)
C9T F27T 1.37(3)
C9T F25T 1.39(3)
S10T O30T 1.421(15)
S10T O29T 1.438(14)
S10T O28T 1.445(14)
S10T C10T 1.739(17)
C10T F29T 1.278(19)
C10T F30T 1.345(18)
C10T F28T 1.397(18)
S11T O32T 1.408(17)
S11T O33T 1.434(18)
S11T O31T 1.445(18)
S11T C11T 1.66(3)
C11T F31T 1.33(3)
C11T F33T 1.36(3)
C11T F32T 1.48(3)
S12T O34T 1.36(2)
S12T O35T 1.50(2)
S12T O36T 1.56(2)
S12T C12T 1.72(3)
C12T F35T 1.20(3)
C12T F36T 1.36(3)
C12T F34T 1.38(3)
S13T O39T 1.417(15)
S13T O38T 1.451(15)
S13T O37T 1.458(15)
S13T C13T 1.743(19)
C13T F38T 1.262(19)
C13T F39T 1.331(19)
C13T F37T 1.404(19)
S14T O42T 1.397(14)
S14T O41T 1.440(14)
S14T O40T 1.448(13)
S14T C14T 1.756(18)
C14T F41T 1.281(19)
C14T F42T 1.353(19)
C14T F40T 1.406(18)
S15T O45T 1.417(14)
S15T O44T 1.428(14)
S15T O43T 1.458(14)
S15T C15T 1.748(18)
C15T F44T 1.289(18)
C15T F45T 1.351(18)
C15T F43T 1.397(19)
S16T O47T 1.426(14)
S16T O48T 1.430(15)
S16T O46T 1.462(13)
S16T C16T 1.761(18)
C16T F47T 1.281(19)
C16T F48T 1.344(19)
C16T F46T 1.406(19)
